data_1550712
loop_
_publ_author_name
'Shi, Xiaodong'
'He, Ying'
'Zhang, Yanbin'
'Wojtas, Lukasz'
'Ahkmedov, Novruz G.'
'Thai, David'
'Wang, Heng'
'Li, Xiaopeng'
'Guo, Hao'

_publ_section_title
;
 Construction of cross-layer linked G-octamer via conformational control:
 stable G-quadruplex in H-bond competitive solvent
;
_journal_name_full 'Chemical Science'
_journal_paper_doi 10.1039/C9SC00190E
_journal_year 2019
_chemical_formula_sum 'C228.75 H322.25 Ba Cl5 N46 O54 Si8'
_chemical_formula_weight 5119.87
_space_group_crystal_system monoclinic
_space_group_IT_number 4
_space_group_name_Hall 'P 2yb'
_space_group_name_H-M_alt 'P 1 21 1'
_symmetry_space_group_name_Hall 'P 2yb'
_symmetry_space_group_name_H-M 'P 1 21 1'
_atom_sites_solution_hydrogens geom
_audit_creation_method SHELXL-2017/1
_audit_update_record
;
2018-10-04 deposited with the CCDC.    2019-03-05 downloaded from the CCDC.
;
_cell_angle_alpha 90
_cell_angle_beta 90.621(2)
_cell_angle_gamma 90
_cell_formula_units_Z 4
_cell_length_a 29.5563(8)
_cell_length_b 30.8599(10)
_cell_length_c 33.3264(10)
_cell_measurement_reflns_used 9986
_cell_measurement_temperature 100(2)
_cell_measurement_theta_max 57.1
_cell_measurement_theta_min 2.45
_cell_volume 30395.4(16)
_computing_structure_refinement 'SHELXL-2017/1 (Sheldrick, 2017)'
_diffrn_ambient_temperature 100(2)
_diffrn_measured_fraction_theta_full 0.984
_diffrn_measured_fraction_theta_max 0.984
_diffrn_measurement_device_type 'Bruker D8 Venture PHOTON 100 CMOS'
_diffrn_measurement_method 'omega scans'
_diffrn_radiation_monochromator mirrors
_diffrn_radiation_type CuK\a
_diffrn_radiation_wavelength 1.54178
_diffrn_reflns_av_R_equivalents 0.0946
_diffrn_reflns_av_unetI/netI 0.1128
_diffrn_reflns_Laue_measured_fraction_full 0.984
_diffrn_reflns_Laue_measured_fraction_max 0.984
_diffrn_reflns_limit_h_max 31
_diffrn_reflns_limit_h_min -33
_diffrn_reflns_limit_k_max 36
_diffrn_reflns_limit_k_min -36
_diffrn_reflns_limit_l_max 39
_diffrn_reflns_limit_l_min -39
_diffrn_reflns_number 248634
_diffrn_reflns_point_group_measured_fraction_full 0.926
_diffrn_reflns_point_group_measured_fraction_max 0.925
_diffrn_reflns_theta_full 66.598
_diffrn_reflns_theta_max 66.598
_diffrn_reflns_theta_min 2.467
_diffrn_source 'INCOATEC Imus micro-focus source'
_exptl_absorpt_coefficient_mu 2.304
_exptl_absorpt_correction_T_max 1
_exptl_absorpt_correction_T_min 0.35
_exptl_absorpt_correction_type multi-scan
_exptl_absorpt_process_details 'Bruker SADABS-2016/2'
_exptl_crystal_colour yellow
_exptl_crystal_density_diffrn 1.119
_exptl_crystal_description plate
_exptl_crystal_F_000 10807
_exptl_crystal_size_max 0.110
_exptl_crystal_size_mid 0.110
_exptl_crystal_size_min 0.030
_refine_diff_density_max 2.687
_refine_diff_density_min -1.021
_refine_diff_density_rms 0.101
_refine_ls_abs_structure_details
;
 Flack x determined using 18021 quotients [(I+)-(I-)]/[(I+)+(I-)]
 (Parsons, Flack and Wagner, Acta Cryst. B69 (2013) 249-259).
;
_refine_ls_abs_structure_Flack 0.190(2)
_refine_ls_extinction_method none
_refine_ls_goodness_of_fit_ref 1.022
_refine_ls_hydrogen_treatment constr
_refine_ls_matrix_type full
_refine_ls_number_parameters 6432
_refine_ls_number_reflns 99409
_refine_ls_number_restraints 12490
_refine_ls_restrained_S_all 0.995
_refine_ls_R_factor_all 0.1506
_refine_ls_R_factor_gt 0.1087
_refine_ls_shift/su_max 0.001
_refine_ls_shift/su_mean 0.000
_refine_ls_structure_factor_coef Fsqd
_refine_ls_weighting_details 'w=1/[\s^2^(Fo^2^)+(0.2304P)^2^+0.6800P] where P=(Fo^2^+2Fc^2^)/3'
_refine_ls_weighting_scheme calc
_refine_ls_wR_factor_gt 0.2890
_refine_ls_wR_factor_ref 0.3340
_reflns_Friedel_coverage 0.844
_reflns_Friedel_fraction_full 0.865
_reflns_Friedel_fraction_max 0.865
_reflns_number_gt 64416
_reflns_number_total 99409
_reflns_threshold_expression 'I > 2\s(I)'
_cod_data_source_file c9sc00190e2.cif
_cod_data_source_block HY_II_164_1
_cod_database_code 1550712
_shelx_shelxl_version_number 2017/1
_shelx_space_group_comment
;
The symmetry employed for this shelxl refinement is uniquely defined
by the following loop, which should always be used as a source of
symmetry information in preference to the above space-group names.
They are only intended as comments.
;
_shelx_estimated_absorpt_t_min 0.786
_shelx_estimated_absorpt_t_max 0.934

loop_
_space_group_symop_operation_xyz
'x, y, z'
'-x, y+1/2, -z'

loop_
_atom_site_label
_atom_site_type_symbol
_atom_site_fract_x
_atom_site_fract_y
_atom_site_fract_z
_atom_site_U_iso_or_equiv
_atom_site_adp_type
_atom_site_occupancy
_atom_site_site_symmetry_order
_atom_site_calc_flag
_atom_site_refinement_flags_posn
_atom_site_refinement_flags_adp
_atom_site_refinement_flags_occupancy
_atom_site_disorder_assembly
_atom_site_disorder_group
Ba1 Ba 0.76013(2) 0.65835(4) 0.95682(2) 0.05569(18) Uani 1 1 d . U . . .
Ba2 Ba 0.74290(2) 0.05340(5) 0.55145(2) 0.0681(2) Uani 1 1 d . U . . .
Si30_1 Si 0.7651(5) -0.2679(5) 0.4932(4) 0.221(6) Uani 1 1 d D U . . .
O1_1 O 0.7086(3) -0.0264(4) 0.5353(3) 0.082(2) Uani 1 1 d D U . . .
O19_1 O 0.6947(4) -0.1903(3) 0.4060(4) 0.098(3) Uani 1 1 d D U . . .
O23_1 O 0.7134(3) -0.1221(3) 0.3296(3) 0.083(3) Uani 1 1 d D U . . .
O25_1 O 0.7590(4) -0.1808(4) 0.3234(3) 0.101(3) Uani 1 1 d D U . . .
O29_1 O 0.7426(6) -0.2537(5) 0.4495(4) 0.144(5) Uani 1 1 d D U . . .
N3_1 N 0.7670(3) -0.0596(5) 0.5039(4) 0.081(3) Uani 1 1 d D U . . .
H3_1 H 0.785888 -0.046206 0.520331 0.097 Uiso 1 1 calc R U . . .
N5_1 N 0.7596(3) -0.1102(5) 0.4497(4) 0.092(4) Uani 1 1 d D U . . .
N8_1 N 0.6481(3) -0.0756(4) 0.4750(4) 0.083(3) Uani 1 1 d D U . . .
N10_1 N 0.6809(3) -0.1208(4) 0.4310(3) 0.079(3) Uani 1 1 d D U . . .
N11_1 N 0.8299(3) -0.0873(6) 0.4710(5) 0.104(6) Uani 1 1 d D U . . .
H11A_1 H 0.841930 -0.103613 0.452247 0.125 Uiso 1 1 calc R U . . .
H11B_1 H 0.847481 -0.071942 0.487048 0.125 Uiso 1 1 calc R U . . .
C2_1 C 0.7218(3) -0.0529(5) 0.5088(4) 0.081(4) Uani 1 1 d D U . . .
C4_1 C 0.7846(3) -0.0859(6) 0.4752(5) 0.094(5) Uani 1 1 d D U . . .
C6_1 C 0.7152(3) -0.1035(5) 0.4545(4) 0.077(4) Uani 1 1 d D U . . .
C7_1 C 0.6947(3) -0.0753(5) 0.4806(5) 0.086(4) Uani 1 1 d D U . . .
C9_1 C 0.6412(3) -0.1024(5) 0.4446(4) 0.079(4) Uani 1 1 d D U . . .
C12_1 C 0.5960(3) -0.1101(4) 0.4261(5) 0.085(4) Uani 1 1 d D U . . .
C13_1 C 0.5674(4) -0.0767(4) 0.4205(5) 0.093(5) Uani 1 1 d D U . . .
H13_1 H 0.576476 -0.048321 0.428264 0.112 Uiso 1 1 calc R U . . .
C14_1 C 0.5248(5) -0.0831(5) 0.4035(6) 0.106(6) Uani 1 1 d D U . . .
H14_1 H 0.504839 -0.059356 0.399264 0.127 Uiso 1 1 calc R U . . .
C15_1 C 0.5117(5) -0.1248(5) 0.3929(8) 0.116(6) Uani 1 1 d D U . . .
H15_1 H 0.482241 -0.129868 0.382267 0.140 Uiso 1 1 calc R U . . .
C16_1 C 0.5415(5) -0.1591(5) 0.3976(7) 0.110(6) Uani 1 1 d D U . . .
H16_1 H 0.533248 -0.187255 0.388647 0.132 Uiso 1 1 calc R U . . .
C17_1 C 0.5835(4) -0.1522(4) 0.4154(5) 0.089(4) Uani 1 1 d D U . . .
H17_1 H 0.603476 -0.175787 0.420334 0.107 Uiso 1 1 calc R U . . .
C18_1 C 0.6867(4) -0.1471(3) 0.3953(3) 0.077(3) Uani 1 1 d D U . . .
H18_1 H 0.658295 -0.145600 0.378771 0.092 Uiso 1 1 calc R U . . .
C20_1 C 0.7362(4) -0.2074(4) 0.3909(4) 0.099(4) Uani 1 1 d D U . . .
H20_1 H 0.729446 -0.233130 0.373639 0.119 Uiso 1 1 calc R U . . .
C21_1 C 0.7584(4) -0.1718(4) 0.3652(3) 0.087(3) Uani 1 1 d D U . . .
H21_1 H 0.789432 -0.164822 0.375542 0.105 Uiso 1 1 calc R U . . .
C22_1 C 0.7270(4) -0.1330(4) 0.3691(3) 0.077(3) Uani 1 1 d D U . . .
H22_1 H 0.743375 -0.108105 0.381914 0.092 Uiso 1 1 calc R U . . .
C24_1 C 0.7234(4) -0.1583(4) 0.3035(3) 0.087(4) Uani 1 1 d D U . . .
C26_1 C 0.7374(8) -0.1414(7) 0.2628(4) 0.118(6) Uani 1 1 d D U . . .
H26A_1 H 0.711891 -0.126167 0.250127 0.177 Uiso 1 1 calc R U . . .
H26B_1 H 0.762925 -0.121379 0.266045 0.177 Uiso 1 1 calc R U . . .
H26C_1 H 0.746477 -0.165743 0.245749 0.177 Uiso 1 1 calc R U . . .
C27_1 C 0.6825(5) -0.1875(5) 0.3013(6) 0.100(5) Uani 1 1 d D U . . .
H27A_1 H 0.657652 -0.172292 0.287619 0.150 Uiso 1 1 calc R U . . .
H27B_1 H 0.690037 -0.213819 0.286363 0.150 Uiso 1 1 calc R U . . .
H27C_1 H 0.673232 -0.195320 0.328515 0.150 Uiso 1 1 calc R U . . .
C28_1 C 0.7650(5) -0.2213(6) 0.4261(5) 0.109(5) Uani 1 1 d D U . . .
H28A_1 H 0.794028 -0.233145 0.416262 0.131 Uiso 1 1 calc R U . . .
H28B_1 H 0.771914 -0.195900 0.443189 0.131 Uiso 1 1 calc R U . . .
C31_1 C 0.7660(12) -0.2206(8) 0.5290(8) 0.33(3) Uani 1 1 d D U . . .
H31A_1 H 0.779461 -0.229654 0.554627 0.501 Uiso 1 1 calc R U . . .
H31B_1 H 0.784079 -0.197064 0.517545 0.501 Uiso 1 1 calc R U . . .
H31C_1 H 0.735052 -0.210421 0.533278 0.501 Uiso 1 1 calc R U . . .
C32_1 C 0.8258(5) -0.2842(10) 0.4834(10) 0.34(2) Uani 1 1 d D U . . .
H32A_1 H 0.840409 -0.292903 0.508736 0.506 Uiso 1 1 calc R U . . .
H32B_1 H 0.826315 -0.308507 0.464545 0.506 Uiso 1 1 calc R U . . .
H32C_1 H 0.842175 -0.259556 0.472011 0.506 Uiso 1 1 calc R U . . .
C33_1 C 0.7327(9) -0.3151(8) 0.5128(8) 0.258(16) Uani 1 1 d D U . . .
C34_1 C 0.6837(8) -0.3003(12) 0.5198(7) 0.35(3) Uani 1 1 d D U . . .
H34A_1 H 0.683664 -0.276282 0.539096 0.522 Uiso 1 1 calc R U . . .
H34B_1 H 0.670265 -0.290628 0.494377 0.522 Uiso 1 1 calc DR U . . .
H34C_1 H 0.666120 -0.324495 0.530517 0.522 Uiso 1 1 calc R U . . .
C35_1 C 0.7326(10) -0.3527(5) 0.4827(10) 0.35(3) Uani 1 1 d D U . . .
H35A_1 H 0.763792 -0.362175 0.478146 0.519 Uiso 1 1 calc R U . . .
H35B_1 H 0.714963 -0.376834 0.493378 0.519 Uiso 1 1 calc R U . . .
H35C_1 H 0.719109 -0.342968 0.457238 0.519 Uiso 1 1 calc R U . . .
C36_1 C 0.7534(12) -0.3293(11) 0.5533(9) 0.39(3) Uani 1 1 d D U . . .
H36A_1 H 0.753077 -0.304872 0.572096 0.583 Uiso 1 1 calc R U . . .
H36B_1 H 0.735653 -0.353280 0.564323 0.583 Uiso 1 1 calc R U . . .
H36C_1 H 0.784653 -0.338848 0.549334 0.583 Uiso 1 1 calc R U . . .
O1_2 O 0.6623(3) 0.0867(4) 0.5214(3) 0.076(2) Uani 1 1 d D U . . .
O19_2 O 0.4651(5) 0.1863(5) 0.5087(4) 0.134(5) Uani 1 1 d D U . . .
O23_2 O 0.4242(4) 0.1657(4) 0.5933(5) 0.135(6) Uani 1 1 d D U . . .
O25_2 O 0.4366(4) 0.2382(4) 0.5930(5) 0.126(5) Uani 1 1 d D U . . .
N3_2 N 0.6425(3) 0.1431(4) 0.5625(3) 0.071(3) Uani 1 1 d D U . . .
H3_2 H 0.671005 0.145840 0.570023 0.086 Uiso 1 1 calc R U . . .
N5_2 N 0.5676(3) 0.1709(4) 0.5685(4) 0.084(4) Uani 1 1 d D U . . .
N8_2 N 0.5621(3) 0.0813(5) 0.5002(4) 0.088(4) Uani 1 1 d D U . . .
N10_2 N 0.5141(3) 0.1299(4) 0.5271(4) 0.087(4) Uani 1 1 d D U . . .
N11_2 N 0.6258(4) 0.2011(5) 0.6050(4) 0.088(4) Uani 1 1 d D U . . .
H11A_2 H 0.606080 0.219242 0.615245 0.105 Uiso 1 1 calc R U . . .
H11B_2 H 0.654495 0.202639 0.612257 0.105 Uiso 1 1 calc R U . . .
C2_2 C 0.6319(3) 0.1108(5) 0.5360(4) 0.077(3) Uani 1 1 d D U . . .
C4_2 C 0.6122(3) 0.1711(4) 0.5781(4) 0.074(3) Uani 1 1 d D U . . .
C6_2 C 0.5569(3) 0.1389(5) 0.5426(4) 0.082(4) Uani 1 1 d D U . . .
C7_2 C 0.5853(3) 0.1082(5) 0.5263(4) 0.078(4) Uani 1 1 d D U . . .
C9_2 C 0.5199(3) 0.0940(5) 0.5022(5) 0.095(5) Uani 1 1 d D U . . .
C12_2 C 0.4837(4) 0.0745(5) 0.4764(5) 0.114(6) Uani 1 1 d D U . . .
C13_2 C 0.4837(5) 0.0312(5) 0.4712(5) 0.127(6) Uani 1 1 d D U . . .
H13_2 H 0.505889 0.014104 0.484574 0.152 Uiso 1 1 calc R U . . .
C14_2 C 0.4515(6) 0.0110(6) 0.4465(7) 0.157(9) Uani 1 1 d D U . . .
H14_2 H 0.451735 -0.019527 0.443202 0.188 Uiso 1 1 calc R U . . .
C15_2 C 0.4193(7) 0.0361(8) 0.4270(8) 0.171(10) Uani 1 1 d D U . . .
H15_2 H 0.396730 0.022570 0.410854 0.206 Uiso 1 1 calc R U . . .
C16_2 C 0.4199(6) 0.0807(8) 0.4310(7) 0.162(9) Uani 1 1 d D U . . .
H16_2 H 0.397574 0.097959 0.417884 0.195 Uiso 1 1 calc R U . . .
C17_2 C 0.4536(6) 0.1001(6) 0.4545(6) 0.150(8) Uani 1 1 d D U . . .
H17_2 H 0.456024 0.130757 0.455491 0.180 Uiso 1 1 calc DR U . . .
C18_2 C 0.4716(4) 0.1515(4) 0.5353(4) 0.101(4) Uani 1 1 d D U . . .
H18_2 H 0.446402 0.130239 0.531397 0.121 Uiso 1 1 calc R U . . .
C20_2 C 0.4727(7) 0.2273(5) 0.5268(5) 0.139(6) Uani 1 1 d D U . . .
H20_2 H 0.446585 0.246734 0.520215 0.167 Uiso 1 1 calc R U . . .
C21_2 C 0.4745(5) 0.2200(4) 0.5727(4) 0.107(4) Uani 1 1 d D U . . .
H21_2 H 0.503785 0.230224 0.584684 0.128 Uiso 1 1 calc R U . . .
C22_2 C 0.4685(4) 0.1709(4) 0.5780(4) 0.099(4) Uani 1 1 d D U . . .
H22_2 H 0.491960 0.158463 0.596552 0.119 Uiso 1 1 calc R U . . .
C24_2 C 0.4077(4) 0.2055(4) 0.6087(5) 0.116(5) Uani 1 1 d D U . . .
C26_2 C 0.4075(12) 0.2045(11) 0.6543(5) 0.196(13) Uani 1 1 d D U . . .
H26A_2 H 0.396004 0.232191 0.664418 0.294 Uiso 1 1 calc R U . . .
H26B_2 H 0.387886 0.180929 0.663405 0.294 Uiso 1 1 calc R U . . .
H26C_2 H 0.438308 0.199824 0.664432 0.294 Uiso 1 1 calc R U . . .
C27_2 C 0.3605(5) 0.2151(9) 0.5943(9) 0.216(17) Uani 1 1 d D U . . .
H27A_2 H 0.350544 0.242739 0.605622 0.324 Uiso 1 1 calc R U . . .
H27B_2 H 0.360046 0.216875 0.564954 0.324 Uiso 1 1 calc R U . . .
H27C_2 H 0.340181 0.191913 0.602990 0.324 Uiso 1 1 calc R U . . .
C28_2 C 0.5151(7) 0.2455(6) 0.5073(5) 0.150(7) Uani 1 1 d D U . . .
H28A_2^a H 0.542108 0.229346 0.516664 0.179 Uiso 0.5 1 calc R U P A 1
H28B_2^a H 0.512767 0.242739 0.477758 0.179 Uiso 0.5 1 calc R U P A 1
H28A_2^b H 0.521632 0.275058 0.517439 0.179 Uiso 0.5 1 calc R U P B 2
H28B_2^b H 0.541526 0.226757 0.513004 0.179 Uiso 0.5 1 calc R U P B 2
O29_2^a O 0.5190(7) 0.2902(6) 0.5183(8) 0.159(10) Uani 0.5 1 d D U P C 1
Si30_2^a Si 0.5479(4) 0.3286(4) 0.4953(4) 0.133(4) Uani 0.5 1 d D U P C 1
C31_2^a C 0.5161(9) 0.3814(7) 0.4976(10) 0.122(12) Uani 0.5 1 d D U P C 1
H31A_2^a H 0.533413 0.404004 0.483907 0.183 Uiso 0.5 1 calc R U P C 1
H31B_2^a H 0.486532 0.378072 0.484366 0.183 Uiso 0.5 1 calc R U P C 1
H31C_2^a H 0.511822 0.389670 0.525689 0.183 Uiso 0.5 1 calc R U P C 1
C32_2^a C 0.5578(9) 0.3132(11) 0.4415(5) 0.129(12) Uani 0.5 1 d D U P C 1
H32A_2^a H 0.574972 0.336256 0.428279 0.193 Uiso 0.5 1 calc R U P C 1
H32B_2^a H 0.575047 0.286128 0.440580 0.193 Uiso 0.5 1 calc R U P C 1
H32C_2^a H 0.528695 0.309330 0.427697 0.193 Uiso 0.5 1 calc R U P C 1
C33_2^a C 0.6030(6) 0.3333(9) 0.5236(7) 0.165(12) Uani 0.5 1 d D U P C 1
C34_2^a C 0.5953(10) 0.3455(12) 0.5677(7) 0.19(2) Uani 0.5 1 d D U P C 1
H34A_2^a H 0.578598 0.372858 0.569053 0.283 Uiso 0.5 1 calc R U P C 1
H34B_2^a H 0.577888 0.322594 0.580841 0.283 Uiso 0.5 1 calc R U P C 1
H34C_2^a H 0.624618 0.348792 0.581484 0.283 Uiso 0.5 1 calc R U P C 1
C35_2^a C 0.6293(7) 0.2903(11) 0.5222(8) 0.122(12) Uani 0.5 1 d D U P C 1
H35A_2^a H 0.634404 0.282211 0.494142 0.183 Uiso 0.5 1 calc R U P C 1
H35B_2^a H 0.658484 0.293781 0.536028 0.183 Uiso 0.5 1 calc R U P C 1
H35C_2^a H 0.611754 0.267583 0.535385 0.183 Uiso 0.5 1 calc R U P C 1
C36_2^a C 0.6327(7) 0.3685(11) 0.5042(11) 0.169(17) Uani 0.5 1 d D U P C 1
H36A_2^a H 0.637820 0.361145 0.475972 0.253 Uiso 0.5 1 calc R U P C 1
H36B_2^a H 0.617212 0.396586 0.505689 0.253 Uiso 0.5 1 calc R U P C 1
H36C_2^a H 0.661763 0.370281 0.518434 0.253 Uiso 0.5 1 calc R U P C 1
O29_2^b O 0.5052(9) 0.2465(10) 0.4651(5) 0.172(11) Uani 0.5 1 d D U P C 2
Si30_2^b Si 0.5326(7) 0.2268(5) 0.4264(4) 0.160(6) Uani 0.5 1 d D U P C 2
C31_2^b C 0.5545(13) 0.1715(7) 0.4380(9) 0.144(16) Uani 0.5 1 d D U P C 2
H31D_2^b H 0.570697 0.160153 0.414791 0.216 Uiso 0.5 1 calc R U P C 2
H31E_2^b H 0.575086 0.172912 0.461214 0.216 Uiso 0.5 1 calc R U P C 2
H31F_2^b H 0.529055 0.152276 0.444206 0.216 Uiso 0.5 1 calc R U P C 2
C32_2^b C 0.5800(10) 0.2654(11) 0.4138(10) 0.172(17) Uani 0.5 1 d D U P C 2
H32D_2^b H 0.596739 0.254253 0.390788 0.258 Uiso 0.5 1 calc R U P C 2
H32E_2^b H 0.567261 0.293895 0.407089 0.258 Uiso 0.5 1 calc R U P C 2
H32F_2^b H 0.600487 0.268224 0.436949 0.258 Uiso 0.5 1 calc R U P C 2
C33_2^b C 0.4904(9) 0.2257(9) 0.3837(6) 0.206(17) Uani 0.5 1 d D U P C 2
C34_2^b C 0.4507(11) 0.1958(13) 0.3935(8) 0.27(3) Uani 0.5 1 d D U P C 2
H34D_2^b H 0.462161 0.166704 0.399500 0.402 Uiso 0.5 1 calc DR U P C 2
H34E_2^b H 0.434670 0.207138 0.416833 0.402 Uiso 0.5 1 calc R U P C 2
H34F_2^b H 0.429960 0.194487 0.370406 0.402 Uiso 0.5 1 calc R U P C 2
C35_2^b C 0.4708(12) 0.2708(11) 0.3745(8) 0.27(3) Uani 0.5 1 d D U P C 2
H35D_2^b H 0.495491 0.290823 0.368130 0.408 Uiso 0.5 1 calc R U P C 2
H35E_2^b H 0.449897 0.268899 0.351602 0.408 Uiso 0.5 1 calc R U P C 2
H35F_2^b H 0.454607 0.281549 0.398029 0.408 Uiso 0.5 1 calc R U P C 2
C36_2^b C 0.5135(15) 0.2077(12) 0.3459(5) 0.24(3) Uani 0.5 1 d D U P C 2
H36D_2^b H 0.539125 0.226217 0.338890 0.362 Uiso 0.5 1 calc R U P C 2
H36E_2^b H 0.524321 0.178202 0.351269 0.362 Uiso 0.5 1 calc R U P C 2
H36F_2^b H 0.491647 0.207122 0.323584 0.362 Uiso 0.5 1 calc R U P C 2
O1_3 O 0.7448(3) 0.0398(4) 0.4709(3) 0.083(3) Uani 1 1 d D U . . .
O19_3 O 0.6878(3) 0.0077(3) 0.2847(3) 0.091(3) Uani 1 1 d D U . . .
O23_3 O 0.6335(3) -0.0784(3) 0.2846(3) 0.081(3) Uani 1 1 d D U . . .
O25_3 O 0.5850(5) -0.0261(3) 0.2658(4) 0.126(5) Uani 1 1 d D U . . .
N3_3 N 0.6715(3) 0.0378(4) 0.4495(3) 0.073(3) Uani 1 1 d D U . . .
H3_3 H 0.663238 0.050758 0.471777 0.087 Uiso 1 1 calc R U . . .
N5_3 N 0.6470(3) 0.0093(4) 0.3866(3) 0.074(3) Uani 1 1 d D U . . .
N8_3 N 0.7669(3) -0.0089(4) 0.3931(3) 0.074(3) Uani 1 1 d D U . . .
N10_3 N 0.7105(3) -0.0178(4) 0.3481(3) 0.070(3) Uani 1 1 d D U . . .
N11_3 N 0.5966(3) 0.0395(5) 0.4307(4) 0.090(4) Uani 1 1 d D U . . .
H11A_3 H 0.574442 0.033656 0.413681 0.108 Uiso 1 1 calc R U . . .
H11B_3 H 0.590745 0.052364 0.453620 0.108 Uiso 1 1 calc R U . . .
C2_3 C 0.7165(3) 0.0278(6) 0.4448(4) 0.077(4) Uani 1 1 d D U . . .
C4_3 C 0.6394(3) 0.0288(5) 0.4216(4) 0.077(4) Uani 1 1 d D U . . .
C6_3 C 0.6910(3) 0.0000(5) 0.3818(3) 0.071(3) Uani 1 1 d D U . . .
C7_3 C 0.7262(3) 0.0063(6) 0.4086(3) 0.078(4) Uani 1 1 d D U . . .
C9_3 C 0.7567(3) -0.0219(5) 0.3569(3) 0.074(3) Uani 1 1 d D U . . .
C12_3 C 0.7905(4) -0.0400(4) 0.3292(3) 0.073(3) Uani 1 1 d D U . . .
C13_3 C 0.8209(4) -0.0691(4) 0.3435(4) 0.080(3) Uani 1 1 d D U . . .
H13_3 H 0.818940 -0.078873 0.370416 0.096 Uiso 1 1 calc R U . . .
C14_3 C 0.8550(5) -0.0847(5) 0.3189(4) 0.096(4) Uani 1 1 d D U . . .
H14_3 H 0.876548 -0.105066 0.328791 0.115 Uiso 1 1 calc R U . . .
C15_3 C 0.8569(5) -0.0700(6) 0.2796(4) 0.096(4) Uani 1 1 d D U . . .
H15_3 H 0.879471 -0.081082 0.262338 0.115 Uiso 1 1 calc R U . . .
C16_3 C 0.8269(5) -0.0395(6) 0.2652(4) 0.094(4) Uani 1 1 d D U . . .
H16_3 H 0.829585 -0.028691 0.238706 0.113 Uiso 1 1 calc R U . . .
C17_3 C 0.7927(4) -0.0249(5) 0.2899(3) 0.080(4) Uani 1 1 d D U . . .
H17_3 H 0.770948 -0.004787 0.280053 0.096 Uiso 1 1 calc R U . . .
C18_3 C 0.6893(4) -0.0284(4) 0.3100(3) 0.072(3) Uani 1 1 d D U . . .
H18_3 H 0.707600 -0.051460 0.296760 0.087 Uiso 1 1 calc R U . . .
C20_3 C 0.6438(4) 0.0259(3) 0.2812(5) 0.095(4) Uani 1 1 d D U . . .
H20_3 H 0.636476 0.032356 0.252486 0.114 Uiso 1 1 calc R U . . .
C21_3 C 0.6104(4) -0.0079(3) 0.2977(4) 0.090(4) Uani 1 1 d D U . . .
H21_3 H 0.590585 0.004566 0.318959 0.108 Uiso 1 1 calc R U . . .
C22_3 C 0.6400(4) -0.0450(3) 0.3139(4) 0.074(3) Uani 1 1 d D U . . .
H22_3 H 0.632147 -0.054145 0.341718 0.089 Uiso 1 1 calc R U . . .
C24_3 C 0.5892(4) -0.0726(4) 0.2679(4) 0.088(4) Uani 1 1 d D U . . .
C26_3 C 0.5544(5) -0.0900(6) 0.2960(5) 0.101(4) Uani 1 1 d D U . . .
H26A_3 H 0.524137 -0.085848 0.284259 0.152 Uiso 1 1 calc R U . . .
H26B_3 H 0.559757 -0.120981 0.300405 0.152 Uiso 1 1 calc R U . . .
H26C_3 H 0.556498 -0.074586 0.321632 0.152 Uiso 1 1 calc R U . . .
C27_3 C 0.5890(6) -0.0903(6) 0.2257(4) 0.093(5) Uani 1 1 d D U . . .
H27A_3 H 0.558910 -0.086598 0.213596 0.140 Uiso 1 1 calc R U . . .
H27B_3 H 0.611367 -0.074666 0.209662 0.140 Uiso 1 1 calc R U . . .
H27C_3 H 0.596766 -0.121186 0.226334 0.140 Uiso 1 1 calc R U . . .
C28_3 C 0.6450(8) 0.0678(4) 0.3055(5) 0.145(8) Uani 1 1 d D U . . .
H28A_3^a H 0.637860 0.062016 0.333972 0.175 Uiso 0.5 1 calc R U P D 1
H28B_3^a H 0.675217 0.081441 0.304137 0.175 Uiso 0.5 1 calc R U P D 1
H28A_3^b H 0.614977 0.073057 0.317500 0.175 Uiso 0.5 1 calc R U P E 2
H28B_3^b H 0.667550 0.065236 0.327540 0.175 Uiso 0.5 1 calc R U P E 2
Si30_3^a Si 0.6075(11) 0.1290(6) 0.2512(7) 0.257(11) Uani 0.5 1 d D U P F 1
O29_3^a O 0.6121(11) 0.0946(7) 0.2880(9) 0.214(12) Uani 0.5 1 d D U P F 1
C31_3^a C 0.5475(12) 0.1508(12) 0.2527(9) 0.25(2) Uani 0.5 1 d D U P F 1
H31A_3^a H 0.543106 0.171855 0.230927 0.376 Uiso 0.5 1 calc R U P F 1
H31B_3^a H 0.526033 0.126881 0.249264 0.376 Uiso 0.5 1 calc R U P F 1
H31C_3^a H 0.542412 0.165035 0.278519 0.376 Uiso 0.5 1 calc R U P F 1
C32_3^a C 0.6189(18) 0.1029(13) 0.2014(9) 0.25(3) Uani 0.5 1 d D U P F 1
H32A_3^a H 0.615797 0.124622 0.180098 0.371 Uiso 0.5 1 calc R U P F 1
H32B_3^a H 0.649656 0.091146 0.201481 0.371 Uiso 0.5 1 calc R U P F 1
H32C_3^a H 0.597110 0.079478 0.196766 0.371 Uiso 0.5 1 calc R U P F 1
C33_3^a C 0.6485(15) 0.1744(10) 0.2616(14) 0.283(16) Uani 0.5 1 d D U P F 1
C34_3^a C 0.6399(16) 0.1957(10) 0.3027(15) 0.31(3) Uani 0.5 1 d D U P F 1
H34A_3^a H 0.642725 0.173771 0.323848 0.462 Uiso 0.5 1 calc R U P F 1
H34B_3^a H 0.662195 0.218682 0.307353 0.462 Uiso 0.5 1 calc R U P F 1
H34C_3^a H 0.609387 0.208033 0.302907 0.462 Uiso 0.5 1 calc R U P F 1
C35_3^a C 0.6969(12) 0.1560(16) 0.2626(18) 0.32(2) Uani 0.5 1 d D U P F 1
H35A_3^a H 0.699447 0.134083 0.283732 0.479 Uiso 0.5 1 calc R U P F 1
H35B_3^a H 0.703681 0.142822 0.236589 0.479 Uiso 0.5 1 calc R U P F 1
H35C_3^a H 0.718465 0.179509 0.268036 0.479 Uiso 0.5 1 calc R U P F 1
C36_3^a C 0.644(2) 0.2090(11) 0.2285(17) 0.33(3) Uani 0.5 1 d D U P F 1
H36A_3^a H 0.649449 0.195636 0.202319 0.498 Uiso 0.5 1 calc R U P F 1
H36B_3^a H 0.613486 0.221356 0.228835 0.498 Uiso 0.5 1 calc R U P F 1
H36C_3^a H 0.666294 0.232004 0.233281 0.498 Uiso 0.5 1 calc R U P F 1
Si30_3^b Si 0.6269(11) 0.1478(6) 0.2771(7) 0.273(11) Uani 0.5 1 d D U P F 2
O29_3^b O 0.6565(12) 0.1025(5) 0.2803(9) 0.195(12) Uani 0.5 1 d D U P F 2
C31_3^b C 0.6249(18) 0.1736(12) 0.3283(9) 0.26(2) Uani 0.5 1 d D U P F 2
H31D_3^b H 0.607389 0.200503 0.326846 0.386 Uiso 0.5 1 calc R U P F 2
H31E_3^b H 0.610480 0.153600 0.347176 0.386 Uiso 0.5 1 calc R U P F 2
H31F_3^b H 0.655729 0.179971 0.337639 0.386 Uiso 0.5 1 calc R U P F 2
C32_3^b C 0.5677(12) 0.1374(13) 0.2579(13) 0.211(15) Uani 0.5 1 d D U P F 2
H32D_3^b H 0.551033 0.164784 0.256400 0.317 Uiso 0.5 1 calc R U P F 2
H32E_3^b H 0.568999 0.124275 0.231176 0.317 Uiso 0.5 1 calc R U P F 2
H32F_3^b H 0.552201 0.117568 0.276240 0.317 Uiso 0.5 1 calc R U P F 2
C33_3^b C 0.6587(16) 0.1837(9) 0.2417(12) 0.281(17) Uani 0.5 1 d D U P F 2
C34_3^b C 0.7072(15) 0.1928(11) 0.2569(19) 0.31(3) Uani 0.5 1 d D U P F 2
H34D_3^b H 0.706003 0.206252 0.283507 0.468 Uiso 0.5 1 calc R U P F 2
H34E_3^b H 0.723983 0.165479 0.258655 0.468 Uiso 0.5 1 calc R U P F 2
H34F_3^b H 0.722338 0.212397 0.238236 0.468 Uiso 0.5 1 calc R U P F 2
C35_3^b C 0.661(2) 0.1626(14) 0.1999(10) 0.32(3) Uani 0.5 1 d D U P F 2
H35D_3^b H 0.630150 0.156744 0.189971 0.477 Uiso 0.5 1 calc R U P F 2
H35E_3^b H 0.676156 0.182258 0.181294 0.477 Uiso 0.5 1 calc R U P F 2
H35F_3^b H 0.677801 0.135340 0.201713 0.477 Uiso 0.5 1 calc R U P F 2
C36_3^b C 0.634(2) 0.2275(9) 0.2373(15) 0.32(3) Uani 0.5 1 d D U P F 2
H36D_3^b H 0.631953 0.241537 0.263598 0.484 Uiso 0.5 1 calc R U P F 2
H36E_3^b H 0.650403 0.246206 0.218836 0.484 Uiso 0.5 1 calc R U P F 2
H36F_3^b H 0.603170 0.222481 0.226674 0.484 Uiso 0.5 1 calc R U P F 2
O1_4 O 0.8213(3) 0.0909(4) 0.5241(3) 0.072(2) Uani 1 1 d D U . . .
O19_4 O 1.0107(5) 0.1352(5) 0.4336(4) 0.133(4) Uani 1 1 d D U . . .
O23_4 O 1.0619(3) 0.0484(5) 0.4327(3) 0.101(3) Uani 1 1 d D U . . .
O25_4 O 1.0487(6) 0.0660(8) 0.3684(4) 0.193(9) Uani 1 1 d D U . . .
N3_4 N 0.8418(3) 0.0554(5) 0.4670(3) 0.077(3) Uani 1 1 d D U . . .
H3_4 H 0.813756 0.046437 0.463749 0.093 Uiso 1 1 calc R U . . .
N5_4 N 0.9154(3) 0.0578(6) 0.4382(3) 0.099(5) Uani 1 1 d D U . . .
N8_4 N 0.9211(3) 0.1147(4) 0.5321(3) 0.080(3) Uani 1 1 d D U . . .
N10_4 N 0.9679(3) 0.0971(5) 0.4823(3) 0.084(3) Uani 1 1 d D U . . .
N11_4 N 0.8566(4) 0.0194(6) 0.4086(3) 0.104(5) Uani 1 1 d D U . . .
H11A_4 H 0.828212 0.010768 0.408066 0.125 Uiso 1 1 calc R U . . .
H11B_4 H 0.875017 0.011568 0.389323 0.125 Uiso 1 1 calc R U . . .
C2_4 C 0.8521(3) 0.0792(5) 0.5005(3) 0.075(4) Uani 1 1 d D U . . .
C4_4 C 0.8719(4) 0.0449(7) 0.4390(4) 0.101(6) Uani 1 1 d D U . . .
C6_4 C 0.9265(3) 0.0795(6) 0.4719(4) 0.089(4) Uani 1 1 d D U . . .
C7_4 C 0.8984(3) 0.0899(6) 0.5034(4) 0.082(4) Uani 1 1 d D U . . .
C9_4 C 0.9622(3) 0.1187(5) 0.5184(3) 0.080(4) Uani 1 1 d D U . . .
C12_4 C 0.9986(4) 0.1413(4) 0.5409(4) 0.083(3) Uani 1 1 d D U . . .
C13_4 C 1.0011(4) 0.1362(5) 0.5808(4) 0.087(4) Uani 1 1 d D U . . .
H13_4 H 0.979746 0.118228 0.593895 0.104 Uiso 1 1 calc R U . . .
C14_4 C 1.0345(5) 0.1570(6) 0.6032(4) 0.104(5) Uani 1 1 d D U . . .
H14_4 H 1.035499 0.154354 0.631566 0.125 Uiso 1 1 calc R U . . .
C15_4 C 1.0665(5) 0.1817(6) 0.5834(5) 0.113(5) Uani 1 1 d D U . . .
H15_4 H 1.090765 0.194430 0.598140 0.135 Uiso 1 1 calc R U . . .
C16_4 C 1.0633(5) 0.1881(6) 0.5425(5) 0.106(5) Uani 1 1 d D U . . .
H16_4 H 1.084744 0.205763 0.529260 0.127 Uiso 1 1 calc R U . . .
C17_4 C 1.0287(5) 0.1686(5) 0.5208(4) 0.098(5) Uani 1 1 d D U . . .
H17_4 H 1.025426 0.173619 0.492818 0.118 Uiso 1 1 calc R U . . .
C18_4 C 1.0085(4) 0.0986(5) 0.4585(4) 0.101(4) Uani 1 1 d D U . . .
H18_4 H 1.034998 0.099817 0.477408 0.121 Uiso 1 1 calc R U . . .
C20_4 C 1.0032(6) 0.1252(6) 0.3922(4) 0.148(6) Uani 1 1 d D U . . .
H20_4 H 1.027997 0.138894 0.376422 0.177 Uiso 1 1 calc R U . . .
C21_4 C 1.0076(5) 0.0757(6) 0.3880(4) 0.141(6) Uani 1 1 d D U . . .
H21_4 H 0.980718 0.062332 0.374380 0.169 Uiso 1 1 calc R U . . .
C22_4 C 1.0148(4) 0.0585(5) 0.4313(4) 0.114(5) Uani 1 1 d D U . . .
H22_4 H 0.994753 0.033588 0.438274 0.137 Uiso 1 1 calc R U . . .
C24_4 C 1.0758(4) 0.0378(6) 0.3927(4) 0.131(6) Uani 1 1 d D U . . .
C26_4 C 1.0645(9) -0.0086(7) 0.3830(7) 0.174(9) Uani 1 1 d D U . . .
H26A_4 H 1.083138 -0.027855 0.399761 0.260 Uiso 1 1 calc R U . . .
H26B_4 H 1.032457 -0.013926 0.388339 0.260 Uiso 1 1 calc R U . . .
H26C_4 H 1.070631 -0.014245 0.354650 0.260 Uiso 1 1 calc R U . . .
C27_4 C 1.1250(5) 0.0499(9) 0.3884(8) 0.147(9) Uani 1 1 d D U . . .
H27A_4 H 1.143670 0.030669 0.405079 0.220 Uiso 1 1 calc R U . . .
H27B_4 H 1.133769 0.047003 0.360261 0.220 Uiso 1 1 calc R U . . .
H27C_4 H 1.129456 0.079983 0.397080 0.220 Uiso 1 1 calc R U . . .
C28_4 C 0.9587(7) 0.1428(6) 0.3769(8) 0.162(8) Uani 1 1 d D U . . .
H28A_4 H 0.953782 0.133760 0.348702 0.194 Uiso 1 1 calc R U . . .
H28B_4 H 0.933677 0.131144 0.393160 0.194 Uiso 1 1 calc R U . . .
O29_4 O 0.9592(7) 0.1882(6) 0.3794(7) 0.197(8) Uani 1 1 d D U . . .
Si30_4 Si 0.9233(6) 0.2241(5) 0.3962(6) 0.274(9) Uani 1 1 d D U . . .
C31_4 C 0.8995(12) 0.2038(11) 0.4451(8) 0.28(2) Uani 1 1 d D U . . .
H31A_4 H 0.877938 0.225000 0.455495 0.417 Uiso 1 1 calc R U . . .
H31B_4 H 0.884105 0.176083 0.440581 0.417 Uiso 1 1 calc R U . . .
H31C_4 H 0.924228 0.199773 0.464601 0.417 Uiso 1 1 calc R U . . .
C32_4 C 0.8773(9) 0.2350(12) 0.3582(10) 0.30(2) Uani 1 1 d D U . . .
H32A_4 H 0.856258 0.256469 0.368908 0.450 Uiso 1 1 calc R U . . .
H32B_4 H 0.890748 0.246080 0.333493 0.450 Uiso 1 1 calc R U . . .
H32C_4 H 0.860988 0.208015 0.352364 0.450 Uiso 1 1 calc R U . . .
C33_4 C 0.9579(11) 0.2745(8) 0.4053(11) 0.333(19) Uani 1 1 d D U . . .
C34_4 C 0.9963(12) 0.2668(13) 0.4363(13) 0.45(4) Uani 1 1 d D U . . .
H34A_4 H 1.016551 0.244118 0.426440 0.681 Uiso 1 1 calc R U . . .
H34B_4 H 1.013374 0.293658 0.440326 0.681 Uiso 1 1 calc R U . . .
H34C_4 H 0.983241 0.257592 0.461865 0.681 Uiso 1 1 calc R U . . .
C35_4 C 0.9788(13) 0.2912(8) 0.3660(14) 0.41(4) Uani 1 1 d D U . . .
H35A_4 H 0.998579 0.268771 0.354873 0.622 Uiso 1 1 calc R U . . .
H35B_4 H 0.954634 0.297884 0.346678 0.622 Uiso 1 1 calc R U . . .
H35C_4 H 0.996566 0.317363 0.371530 0.622 Uiso 1 1 calc R U . . .
C36_4 C 0.9271(17) 0.3103(8) 0.4222(15) 0.43(4) Uani 1 1 d D U . . .
H36A_4 H 0.913523 0.300261 0.447269 0.648 Uiso 1 1 calc R U . . .
H36B_4 H 0.945040 0.336436 0.427506 0.648 Uiso 1 1 calc R U . . .
H36C_4 H 0.903108 0.316957 0.402653 0.648 Uiso 1 1 calc R U . . .
Si30_5 Si 0.8238(2) 0.3360(2) 0.53757(19) 0.124(2) Uani 1 1 d D U . . .
O1_5 O 0.7386(3) 0.1404(3) 0.5720(3) 0.072(2) Uani 1 1 d D U . . .
O19_5 O 0.8129(3) 0.3242(3) 0.6467(3) 0.079(2) Uani 1 1 d D U . . .
O23_5 O 0.8423(3) 0.2850(4) 0.7354(3) 0.082(3) Uani 1 1 d D U . . .
O25_5 O 0.9024(4) 0.3218(4) 0.7079(3) 0.100(3) Uani 1 1 d D U . . .
O29_5 O 0.8588(4) 0.3495(4) 0.5742(3) 0.098(3) Uani 1 1 d D U . . .
N3_5 N 0.8128(3) 0.1608(4) 0.5803(3) 0.072(3) Uani 1 1 d D U . . .
H3_5 H 0.820930 0.140640 0.563177 0.087 Uiso 1 1 calc R U . . .
N5_5 N 0.8384(3) 0.2198(4) 0.6208(3) 0.071(3) Uani 1 1 d D U . . .
N8_5 N 0.7175(3) 0.2160(3) 0.6278(3) 0.068(3) Uani 1 1 d D U . . .
N10_5 N 0.7751(3) 0.2575(3) 0.6508(3) 0.067(2) Uani 1 1 d D U . . .
N11_5 N 0.8887(3) 0.1770(4) 0.5871(5) 0.086(4) Uani 1 1 d D U . . .
H11A_5 H 0.895013 0.155278 0.570945 0.103 Uiso 1 1 calc R U . . .
H11B_5 H 0.910725 0.192934 0.597206 0.103 Uiso 1 1 calc R U . . .
C2_5 C 0.7677(3) 0.1646(4) 0.5889(4) 0.070(3) Uani 1 1 d D U . . .
C4_5 C 0.8453(3) 0.1858(4) 0.5963(4) 0.072(3) Uani 1 1 d D U . . .
C6_5 C 0.7939(3) 0.2244(4) 0.6280(4) 0.072(3) Uani 1 1 d D U . . .
C7_5 C 0.7578(3) 0.2006(4) 0.6132(4) 0.065(3) Uani 1 1 d D U . . .
C9_5 C 0.7290(3) 0.2505(4) 0.6497(4) 0.070(3) Uani 1 1 d D U . . .
C12_5 C 0.6951(3) 0.2789(3) 0.6690(3) 0.068(3) Uani 1 1 d D U . . .
C13_5 C 0.6599(4) 0.2612(4) 0.6890(4) 0.075(3) Uani 1 1 d D U . . .
H13_5 H 0.658816 0.230669 0.692841 0.090 Uiso 1 1 calc R U . . .
C14_5 C 0.6256(4) 0.2868(4) 0.7040(4) 0.083(4) Uani 1 1 d D U . . .
H14_5 H 0.601297 0.273988 0.718129 0.100 Uiso 1 1 calc R U . . .
C15_5 C 0.6268(4) 0.3312(4) 0.6984(4) 0.077(3) Uani 1 1 d D U . . .
H15_5 H 0.602930 0.348836 0.708049 0.092 Uiso 1 1 calc R U . . .
C16_5 C 0.6630(4) 0.3498(4) 0.6788(5) 0.083(4) Uani 1 1 d D U . . .
H16_5 H 0.664832 0.380388 0.675873 0.100 Uiso 1 1 calc R U . . .
C17_5 C 0.6969(4) 0.3233(3) 0.6632(4) 0.067(3) Uani 1 1 d D U . . .
H17_5 H 0.721191 0.335656 0.648628 0.081 Uiso 1 1 calc R U . . .
C18_5 C 0.7998(3) 0.2911(3) 0.6728(3) 0.067(3) Uani 1 1 d D U . . .
H18_5 H 0.779298 0.303599 0.693413 0.080 Uiso 1 1 calc R U . . .
C20_5 C 0.8609(3) 0.3290(4) 0.6439(3) 0.074(3) Uani 1 1 d D U . . .
H20_5 H 0.869307 0.359567 0.650615 0.089 Uiso 1 1 calc R U . . .
C21_5 C 0.8820(3) 0.2984(4) 0.6758(3) 0.073(3) Uani 1 1 d D U . . .
H21_5 H 0.904100 0.278057 0.663354 0.088 Uiso 1 1 calc R U . . .
C22_5 C 0.8425(3) 0.2737(4) 0.6941(3) 0.071(3) Uani 1 1 d D U . . .
H22_5 H 0.845798 0.241667 0.690276 0.086 Uiso 1 1 calc R U . . .
C24_5 C 0.8756(5) 0.3176(5) 0.7424(4) 0.109(6) Uani 1 1 d D U . . .
C26_5 C 0.9038(10) 0.3128(12) 0.7796(6) 0.220(17) Uani 1 1 d D U . . .
H26A_5 H 0.884085 0.310028 0.802882 0.330 Uiso 1 1 calc R U . . .
H26B_5 H 0.922821 0.286939 0.777396 0.330 Uiso 1 1 calc R U . . .
H26C_5 H 0.923117 0.338456 0.782890 0.330 Uiso 1 1 calc R U . . .
C27_5 C 0.8501(10) 0.3607(6) 0.7448(12) 0.224(17) Uani 1 1 d D U . . .
H27A_5 H 0.830387 0.360480 0.768255 0.335 Uiso 1 1 calc R U . . .
H27B_5 H 0.871874 0.384502 0.747265 0.335 Uiso 1 1 calc R U . . .
H27C_5 H 0.831724 0.364649 0.720418 0.335 Uiso 1 1 calc R U . . .
C28_5 C 0.8769(5) 0.3186(5) 0.6022(3) 0.086(4) Uani 1 1 d D U . . .
H28A_5 H 0.910419 0.319363 0.601660 0.103 Uiso 1 1 calc R U . . .
H28B_5 H 0.866983 0.289044 0.594627 0.103 Uiso 1 1 calc R U . . .
C31_5 C 0.7649(5) 0.3282(11) 0.5588(7) 0.221(18) Uani 1 1 d D U . . .
H31A_5 H 0.743932 0.320146 0.537057 0.332 Uiso 1 1 calc R U . . .
H31B_5 H 0.765727 0.305131 0.578968 0.332 Uiso 1 1 calc R U . . .
H31C_5 H 0.754816 0.355241 0.571171 0.332 Uiso 1 1 calc R U . . .
C32_5 C 0.8417(11) 0.2825(6) 0.5158(8) 0.225(17) Uani 1 1 d D U . . .
H32A_5 H 0.820896 0.274430 0.493943 0.338 Uiso 1 1 calc R U . . .
H32B_5 H 0.872452 0.285094 0.505298 0.338 Uiso 1 1 calc R U . . .
H32C_5 H 0.841125 0.260263 0.536705 0.338 Uiso 1 1 calc R U . . .
C33_5 C 0.8238(8) 0.3802(7) 0.4995(6) 0.189(11) Uani 1 1 d D U . . .
C34_5 C 0.8089(11) 0.4230(5) 0.5188(9) 0.28(2) Uani 1 1 d D U . . .
H34A_5 H 0.778286 0.419773 0.529417 0.419 Uiso 1 1 calc R U . . .
H34B_5 H 0.829845 0.430395 0.540801 0.419 Uiso 1 1 calc R U . . .
H34C_5 H 0.809153 0.446063 0.498666 0.419 Uiso 1 1 calc R U . . .
C35_5 C 0.8719(9) 0.3853(12) 0.4830(5) 0.31(3) Uani 1 1 d D U . . .
H35A_5 H 0.881374 0.357986 0.470611 0.466 Uiso 1 1 calc R U . . .
H35B_5 H 0.872068 0.408385 0.462786 0.466 Uiso 1 1 calc R U . . .
H35C_5 H 0.892761 0.392717 0.504921 0.466 Uiso 1 1 calc R U . . .
C36_5 C 0.7914(9) 0.3682(9) 0.4645(5) 0.25(2) Uani 1 1 d D U . . .
H36A_5 H 0.801244 0.340887 0.452412 0.371 Uiso 1 1 calc R U . . .
H36B_5 H 0.760631 0.364973 0.474634 0.371 Uiso 1 1 calc R U . . .
H36C_5 H 0.791973 0.391228 0.444239 0.371 Uiso 1 1 calc R U . . .
Si30_6 Si 1.0617(5) 0.0061(3) 0.7182(3) 0.191(5) Uani 1 1 d D U . . .
O1_6 O 0.8156(3) -0.0023(4) 0.5560(3) 0.075(2) Uani 1 1 d D U . . .
O19_6 O 1.0302(3) -0.0476(4) 0.5732(3) 0.099(3) Uani 1 1 d D U . . .
O23_6 O 1.0618(3) 0.0491(4) 0.5266(3) 0.092(3) Uani 1 1 d D U . . .
O25_6 O 1.1127(3) 0.0100(5) 0.5645(4) 0.113(4) Uani 1 1 d D U . . .
O29_6 O 1.0622(5) -0.0111(6) 0.6721(3) 0.167(7) Uani 1 1 d D U . . .
N3_6 N 0.8634(3) 0.0318(4) 0.5993(3) 0.069(3) Uani 1 1 d D U . . .
H3_6 H 0.840195 0.043688 0.611360 0.082 Uiso 1 1 calc R U . . .
N5_6 N 0.9437(3) 0.0262(4) 0.5969(3) 0.069(3) Uani 1 1 d D U . . .
N8_6 N 0.9005(3) -0.0372(4) 0.5153(3) 0.074(3) Uani 1 1 d D U . . .
N10_6 N 0.9683(3) -0.0178(4) 0.5404(3) 0.080(3) Uani 1 1 d D U . . .
N11_6 N 0.9090(4) 0.0685(4) 0.6447(3) 0.079(4) Uani 1 1 d D U . . .
H11A_6 H 0.935814 0.075366 0.654437 0.095 Uiso 1 1 calc R U . . .
H11B_6 H 0.884430 0.079095 0.655767 0.095 Uiso 1 1 calc R U . . .
C2_6 C 0.8550(3) 0.0044(4) 0.5678(3) 0.065(3) Uani 1 1 d D U . . .
C4_6 C 0.9054(3) 0.0417(5) 0.6129(3) 0.070(3) Uani 1 1 d D U . . .
C6_6 C 0.9356(3) 0.0012(5) 0.5647(3) 0.072(3) Uani 1 1 d D U . . .
C7_6 C 0.8943(3) -0.0111(5) 0.5487(4) 0.073(4) Uani 1 1 d D U . . .
C9_6 C 0.9447(3) -0.0401(5) 0.5105(4) 0.080(4) Uani 1 1 d D U . . .
C12_6 C 0.9651(4) -0.0629(5) 0.4759(3) 0.088(4) Uani 1 1 d D U . . .
C13_6 C 0.9453(4) -0.0598(5) 0.4396(3) 0.094(5) Uani 1 1 d D U . . .
H13_6 H 0.918724 -0.042668 0.436640 0.113 Uiso 1 1 calc R U . . .
C14_6 C 0.9624(5) -0.0809(6) 0.4061(4) 0.099(5) Uani 1 1 d D U . . .
H14_6 H 0.947618 -0.078416 0.380719 0.118 Uiso 1 1 calc R U . . .
C15_6 C 1.0011(5) -0.1056(6) 0.4101(4) 0.096(5) Uani 1 1 d D U . . .
H15_6 H 1.012985 -0.120596 0.387713 0.115 Uiso 1 1 calc R U . . .
C16_6 C 1.0224(5) -0.1081(7) 0.4470(4) 0.105(6) Uani 1 1 d D U . . .
H16_6 H 1.050409 -0.122973 0.449528 0.126 Uiso 1 1 calc R U . . .
C17_6 C 1.0031(5) -0.0892(5) 0.4806(4) 0.092(5) Uani 1 1 d D U . . .
H17_6 H 1.015839 -0.094049 0.506500 0.111 Uiso 1 1 calc R U . . .
C18_6 C 1.0170(3) -0.0153(4) 0.5454(3) 0.079(3) Uani 1 1 d D U . . .
H18_6 H 1.030571 -0.023202 0.518998 0.094 Uiso 1 1 calc R U . . .
C20_6 C 1.0606(4) -0.0305(5) 0.6033(3) 0.105(4) Uani 1 1 d D U . . .
H20_6 H 1.088433 -0.048814 0.604926 0.126 Uiso 1 1 calc R U . . .
C21_6 C 1.0730(4) 0.0153(5) 0.5888(3) 0.105(4) Uani 1 1 d D U . . .
H21_6 H 1.076990 0.036748 0.610989 0.126 Uiso 1 1 calc R U . . .
C22_6 C 1.0366(4) 0.0283(4) 0.5576(4) 0.088(3) Uani 1 1 d D U . . .
H22_6 H 1.013194 0.047914 0.569245 0.106 Uiso 1 1 calc R U . . .
C24_6 C 1.1095(3) 0.0460(5) 0.5369(4) 0.102(4) Uani 1 1 d D U . . .
C26_6 C 1.1266(8) 0.0858(7) 0.5586(9) 0.167(11) Uani 1 1 d D U . . .
H26A_6 H 1.124850 0.110860 0.540500 0.250 Uiso 1 1 calc R U . . .
H26B_6 H 1.108026 0.091220 0.582202 0.250 Uiso 1 1 calc R U . . .
H26C_6 H 1.158142 0.081299 0.566993 0.250 Uiso 1 1 calc R U . . .
C27_6 C 1.1360(7) 0.0340(9) 0.5004(5) 0.130(8) Uani 1 1 d D U . . .
H27A_6 H 1.134521 0.057718 0.480908 0.195 Uiso 1 1 calc R U . . .
H27B_6 H 1.167583 0.028638 0.508081 0.195 Uiso 1 1 calc R U . . .
H27C_6 H 1.123103 0.007682 0.488329 0.195 Uiso 1 1 calc R U . . .
C28_6 C 1.0361(6) -0.0324(7) 0.6427(4) 0.134(6) Uani 1 1 d D U . . .
H28A_6 H 1.006157 -0.018150 0.639967 0.161 Uiso 1 1 calc DR U . . .
H28B_6 H 1.031185 -0.062929 0.650569 0.161 Uiso 1 1 calc R U . . .
C31_6 C 1.1195(7) 0.0299(9) 0.7313(9) 0.269(19) Uani 1 1 d D U . . .
H31A_6 H 1.119540 0.040394 0.759035 0.403 Uiso 1 1 calc R U . . .
H31B_6 H 1.142805 0.007563 0.728340 0.403 Uiso 1 1 calc R U . . .
H31C_6 H 1.126016 0.054116 0.713146 0.403 Uiso 1 1 calc R U . . .
C32_6 C 1.0509(12) -0.0402(7) 0.7536(8) 0.29(2) Uani 1 1 d D U . . .
H32A_6 H 1.050670 -0.029311 0.781204 0.442 Uiso 1 1 calc R U . . .
H32B_6 H 1.021564 -0.053371 0.747111 0.442 Uiso 1 1 calc R U . . .
H32C_6 H 1.074857 -0.061874 0.750831 0.442 Uiso 1 1 calc R U . . .
C33_6 C 1.0182(8) 0.0498(7) 0.7228(7) 0.249(14) Uani 1 1 d D U . . .
C34_6 C 1.0272(12) 0.0865(6) 0.6928(8) 0.28(2) Uani 1 1 d D U . . .
H34A_6 H 1.056830 0.099542 0.698667 0.424 Uiso 1 1 calc R U . . .
H34B_6 H 1.026976 0.074854 0.665481 0.424 Uiso 1 1 calc R U . . .
H34C_6 H 1.003633 0.108679 0.695196 0.424 Uiso 1 1 calc R U . . .
C35_6 C 0.9717(7) 0.0306(12) 0.7125(9) 0.37(3) Uani 1 1 d D U . . .
H35A_6 H 0.971816 0.019553 0.684897 0.556 Uiso 1 1 calc DR U . . .
H35B_6 H 0.965066 0.006782 0.730987 0.556 Uiso 1 1 calc R U . . .
H35C_6 H 0.948523 0.053079 0.714929 0.556 Uiso 1 1 calc R U . . .
C36_6 C 1.0161(12) 0.0665(10) 0.7662(8) 0.34(3) Uani 1 1 d D U . . .
H36A_6 H 1.045409 0.079027 0.773879 0.512 Uiso 1 1 calc R U . . .
H36B_6 H 0.992526 0.088659 0.768180 0.512 Uiso 1 1 calc R U . . .
H36C_6 H 1.009069 0.042362 0.784238 0.512 Uiso 1 1 calc R U . . .
Si30_7 Si 0.5210(6) -0.0770(6) 0.6941(6) 0.295(10) Uani 1 1 d D U . . .
O1_7 O 0.6734(3) 0.0398(3) 0.6025(3) 0.073(2) Uani 1 1 d D U . . .
O19_7 O 0.4538(5) 0.0231(5) 0.6471(4) 0.135(5) Uani 1 1 d D U . . .
O23_7 O 0.4213(4) 0.0704(5) 0.5623(5) 0.132(4) Uani 1 1 d D U . . .
O25_7 O 0.3807(5) 0.0085(6) 0.5740(8) 0.199(8) Uani 1 1 d D U . . .
O29_7 O 0.4731(7) -0.0593(8) 0.6737(6) 0.267(12) Uani 1 1 d D U . . .
N3_7 N 0.6231(3) -0.0029(4) 0.5679(4) 0.081(4) Uani 1 1 d D U . . .
H3_7 H 0.646111 -0.016732 0.557322 0.098 Uiso 1 1 calc R U . . .
N5_7 N 0.5438(3) -0.0006(4) 0.5731(4) 0.087(4) Uani 1 1 d D U . . .
N8_7 N 0.5889(3) 0.0787(4) 0.6413(4) 0.074(3) Uani 1 1 d D U . . .
N10_7 N 0.5203(3) 0.0537(4) 0.6220(4) 0.086(3) Uani 1 1 d D U . . .
N11_7 N 0.5792(5) -0.0456(5) 0.5280(5) 0.106(5) Uani 1 1 d D U . . .
H11A_7 H 0.604127 -0.057507 0.518796 0.127 Uiso 1 1 calc R U . . .
H11B_7 H 0.552668 -0.054316 0.518966 0.127 Uiso 1 1 calc R U . . .
C2_7 C 0.6331(3) 0.0285(5) 0.5955(4) 0.073(3) Uani 1 1 d D U . . .
C4_7 C 0.5818(3) -0.0145(6) 0.5556(5) 0.092(5) Uani 1 1 d D U . . .
C6_7 C 0.5525(3) 0.0304(5) 0.6006(5) 0.084(4) Uani 1 1 d D U . . .
C7_7 C 0.5939(3) 0.0462(5) 0.6129(4) 0.080(4) Uani 1 1 d D U . . .
C9_7 C 0.5450(3) 0.0830(4) 0.6460(4) 0.076(3) Uani 1 1 d D U . . .
C12_7 C 0.5256(4) 0.1151(4) 0.6740(4) 0.081(4) Uani 1 1 d D U . . .
C13_7 C 0.5448(4) 0.1548(4) 0.6758(4) 0.085(4) Uani 1 1 d D U . . .
H13_7 H 0.570052 0.160921 0.659257 0.102 Uiso 1 1 calc R U . . .
C14_7 C 0.5286(5) 0.1868(4) 0.7011(4) 0.089(4) Uani 1 1 d D U . . .
H14_7 H 0.542119 0.214756 0.701656 0.106 Uiso 1 1 calc R U . . .
C15_7 C 0.4923(6) 0.1772(5) 0.7256(5) 0.104(5) Uani 1 1 d D U . . .
H15_7 H 0.481260 0.198506 0.743549 0.125 Uiso 1 1 calc R U . . .
C16_7 C 0.4720(6) 0.1367(6) 0.7240(7) 0.122(7) Uani 1 1 d D U . . .
H16_7 H 0.447308 0.130180 0.740920 0.147 Uiso 1 1 calc R U . . .
C17_7 C 0.4882(5) 0.1058(5) 0.6975(5) 0.096(5) Uani 1 1 d D U . . .
H17_7 H 0.473730 0.078338 0.695407 0.115 Uiso 1 1 calc R U . . .
C18_7 C 0.4710(3) 0.0528(5) 0.6193(4) 0.099(4) Uani 1 1 d D U . . .
H18_7 H 0.459254 0.082266 0.625971 0.119 Uiso 1 1 calc R U . . .
C20_7 C 0.4325(6) -0.0132(5) 0.6280(5) 0.140(6) Uani 1 1 d D U . . .
H20_7 H 0.402468 -0.018845 0.640466 0.168 Uiso 1 1 calc R U . . .
C21_7 C 0.4262(5) -0.0024(5) 0.5831(6) 0.149(7) Uani 1 1 d D U . . .
H21_7 H 0.437701 -0.026053 0.565401 0.178 Uiso 1 1 calc R U . . .
C22_7 C 0.4525(4) 0.0398(5) 0.5778(4) 0.121(5) Uani 1 1 d D U . . .
H22_7 H 0.477890 0.035496 0.558590 0.145 Uiso 1 1 calc R U . . .
C24_7 C 0.3762(4) 0.0535(6) 0.5652(6) 0.142(7) Uani 1 1 d D U . . .
C26_7 C 0.3529(8) 0.0605(12) 0.5249(7) 0.214(15) Uani 1 1 d D U . . .
H26A_7 H 0.350179 0.091617 0.519603 0.321 Uiso 1 1 calc DR U . . .
H26B_7 H 0.370734 0.046882 0.503747 0.321 Uiso 1 1 calc R U . . .
H26C_7 H 0.322650 0.047437 0.525360 0.321 Uiso 1 1 calc R U . . .
C27_7 C 0.3518(8) 0.0766(10) 0.5984(9) 0.186(14) Uani 1 1 d D U . . .
H27A_7 H 0.348996 0.107388 0.591761 0.279 Uiso 1 1 calc R U . . .
H27B_7 H 0.321530 0.063983 0.601360 0.279 Uiso 1 1 calc R U . . .
H27C_7 H 0.368820 0.073281 0.623565 0.279 Uiso 1 1 calc R U . . .
C28_7 C 0.4627(12) -0.0527(9) 0.6329(7) 0.228(12) Uani 1 1 d D U . . .
H28A_7 H 0.447161 -0.078548 0.621847 0.273 Uiso 1 1 calc R U . . .
H28B_7 H 0.491030 -0.048362 0.617725 0.273 Uiso 1 1 calc R U . . .
C31_7 C 0.5714(9) -0.0568(14) 0.6660(10) 0.32(3) Uani 1 1 d D U . . .
H31A_7 H 0.599164 -0.067767 0.678800 0.474 Uiso 1 1 calc R U . . .
H31B_7 H 0.569748 -0.067020 0.638207 0.474 Uiso 1 1 calc R U . . .
H31C_7 H 0.571705 -0.025046 0.666372 0.474 Uiso 1 1 calc R U . . .
C32_7 C 0.5200(13) -0.1380(6) 0.6942(10) 0.33(2) Uani 1 1 d D U . . .
H32A_7 H 0.548141 -0.149032 0.706222 0.493 Uiso 1 1 calc R U . . .
H32B_7 H 0.494203 -0.148179 0.709858 0.493 Uiso 1 1 calc R U . . .
H32C_7 H 0.517113 -0.148606 0.666570 0.493 Uiso 1 1 calc R U . . .
C33_7 C 0.5212(12) -0.0556(9) 0.7470(7) 0.325(17) Uani 1 1 d D U . . .
C34_7 C 0.5211(16) -0.0058(8) 0.7470(10) 0.38(3) Uani 1 1 d D U . . .
H34A_7 H 0.547188 0.004848 0.731929 0.570 Uiso 1 1 calc R U . . .
H34B_7 H 0.493143 0.004780 0.734378 0.570 Uiso 1 1 calc R U . . .
H34C_7 H 0.523064 0.004783 0.774688 0.570 Uiso 1 1 calc R U . . .
C35_7 C 0.4803(13) -0.0722(13) 0.7706(6) 0.35(3) Uani 1 1 d D U . . .
H35A_7 H 0.480271 -0.103916 0.770635 0.524 Uiso 1 1 calc R U . . .
H35B_7 H 0.482219 -0.061566 0.798314 0.524 Uiso 1 1 calc R U . . .
H35C_7 H 0.452298 -0.061569 0.758004 0.524 Uiso 1 1 calc R U . . .
C36_7 C 0.5642(13) -0.0717(12) 0.7691(8) 0.34(3) Uani 1 1 d D U . . .
H36A_7 H 0.564627 -0.103408 0.769207 0.506 Uiso 1 1 calc R U . . .
H36B_7 H 0.591091 -0.060849 0.755248 0.506 Uiso 1 1 calc R U . . .
H36C_7 H 0.564319 -0.060916 0.796730 0.506 Uiso 1 1 calc R U . . .
O1_8 O 0.7781(3) 0.0656(3) 0.6252(2) 0.068(2) Uani 1 1 d D U . . .
O19_8 O 0.8087(2) 0.1569(3) 0.8023(2) 0.074(2) Uani 1 1 d D U . . .
O23_8 O 0.7638(3) 0.2458(3) 0.7948(2) 0.068(2) Uani 1 1 d D U . . .
O25_8 O 0.7200(3) 0.2060(3) 0.8372(2) 0.073(2) Uani 1 1 d D U . . .
N3_8 N 0.7197(3) 0.0940(4) 0.6617(3) 0.067(3) Uani 1 1 d D U . . .
H3_8 H 0.700519 0.080852 0.645417 0.080 Uiso 1 1 calc R U . . .
N5_8 N 0.7267(3) 0.1405(4) 0.7179(3) 0.073(3) Uani 1 1 d D U . . .
N8_8 N 0.8386(3) 0.1222(4) 0.6799(3) 0.073(3) Uani 1 1 d D U . . .
N10_8 N 0.8058(3) 0.1585(4) 0.7314(2) 0.069(3) Uani 1 1 d D U . . .
N11_8 N 0.6572(3) 0.1173(5) 0.6959(4) 0.079(3) Uani 1 1 d D U . . .
H11A_8 H 0.644732 0.132746 0.715044 0.095 Uiso 1 1 calc R U . . .
H11B_8 H 0.640020 0.102109 0.679369 0.095 Uiso 1 1 calc R U . . .
C2_8 C 0.7649(3) 0.0893(4) 0.6539(3) 0.066(3) Uani 1 1 d D U . . .
C4_8 C 0.7025(3) 0.1169(4) 0.6919(4) 0.065(3) Uani 1 1 d D U . . .
C6_8 C 0.7712(3) 0.1378(5) 0.7098(3) 0.069(3) Uani 1 1 d D U . . .
C7_8 C 0.7921(3) 0.1152(5) 0.6792(3) 0.068(3) Uani 1 1 d D U . . .
C9_8 C 0.8460(3) 0.1467(5) 0.7123(3) 0.072(4) Uani 1 1 d D U . . .
C12_8 C 0.8924(3) 0.1629(5) 0.7226(3) 0.083(4) Uani 1 1 d D U . . .
C13_8 C 0.9203(3) 0.1740(5) 0.6924(3) 0.087(4) Uani 1 1 d D U . . .
H13_8 H 0.909467 0.172554 0.665483 0.104 Uiso 1 1 calc R U . . .
C14_8 C 0.9646(4) 0.1876(7) 0.6998(4) 0.114(7) Uani 1 1 d D U . . .
H14_8 H 0.983688 0.195274 0.678167 0.137 Uiso 1 1 calc R U . . .
C15_8 C 0.9804(5) 0.1898(9) 0.7391(4) 0.133(8) Uani 1 1 d D U . . .
H15_8 H 1.010085 0.200103 0.744906 0.159 Uiso 1 1 calc R U . . .
C16_8 C 0.9523(5) 0.1766(10) 0.7698(4) 0.145(9) Uani 1 1 d D U . . .
H16_8 H 0.963336 0.176722 0.796623 0.174 Uiso 1 1 calc R U . . .
C17_8 C 0.9079(4) 0.1632(9) 0.7619(3) 0.123(7) Uani 1 1 d D U . . .
H17_8 H 0.888817 0.154419 0.783142 0.148 Uiso 1 1 calc R U . . .
C18_8 C 0.8025(3) 0.1830(4) 0.7683(3) 0.068(3) Uani 1 1 d D U . . .
H18_8 H 0.826639 0.205693 0.768407 0.082 Uiso 1 1 calc R U . . .
C20_8 C 0.7661(4) 0.1435(3) 0.8188(4) 0.082(3) Uani 1 1 d D U . . .
H20_8 H 0.768535 0.145004 0.848763 0.098 Uiso 1 1 calc R U . . .
C21_8 C 0.7311(4) 0.1774(3) 0.8047(3) 0.068(3) Uani 1 1 d D U . . .
H21_8 H 0.703587 0.163638 0.792543 0.082 Uiso 1 1 calc R U . . .
C22_8 C 0.7563(3) 0.2056(3) 0.7745(3) 0.064(3) Uani 1 1 d D U . . .
H22_8 H 0.739006 0.209400 0.748765 0.077 Uiso 1 1 calc R U . . .
C24_8 C 0.7269(3) 0.2490(3) 0.8233(3) 0.067(3) Uani 1 1 d D U . . .
C26_8 C 0.7415(5) 0.2770(5) 0.8582(4) 0.080(4) Uani 1 1 d D U . . .
H26A_8 H 0.746326 0.306739 0.848920 0.120 Uiso 1 1 calc R U . . .
H26B_8 H 0.718029 0.276765 0.878745 0.120 Uiso 1 1 calc R U . . .
H26C_8 H 0.769816 0.265638 0.869724 0.120 Uiso 1 1 calc R U . . .
C27_8 C 0.6853(4) 0.2655(5) 0.8013(4) 0.071(3) Uani 1 1 d D U . . .
H27A_8 H 0.690698 0.295126 0.792006 0.106 Uiso 1 1 calc R U . . .
H27B_8 H 0.678911 0.246733 0.778159 0.106 Uiso 1 1 calc R U . . .
H27C_8 H 0.659410 0.265167 0.819390 0.106 Uiso 1 1 calc R U . . .
C28_8 C 0.7549(4) 0.0978(4) 0.8072(5) 0.091(4) Uani 1 1 d D U . . .
H28A_8^a H 0.722919 0.091175 0.813183 0.109 Uiso 0.5 1 calc R U P G 1
H28B_8^a H 0.759867 0.093313 0.778153 0.109 Uiso 0.5 1 calc R U P G 1
H28A_8^b H 0.722984 0.091754 0.813901 0.109 Uiso 0.5 1 calc R U P H 2
H28B_8^b H 0.758099 0.094614 0.777797 0.109 Uiso 0.5 1 calc R U P H 2
Si30_8^a Si 0.8299(4) 0.0451(4) 0.8180(5) 0.124(4) Uani 0.5 1 d D U P I 1
O29_8^a O 0.7841(7) 0.0710(7) 0.8301(7) 0.130(9) Uani 0.5 1 d D U P I 1
C31_8^a C 0.8791(10) 0.0698(11) 0.8466(11) 0.18(2) Uani 0.5 1 d D U P I 1
H31A_8^a H 0.907014 0.054509 0.839614 0.269 Uiso 0.5 1 calc R U P I 1
H31B_8^a H 0.881873 0.100438 0.839419 0.269 Uiso 0.5 1 calc R U P I 1
H31C_8^a H 0.873881 0.067106 0.875440 0.269 Uiso 0.5 1 calc R U P I 1
C32_8^a C 0.8416(12) 0.0463(9) 0.7627(6) 0.129(11) Uani 0.5 1 d D U P I 1
H32A_8^a H 0.869472 0.030206 0.757336 0.193 Uiso 0.5 1 calc R U P I 1
H32B_8^a H 0.816314 0.032889 0.748025 0.193 Uiso 0.5 1 calc R U P I 1
H32C_8^a H 0.845106 0.076389 0.753909 0.193 Uiso 0.5 1 calc R U P I 1
C33_8^a C 0.8214(10) -0.0124(5) 0.8357(10) 0.155(10) Uani 0.5 1 d D U P I 1
C34_8^a C 0.8128(13) -0.0150(10) 0.8812(10) 0.181(18) Uani 0.5 1 d D U P I 1
H34A_8^a H 0.838254 -0.001869 0.895784 0.272 Uiso 0.5 1 calc R U P I 1
H34B_8^a H 0.784889 0.000662 0.887477 0.272 Uiso 0.5 1 calc R U P I 1
H34C_8^a H 0.809709 -0.045401 0.889171 0.272 Uiso 0.5 1 calc R U P I 1
C35_8^a C 0.7812(13) -0.0331(7) 0.8130(14) 0.21(2) Uani 0.5 1 d D U P I 1
H35A_8^a H 0.786523 -0.031531 0.784074 0.319 Uiso 0.5 1 calc R U P I 1
H35B_8^a H 0.778208 -0.063465 0.821104 0.319 Uiso 0.5 1 calc R U P I 1
H35C_8^a H 0.753388 -0.017402 0.819410 0.319 Uiso 0.5 1 calc R U P I 1
C36_8^a C 0.8638(13) -0.0398(8) 0.8270(12) 0.20(2) Uani 0.5 1 d D U P I 1
H36A_8^a H 0.889930 -0.027353 0.841143 0.299 Uiso 0.5 1 calc R U P I 1
H36B_8^a H 0.858929 -0.069584 0.836269 0.299 Uiso 0.5 1 calc R U P I 1
H36C_8^a H 0.869355 -0.039925 0.798079 0.299 Uiso 0.5 1 calc R U P I 1
Si30_8^b Si 0.7991(6) 0.0211(5) 0.8048(7) 0.178(6) Uani 0.5 1 d D U P I 2
O29_8^b O 0.7833(8) 0.0666(6) 0.8269(8) 0.134(9) Uani 0.5 1 d D U P I 2
C31_8^b C 0.8055(14) 0.0331(14) 0.7494(7) 0.21(2) Uani 0.5 1 d D U P I 2
H31D_8^b H 0.814902 0.006729 0.735383 0.311 Uiso 0.5 1 calc R U P I 2
H31E_8^b H 0.776532 0.043151 0.738272 0.311 Uiso 0.5 1 calc R U P I 2
H31F_8^b H 0.828473 0.055686 0.745807 0.311 Uiso 0.5 1 calc R U P I 2
C32_8^b C 0.7546(9) -0.0217(10) 0.8105(11) 0.22(2) Uani 0.5 1 d D U P I 2
H32D_8^b H 0.764538 -0.048370 0.797286 0.324 Uiso 0.5 1 calc R U P I 2
H32E_8^b H 0.749843 -0.027389 0.839081 0.324 Uiso 0.5 1 calc R U P I 2
H32F_8^b H 0.726267 -0.011708 0.798137 0.324 Uiso 0.5 1 calc R U P I 2
C33_8^b C 0.8547(7) 0.0054(8) 0.8277(11) 0.173(11) Uani 0.5 1 d D U P I 2
C34_8^b C 0.8902(6) 0.0412(11) 0.8220(15) 0.172(17) Uani 0.5 1 d D U P I 2
H34D_8^b H 0.879801 0.067921 0.834884 0.258 Uiso 0.5 1 calc R U P I 2
H34E_8^b H 0.918969 0.032129 0.834301 0.258 Uiso 0.5 1 calc R U P I 2
H34F_8^b H 0.894503 0.046413 0.793320 0.258 Uiso 0.5 1 calc R U P I 2
C35_8^b C 0.8478(10) -0.0039(7) 0.8726(10) 0.211(19) Uani 0.5 1 d D U P I 2
H35D_8^b H 0.825101 -0.026796 0.875695 0.316 Uiso 0.5 1 calc R U P I 2
H35E_8^b H 0.876497 -0.013370 0.884785 0.316 Uiso 0.5 1 calc DR U P I 2
H35F_8^b H 0.837414 0.022479 0.886049 0.316 Uiso 0.5 1 calc R U P I 2
C36_8^b C 0.8710(11) -0.0366(11) 0.8075(15) 0.21(2) Uani 0.5 1 d D U P I 2
H36D_8^b H 0.848381 -0.059424 0.811139 0.308 Uiso 0.5 1 calc R U P I 2
H36E_8^b H 0.875323 -0.031427 0.778795 0.308 Uiso 0.5 1 calc R U P I 2
H36F_8^b H 0.899789 -0.045711 0.819776 0.308 Uiso 0.5 1 calc R U P I 2
Si30_9 Si 0.65564(19) 0.90166(19) 0.94957(16) 0.0995(14) Uani 1 1 d D U . . .
O1_9 O 0.7075(2) 0.7260(3) 0.9799(2) 0.0595(18) Uani 1 1 d D U . . .
O29_9 O 0.6608(4) 0.9199(4) 0.9965(3) 0.100(3) Uani 1 1 d D U . . .
O19_9 O 0.6458(2) 0.8950(3) 1.0783(3) 0.068(2) Uani 1 1 d D U . . .
O23_9 O 0.6940(3) 0.8940(3) 1.1601(3) 0.085(3) Uani 1 1 d D U . . .
O25_9 O 0.7228(4) 0.9494(3) 1.1235(3) 0.088(3) Uani 1 1 d D U . . .
N3_9 N 0.7598(3) 0.7707(3) 1.0087(3) 0.062(2) Uani 1 1 d D U . . .
H3_9 H 0.780804 0.759692 0.993194 0.074 Uiso 1 1 calc R U . . .
N5_9 N 0.7440(3) 0.8223(4) 1.0603(3) 0.066(3) Uani 1 1 d D U . . .
N8_9 N 0.6404(3) 0.7660(3) 1.0376(3) 0.058(2) Uani 1 1 d D U . . .
N10_9 N 0.6642(3) 0.8205(3) 1.0786(3) 0.059(2) Uani 1 1 d D U . . .
N11_9 N 0.8155(3) 0.8153(4) 1.0351(3) 0.074(3) Uani 1 1 d D U . . .
H11A_9 H 0.824263 0.836100 1.051544 0.089 Uiso 1 1 calc R U . . .
H11B_9 H 0.835115 0.803166 1.018951 0.089 Uiso 1 1 calc R U . . .
C2_9 C 0.7168(3) 0.7548(4) 1.0048(3) 0.059(3) Uani 1 1 d D U . . .
C4_9 C 0.7721(3) 0.8022(4) 1.0347(3) 0.064(3) Uani 1 1 d D U . . .
C6_9 C 0.7017(3) 0.8063(4) 1.0572(3) 0.061(3) Uani 1 1 d D U . . .
C7_9 C 0.6860(3) 0.7736(4) 1.0323(3) 0.058(3) Uani 1 1 d D U . . .
C9_9 C 0.6281(3) 0.7950(4) 1.0646(4) 0.062(3) Uani 1 1 d D U . . .
C12_9 C 0.5808(3) 0.7968(3) 1.0788(4) 0.070(3) Uani 1 1 d D U . . .
C13_9 C 0.5591(3) 0.7587(4) 1.0826(4) 0.078(4) Uani 1 1 d D U . . .
H13_9 H 0.574937 0.732396 1.077903 0.094 Uiso 1 1 calc R U . . .
C14_9 C 0.5138(4) 0.7572(4) 1.0931(5) 0.079(4) Uani 1 1 d D U . . .
H14_9 H 0.498691 0.730189 1.095405 0.095 Uiso 1 1 calc R U . . .
C15_9 C 0.4908(4) 0.7957(4) 1.1003(5) 0.085(4) Uani 1 1 d D U . . .
H15_9 H 0.460090 0.795087 1.108493 0.102 Uiso 1 1 calc R U . . .
C16_9 C 0.5129(3) 0.8348(4) 1.0955(5) 0.077(4) Uani 1 1 d D U . . .
H16_9 H 0.497238 0.861140 1.100010 0.092 Uiso 1 1 calc R U . . .
C17_9 C 0.5581(3) 0.8357(4) 1.0841(5) 0.074(3) Uani 1 1 d D U . . .
H17_9 H 0.573170 0.862541 1.079904 0.089 Uiso 1 1 calc R U . . .
C18_9 C 0.6603(3) 0.8599(3) 1.1023(3) 0.067(3) Uani 1 1 d D U . . .
H18_9 H 0.637443 0.854900 1.123671 0.081 Uiso 1 1 calc R U . . .
C28_9 C 0.6969(4) 0.9115(6) 1.0230(3) 0.084(4) Uani 1 1 d D U . . .
H28A_9 H 0.723115 0.929817 1.015779 0.100 Uiso 1 1 calc R U . . .
H28B_9 H 0.706137 0.880790 1.020629 0.100 Uiso 1 1 calc R U . . .
C20_9 C 0.6834(4) 0.9209(4) 1.0656(3) 0.076(3) Uani 1 1 d D U . . .
H20_9 H 0.674227 0.952029 1.067144 0.091 Uiso 1 1 calc R U . . .
C21_9 C 0.7210(4) 0.9134(4) 1.0971(3) 0.076(3) Uani 1 1 d D U . . .
H21_9 H 0.750862 0.907647 1.084340 0.091 Uiso 1 1 calc R U . . .
C22_9 C 0.7050(4) 0.8747(3) 1.1224(3) 0.071(3) Uani 1 1 d D U . . .
H22_9 H 0.728039 0.851053 1.124785 0.085 Uiso 1 1 calc R U . . .
C24_9 C 0.7225(4) 0.9320(4) 1.1630(3) 0.089(4) Uani 1 1 d D U . . .
C26_9 C 0.7016(5) 0.9637(7) 1.1918(6) 0.115(7) Uani 1 1 d D U . . .
H26A_9 H 0.701712 0.951221 1.218859 0.173 Uiso 1 1 calc R U . . .
H26B_9 H 0.719116 0.990688 1.191969 0.173 Uiso 1 1 calc R U . . .
H26C_9 H 0.670387 0.969842 1.183388 0.173 Uiso 1 1 calc R U . . .
C27_9 C 0.7694(4) 0.9183(6) 1.1760(5) 0.097(5) Uani 1 1 d D U . . .
H27A_9 H 0.768271 0.906487 1.203307 0.146 Uiso 1 1 calc R U . . .
H27B_9 H 0.780634 0.896115 1.157671 0.146 Uiso 1 1 calc R U . . .
H27C_9 H 0.789614 0.943459 1.175662 0.146 Uiso 1 1 calc DR U . . .
C31_9 C 0.6632(7) 0.8412(4) 0.9501(6) 0.139(9) Uani 1 1 d D U . . .
H31A_9 H 0.660210 0.829954 0.922648 0.209 Uiso 1 1 calc R U . . .
H31B_9 H 0.693233 0.834030 0.960834 0.209 Uiso 1 1 calc R U . . .
H31C_9 H 0.639974 0.828004 0.966957 0.209 Uiso 1 1 calc R U . . .
C32_9 C 0.6987(4) 0.9275(6) 0.9164(6) 0.143(9) Uani 1 1 d D U . . .
H32A_9 H 0.695158 0.916361 0.889030 0.214 Uiso 1 1 calc R U . . .
H32B_9 H 0.694463 0.958955 0.916408 0.214 Uiso 1 1 calc R U . . .
H32C_9 H 0.729176 0.920579 0.926513 0.214 Uiso 1 1 calc R U . . .
C33_9 C 0.5966(4) 0.9159(5) 0.9333(4) 0.110(5) Uani 1 1 d D U . . .
C34_9 C 0.5610(3) 0.8953(7) 0.9607(6) 0.158(10) Uani 1 1 d D U . . .
H34A_9 H 0.565850 0.905248 0.988289 0.237 Uiso 1 1 calc R U . . .
H34B_9 H 0.530667 0.903708 0.951476 0.237 Uiso 1 1 calc R U . . .
H34C_9 H 0.563863 0.863631 0.959673 0.237 Uiso 1 1 calc R U . . .
C36_9 C 0.5885(5) 0.8999(6) 0.8901(5) 0.129(7) Uani 1 1 d D U . . .
H36A_9 H 0.610987 0.912855 0.872330 0.194 Uiso 1 1 calc R U . . .
H36B_9 H 0.591256 0.868236 0.889248 0.194 Uiso 1 1 calc R U . . .
H36C_9 H 0.558061 0.908313 0.881051 0.194 Uiso 1 1 calc R U . . .
C35_9 C 0.5901(5) 0.9655(5) 0.9338(5) 0.135(8) Uani 1 1 d D U . . .
H35A_9 H 0.612606 0.979065 0.916428 0.202 Uiso 1 1 calc R U . . .
H35B_9 H 0.559646 0.972655 0.923976 0.202 Uiso 1 1 calc R U . . .
H35C_9 H 0.594003 0.976266 0.961272 0.202 Uiso 1 1 calc R U . . .
O1_10 O 0.8126(2) 0.7301(3) 0.9486(2) 0.0605(18) Uani 1 1 d D U . . .
O19_10 O 1.0136(3) 0.8250(3) 0.9414(3) 0.070(2) Uani 1 1 d D U . . .
O23_10 O 1.0689(3) 0.7346(4) 0.9671(3) 0.080(3) Uani 1 1 d D U . . .
O25_10 O 1.1046(3) 0.7828(3) 0.9261(4) 0.095(3) Uani 1 1 d D U . . .
N3_10 N 0.8655(3) 0.7108(3) 0.9023(3) 0.057(2) Uani 1 1 d D U . . .
H3_10 H 0.844451 0.696713 0.888662 0.068 Uiso 1 1 calc R U . . .
N5_10 N 0.9429(3) 0.7320(3) 0.9051(2) 0.056(2) Uani 1 1 d D U . . .
N8_10 N 0.8890(3) 0.7772(4) 0.9913(3) 0.064(2) Uani 1 1 d D U . . .
N10_10 N 0.9589(2) 0.7755(3) 0.9649(3) 0.058(2) Uani 1 1 d D U . . .
N11_10 N 0.9159(3) 0.6878(4) 0.8545(3) 0.067(3) Uani 1 1 d D U . . .
H11A_10 H 0.943329 0.687008 0.844482 0.080 Uiso 1 1 calc R U . . .
H11B_10 H 0.893728 0.673563 0.842648 0.080 Uiso 1 1 calc R U . . .
C2_10 C 0.8532(3) 0.7316(4) 0.9369(3) 0.061(3) Uani 1 1 d D U . . .
C4_10 C 0.9080(3) 0.7108(4) 0.8880(3) 0.063(3) Uani 1 1 d D U . . .
C6_10 C 0.9309(3) 0.7522(4) 0.9390(3) 0.054(2) Uani 1 1 d D U . . .
C7_10 C 0.8888(3) 0.7530(4) 0.9567(3) 0.060(3) Uani 1 1 d D U . . .
C9_10 C 0.9314(3) 0.7904(4) 0.9960(3) 0.056(2) Uani 1 1 d D U . . .
C12_10 C 0.9476(3) 0.8150(4) 1.0314(3) 0.062(3) Uani 1 1 d D U . . .
C13_10 C 0.9282(4) 0.8062(4) 1.0674(3) 0.065(3) Uani 1 1 d D U . . .
H13_10 H 0.906019 0.784017 1.069301 0.078 Uiso 1 1 calc R U . . .
C14_10 C 0.9409(4) 0.8297(4) 1.1014(3) 0.070(3) Uani 1 1 d D U . . .
H14_10 H 0.927320 0.823304 1.126446 0.083 Uiso 1 1 calc R U . . .
C15_10 C 0.9729(4) 0.8622(4) 1.0992(3) 0.067(3) Uani 1 1 d D U . . .
H15_10 H 0.981824 0.877875 1.122463 0.081 Uiso 1 1 calc R U . . .
C16_10 C 0.9918(4) 0.8713(4) 1.0623(3) 0.065(3) Uani 1 1 d D U . . .
H16_10 H 1.013634 0.893794 1.060342 0.078 Uiso 1 1 calc R U . . .
C17_10 C 0.9793(4) 0.8483(4) 1.0281(3) 0.064(3) Uani 1 1 d D U . . .
H17_10 H 0.992218 0.855048 1.002839 0.076 Uiso 1 1 calc R U . . .
C18_10 C 1.0067(3) 0.7853(3) 0.9607(3) 0.060(3) Uani 1 1 d D U . . .
H18_10 H 1.019228 0.788622 0.988514 0.072 Uiso 1 1 calc R U . . .
C20_10 C 1.0378(4) 0.8205(4) 0.9043(3) 0.086(4) Uani 1 1 d D U . . .
H20_10 H 1.060604 0.844197 0.901695 0.103 Uiso 1 1 calc R U . . .
C21_10 C 1.0616(4) 0.7762(4) 0.9077(3) 0.079(3) Uani 1 1 d D U . . .
H21_10 H 1.063324 0.760557 0.881494 0.094 Uiso 1 1 calc R U . . .
C22_10 C 1.0354(3) 0.7506(3) 0.9402(3) 0.066(3) Uani 1 1 d D U . . .
H22_10 H 1.016547 0.726803 0.928389 0.079 Uiso 1 1 calc R U . . .
C24_10 C 1.1124(3) 0.7464(4) 0.9519(4) 0.087(4) Uani 1 1 d D U . . .
C26_10 C 1.1419(6) 0.7598(7) 0.9871(6) 0.117(6) Uani 1 1 d D U . . .
H26A_10 H 1.171945 0.767986 0.977468 0.175 Uiso 1 1 calc R U . . .
H26B_10 H 1.128167 0.784502 1.000812 0.175 Uiso 1 1 calc R U . . .
H26C_10 H 1.144900 0.735472 1.005918 0.175 Uiso 1 1 calc R U . . .
C27_10 C 1.1318(6) 0.7092(5) 0.9287(6) 0.098(5) Uani 1 1 d D U . . .
H27A_10 H 1.161510 0.717389 0.918379 0.147 Uiso 1 1 calc R U . . .
H27B_10 H 1.135006 0.683961 0.946325 0.147 Uiso 1 1 calc R U . . .
H27C_10 H 1.111505 0.702021 0.906201 0.147 Uiso 1 1 calc R U . . .
C28_10 C 1.0027(5) 0.8240(5) 0.8717(3) 0.087(4) Uani 1 1 d D U . . .
H28A_10 H 0.980279 0.800362 0.874781 0.104 Uiso 1 1 calc DR U . . .
H28B_10 H 0.986506 0.851906 0.874264 0.104 Uiso 1 1 calc R U . . .
Si30_10 Si 1.0035(4) 0.8251(4) 0.7881(2) 0.193(5) Uani 1 1 d D U . . .
O29_10 O 1.0219(5) 0.8213(4) 0.8337(3) 0.123(4) Uani 1 1 d D U . . .
C31_10 C 1.0545(8) 0.8329(10) 0.7554(7) 0.28(2) Uani 1 1 d D U . . .
H31A_10 H 1.044812 0.835373 0.727312 0.413 Uiso 1 1 calc R U . . .
H31B_10 H 1.070480 0.859424 0.763500 0.413 Uiso 1 1 calc R U . . .
H31C_10 H 1.074881 0.808027 0.758482 0.413 Uiso 1 1 calc R U . . .
C32_10 C 0.9654(10) 0.8739(7) 0.7818(8) 0.242(16) Uani 1 1 d D U . . .
H32A_10 H 0.954676 0.875562 0.753888 0.363 Uiso 1 1 calc R U . . .
H32B_10 H 0.939459 0.871166 0.799646 0.363 Uiso 1 1 calc R U . . .
H32C_10 H 0.982348 0.900264 0.788512 0.363 Uiso 1 1 calc R U . . .
C33_10 C 0.9740(10) 0.7736(7) 0.7747(6) 0.257(15) Uani 1 1 d D U . . .
C34_10 C 1.0055(14) 0.7343(5) 0.7799(8) 0.36(3) Uani 1 1 d D U . . .
H34A_10 H 1.031899 0.737767 0.762722 0.544 Uiso 1 1 calc R U . . .
H34B_10 H 1.015405 0.732239 0.808015 0.544 Uiso 1 1 calc R U . . .
H34C_10 H 0.989169 0.707819 0.772361 0.544 Uiso 1 1 calc R U . . .
C35_10 C 0.9330(9) 0.7680(10) 0.8015(7) 0.35(3) Uani 1 1 d D U . . .
H35A_10 H 0.912805 0.792983 0.798329 0.532 Uiso 1 1 calc R U . . .
H35B_10 H 0.916771 0.741485 0.793948 0.532 Uiso 1 1 calc R U . . .
H35C_10 H 0.943007 0.765905 0.829602 0.532 Uiso 1 1 calc DR U . . .
C36_10 C 0.9568(12) 0.7761(11) 0.7307(7) 0.38(3) Uani 1 1 d D U . . .
H36A_10 H 0.982580 0.779702 0.712828 0.573 Uiso 1 1 calc R U . . .
H36B_10 H 0.940670 0.749283 0.723877 0.573 Uiso 1 1 calc R U . . .
H36C_10 H 0.936223 0.800798 0.727687 0.573 Uiso 1 1 calc R U . . .
Si30_11 Si 0.7466(4) 0.7074(3) 0.6950(3) 0.187(4) Uani 1 1 d D U . . .
O1_11 O 0.7865(2) 0.6601(3) 0.8791(2) 0.0593(17) Uani 1 1 d D U . . .
O19_11 O 0.8201(4) 0.5917(4) 0.6951(3) 0.089(3) Uani 1 1 d D U . . .
O23_11 O 0.8172(4) 0.4884(4) 0.7091(5) 0.117(4) Uani 1 1 d D U . . .
O25_11 O 0.7664(5) 0.5087(4) 0.6613(3) 0.119(4) Uani 1 1 d D U . . .
O29_11 O 0.7615(7) 0.6607(4) 0.6767(4) 0.183(8) Uani 1 1 d D U . . .
N3_11 N 0.7335(3) 0.6206(3) 0.8443(3) 0.059(2) Uani 1 1 d D U . . .
H3_11 H 0.712931 0.627525 0.862041 0.071 Uiso 1 1 calc R U . . .
N5_11 N 0.7485(3) 0.5814(4) 0.7838(3) 0.067(3) Uani 1 1 d D U . . .
N8_11 N 0.8528(3) 0.6306(3) 0.8158(3) 0.060(2) Uani 1 1 d D U . . .
N10_11 N 0.8281(3) 0.5883(4) 0.7653(3) 0.068(3) Uani 1 1 d D U . . .
N11_11 N 0.6774(3) 0.5823(4) 0.8117(3) 0.065(2) Uani 1 1 d D U . . .
H11A_11 H 0.667812 0.565079 0.792366 0.078 Uiso 1 1 calc R U . . .
H11B_11 H 0.658659 0.590961 0.830376 0.078 Uiso 1 1 calc R U . . .
C2_11 C 0.7769(3) 0.6359(4) 0.8498(3) 0.057(3) Uani 1 1 d D U . . .
C4_11 C 0.7208(3) 0.5953(4) 0.8128(3) 0.058(3) Uani 1 1 d D U . . .
C6_11 C 0.7909(3) 0.5958(4) 0.7895(3) 0.063(3) Uani 1 1 d D U . . .
C7_11 C 0.8071(3) 0.6222(4) 0.8201(3) 0.063(3) Uani 1 1 d D U . . .
C9_11 C 0.8643(3) 0.6102(4) 0.7829(3) 0.064(3) Uani 1 1 d D U . . .
C12_11 C 0.9107(3) 0.6114(4) 0.7669(3) 0.066(3) Uani 1 1 d D U . . .
C13_11 C 0.9458(3) 0.6053(4) 0.7928(3) 0.075(3) Uani 1 1 d D U . . .
H13_11 H 0.939738 0.597032 0.819717 0.089 Uiso 1 1 calc R U . . .
C14_11 C 0.9904(4) 0.6107(5) 0.7811(4) 0.081(4) Uani 1 1 d D U . . .
H14_11 H 1.014701 0.605930 0.799509 0.097 Uiso 1 1 calc R U . . .
C15_11 C 0.9986(4) 0.6233(5) 0.7420(4) 0.088(4) Uani 1 1 d D U . . .
H15_11 H 1.028949 0.627006 0.733451 0.105 Uiso 1 1 calc R U . . .
C16_11 C 0.9633(4) 0.6306(7) 0.7151(4) 0.100(5) Uani 1 1 d D U . . .
H16_11 H 0.969211 0.640171 0.688537 0.120 Uiso 1 1 calc R U . . .
C17_11 C 0.9190(4) 0.6238(6) 0.7274(3) 0.090(5) Uani 1 1 d D U . . .
H17_11 H 0.894500 0.627575 0.709066 0.108 Uiso 1 1 calc R U . . .
C18_11 C 0.8294(4) 0.5637(3) 0.7277(3) 0.068(3) Uani 1 1 d D U . . .
H18_11 H 0.860519 0.551651 0.724477 0.082 Uiso 1 1 calc R U . . .
C20_11 C 0.7761(4) 0.5844(4) 0.6780(4) 0.095(4) Uani 1 1 d D U . . .
H20_11 H 0.778990 0.583430 0.648134 0.114 Uiso 1 1 calc R U . . .
C21_11 C 0.7606(4) 0.5393(4) 0.6924(3) 0.085(3) Uani 1 1 d D U . . .
H21_11 H 0.728943 0.539699 0.702605 0.102 Uiso 1 1 calc R U . . .
C22_11 C 0.7951(4) 0.5259(3) 0.7252(3) 0.074(3) Uani 1 1 d D U . . .
H22_11 H 0.780394 0.519873 0.751505 0.089 Uiso 1 1 calc R U . . .
C24_11 C 0.7884(5) 0.4717(4) 0.6778(4) 0.108(5) Uani 1 1 d D U . . .
C26_11 C 0.8159(9) 0.4491(8) 0.6456(8) 0.187(14) Uani 1 1 d D U . . .
H26A_11 H 0.830928 0.423623 0.657232 0.281 Uiso 1 1 calc R U . . .
H26B_11 H 0.795805 0.439999 0.623641 0.281 Uiso 1 1 calc R U . . .
H26C_11 H 0.838748 0.469134 0.635357 0.281 Uiso 1 1 calc R U . . .
C27_11 C 0.7549(6) 0.4416(7) 0.6960(5) 0.116(7) Uani 1 1 d D U . . .
H27A_11 H 0.770684 0.416313 0.707183 0.174 Uiso 1 1 calc R U . . .
H27B_11 H 0.738708 0.456575 0.717452 0.174 Uiso 1 1 calc R U . . .
H27C_11 H 0.733177 0.432019 0.675389 0.174 Uiso 1 1 calc R U . . .
C28_11 C 0.7438(6) 0.6202(5) 0.6884(6) 0.137(6) Uani 1 1 d D U . . .
H28A_11 H 0.714408 0.615210 0.674712 0.164 Uiso 1 1 calc R U . . .
H28B_11 H 0.738619 0.620217 0.717735 0.164 Uiso 1 1 calc R U . . .
C31_11 C 0.7309(10) 0.7021(9) 0.7499(5) 0.191(12) Uani 1 1 d D U . . .
H31A_11 H 0.722041 0.730489 0.760374 0.287 Uiso 1 1 calc R U . . .
H31B_11 H 0.705544 0.681812 0.752458 0.287 Uiso 1 1 calc R U . . .
H31C_11 H 0.756958 0.691161 0.765285 0.287 Uiso 1 1 calc R U . . .
C32_11 C 0.6960(8) 0.7287(9) 0.6664(10) 0.27(2) Uani 1 1 d D U . . .
H32A_11 H 0.687097 0.756844 0.677465 0.408 Uiso 1 1 calc R U . . .
H32B_11 H 0.703725 0.732183 0.638039 0.408 Uiso 1 1 calc R U . . .
H32C_11 H 0.670828 0.708250 0.668767 0.408 Uiso 1 1 calc R U . . .
C33_11 C 0.7961(8) 0.7450(7) 0.6898(10) 0.257(14) Uani 1 1 d D U . . .
C34_11 C 0.8372(7) 0.7272(11) 0.7133(12) 0.35(3) Uani 1 1 d D U . . .
H34A_11 H 0.829434 0.723912 0.741640 0.526 Uiso 1 1 calc R U . . .
H34B_11 H 0.845798 0.698907 0.702310 0.526 Uiso 1 1 calc R U . . .
H34C_11 H 0.862671 0.747341 0.710871 0.526 Uiso 1 1 calc R U . . .
C35_11 C 0.8086(12) 0.7500(8) 0.6454(11) 0.36(3) Uani 1 1 d D U . . .
H35A_11 H 0.782560 0.761313 0.630308 0.541 Uiso 1 1 calc R U . . .
H35B_11 H 0.834110 0.770132 0.643024 0.541 Uiso 1 1 calc R U . . .
H35C_11 H 0.817236 0.721698 0.634464 0.541 Uiso 1 1 calc R U . . .
C36_11 C 0.7841(12) 0.7902(7) 0.7061(12) 0.30(3) Uani 1 1 d D U . . .
H36A_11 H 0.757968 0.801692 0.691296 0.446 Uiso 1 1 calc R U . . .
H36B_11 H 0.776808 0.788001 0.734675 0.446 Uiso 1 1 calc R U . . .
H36C_11 H 0.810006 0.809694 0.702812 0.446 Uiso 1 1 calc R U . . .
Si30_12 Si 0.5256(4) 0.7605(3) 0.8070(3) 0.183(4) Uani 1 1 d D U . . .
O1_12 O 0.6836(2) 0.6538(3) 0.9105(2) 0.0605(18) Uani 1 1 d D U . . .
O19_12 O 0.4665(3) 0.6446(3) 0.8549(3) 0.090(3) Uani 1 1 d D U . . .
O23_12 O 0.4281(3) 0.5977(4) 0.9333(4) 0.101(3) Uani 1 1 d D U . . .
O25_12 O 0.3907(3) 0.6610(4) 0.9217(7) 0.167(7) Uani 1 1 d D U . . .
O29_12 O 0.4945(6) 0.7239(6) 0.8284(5) 0.180(8) Uani 1 1 d D U . . .
N3_12 N 0.6274(3) 0.6866(4) 0.9461(3) 0.066(3) Uani 1 1 d D U . . .
H3_12 H 0.648384 0.701399 0.959001 0.079 Uiso 1 1 calc R U . . .
N5_12 N 0.5485(3) 0.6748(4) 0.9375(3) 0.068(3) Uani 1 1 d D U . . .
N8_12 N 0.6058(3) 0.6044(3) 0.8684(3) 0.063(2) Uani 1 1 d D U . . .
N10_12 N 0.5339(2) 0.6200(3) 0.8855(3) 0.066(2) Uani 1 1 d D U . . .
N11_12 N 0.5763(4) 0.7233(4) 0.9848(4) 0.077(3) Uani 1 1 d D U . . .
H11A_12 H 0.548384 0.730138 0.991288 0.093 Uiso 1 1 calc R U . . .
H11B_12 H 0.599260 0.735866 0.997063 0.093 Uiso 1 1 calc R U . . .
C2_12 C 0.6413(3) 0.6579(4) 0.9174(3) 0.062(3) Uani 1 1 d D U . . .
C4_12 C 0.5837(3) 0.6938(4) 0.9562(4) 0.070(3) Uani 1 1 d D U . . .
C6_12 C 0.5616(3) 0.6457(4) 0.9093(3) 0.064(3) Uani 1 1 d D U . . .
C7_12 C 0.6053(3) 0.6354(4) 0.8985(3) 0.060(3) Uani 1 1 d D U . . .
C9_12 C 0.5630(3) 0.5963(4) 0.8611(3) 0.059(2) Uani 1 1 d D U . . .
C12_12 C 0.5483(3) 0.5633(3) 0.8311(3) 0.063(3) Uani 1 1 d D U . . .
C13_12 C 0.5719(3) 0.5262(3) 0.8283(3) 0.063(3) Uani 1 1 d D U . . .
H13_12 H 0.597762 0.521884 0.844994 0.076 Uiso 1 1 calc R U . . .
C14_12 C 0.5591(4) 0.4942(4) 0.8011(4) 0.074(3) Uani 1 1 d D U . . .
H14_12 H 0.576765 0.468666 0.798384 0.089 Uiso 1 1 calc R U . . .
C15_12 C 0.5204(4) 0.4998(4) 0.7779(4) 0.079(3) Uani 1 1 d D U . . .
H15_12 H 0.510343 0.477222 0.760595 0.094 Uiso 1 1 calc R U . . .
C16_12 C 0.4964(4) 0.5379(4) 0.7801(4) 0.074(3) Uani 1 1 d D U . . .
H16_12 H 0.470396 0.542126 0.763587 0.088 Uiso 1 1 calc R U . . .
C17_12 C 0.5106(4) 0.5702(4) 0.8065(4) 0.072(3) Uani 1 1 d D U . . .
H17_12 H 0.494595 0.596866 0.807668 0.087 Uiso 1 1 calc DR U . . .
C18_12 C 0.4849(3) 0.6168(4) 0.8843(3) 0.073(3) Uani 1 1 d D U . . .
H18_12 H 0.476516 0.586315 0.877103 0.087 Uiso 1 1 calc R U . . .
C20_12 C 0.4465(6) 0.6827(4) 0.8722(5) 0.121(5) Uani 1 1 d D U . . .
H20_12 H 0.417270 0.689276 0.858138 0.145 Uiso 1 1 calc R U . . .
C21_12 C 0.4372(4) 0.6709(4) 0.9165(5) 0.108(4) Uani 1 1 d D U . . .
H21_12 H 0.447623 0.694197 0.935297 0.129 Uiso 1 1 calc R U . . .
C22_12 C 0.4620(3) 0.6283(4) 0.9241(4) 0.084(3) Uani 1 1 d D U . . .
H22_12 H 0.484618 0.631111 0.946490 0.101 Uiso 1 1 calc R U . . .
C24_12 C 0.3849(4) 0.6180(5) 0.9355(6) 0.120(6) Uani 1 1 d D U . . .
C26_12 C 0.3517(9) 0.5941(9) 0.9090(11) 0.213(17) Uani 1 1 d D U . . .
H26A_12 H 0.348071 0.564453 0.918913 0.320 Uiso 1 1 calc R U . . .
H26B_12 H 0.322427 0.609013 0.909384 0.320 Uiso 1 1 calc R U . . .
H26C_12 H 0.363020 0.593390 0.881477 0.320 Uiso 1 1 calc R U . . .
C27_12 C 0.3719(10) 0.6195(13) 0.9790(6) 0.243(19) Uani 1 1 d D U . . .
H27A_12 H 0.367778 0.589875 0.988993 0.365 Uiso 1 1 calc R U . . .
H27B_12 H 0.395873 0.633828 0.994615 0.365 Uiso 1 1 calc R U . . .
H27C_12 H 0.343575 0.635648 0.981781 0.365 Uiso 1 1 calc R U . . .
C28_12 C 0.4781(7) 0.7206(6) 0.8682(5) 0.121(6) Uani 1 1 d D U . . .
H28A_12 H 0.461943 0.747604 0.875288 0.145 Uiso 1 1 calc R U . . .
H28B_12 H 0.503884 0.717103 0.887091 0.145 Uiso 1 1 calc R U . . .
C31_12 C 0.5039(9) 0.8160(6) 0.8203(10) 0.230(17) Uani 1 1 d D U . . .
H31A_12 H 0.522668 0.838028 0.807420 0.344 Uiso 1 1 calc R U . . .
H31B_12 H 0.472542 0.818896 0.810933 0.344 Uiso 1 1 calc R U . . .
H31C_12 H 0.505286 0.819804 0.849484 0.344 Uiso 1 1 calc R U . . .
C32_12 C 0.5222(9) 0.7531(10) 0.7509(4) 0.246(19) Uani 1 1 d D U . . .
H32A_12 H 0.540892 0.775014 0.737822 0.369 Uiso 1 1 calc R U . . .
H32B_12 H 0.533230 0.724113 0.743928 0.369 Uiso 1 1 calc R U . . .
H32C_12 H 0.490707 0.756172 0.741905 0.369 Uiso 1 1 calc R U . . .
C33_12 C 0.5853(6) 0.7528(7) 0.8255(7) 0.205(10) Uani 1 1 d D U . . .
C34_12 C 0.5877(8) 0.7585(10) 0.8712(7) 0.218(15) Uani 1 1 d D U . . .
H34A_12 H 0.576932 0.787510 0.878284 0.328 Uiso 1 1 calc R U . . .
H34B_12 H 0.568564 0.736652 0.883945 0.328 Uiso 1 1 calc R U . . .
H34C_12 H 0.619030 0.754951 0.880451 0.328 Uiso 1 1 calc R U . . .
C35_12 C 0.6023(7) 0.7072(8) 0.8151(10) 0.28(2) Uani 1 1 d D U . . .
H35A_12 H 0.600997 0.703147 0.785906 0.424 Uiso 1 1 calc R U . . .
H35B_12 H 0.633600 0.703881 0.824554 0.424 Uiso 1 1 calc R U . . .
H35C_12 H 0.583134 0.685583 0.828048 0.424 Uiso 1 1 calc R U . . .
C36_12 C 0.6162(6) 0.7871(10) 0.8059(10) 0.250(19) Uani 1 1 d D U . . .
H36A_12 H 0.614918 0.783770 0.776619 0.375 Uiso 1 1 calc R U . . .
H36B_12 H 0.605743 0.816177 0.813127 0.375 Uiso 1 1 calc R U . . .
H36C_12 H 0.647369 0.783070 0.815367 0.375 Uiso 1 1 calc R U . . .
Si30_13 Si 0.6453(3) 0.5615(2) 1.2117(2) 0.129(2) Uani 1 1 d D U . . .
O1_13 O 0.7663(2) 0.6708(3) 1.0389(2) 0.063(2) Uani 1 1 d D U . . .
O19_13 O 0.7014(3) 0.7179(3) 1.2254(3) 0.083(3) Uani 1 1 d D U . . .
O23_13 O 0.6245(3) 0.7819(3) 1.2102(3) 0.081(3) Uani 1 1 d D U . . .
O25_13 O 0.5912(4) 0.7211(3) 1.2330(3) 0.094(3) Uani 1 1 d D U . . .
O29_13 O 0.6466(5) 0.6125(3) 1.2256(4) 0.114(4) Uani 1 1 d D U . . .
N3_13 N 0.6948(2) 0.6608(4) 1.0614(2) 0.057(2) Uani 1 1 d D U . . .
H3_13 H 0.688922 0.645949 1.039415 0.068 Uiso 1 1 calc R U . . .
N5_13 N 0.6641(3) 0.6887(4) 1.1218(3) 0.066(3) Uani 1 1 d D U . . .
N8_13 N 0.7784(3) 0.7266(3) 1.1150(2) 0.060(2) Uani 1 1 d D U . . .
N10_13 N 0.7199(3) 0.7320(3) 1.1578(3) 0.064(2) Uani 1 1 d D U . . .
N11_13 N 0.6213(3) 0.6462(4) 1.0797(4) 0.076(3) Uani 1 1 d D U . . .
H11A_13 H 0.598310 0.649540 1.095903 0.091 Uiso 1 1 calc R U . . .
H11B_13 H 0.618245 0.630419 1.057810 0.091 Uiso 1 1 calc R U . . .
C2_13 C 0.7375(3) 0.6778(4) 1.0658(3) 0.056(2) Uani 1 1 d D U . . .
C4_13 C 0.6609(3) 0.6650(4) 1.0882(3) 0.063(3) Uani 1 1 d D U . . .
C6_13 C 0.7050(3) 0.7069(4) 1.1260(3) 0.061(3) Uani 1 1 d D U . . .
C7_13 C 0.7414(3) 0.7030(4) 1.1006(3) 0.060(3) Uani 1 1 d D U . . .
C9_13 C 0.7647(3) 0.7432(4) 1.1489(3) 0.061(3) Uani 1 1 d D U . . .
C12_13 C 0.7936(4) 0.7704(4) 1.1753(3) 0.072(3) Uani 1 1 d D U . . .
C13_13 C 0.8182(4) 0.8025(4) 1.1587(3) 0.077(3) Uani 1 1 d D U . . .
H13_13 H 0.816030 0.807798 1.130692 0.092 Uiso 1 1 calc R U . . .
C14_13 C 0.8468(4) 0.8279(5) 1.1825(4) 0.085(4) Uani 1 1 d D U . . .
H14_13 H 0.864260 0.850183 1.170494 0.102 Uiso 1 1 calc R U . . .
C15_13 C 0.8501(5) 0.8211(5) 1.2235(4) 0.085(4) Uani 1 1 d D U . . .
H15_13 H 0.869414 0.838540 1.239780 0.102 Uiso 1 1 calc R U . . .
C16_13 C 0.8245(5) 0.7882(5) 1.2401(4) 0.095(4) Uani 1 1 d D U . . .
H16_13 H 0.825556 0.783568 1.268311 0.114 Uiso 1 1 calc R U . . .
C17_13 C 0.7974(5) 0.7620(5) 1.2162(3) 0.082(4) Uani 1 1 d D U . . .
H17_13 H 0.781394 0.738403 1.227664 0.098 Uiso 1 1 calc R U . . .
C18_13 C 0.6937(3) 0.7454(4) 1.1922(3) 0.075(3) Uani 1 1 d D U . . .
H18_13 H 0.704509 0.774969 1.200073 0.090 Uiso 1 1 calc R U . . .
C20_13 C 0.6653(4) 0.6874(3) 1.2294(4) 0.085(3) Uani 1 1 d D U . . .
H20_13 H 0.657005 0.685576 1.258340 0.102 Uiso 1 1 calc R U . . .
C21_13 C 0.6244(3) 0.7059(3) 1.2056(4) 0.075(3) Uani 1 1 d D U . . .
H21_13 H 0.611802 0.684859 1.185596 0.090 Uiso 1 1 calc R U . . .
C22_13 C 0.6420(3) 0.7484(3) 1.1857(4) 0.072(3) Uani 1 1 d D U . . .
H22_13 H 0.632966 0.751255 1.156811 0.087 Uiso 1 1 calc R U . . .
C24_13 C 0.5817(4) 0.7659(4) 1.2245(4) 0.082(3) Uani 1 1 d D U . . .
C26_13 C 0.5696(6) 0.7885(5) 1.2634(4) 0.091(4) Uani 1 1 d D U . . .
H26A_13 H 0.563048 0.819114 1.258034 0.137 Uiso 1 1 calc R U . . .
H26B_13 H 0.542950 0.774682 1.275030 0.137 Uiso 1 1 calc R U . . .
H26C_13 H 0.595132 0.786388 1.282384 0.137 Uiso 1 1 calc R U . . .
C27_13 C 0.5453(5) 0.7708(6) 1.1929(5) 0.096(4) Uani 1 1 d D U . . .
H27A_13 H 0.539700 0.801623 1.187943 0.144 Uiso 1 1 calc R U . . .
H27B_13 H 0.555061 0.756856 1.168043 0.144 Uiso 1 1 calc R U . . .
H27C_13 H 0.517412 0.757018 1.202194 0.144 Uiso 1 1 calc R U . . .
C28_13 C 0.6808(5) 0.6433(4) 1.2158(5) 0.090(4) Uani 1 1 d D U . . .
H28A_13 H 0.685826 0.643398 1.186498 0.109 Uiso 1 1 calc R U . . .
H28B_13 H 0.709603 0.635565 1.229439 0.109 Uiso 1 1 calc R U . . .
C31_13 C 0.6668(8) 0.5560(7) 1.1589(4) 0.160(10) Uani 1 1 d D U . . .
H31A_13 H 0.665950 0.525506 1.150878 0.240 Uiso 1 1 calc R U . . .
H31B_13 H 0.647654 0.573101 1.140687 0.240 Uiso 1 1 calc R U . . .
H31C_13 H 0.698010 0.566683 1.157795 0.240 Uiso 1 1 calc R U . . .
C32_13 C 0.5847(5) 0.5430(7) 1.2136(7) 0.152(8) Uani 1 1 d D U . . .
H32A_13 H 0.582739 0.512509 1.205439 0.228 Uiso 1 1 calc R U . . .
H32B_13 H 0.573465 0.546048 1.241040 0.228 Uiso 1 1 calc R U . . .
H32C_13 H 0.566197 0.560713 1.195363 0.228 Uiso 1 1 calc R U . . .
C33_13 C 0.6813(7) 0.5306(6) 1.2482(5) 0.169(8) Uani 1 1 d D U . . .
C34_13 C 0.7303(6) 0.5470(8) 1.2468(8) 0.212(15) Uani 1 1 d D U . . .
H34A_13 H 0.741779 0.543911 1.219464 0.318 Uiso 1 1 calc R U . . .
H34B_13 H 0.731233 0.577619 1.254636 0.318 Uiso 1 1 calc R U . . .
H34C_13 H 0.749116 0.530009 1.265337 0.318 Uiso 1 1 calc R U . . .
C35_13 C 0.6636(10) 0.5357(7) 1.2912(5) 0.218(17) Uani 1 1 d D U . . .
H35A_13 H 0.632357 0.525307 1.292435 0.327 Uiso 1 1 calc R U . . .
H35B_13 H 0.682618 0.518710 1.309708 0.327 Uiso 1 1 calc R U . . .
H35C_13 H 0.664736 0.566319 1.299007 0.327 Uiso 1 1 calc R U . . .
C36_13 C 0.6802(9) 0.4821(5) 1.2367(8) 0.28(2) Uani 1 1 d D U . . .
H36A_13 H 0.648980 0.471429 1.237600 0.417 Uiso 1 1 calc R U . . .
H36B_13 H 0.691989 0.478407 1.209564 0.417 Uiso 1 1 calc R U . . .
H36C_13 H 0.698959 0.465554 1.255741 0.417 Uiso 1 1 calc R U . . .
Si30_14 Si 0.99138(15) 0.53687(15) 1.08422(12) 0.0793(10) Uani 1 1 d D U . . .
O1_14 O 0.8472(2) 0.6420(3) 0.9782(2) 0.0594(19) Uani 1 1 d D U . . .
O19_14 O 1.0440(3) 0.6363(3) 1.0657(2) 0.068(2) Uani 1 1 d D U . . .
O23_14 O 1.0781(2) 0.7294(3) 1.0718(2) 0.066(2) Uani 1 1 d D U . . .
O25_14 O 1.0612(3) 0.7122(3) 1.1360(2) 0.072(2) Uani 1 1 d D U . . .
O29_14 O 1.0016(3) 0.5731(2) 1.1200(3) 0.083(3) Uani 1 1 d D U . . .
N3_14 N 0.8620(3) 0.6775(4) 1.0375(2) 0.059(2) Uani 1 1 d D U . . .
H3_14 H 0.832745 0.679700 1.041757 0.071 Uiso 1 1 calc R U . . .
N5_14 N 0.9359(3) 0.6919(4) 1.0631(3) 0.062(2) Uani 1 1 d D U . . .
N8_14 N 0.9496(3) 0.6408(3) 0.9672(2) 0.058(2) Uani 1 1 d D U . . .
N10_14 N 0.9939(2) 0.6661(3) 1.0174(2) 0.059(2) Uani 1 1 d D U . . .
N11_14 N 0.8731(3) 0.7118(4) 1.0989(3) 0.063(2) Uani 1 1 d D U . . .
H11A_14 H 0.891266 0.721657 1.117893 0.075 Uiso 1 1 calc R U . . .
H11B_14 H 0.843590 0.713670 1.101640 0.075 Uiso 1 1 calc R U . . .
C2_14 C 0.8758(3) 0.6577(4) 1.0025(3) 0.057(2) Uani 1 1 d D U . . .
C4_14 C 0.8906(3) 0.6938(5) 1.0654(3) 0.066(3) Uani 1 1 d D U . . .
C6_14 C 0.9495(3) 0.6742(4) 1.0284(3) 0.061(3) Uani 1 1 d D U . . .
C7_14 C 0.9232(2) 0.6579(4) 0.9973(3) 0.055(2) Uani 1 1 d D U . . .
C9_14 C 0.9914(3) 0.6456(4) 0.9798(3) 0.064(3) Uani 1 1 d D U . . .
C12_14 C 1.0307(3) 0.6327(4) 0.9554(3) 0.062(3) Uani 1 1 d D U . . .
C13_14 C 1.0278(3) 0.6363(4) 0.9149(3) 0.064(3) Uani 1 1 d D U . . .
H13_14 H 1.002514 0.650793 0.903166 0.076 Uiso 1 1 calc R U . . .
C14_14 C 1.0609(4) 0.6194(4) 0.8903(3) 0.076(3) Uani 1 1 d D U . . .
H14_14 H 1.058893 0.622932 0.861996 0.091 Uiso 1 1 calc R U . . .
C15_14 C 1.0969(4) 0.5972(5) 0.9076(4) 0.077(3) Uani 1 1 d D U . . .
H15_14 H 1.119425 0.584956 0.890975 0.092 Uiso 1 1 calc R U . . .
C16_14 C 1.1003(4) 0.5928(5) 0.9489(4) 0.080(3) Uani 1 1 d D U . . .
H16_14 H 1.125640 0.578377 0.960617 0.096 Uiso 1 1 calc R U . . .
C17_14 C 1.0664(4) 0.6095(5) 0.9731(3) 0.076(3) Uani 1 1 d D U . . .
H17_14 H 1.067466 0.605283 1.001318 0.091 Uiso 1 1 calc R U . . .
C18_14 C 1.0344(3) 0.6726(3) 1.0414(3) 0.063(3) Uani 1 1 d D U . . .
H18_14 H 1.060320 0.676654 1.022715 0.075 Uiso 1 1 calc R U . . .
C20_14 C 1.0324(4) 0.6440(3) 1.1074(3) 0.065(3) Uani 1 1 d D U . . .
H20_14 H 1.058830 0.635054 1.124461 0.078 Uiso 1 1 calc R U . . .
C21_14 C 1.0263(4) 0.6931(3) 1.1120(3) 0.064(3) Uani 1 1 d D U . . .
H21_14 H 0.995615 0.700395 1.122493 0.076 Uiso 1 1 calc R U . . .
C22_14 C 1.0332(3) 0.7121(3) 1.0698(3) 0.061(2) Uani 1 1 d D U . . .
H22_14 H 1.009875 0.734100 1.062057 0.073 Uiso 1 1 calc R U . . .
C24_14 C 1.0850(3) 0.7433(3) 1.1126(3) 0.062(3) Uani 1 1 d D U . . .
C26_14 C 1.1352(3) 0.7408(6) 1.1225(4) 0.084(4) Uani 1 1 d D U . . .
H26A_14 H 1.151567 0.762146 1.106497 0.126 Uiso 1 1 calc R U . . .
H26B_14 H 1.139959 0.746946 1.151128 0.126 Uiso 1 1 calc R U . . .
H26C_14 H 1.146372 0.711671 1.116453 0.126 Uiso 1 1 calc R U . . .
C27_14 C 1.0650(5) 0.7876(4) 1.1177(5) 0.080(3) Uani 1 1 d D U . . .
H27A_14 H 1.081695 0.808528 1.101424 0.120 Uiso 1 1 calc R U . . .
H27B_14 H 1.033170 0.787231 1.109031 0.120 Uiso 1 1 calc R U . . .
H27C_14 H 1.066892 0.796104 1.146017 0.120 Uiso 1 1 calc R U . . .
C28_14 C 0.9922(4) 0.6177(3) 1.1201(4) 0.071(3) Uani 1 1 d D U . . .
H28A_14 H 0.983274 0.626593 1.147467 0.086 Uiso 1 1 calc R U . . .
H28B_14 H 0.966463 0.623651 1.101716 0.086 Uiso 1 1 calc R U . . .
C31_14 C 1.0455(4) 0.5223(5) 1.0589(4) 0.103(5) Uani 1 1 d D U . . .
H31A_14 H 1.039409 0.500861 1.037817 0.155 Uiso 1 1 calc R U . . .
H31B_14 H 1.058809 0.548294 1.046989 0.155 Uiso 1 1 calc R U . . .
H31C_14 H 1.066718 0.509996 1.078673 0.155 Uiso 1 1 calc R U . . .
C32_14 C 0.9495(4) 0.5593(4) 1.0466(3) 0.079(3) Uani 1 1 d D U . . .
H32A_14 H 0.943744 0.537725 1.025609 0.118 Uiso 1 1 calc R U . . .
H32B_14 H 0.921175 0.566289 1.060115 0.118 Uiso 1 1 calc R U . . .
H32C_14 H 0.961947 0.585652 1.034486 0.118 Uiso 1 1 calc R U . . .
C33_14 C 0.9668(4) 0.4887(4) 1.1109(4) 0.090(4) Uani 1 1 d D U . . .
C34_14 C 1.0009(6) 0.4703(3) 1.1421(4) 0.123(7) Uani 1 1 d D U . . .
H34A_14 H 1.029224 0.462765 1.128660 0.184 Uiso 1 1 calc R U . . .
H34B_14 H 1.007014 0.492161 1.162755 0.184 Uiso 1 1 calc R U . . .
H34C_14 H 0.988186 0.444321 1.154529 0.184 Uiso 1 1 calc R U . . .
C35_14 C 0.9225(4) 0.5005(5) 1.1317(4) 0.110(6) Uani 1 1 d D U . . .
H35A_14 H 0.928326 0.523262 1.151620 0.165 Uiso 1 1 calc R U . . .
H35B_14 H 0.900539 0.510910 1.111757 0.165 Uiso 1 1 calc R U . . .
H35C_14 H 0.910406 0.474796 1.145184 0.165 Uiso 1 1 calc R U . . .
C36_14 C 0.9565(5) 0.4528(3) 1.0799(4) 0.104(5) Uani 1 1 d D U . . .
H36A_14 H 0.984431 0.444746 1.066157 0.156 Uiso 1 1 calc R U . . .
H36B_14 H 0.944199 0.427393 1.093604 0.156 Uiso 1 1 calc R U . . .
H36C_14 H 0.934332 0.463507 1.060177 0.156 Uiso 1 1 calc R U . . .
Si30_15 Si 0.87442(13) 0.41332(14) 0.95696(12) 0.0716(9) Uani 1 1 d D U . . .
O1_15 O 0.7779(2) 0.5767(3) 0.9320(2) 0.0599(17) Uani 1 1 d D U . . .
O19_15 O 0.8715(2) 0.4220(3) 0.8315(3) 0.0650(19) Uani 1 1 d D U . . .
O23_15 O 0.9106(3) 0.4649(4) 0.7540(2) 0.081(3) Uani 1 1 d D U . . .
O25_15 O 0.9684(3) 0.4369(4) 0.7898(3) 0.085(3) Uani 1 1 d D U . . .
O29_15 O 0.9007(3) 0.4075(3) 0.9135(2) 0.074(2) Uani 1 1 d D U . . .
N3_15 N 0.8530(2) 0.5788(3) 0.9142(3) 0.056(2) Uani 1 1 d D U . . .
H3_15 H 0.857932 0.599185 0.932174 0.067 Uiso 1 1 calc R U . . .
N5_15 N 0.8863(3) 0.5339(3) 0.8645(3) 0.055(2) Uani 1 1 d D U . . .
N8_15 N 0.7677(3) 0.5103(3) 0.8645(3) 0.060(2) Uani 1 1 d D U . . .
N10_15 N 0.8302(2) 0.4874(3) 0.8327(3) 0.060(2) Uani 1 1 d D U . . .
N11_15 N 0.9296(3) 0.5818(3) 0.9008(3) 0.056(2) Uani 1 1 d D U . . .
H11A_15 H 0.953427 0.572900 0.887490 0.067 Uiso 1 1 calc R U . . .
H11B_15 H 0.932567 0.602031 0.919257 0.067 Uiso 1 1 calc R U . . .
C2_15 C 0.8094(3) 0.5634(4) 0.9098(3) 0.058(3) Uani 1 1 d D U . . .
C4_15 C 0.8885(3) 0.5645(4) 0.8929(3) 0.060(3) Uani 1 1 d D U . . .
C6_15 C 0.8432(3) 0.5200(4) 0.8585(3) 0.057(2) Uani 1 1 d D U . . .
C7_15 C 0.8049(3) 0.5327(3) 0.8787(3) 0.054(2) Uani 1 1 d D U . . .
C9_15 C 0.7838(3) 0.4825(3) 0.8385(3) 0.058(2) Uani 1 1 d D U . . .
C12_15 C 0.7540(3) 0.4524(3) 0.8160(3) 0.061(3) Uani 1 1 d D U . . .
C13_15 C 0.7129(3) 0.4665(3) 0.8030(3) 0.061(3) Uani 1 1 d D U . . .
H13_15 H 0.704601 0.495955 0.806847 0.073 Uiso 1 1 calc R U . . .
C14_15 C 0.6829(4) 0.4384(4) 0.7842(4) 0.071(3) Uani 1 1 d D U . . .
H14_15 H 0.653929 0.448436 0.775638 0.086 Uiso 1 1 calc R U . . .
C15_15 C 0.6953(4) 0.3954(4) 0.7779(4) 0.078(3) Uani 1 1 d D U . . .
H15_15 H 0.675148 0.376208 0.764338 0.094 Uiso 1 1 calc R U . . .
C16_15 C 0.7370(4) 0.3807(4) 0.7914(5) 0.078(3) Uani 1 1 d D U . . .
H16_15 H 0.745564 0.351359 0.787301 0.094 Uiso 1 1 calc R U . . .
C17_15 C 0.7660(4) 0.4090(3) 0.8109(4) 0.068(3) Uani 1 1 d D U . . .
H17_15 H 0.794264 0.398934 0.820894 0.081 Uiso 1 1 calc R U . . .
C18_15 C 0.8585(3) 0.4587(3) 0.8090(3) 0.063(3) Uani 1 1 d D U . . .
H18_15 H 0.840321 0.448580 0.785346 0.075 Uiso 1 1 calc R U . . .
C20_15 C 0.9176(3) 0.4254(4) 0.8455(3) 0.065(3) Uani 1 1 d D U . . .
H20_15 H 0.932625 0.396631 0.842152 0.079 Uiso 1 1 calc R U . . .
C21_15 C 0.9412(3) 0.4584(4) 0.8179(3) 0.062(3) Uani 1 1 d D U . . .
H21_15 H 0.958799 0.480463 0.833652 0.075 Uiso 1 1 calc R U . . .
C22_15 C 0.9024(3) 0.4793(4) 0.7935(3) 0.063(3) Uani 1 1 d D U . . .
H22_15 H 0.902218 0.511589 0.795719 0.076 Uiso 1 1 calc R U . . .
C24_15 C 0.9580(4) 0.4554(4) 0.7515(3) 0.081(3) Uani 1 1 d D U . . .
C26_15 C 0.9659(6) 0.4213(6) 0.7194(5) 0.106(6) Uani 1 1 d D U . . .
H26A_15 H 0.958911 0.433555 0.692967 0.158 Uiso 1 1 calc R U . . .
H26B_15 H 0.997630 0.412080 0.720384 0.158 Uiso 1 1 calc R U . . .
H26C_15 H 0.946292 0.396297 0.724316 0.158 Uiso 1 1 calc R U . . .
C27_15 C 0.9849(5) 0.4967(4) 0.7458(5) 0.087(4) Uani 1 1 d D U . . .
H27A_15 H 0.977632 0.509229 0.719548 0.130 Uiso 1 1 calc R U . . .
H27B_15 H 0.977281 0.517416 0.766961 0.130 Uiso 1 1 calc R U . . .
H27C_15 H 1.017338 0.490035 0.747318 0.130 Uiso 1 1 calc R U . . .
C28_15 C 0.9212(4) 0.4385(4) 0.8888(3) 0.066(3) Uani 1 1 d D U . . .
H28A_15 H 0.953489 0.441580 0.896491 0.079 Uiso 1 1 calc R U . . .
H28B_15 H 0.906347 0.466951 0.892527 0.079 Uiso 1 1 calc R U . . .
C31_15 C 0.8717(4) 0.4710(3) 0.9737(5) 0.088(4) Uani 1 1 d D U . . .
H31A_15 H 0.856003 0.472680 0.999352 0.133 Uiso 1 1 calc R U . . .
H31B_15 H 0.902514 0.482401 0.976918 0.133 Uiso 1 1 calc R U . . .
H31C_15 H 0.855329 0.488162 0.953520 0.133 Uiso 1 1 calc R U . . .
C32_15 C 0.9060(3) 0.3795(5) 0.9949(4) 0.083(4) Uani 1 1 d D U . . .
H32A_15 H 0.891382 0.382137 1.021077 0.125 Uiso 1 1 calc R U . . .
H32B_15 H 0.905625 0.349113 0.986411 0.125 Uiso 1 1 calc R U . . .
H32C_15 H 0.937311 0.389656 0.997055 0.125 Uiso 1 1 calc R U . . .
C33_15 C 0.8159(3) 0.3908(4) 0.9492(3) 0.076(3) Uani 1 1 d D U . . .
C34_15 C 0.7905(3) 0.4169(5) 0.9171(4) 0.101(5) Uani 1 1 d D U . . .
H34A_15 H 0.807421 0.416004 0.891978 0.151 Uiso 1 1 calc R U . . .
H34B_15 H 0.760412 0.404334 0.912768 0.151 Uiso 1 1 calc R U . . .
H34C_15 H 0.787503 0.446994 0.925998 0.151 Uiso 1 1 calc R U . . .
C35_15 C 0.8171(4) 0.3432(4) 0.9344(4) 0.092(4) Uani 1 1 d D U . . .
H35A_15 H 0.833113 0.325262 0.954193 0.137 Uiso 1 1 calc R U . . .
H35B_15 H 0.786061 0.332461 0.930931 0.137 Uiso 1 1 calc R U . . .
H35C_15 H 0.832770 0.341770 0.908669 0.137 Uiso 1 1 calc R U . . .
C36_15 C 0.7895(3) 0.3921(5) 0.9886(4) 0.103(6) Uani 1 1 d D U . . .
H36A_15 H 0.805837 0.375378 1.009143 0.155 Uiso 1 1 calc R U . . .
H36B_15 H 0.786485 0.422216 0.997543 0.155 Uiso 1 1 calc R U . . .
H36C_15 H 0.759394 0.379556 0.984312 0.155 Uiso 1 1 calc R U . . .
Si30_16 Si 0.6118(2) 0.4247(3) 1.0540(2) 0.131(2) Uani 1 1 d D U . . .
O1_16 O 0.6978(3) 0.6067(3) 0.9909(2) 0.0646(19) Uani 1 1 d D U . . .
O19_16 O 0.5176(3) 0.4806(3) 0.9892(3) 0.075(2) Uani 1 1 d D U . . .
O23_16 O 0.4796(3) 0.5138(3) 0.8993(3) 0.077(2) Uani 1 1 d D U . . .
O25_16 O 0.4799(3) 0.4404(3) 0.9041(3) 0.082(2) Uani 1 1 d D U . . .
O29_16 O 0.5717(4) 0.4147(4) 1.0203(3) 0.102(3) Uani 1 1 d D U . . .
N3_16 N 0.6869(3) 0.5519(3) 0.9463(3) 0.061(2) Uani 1 1 d D U . . .
H3_16 H 0.715511 0.553710 0.939609 0.074 Uiso 1 1 calc R U . . .
N5_16 N 0.6176(3) 0.5139(4) 0.9357(3) 0.067(3) Uani 1 1 d D U . . .
N8_16 N 0.5971(3) 0.5962(4) 1.0090(3) 0.066(2) Uani 1 1 d D U . . .
N10_16 N 0.5582(3) 0.5438(3) 0.9775(3) 0.067(2) Uani 1 1 d D U . . .
N11_16 N 0.6817(4) 0.4968(3) 0.9000(3) 0.071(3) Uani 1 1 d D U . . .
H11A_16 H 0.710654 0.500027 0.894894 0.086 Uiso 1 1 calc R U . . .
H11B_16 H 0.665805 0.476931 0.887219 0.086 Uiso 1 1 calc DR U . . .
C2_16 C 0.6723(3) 0.5796(4) 0.9749(3) 0.061(3) Uani 1 1 d D U . . .
C4_16 C 0.6619(3) 0.5220(4) 0.9273(4) 0.068(3) Uani 1 1 d D U . . .
C6_16 C 0.6024(3) 0.5422(4) 0.9632(3) 0.061(3) Uani 1 1 d D U . . .
C7_16 C 0.6255(3) 0.5748(4) 0.9825(4) 0.071(3) Uani 1 1 d D U . . .
C9_16 C 0.5571(3) 0.5777(4) 1.0049(4) 0.076(3) Uani 1 1 d D U . . .
C12_16 C 0.5161(4) 0.5927(4) 1.0266(4) 0.080(4) Uani 1 1 d D U . . .
C13_16 C 0.5082(4) 0.6353(4) 1.0308(4) 0.087(4) Uani 1 1 d D U . . .
H13_16 H 0.529095 0.655555 1.020128 0.104 Uiso 1 1 calc R U . . .
C14_16 C 0.4698(5) 0.6506(4) 1.0503(6) 0.110(6) Uani 1 1 d D U . . .
H14_16 H 0.464109 0.680756 1.052652 0.132 Uiso 1 1 calc R U . . .
C15_16 C 0.4403(5) 0.6204(5) 1.0663(6) 0.108(6) Uani 1 1 d D U . . .
H15_16 H 0.414298 0.630088 1.080211 0.129 Uiso 1 1 calc R U . . .
C16_16 C 0.4480(5) 0.5764(5) 1.0622(6) 0.102(5) Uani 1 1 d D U . . .
H16_16 H 0.427178 0.556014 1.072758 0.122 Uiso 1 1 calc R U . . .
C17_16 C 0.4867(4) 0.5621(4) 1.0423(5) 0.093(5) Uani 1 1 d D U . . .
H17_16 H 0.492811 0.532048 1.039553 0.111 Uiso 1 1 calc R U . . .
C18_16 C 0.5198(4) 0.5180(3) 0.9645(3) 0.068(3) Uani 1 1 d D U . . .
H18_16 H 0.491732 0.535374 0.968775 0.082 Uiso 1 1 calc R U . . .
C20_16 C 0.5258(4) 0.4424(3) 0.9667(3) 0.075(3) Uani 1 1 d D U . . .
H20_16 H 0.501965 0.420694 0.973403 0.090 Uiso 1 1 calc R U . . .
C21_16 C 0.5212(4) 0.4536(3) 0.9219(3) 0.072(3) Uani 1 1 d D U . . .
H21_16 H 0.547432 0.441875 0.906547 0.086 Uiso 1 1 calc R U . . .
C22_16 C 0.5204(4) 0.5037(3) 0.9202(3) 0.069(3) Uani 1 1 d D U . . .
H22_16 H 0.547424 0.515426 0.906032 0.082 Uiso 1 1 calc R U . . .
C24_16 C 0.4503(3) 0.4770(4) 0.9027(4) 0.081(3) Uani 1 1 d D U . . .
C26_16 C 0.4227(5) 0.4795(5) 0.9408(4) 0.083(4) Uani 1 1 d D U . . .
H26A_16 H 0.402537 0.504730 0.939413 0.124 Uiso 1 1 calc R U . . .
H26B_16 H 0.404583 0.453094 0.943490 0.124 Uiso 1 1 calc R U . . .
H26C_16 H 0.443066 0.482380 0.964005 0.124 Uiso 1 1 calc R U . . .
C27_16 C 0.4217(5) 0.4757(6) 0.8650(4) 0.087(4) Uani 1 1 d D U . . .
H27A_16 H 0.401508 0.500838 0.864250 0.131 Uiso 1 1 calc R U . . .
H27B_16 H 0.441419 0.476263 0.841496 0.131 Uiso 1 1 calc R U . . .
H27C_16 H 0.403678 0.449022 0.864573 0.131 Uiso 1 1 calc R U . . .
C28_16 C 0.5716(4) 0.4236(6) 0.9786(4) 0.091(4) Uani 1 1 d D U . . .
H28A_16 H 0.577171 0.396566 0.963399 0.109 Uiso 1 1 calc R U . . .
H28B_16 H 0.595900 0.444466 0.972309 0.109 Uiso 1 1 calc R U . . .
C31_16 C 0.6384(9) 0.4792(7) 1.0435(6) 0.223(17) Uani 1 1 d D U . . .
H31A_16 H 0.662143 0.485033 1.063550 0.334 Uiso 1 1 calc R U . . .
H31B_16 H 0.651732 0.478871 1.016673 0.334 Uiso 1 1 calc R U . . .
H31C_16 H 0.615281 0.501844 1.044756 0.334 Uiso 1 1 calc R U . . .
C32_16 C 0.6552(7) 0.3804(8) 1.0521(6) 0.186(13) Uani 1 1 d D U . . .
H32A_16 H 0.679053 0.386150 1.072009 0.279 Uiso 1 1 calc R U . . .
H32B_16 H 0.640749 0.352597 1.057976 0.279 Uiso 1 1 calc R U . . .
H32C_16 H 0.668344 0.379450 1.025245 0.279 Uiso 1 1 calc R U . . .
C33_16 C 0.5825(6) 0.4257(7) 1.1037(4) 0.154(7) Uani 1 1 d D U . . .
C34_16 C 0.5461(8) 0.4615(9) 1.1048(5) 0.25(2) Uani 1 1 d D U . . .
H34A_16 H 0.560073 0.489641 1.099332 0.379 Uiso 1 1 calc R U . . .
H34B_16 H 0.522766 0.455482 1.084454 0.379 Uiso 1 1 calc R U . . .
H34C_16 H 0.532233 0.462124 1.131424 0.379 Uiso 1 1 calc R U . . .
C35_16 C 0.5601(8) 0.3816(8) 1.1125(4) 0.175(12) Uani 1 1 d D U . . .
H35A_16 H 0.583027 0.358696 1.111815 0.263 Uiso 1 1 calc R U . . .
H35B_16 H 0.546216 0.382365 1.139027 0.263 Uiso 1 1 calc R U . . .
H35C_16 H 0.536749 0.375723 1.092057 0.263 Uiso 1 1 calc R U . . .
C36_16 C 0.6181(9) 0.4343(9) 1.1371(4) 0.236(18) Uani 1 1 d D U . . .
H36A_16 H 0.632895 0.462163 1.132304 0.354 Uiso 1 1 calc R U . . .
H36B_16 H 0.603173 0.434916 1.163236 0.354 Uiso 1 1 calc R U . . .
H36C_16 H 0.640788 0.411103 1.137010 0.354 Uiso 1 1 calc R U . . .
O41_31 O 0.6457(3) 0.5388(4) 0.7373(3) 0.086(3) Uani 1 1 d D U . . .
C42_31 C 0.6114(4) 0.5437(3) 0.7159(4) 0.073(3) Uani 1 1 d D U . . .
C43_31 C 0.5893(3) 0.5076(3) 0.6954(4) 0.067(3) Uani 1 1 d D U . . .
C44_31 C 0.5492(4) 0.5105(4) 0.6748(4) 0.074(3) Uani 1 1 d D U . . .
H44_31 H 0.534571 0.485112 0.665027 0.089 Uiso 1 1 calc R U . . .
C45_31 C 0.5305(4) 0.5506(4) 0.6685(5) 0.084(4) Uani 1 1 d D U . . .
C46_31 C 0.5493(5) 0.5879(4) 0.6852(6) 0.098(5) Uani 1 1 d D U . . .
H46_31 H 0.535680 0.615377 0.681024 0.118 Uiso 1 1 calc R U . . .
C47_31 C 0.5880(6) 0.5838(4) 0.7078(6) 0.101(5) Uani 1 1 d D U . . .
N48_31 N 0.6087(6) 0.6247(4) 0.7197(6) 0.134(7) Uani 1 1 d D U . . .
O49_31 O 0.6425(9) 0.6248(6) 0.7407(9) 0.225(15) Uani 1 1 d D U . . .
O50_31 O 0.5901(12) 0.6581(6) 0.7076(14) 0.31(2) Uani 1 1 d D U . . .
N51_31 N 0.6092(4) 0.4648(4) 0.6993(3) 0.083(3) Uani 1 1 d D U . . .
O52_31 O 0.6503(4) 0.4617(5) 0.6940(4) 0.117(5) Uani 1 1 d D U . . .
O53_31 O 0.5851(5) 0.4337(4) 0.7066(5) 0.112(4) Uani 1 1 d D U . . .
N54_31 N 0.4895(4) 0.5533(4) 0.6452(4) 0.092(4) Uani 1 1 d D U . . .
O55_31 O 0.4725(4) 0.5200(4) 0.6314(4) 0.109(4) Uani 1 1 d D U . . .
O56_31 O 0.4727(6) 0.5894(5) 0.6403(6) 0.151(7) Uani 1 1 d D U . . .
O41_32 O 0.6384(4) 0.1091(5) 0.7826(4) 0.118(5) Uani 1 1 d D U . . .
C42_32 C 0.6018(5) 0.1132(4) 0.8010(6) 0.099(5) Uani 1 1 d D U . . .
C43_32 C 0.5800(5) 0.0773(4) 0.8216(6) 0.101(5) Uani 1 1 d D U . . .
C44_32 C 0.5382(5) 0.0799(5) 0.8384(6) 0.097(5) Uani 1 1 d D U . . .
H44_32 H 0.524458 0.055017 0.849746 0.117 Uiso 1 1 calc R U . . .
C45_32 C 0.5164(4) 0.1195(4) 0.8385(5) 0.088(4) Uani 1 1 d D U . . .
C46_32 C 0.5337(4) 0.1560(5) 0.8203(5) 0.085(4) Uani 1 1 d D U . . .
H46_32 H 0.518365 0.183040 0.821289 0.102 Uiso 1 1 calc R U . . .
C47_32 C 0.5741(4) 0.1517(4) 0.8009(5) 0.089(4) Uani 1 1 d D U . . .
N48_32 N 0.5893(4) 0.1909(3) 0.7809(3) 0.085(3) Uani 1 1 d D U . . .
O49_32 O 0.6193(4) 0.1862(4) 0.7560(3) 0.096(3) Uani 1 1 d D U . . .
O50_32 O 0.5714(4) 0.2258(4) 0.7902(4) 0.100(3) Uani 1 1 d D U . . .
N51_32 N 0.6046(6) 0.0370(5) 0.8250(6) 0.129(6) Uani 1 1 d D U . . .
O52_32 O 0.6413(9) 0.0352(9) 0.8083(15) 0.31(2) Uani 1 1 d D U . . .
O53_32 O 0.5891(11) 0.0060(7) 0.8426(10) 0.27(2) Uani 1 1 d D U . . .
N54_32 N 0.4741(4) 0.1229(4) 0.8594(4) 0.092(4) Uani 1 1 d D U . . .
O55_32 O 0.4586(4) 0.0892(4) 0.8738(5) 0.115(5) Uani 1 1 d D U . . .
O56_32 O 0.4547(4) 0.1585(4) 0.8613(4) 0.099(3) Uani 1 1 d D U . . .
O41_33 O 1.0056(3) 0.5294(3) 0.8718(3) 0.065(2) Uani 1 1 d D U . . .
C42_33 C 1.0354(3) 0.5044(4) 0.8850(3) 0.064(3) Uani 1 1 d D U . . .
C43_33 C 1.0731(4) 0.4888(4) 0.8612(3) 0.065(3) Uani 1 1 d D U . . .
C44_33 C 1.1045(4) 0.4592(4) 0.8748(3) 0.073(3) Uani 1 1 d D U . . .
H44_33 H 1.128062 0.449633 0.857826 0.088 Uiso 1 1 calc R U . . .
C45_33 C 1.1012(4) 0.4436(4) 0.9134(3) 0.074(3) Uani 1 1 d D U . . .
C46_33 C 1.0684(4) 0.4584(4) 0.9404(4) 0.069(3) Uani 1 1 d D U . . .
H46_33 H 1.067180 0.448107 0.967198 0.083 Uiso 1 1 calc R U . . .
C47_33 C 1.0384(3) 0.4883(3) 0.9258(3) 0.059(2) Uani 1 1 d D U . . .
N48_33 N 1.0028(3) 0.5007(3) 0.9541(3) 0.069(3) Uani 1 1 d D U . . .
O49_33 O 0.9892(4) 0.5383(3) 0.9533(3) 0.081(3) Uani 1 1 d D U . . .
O50_33 O 0.9899(4) 0.4723(4) 0.9775(3) 0.091(3) Uani 1 1 d D U . . .
N51_33 N 1.0785(4) 0.5048(3) 0.8205(3) 0.077(3) Uani 1 1 d D U . . .
O52_33 O 1.0688(4) 0.5428(3) 0.8127(3) 0.089(3) Uani 1 1 d D U . . .
O53_33 O 1.0937(5) 0.4801(4) 0.7952(3) 0.102(4) Uani 1 1 d D U . . .
N54_33 N 1.1325(4) 0.4111(4) 0.9275(4) 0.084(3) Uani 1 1 d D U . . .
O55_33 O 1.1594(3) 0.3953(3) 0.9035(4) 0.092(3) Uani 1 1 d D U . . .
O56_33 O 1.1325(4) 0.4012(4) 0.9632(4) 0.103(4) Uani 1 1 d D U . . .
O41_34 O 1.1341(4) 0.3473(5) 0.5877(4) 0.107(4) Uani 1 1 d D U . . .
C42_34 C 1.0984(6) 0.3268(8) 0.5839(4) 0.120(6) Uani 1 1 d D U . . .
C43_34 C 1.0761(6) 0.3157(9) 0.5464(4) 0.127(6) Uani 1 1 d D U . . .
C44_34 C 1.0348(5) 0.2955(6) 0.5450(4) 0.103(5) Uani 1 1 d D U . . .
H44_34 H 1.019972 0.291671 0.519823 0.124 Uiso 1 1 calc R U . . .
C45_34 C 1.0146(5) 0.2808(7) 0.5792(4) 0.106(5) Uani 1 1 d D U . . .
C46_34 C 1.0352(5) 0.2861(7) 0.6171(4) 0.104(5) Uani 1 1 d D U . . .
H46_34 H 1.021114 0.276488 0.641048 0.125 Uiso 1 1 calc R U . . .
C47_34 C 1.0762(4) 0.3056(6) 0.6176(4) 0.100(5) Uani 1 1 d D U . . .
N48_34 N 1.0978(4) 0.3121(6) 0.6567(4) 0.112(5) Uani 1 1 d D U . . .
O49_34 O 1.1388(4) 0.3061(6) 0.6590(5) 0.138(6) Uani 1 1 d D U . . .
O50_34 O 1.0746(6) 0.3201(7) 0.6863(5) 0.149(7) Uani 1 1 d D U . . .
N51_34 N 1.0966(5) 0.3302(7) 0.5095(5) 0.147(7) Uani 1 1 d D U . . .
O52_34 O 1.1379(5) 0.3266(10) 0.5060(5) 0.168(9) Uani 1 1 d D U . . .
O53_34 O 1.0740(7) 0.3457(9) 0.4816(5) 0.177(9) Uani 1 1 d D U . . .
N54_34 N 0.9721(4) 0.2582(5) 0.5769(4) 0.110(4) Uani 1 1 d D U . . .
O55_34 O 0.9546(6) 0.2560(6) 0.5430(4) 0.132(5) Uani 1 1 d D U . . .
O56_34 O 0.9589(4) 0.2431(4) 0.6097(4) 0.100(3) Uani 1 1 d D U . . .
C61_35 C 1.2207(16) 0.5735(13) 0.8081(13) 0.29(3) Uani 1 1 d D U . . .
H61A_35 H 1.204705 0.569341 0.782477 0.434 Uiso 1 1 calc R U . . .
H61B_35 H 1.217814 0.603710 0.816631 0.434 Uiso 1 1 calc R U . . .
H61C_35 H 1.252781 0.566337 0.804858 0.434 Uiso 1 1 calc R U . . .
C62_35 C 1.2004(10) 0.5441(7) 0.8394(10) 0.207(15) Uani 1 1 d D U . . .
H62A_35 H 1.202720 0.513877 0.829820 0.248 Uiso 1 1 calc DR U . . .
H62B_35 H 1.167863 0.551132 0.841556 0.248 Uiso 1 1 calc R U . . .
C63_35 C 1.2215(10) 0.5465(11) 0.8813(10) 0.220(15) Uani 1 1 d D U . . .
H63A_35 H 1.253917 0.538567 0.879804 0.264 Uiso 1 1 calc R U . . .
H63B_35 H 1.219648 0.576650 0.891271 0.264 Uiso 1 1 calc R U . . .
C64_35 C 1.1982(10) 0.5165(9) 0.9108(10) 0.203(14) Uani 1 1 d D U . . .
H64A_35 H 1.166088 0.525278 0.912912 0.244 Uiso 1 1 calc R U . . .
H64B_35 H 1.198813 0.486628 0.899987 0.244 Uiso 1 1 calc R U . . .
C65_35 C 1.2192(11) 0.5162(12) 0.9527(10) 0.231(17) Uani 1 1 d D U . . .
H65A_35 H 1.217754 0.545833 0.963892 0.277 Uiso 1 1 calc R U . . .
H65B_35 H 1.251525 0.508169 0.950569 0.277 Uiso 1 1 calc R U . . .
C66_35 C 1.1965(13) 0.4851(15) 0.9817(12) 0.25(2) Uani 1 1 d D U . . .
H66A_35 H 1.211781 0.486693 1.007907 0.369 Uiso 1 1 calc R U . . .
H66B_35 H 1.164641 0.493229 0.984614 0.369 Uiso 1 1 calc R U . . .
H66C_35 H 1.198459 0.455513 0.971272 0.369 Uiso 1 1 calc R U . . .
C61_36 C 0.7609(15) 0.0931(15) 0.3398(16) 0.27(3) Uani 0.75 1 d D U P . .
H61A_36 H 0.743334 0.080395 0.317658 0.404 Uiso 0.75 1 calc R U P . .
H61B_36 H 0.783069 0.113536 0.329107 0.404 Uiso 0.75 1 calc R U P . .
H61C_36 H 0.776669 0.070053 0.354589 0.404 Uiso 0.75 1 calc R U P . .
C62_36 C 0.7293(16) 0.1168(13) 0.3679(16) 0.27(3) Uani 0.75 1 d D U P . .
H62A_36 H 0.706541 0.095958 0.377819 0.319 Uiso 0.75 1 calc R U P . .
H62B_36 H 0.712928 0.139354 0.352389 0.319 Uiso 0.75 1 calc R U P . .
C63_36 C 0.7523(17) 0.1381(15) 0.4038(14) 0.28(3) Uani 0.75 1 d D U P . .
H63A_36 H 0.775050 0.159133 0.394077 0.336 Uiso 0.75 1 calc R U P . .
H63B_36 H 0.768576 0.115703 0.419568 0.336 Uiso 0.75 1 calc R U P . .
C64_36 C 0.7194(18) 0.1617(15) 0.4312(15) 0.28(3) Uani 0.75 1 d D U P . .
H64A_36 H 0.704482 0.185159 0.415725 0.339 Uiso 0.75 1 calc R U P . .
H64B_36 H 0.695551 0.141013 0.439411 0.339 Uiso 0.75 1 calc R U P . .
C65_36 C 0.7410(19) 0.1810(18) 0.4685(14) 0.27(3) Uani 0.75 1 d D U P . .
H65A_36 H 0.767977 0.197789 0.460617 0.321 Uiso 0.75 1 calc R U P . .
H65B_36 H 0.751374 0.157088 0.486207 0.321 Uiso 0.75 1 calc R U P . .
C66_36 C 0.710(2) 0.2103(15) 0.4921(15) 0.26(3) Uani 0.75 1 d D U P . .
H66A_36 H 0.725884 0.221530 0.515710 0.394 Uiso 0.75 1 calc R U P . .
H66B_36 H 0.699885 0.234456 0.475074 0.394 Uiso 0.75 1 calc R U P . .
H66C_36 H 0.683261 0.193705 0.500696 0.394 Uiso 0.75 1 calc R U P . .
C61_38 C 0.7719(9) 0.5226(9) 1.0336(8) 0.156(10) Uani 1 1 d D U . . .
H61A_38 H 0.778787 0.520154 1.004970 0.234 Uiso 1 1 calc R U . . .
H61B_38 H 0.778007 0.494787 1.046839 0.234 Uiso 1 1 calc R U . . .
H61C_38 H 0.739998 0.530208 1.036783 0.234 Uiso 1 1 calc R U . . .
C62_38 C 0.8016(11) 0.5577(10) 1.0526(7) 0.188(12) Uani 1 1 d D U . . .
H62A_38 H 0.833788 0.550109 1.048582 0.226 Uiso 1 1 calc R U . . .
H62B_38 H 0.795816 0.585495 1.038535 0.226 Uiso 1 1 calc R U . . .
C63_38 C 0.7936(8) 0.5641(7) 1.0970(6) 0.152(8) Uani 1 1 d D U . . .
H63A_38 H 0.800371 0.536327 1.110755 0.183 Uiso 1 1 calc R U . . .
H63B_38 H 0.761003 0.570047 1.100700 0.183 Uiso 1 1 calc R U . . .
C64_38 C 0.8202(10) 0.5996(8) 1.1181(7) 0.162(9) Uani 1 1 d D U . . .
H64A_38 H 0.852845 0.592696 1.115964 0.195 Uiso 1 1 calc R U . . .
H64B_38 H 0.814893 0.627074 1.103539 0.195 Uiso 1 1 calc R U . . .
C65_38 C 0.8097(14) 0.6068(11) 1.1618(7) 0.208(14) Uani 1 1 d D U . . .
H65A_38 H 0.809432 0.578249 1.175331 0.249 Uiso 1 1 calc R U . . .
H65B_38 H 0.778762 0.618899 1.163467 0.249 Uiso 1 1 calc R U . . .
C66_38 C 0.8416(18) 0.6365(13) 1.1850(10) 0.26(2) Uani 1 1 d D U . . .
H66A_38 H 0.831529 0.638779 1.212847 0.389 Uiso 1 1 calc R U . . .
H66B_38 H 0.872284 0.624484 1.184526 0.389 Uiso 1 1 calc R U . . .
H66C_38 H 0.841511 0.665271 1.172622 0.389 Uiso 1 1 calc R U . . .
C61_39 C 0.5390(5) 0.3595(6) 0.7770(5) 0.094(5) Uani 1 1 d D U . . .
H61A_39 H 0.528087 0.337914 0.757696 0.141 Uiso 1 1 calc R U . . .
H61B_39 H 0.513425 0.370859 0.792286 0.141 Uiso 1 1 calc R U . . .
H61C_39 H 0.553688 0.383319 0.762709 0.141 Uiso 1 1 calc R U . . .
C62_39 C 0.5730(6) 0.3385(5) 0.8057(5) 0.096(4) Uani 1 1 d D U . . .
H62A_39 H 0.558210 0.314138 0.819848 0.115 Uiso 1 1 calc R U . . .
H62B_39 H 0.598505 0.326609 0.790248 0.115 Uiso 1 1 calc R U . . .
C63_39 C 0.5910(4) 0.3708(5) 0.8365(4) 0.081(3) Uani 1 1 d D U . . .
H63A_39 H 0.605427 0.394994 0.821863 0.098 Uiso 1 1 calc R U . . .
H63B_39 H 0.564902 0.383050 0.851090 0.098 Uiso 1 1 calc R U . . .
C64_39 C 0.6241(6) 0.3539(5) 0.8666(4) 0.100(5) Uani 1 1 d D U . . .
H64A_39 H 0.648698 0.338793 0.852283 0.120 Uiso 1 1 calc R U . . .
H64B_39 H 0.608745 0.332239 0.883648 0.120 Uiso 1 1 calc R U . . .
C65_39 C 0.6447(7) 0.3883(4) 0.8932(6) 0.113(6) Uani 1 1 d D U . . .
H65A_39 H 0.664309 0.407109 0.876787 0.135 Uiso 1 1 calc DR U . . .
H65B_39 H 0.620057 0.406657 0.903919 0.135 Uiso 1 1 calc R U . . .
C66_39 C 0.6721(7) 0.3708(10) 0.9279(6) 0.136(8) Uani 1 1 d D U . . .
H66A_39 H 0.684334 0.394925 0.943823 0.204 Uiso 1 1 calc R U . . .
H66B_39 H 0.652800 0.352794 0.944885 0.204 Uiso 1 1 calc R U . . .
H66C_39 H 0.697112 0.353247 0.917716 0.204 Uiso 1 1 calc R U . . .
C61_41 C 0.8983(10) 0.8875(15) 0.9278(15) 0.33(3) Uani 1 1 d D U . . .
H61A_41 H 0.901817 0.908465 0.949613 0.502 Uiso 1 1 calc R U . . .
H61B_41 H 0.918696 0.862892 0.932427 0.502 Uiso 1 1 calc R U . . .
H61C_41 H 0.905708 0.901343 0.902211 0.502 Uiso 1 1 calc R U . . .
C62_41 C 0.8497(10) 0.8714(15) 0.9262(16) 0.34(3) Uani 1 1 d D U . . .
H62A_41 H 0.829283 0.896501 0.922131 0.407 Uiso 1 1 calc R U . . .
H62B_41 H 0.842263 0.858069 0.952332 0.407 Uiso 1 1 calc R U . . .
C63_41 C 0.8411(14) 0.8385(16) 0.8929(15) 0.40(3) Uani 1 1 d D U . . .
H63A_41 H 0.848757 0.851856 0.866879 0.476 Uiso 1 1 calc R U . . .
H63B_41 H 0.861583 0.813436 0.897100 0.476 Uiso 1 1 calc R U . . .
C64_41 C 0.7928(15) 0.8223(16) 0.8909(16) 0.38(3) Uani 1 1 d D U . . .
H64A_41 H 0.772562 0.847243 0.885818 0.456 Uiso 1 1 calc R U . . .
H64B_41 H 0.784902 0.809998 0.917369 0.456 Uiso 1 1 calc R U . . .
C65_41 C 0.7838(17) 0.788(2) 0.8589(19) 0.41(3) Uani 1 1 d D U . . .
H65A_41 H 0.803630 0.762776 0.863989 0.494 Uiso 1 1 calc R U . . .
H65B_41 H 0.791570 0.800106 0.832300 0.494 Uiso 1 1 calc R U . . .
C66_41 C 0.7347(15) 0.7732(17) 0.858(2) 0.40(4) Uani 1 1 d D U . . .
H66A_41 H 0.730449 0.751309 0.837123 0.603 Uiso 1 1 calc R U . . .
H66B_41 H 0.726971 0.760734 0.884209 0.603 Uiso 1 1 calc R U . . .
H66C_41 H 0.714911 0.798063 0.852522 0.603 Uiso 1 1 calc R U . . .
C71_50 C 0.6450(14) 0.2108(8) 0.9387(9) 0.29(3) Uani 0.5 1 d D U P . .
H71A_50 H 0.664301 0.184804 0.935949 0.347 Uiso 0.5 1 calc R U P . .
H71B_50 H 0.622527 0.204737 0.959822 0.347 Uiso 0.5 1 calc R U P . .
Cl72_50 Cl 0.6164(5) 0.2200(4) 0.8933(6) 0.172(7) Uani 0.5 1 d D U P . .
Cl73_50 Cl 0.6788(12) 0.2545(14) 0.9541(9) 0.35(2) Uani 0.5 1 d D U P . .
C71_51 C 0.7005(14) 0.0647(9) 0.9036(6) 0.193(14) Uani 1 1 d D U . . .
H71A_51 H 0.683909 0.042468 0.887842 0.231 Uiso 1 1 calc R U . . .
H71B_51 H 0.732130 0.064862 0.894144 0.231 Uiso 1 1 calc R U . . .
Cl72_51 Cl 0.7007(5) 0.0488(5) 0.9541(3) 0.213(5) Uani 1 1 d D U . . .
Cl73_51 Cl 0.6764(3) 0.1153(3) 0.8932(3) 0.176(3) Uani 1 1 d D U . . .
C71_52 C 1.0852(7) 0.5357(6) 0.7089(6) 0.151(8) Uani 1 1 d D U . . .
H71A_52 H 1.058399 0.550000 0.720702 0.181 Uiso 1 1 calc R U . . .
H71B_52 H 1.099779 0.518026 0.730186 0.181 Uiso 1 1 calc R U . . .
Cl72_52 Cl 1.1228(4) 0.5750(5) 0.6931(4) 0.211(5) Uani 1 1 d D U . . .
Cl73_52 Cl 1.0674(2) 0.5018(3) 0.66987(18) 0.143(2) Uani 1 1 d D U . . .
C71_53 C 0.5299(8) 0.3156(8) 1.0071(7) 0.145(8) Uani 1 1 d D U . . .
H71A_53 H 0.534534 0.346271 1.014803 0.174 Uiso 1 1 calc R U . . .
H71B_53 H 0.506751 0.314697 0.985462 0.174 Uiso 1 1 calc R U . . .
Cl72_53 Cl 0.5104(4) 0.2869(3) 1.0483(3) 0.171(3) Uani 1 1 d D U . . .
Cl73_53 Cl 0.5805(3) 0.2946(5) 0.9891(4) 0.196(4) Uani 1 1 d D U . . .
C71_54 C 1.0380(12) 0.2871(5) 0.7743(6) 0.226(13) Uani 1 1 d D U . . .
H71A_54 H 1.063450 0.287372 0.755241 0.271 Uiso 1 1 calc R U . . .
H71B_54 H 1.010738 0.276993 0.759630 0.271 Uiso 1 1 calc R U . . .
Cl72_54 Cl 1.0287(3) 0.3399(5) 0.7912(2) 0.217(5) Uani 1 1 d D U . . .
Cl73_54 Cl 1.0505(4) 0.2503(4) 0.8130(2) 0.221(6) Uani 1 1 d D U . . .
C71_55 C 0.8377(16) 0.1279(14) 0.9218(18) 0.27(2) Uani 0.5 1 d D U P . .
H71A_55 H 0.833277 0.121915 0.892831 0.324 Uiso 0.5 1 calc R U P . .
H71B_55 H 0.867929 0.141121 0.925552 0.324 Uiso 0.5 1 calc R U P . .
Cl72_55 Cl 0.8354(10) 0.0790(12) 0.9485(12) 0.294(17) Uani 0.5 1 d D U P . .
Cl73_55 Cl 0.7961(10) 0.1643(10) 0.9378(10) 0.268(15) Uani 0.5 1 d D U P . .

loop_
_atom_site_aniso_label
_atom_site_aniso_U_11
_atom_site_aniso_U_22
_atom_site_aniso_U_33
_atom_site_aniso_U_23
_atom_site_aniso_U_13
_atom_site_aniso_U_12
Ba1 0.0371(3) 0.0783(5) 0.0517(3) -0.0090(3) 0.0015(2) -0.0012(3)
Ba2 0.0431(4) 0.0944(6) 0.0667(4) -0.0270(4) -0.0013(3) -0.0012(3)
Si30_1 0.267(14) 0.218(12) 0.177(9) 0.048(8) -0.049(9) -0.059(11)
O1_1 0.061(5) 0.098(6) 0.087(6) -0.036(5) 0.003(4) 0.000(4)
O19_1 0.089(7) 0.057(5) 0.148(10) -0.018(6) -0.008(6) -0.004(5)
O23_1 0.070(6) 0.091(7) 0.089(5) -0.033(5) -0.028(4) 0.005(4)
O25_1 0.082(7) 0.107(8) 0.114(7) -0.047(6) -0.022(5) 0.033(6)
O29_1 0.155(13) 0.088(9) 0.187(13) 0.006(8) -0.044(11) -0.003(8)
N3_1 0.048(5) 0.101(9) 0.093(8) -0.042(7) -0.011(5) 0.007(5)
N5_1 0.052(6) 0.102(10) 0.120(10) -0.058(8) -0.013(6) 0.015(6)
N8_1 0.054(6) 0.090(9) 0.107(9) -0.034(7) 0.007(5) -0.010(5)
N10_1 0.052(5) 0.079(7) 0.105(8) -0.042(6) -0.006(5) 0.000(5)
N11_1 0.049(6) 0.139(13) 0.124(11) -0.084(10) -0.017(6) 0.018(7)
C2_1 0.053(6) 0.088(9) 0.101(10) -0.037(7) 0.002(6) -0.004(6)
C4_1 0.060(7) 0.106(12) 0.116(12) -0.065(10) 0.005(7) -0.006(7)
C6_1 0.050(6) 0.087(9) 0.094(9) -0.025(7) -0.006(6) -0.003(6)
C7_1 0.060(7) 0.092(10) 0.105(10) -0.046(8) -0.011(6) 0.006(7)
C9_1 0.043(6) 0.089(10) 0.103(10) -0.033(7) 0.003(5) 0.002(5)
C12_1 0.054(7) 0.091(9) 0.109(11) -0.025(8) -0.007(6) -0.009(6)
C13_1 0.080(9) 0.076(9) 0.123(13) -0.023(9) -0.023(8) 0.006(6)
C14_1 0.074(9) 0.087(9) 0.156(16) -0.025(11) -0.006(9) 0.016(7)
C15_1 0.074(10) 0.105(11) 0.170(18) -0.033(13) -0.029(11) -0.008(7)
C16_1 0.074(10) 0.082(9) 0.173(18) -0.040(11) -0.015(10) -0.012(7)
C17_1 0.077(9) 0.081(8) 0.110(11) -0.035(9) -0.006(7) -0.004(7)
C18_1 0.061(7) 0.082(8) 0.087(8) -0.029(6) -0.014(5) 0.006(6)
C20_1 0.066(9) 0.091(9) 0.140(11) -0.021(7) -0.028(7) 0.015(6)
C21_1 0.064(7) 0.082(8) 0.115(8) -0.038(6) -0.029(6) 0.015(6)
C22_1 0.064(8) 0.080(8) 0.085(7) -0.028(6) -0.006(5) 0.010(6)
C24_1 0.068(8) 0.096(10) 0.096(8) -0.036(7) -0.023(6) 0.009(6)
C26_1 0.134(18) 0.121(16) 0.100(10) -0.030(9) 0.001(10) 0.004(11)
C27_1 0.088(10) 0.088(11) 0.122(13) -0.033(9) -0.032(9) 0.000(7)
C28_1 0.100(12) 0.103(13) 0.125(12) -0.022(8) -0.042(10) 0.003(8)
C31_1 0.46(6) 0.32(4) 0.22(3) -0.03(3) -0.07(4) -0.24(4)
C32_1 0.194(19) 0.40(7) 0.41(6) 0.13(4) -0.17(2) -0.03(3)
C33_1 0.34(3) 0.18(3) 0.25(3) 0.07(2) -0.04(3) -0.06(3)
C34_1 0.31(4) 0.31(7) 0.43(8) 0.01(6) 0.03(5) -0.11(4)
C35_1 0.39(7) 0.22(4) 0.43(7) -0.03(4) -0.12(6) -0.04(5)
C36_1 0.55(8) 0.29(7) 0.33(5) 0.16(4) -0.15(6) -0.16(6)
O1_2 0.047(4) 0.102(7) 0.080(5) -0.033(5) -0.002(4) 0.002(4)
O19_2 0.087(9) 0.183(12) 0.130(9) -0.013(8) -0.038(8) 0.036(8)
O23_2 0.089(8) 0.108(8) 0.208(14) -0.029(10) 0.059(9) 0.002(7)
O25_2 0.066(7) 0.117(8) 0.194(13) -0.029(9) 0.015(8) 0.004(6)
N3_2 0.037(5) 0.095(8) 0.082(7) -0.019(5) 0.004(4) 0.000(4)
N5_2 0.037(5) 0.104(9) 0.111(9) -0.027(7) -0.005(5) 0.000(5)
N8_2 0.040(5) 0.121(10) 0.103(9) -0.041(7) 0.002(5) -0.012(5)
N10_2 0.042(5) 0.122(10) 0.098(8) -0.033(7) -0.010(5) 0.003(5)
N11_2 0.057(7) 0.113(10) 0.094(9) -0.028(7) -0.001(5) 0.006(6)
C2_2 0.053(6) 0.098(10) 0.079(8) -0.021(7) -0.003(5) 0.000(6)
C4_2 0.043(6) 0.097(10) 0.083(8) -0.010(6) -0.009(5) 0.003(5)
C6_2 0.042(6) 0.118(11) 0.086(9) -0.022(7) -0.016(5) 0.001(6)
C7_2 0.052(6) 0.107(10) 0.075(8) -0.023(7) -0.012(5) 0.007(6)
C9_2 0.048(7) 0.130(12) 0.108(11) -0.038(9) -0.021(7) -0.002(7)
C12_2 0.039(7) 0.181(14) 0.121(12) -0.059(11) -0.005(6) -0.023(8)
C13_2 0.065(10) 0.189(14) 0.127(14) -0.076(13) 0.001(8) -0.034(10)
C14_2 0.082(13) 0.24(2) 0.152(18) -0.099(17) -0.024(11) -0.033(13)
C15_2 0.074(13) 0.28(2) 0.157(19) -0.08(2) -0.032(11) -0.037(16)
C16_2 0.068(12) 0.28(2) 0.142(18) -0.066(19) -0.018(10) -0.019(15)
C17_2 0.076(12) 0.237(18) 0.137(17) -0.063(16) -0.046(11) 0.005(13)
C18_2 0.036(6) 0.136(10) 0.130(10) -0.036(8) -0.005(6) -0.003(7)
C20_2 0.131(15) 0.147(11) 0.140(11) -0.003(10) 0.003(11) 0.035(11)
C21_2 0.062(9) 0.118(10) 0.141(10) -0.016(9) 0.002(8) 0.009(8)
C22_2 0.047(7) 0.118(9) 0.132(9) -0.033(8) 0.013(7) 0.007(7)
C24_2 0.047(8) 0.116(12) 0.186(15) -0.048(12) 0.010(8) -0.001(7)
C26_2 0.24(4) 0.17(3) 0.179(15) -0.032(17) 0.045(19) 0.02(3)
C27_2 0.069(11) 0.15(2) 0.43(5) 0.02(3) -0.07(2) -0.001(11)
C28_2 0.170(18) 0.137(12) 0.142(11) 0.017(13) 0.010(13) 0.031(12)
O29_2^a 0.16(2) 0.134(14) 0.18(2) 0.000(16) 0.03(2) 0.034(14)
Si30_2^a 0.120(9) 0.143(10) 0.136(9) 0.009(8) -0.002(7) 0.035(7)
C31_2^a 0.09(3) 0.118(17) 0.16(4) -0.04(2) -0.03(2) 0.017(17)
C32_2^a 0.14(4) 0.10(3) 0.155(17) -0.02(2) -0.003(18) 0.02(2)
C33_2^a 0.12(2) 0.24(3) 0.14(2) 0.02(2) -0.012(18) 0.052(15)
C34_2^a 0.11(4) 0.29(7) 0.16(3) -0.05(4) -0.01(2) 0.03(4)
C35_2^a 0.08(2) 0.23(3) 0.057(16) 0.02(2) -0.010(14) 0.01(2)
C36_2^a 0.13(3) 0.20(4) 0.18(4) -0.02(4) -0.02(3) 0.02(3)
O29_2^b 0.22(3) 0.16(3) 0.139(13) 0.030(17) -0.003(14) 0.02(2)
Si30_2^b 0.242(19) 0.121(11) 0.116(8) 0.006(8) -0.035(9) -0.006(10)
C31_2^b 0.21(5) 0.135(19) 0.08(2) -0.019(17) -0.07(2) -0.010(19)
C32_2^b 0.21(3) 0.12(3) 0.19(5) -0.03(3) 0.03(3) 0.02(2)
C33_2^b 0.30(4) 0.14(3) 0.18(2) 0.02(3) -0.10(3) 0.01(3)
C34_2^b 0.35(6) 0.22(6) 0.22(6) 0.02(6) -0.14(4) -0.08(6)
C35_2^b 0.37(9) 0.15(4) 0.29(8) 0.00(5) -0.17(6) 0.03(4)
C36_2^b 0.48(9) 0.12(4) 0.12(2) 0.01(3) -0.10(4) -0.02(5)
O1_3 0.051(5) 0.135(9) 0.064(4) -0.037(5) -0.010(3) 0.002(5)
O19_3 0.093(7) 0.090(7) 0.089(6) 0.000(5) -0.028(5) 0.001(5)
O23_3 0.073(6) 0.079(6) 0.091(6) -0.026(5) -0.037(5) 0.009(4)
O25_3 0.129(10) 0.077(6) 0.170(12) -0.021(7) -0.104(9) 0.018(6)
N3_3 0.040(5) 0.103(9) 0.074(6) -0.025(6) -0.012(4) -0.003(5)
N5_3 0.057(6) 0.084(8) 0.080(6) -0.019(6) -0.018(5) 0.010(5)
N8_3 0.060(6) 0.094(8) 0.066(6) -0.018(5) -0.003(4) 0.008(5)
N10_3 0.067(6) 0.079(7) 0.065(5) -0.018(5) -0.014(4) -0.008(5)
N11_3 0.064(6) 0.112(11) 0.095(8) -0.040(8) -0.026(6) 0.007(6)
C2_3 0.049(6) 0.109(11) 0.075(7) -0.030(7) -0.009(5) 0.011(6)
C4_3 0.057(7) 0.088(10) 0.085(8) -0.021(7) -0.023(5) 0.018(6)
C6_3 0.056(6) 0.079(9) 0.079(7) -0.024(6) -0.023(5) 0.010(6)
C7_3 0.052(6) 0.107(11) 0.073(7) -0.027(7) -0.022(5) 0.007(6)
C9_3 0.063(6) 0.092(10) 0.067(6) -0.011(6) -0.017(5) -0.001(6)
C12_3 0.063(7) 0.088(9) 0.069(6) -0.014(6) -0.002(5) -0.009(5)
C13_3 0.067(8) 0.093(10) 0.081(8) -0.009(7) 0.007(6) -0.009(6)
C14_3 0.067(9) 0.101(12) 0.120(10) -0.017(9) 0.016(8) -0.005(7)
C15_3 0.078(10) 0.119(13) 0.092(9) -0.038(8) 0.020(7) -0.013(7)
C16_3 0.080(10) 0.130(13) 0.072(8) -0.026(8) 0.007(6) -0.023(8)
C17_3 0.067(8) 0.107(11) 0.066(6) -0.020(6) -0.007(5) -0.016(6)
C18_3 0.069(7) 0.071(7) 0.076(7) -0.024(6) -0.023(6) 0.012(5)
C20_3 0.113(10) 0.076(7) 0.095(10) -0.008(7) -0.045(8) 0.012(6)
C21_3 0.085(8) 0.077(7) 0.107(10) -0.018(7) -0.055(7) 0.022(6)
C22_3 0.074(7) 0.064(7) 0.083(8) -0.013(5) -0.032(6) 0.014(5)
C24_3 0.085(9) 0.081(8) 0.098(9) -0.025(7) -0.038(6) 0.021(7)
C26_3 0.077(9) 0.126(13) 0.099(10) -0.029(9) -0.028(7) 0.019(8)
C27_3 0.094(11) 0.102(11) 0.083(8) -0.001(7) -0.041(7) -0.033(9)
C28_3 0.22(2) 0.070(9) 0.143(16) -0.018(8) 0.053(15) -0.014(9)
Si30_3^a 0.46(3) 0.094(12) 0.213(18) -0.017(11) -0.05(2) 0.036(16)
O29_3^a 0.37(3) 0.088(15) 0.18(2) -0.027(14) -0.01(2) 0.042(16)
C31_3^a 0.46(3) 0.10(4) 0.18(5) -0.01(4) -0.06(4) 0.05(3)
C32_3^a 0.38(8) 0.18(5) 0.17(2) 0.01(3) -0.10(4) 0.07(5)
C33_3^a 0.48(4) 0.09(2) 0.27(3) 0.014(19) -0.07(3) 0.02(2)
C34_3^a 0.52(7) 0.10(4) 0.30(4) -0.04(3) -0.12(5) 0.04(5)
C35_3^a 0.48(4) 0.15(5) 0.33(6) -0.02(5) -0.10(5) 0.03(3)
C36_3^a 0.58(7) 0.08(3) 0.33(4) 0.03(3) -0.07(6) 0.03(4)
Si30_3^b 0.46(3) 0.109(12) 0.25(2) 0.000(12) -0.11(2) 0.022(16)
O29_3^b 0.34(3) 0.076(11) 0.17(2) 0.020(13) -0.01(2) -0.026(15)
C31_3^b 0.40(7) 0.12(4) 0.24(3) -0.02(2) -0.17(3) 0.11(4)
C32_3^b 0.46(3) 0.07(3) 0.11(3) -0.01(2) -0.09(3) 0.07(2)
C33_3^b 0.50(4) 0.05(2) 0.29(3) 0.02(2) -0.11(3) 0.03(3)
C34_3^b 0.47(4) 0.14(5) 0.32(6) 0.05(5) -0.08(5) 0.03(4)
C35_3^b 0.56(8) 0.11(4) 0.28(4) 0.01(3) -0.05(5) 0.03(6)
C36_3^b 0.54(6) 0.10(3) 0.32(6) 0.02(3) -0.09(6) 0.09(4)
O1_4 0.047(4) 0.099(6) 0.069(5) -0.023(4) -0.002(3) -0.003(4)
O19_4 0.106(10) 0.193(12) 0.101(8) 0.015(8) 0.029(7) 0.022(9)
O23_4 0.056(5) 0.165(11) 0.084(6) -0.012(7) 0.022(4) -0.008(6)
O25_4 0.153(13) 0.35(2) 0.079(7) -0.005(11) 0.038(8) 0.075(15)
N3_4 0.039(5) 0.131(10) 0.061(5) -0.024(6) 0.008(4) -0.004(5)
N5_4 0.048(6) 0.181(15) 0.067(6) -0.028(7) 0.011(4) -0.006(7)
N8_4 0.051(6) 0.105(9) 0.083(7) -0.017(6) -0.011(4) 0.008(5)
N10_4 0.050(6) 0.122(10) 0.082(7) -0.009(6) 0.000(4) 0.003(5)
N11_4 0.054(7) 0.201(17) 0.058(6) -0.039(8) 0.003(5) 0.008(8)
C2_4 0.060(6) 0.114(11) 0.051(6) -0.011(6) -0.003(4) -0.006(6)
C4_4 0.049(7) 0.184(18) 0.070(8) -0.033(9) 0.008(5) 0.002(8)
C6_4 0.051(6) 0.139(14) 0.076(8) -0.026(8) -0.002(5) -0.001(7)
C7_4 0.052(6) 0.130(13) 0.066(7) -0.019(7) 0.002(5) -0.002(7)
C9_4 0.037(6) 0.116(11) 0.088(8) -0.013(7) -0.004(5) 0.004(6)
C12_4 0.052(7) 0.084(9) 0.113(8) -0.026(7) -0.001(6) 0.007(5)
C13_4 0.045(7) 0.107(11) 0.109(8) -0.018(8) -0.006(6) 0.005(6)
C14_4 0.066(9) 0.116(13) 0.131(11) -0.037(10) -0.019(7) 0.006(8)
C15_4 0.056(9) 0.119(14) 0.162(12) -0.041(12) -0.009(9) 0.006(7)
C16_4 0.056(9) 0.091(12) 0.170(13) -0.011(11) 0.000(9) -0.001(7)
C17_4 0.058(9) 0.102(12) 0.134(11) -0.015(9) 0.014(7) -0.006(7)
C18_4 0.056(7) 0.171(13) 0.076(7) -0.002(7) 0.007(6) -0.001(8)
C20_4 0.091(12) 0.260(16) 0.092(9) 0.026(11) 0.029(9) 0.010(13)
C21_4 0.075(10) 0.269(17) 0.079(8) -0.025(11) -0.002(7) 0.009(12)
C22_4 0.056(8) 0.201(13) 0.087(8) -0.019(9) 0.018(6) 0.006(10)
C24_4 0.080(10) 0.229(18) 0.084(9) -0.019(11) 0.036(8) 0.005(10)
C26_4 0.14(2) 0.265(18) 0.116(17) -0.068(15) 0.048(15) -0.064(17)
C27_4 0.101(11) 0.17(2) 0.17(2) 0.009(18) 0.071(12) -0.007(12)
C28_4 0.113(16) 0.244(18) 0.128(16) -0.008(19) 0.005(11) 0.013(16)
O29_4 0.171(18) 0.236(17) 0.182(18) 0.034(17) 0.005(14) 0.016(14)
Si30_4 0.255(17) 0.211(12) 0.36(2) 0.074(14) 0.102(15) 0.049(11)
C31_4 0.17(4) 0.35(6) 0.32(4) 0.00(4) 0.10(3) -0.03(4)
C32_4 0.20(3) 0.28(5) 0.43(5) 0.17(4) 0.14(2) 0.08(2)
C33_4 0.39(4) 0.20(2) 0.41(5) 0.07(3) 0.11(3) 0.02(2)
C34_4 0.42(7) 0.43(9) 0.52(8) 0.02(7) 0.01(6) -0.06(5)
C35_4 0.46(8) 0.25(6) 0.54(7) 0.14(6) 0.22(6) 0.02(5)
C36_4 0.55(9) 0.27(5) 0.49(9) -0.04(7) 0.15(7) 0.04(5)
Si30_5 0.125(5) 0.140(5) 0.108(4) 0.016(4) -0.033(3) -0.011(4)
O1_5 0.053(5) 0.083(5) 0.080(5) -0.014(4) -0.005(4) -0.010(4)
O19_5 0.054(5) 0.081(6) 0.102(7) -0.001(5) -0.012(4) -0.014(4)
O23_5 0.071(6) 0.103(7) 0.072(5) -0.003(5) -0.007(4) -0.011(5)
O25_5 0.095(8) 0.114(9) 0.091(6) -0.017(6) -0.018(5) -0.044(6)
O29_5 0.103(8) 0.090(8) 0.101(7) 0.008(5) -0.014(6) -0.015(6)
N3_5 0.044(5) 0.094(8) 0.078(6) -0.022(6) -0.003(4) -0.005(5)
N5_5 0.046(5) 0.084(7) 0.083(7) -0.015(5) -0.006(4) -0.008(4)
N8_5 0.050(5) 0.080(7) 0.074(6) -0.018(5) -0.009(4) 0.000(4)
N10_5 0.043(5) 0.081(7) 0.077(6) -0.015(5) -0.008(4) -0.009(4)
N11_5 0.045(6) 0.086(8) 0.127(11) -0.031(7) -0.002(6) -0.011(5)
C2_5 0.044(5) 0.092(8) 0.074(7) -0.016(6) -0.006(5) -0.002(5)
C4_5 0.041(6) 0.094(9) 0.080(8) -0.016(6) -0.003(5) 0.002(5)
C6_5 0.053(6) 0.072(8) 0.089(9) -0.015(6) -0.007(5) -0.004(5)
C7_5 0.038(5) 0.089(8) 0.068(7) -0.013(5) -0.002(4) -0.010(5)
C9_5 0.049(6) 0.074(7) 0.086(8) -0.013(6) 0.000(5) -0.009(5)
C12_5 0.056(6) 0.085(7) 0.065(7) -0.018(6) -0.002(5) -0.009(5)
C13_5 0.053(7) 0.083(8) 0.089(9) -0.017(7) -0.006(5) -0.011(5)
C14_5 0.062(8) 0.100(9) 0.088(9) -0.017(8) 0.014(6) -0.008(7)
C15_5 0.049(7) 0.100(8) 0.081(8) -0.026(7) -0.003(5) 0.000(6)
C16_5 0.060(8) 0.086(9) 0.104(10) -0.031(8) -0.001(6) -0.011(6)
C17_5 0.050(6) 0.079(7) 0.074(7) -0.012(6) 0.002(5) -0.009(5)
C18_5 0.053(6) 0.065(7) 0.082(7) -0.009(5) -0.013(5) 0.001(5)
C20_5 0.060(7) 0.072(8) 0.089(7) -0.005(6) -0.008(5) -0.015(6)
C21_5 0.060(7) 0.077(8) 0.083(6) -0.014(6) -0.006(5) -0.007(5)
C22_5 0.048(6) 0.087(9) 0.079(7) -0.005(6) -0.021(5) -0.003(5)
C24_5 0.064(9) 0.162(15) 0.102(9) -0.060(11) 0.010(7) -0.029(8)
C26_5 0.24(3) 0.31(4) 0.108(12) 0.01(2) -0.047(17) -0.18(3)
C27_5 0.18(3) 0.127(14) 0.36(5) -0.12(3) 0.08(2) -0.038(14)
C28_5 0.076(9) 0.085(10) 0.095(8) -0.013(7) -0.008(6) 0.007(7)
C31_5 0.114(13) 0.39(5) 0.16(2) 0.10(3) -0.047(12) -0.03(2)
C32_5 0.29(4) 0.19(2) 0.19(3) -0.071(19) -0.13(3) 0.03(3)
C33_5 0.21(2) 0.213(19) 0.138(19) 0.066(15) -0.061(15) -0.06(2)
C34_5 0.35(5) 0.154(18) 0.33(5) 0.05(2) -0.15(4) -0.02(3)
C35_5 0.25(3) 0.45(7) 0.23(5) 0.11(5) -0.01(3) -0.16(4)
C36_5 0.29(4) 0.28(5) 0.17(3) 0.09(2) -0.11(3) -0.10(4)
Si30_6 0.293(14) 0.160(8) 0.120(5) -0.007(5) 0.064(7) 0.004(8)
O1_6 0.046(4) 0.096(6) 0.083(6) -0.037(5) -0.004(4) 0.003(4)
O19_6 0.050(6) 0.131(8) 0.116(8) -0.007(6) -0.015(5) 0.004(5)
O23_6 0.055(5) 0.120(8) 0.100(6) -0.026(6) 0.008(4) 0.007(5)
O25_6 0.052(6) 0.183(12) 0.105(8) -0.011(7) 0.004(5) 0.008(6)
O29_6 0.175(16) 0.23(2) 0.096(8) -0.003(9) -0.031(9) 0.086(13)
N3_6 0.050(5) 0.089(8) 0.067(6) -0.026(5) -0.002(4) 0.004(5)
N5_6 0.043(5) 0.100(8) 0.063(6) -0.025(5) -0.005(4) 0.008(5)
N8_6 0.046(5) 0.093(8) 0.083(7) -0.029(6) 0.001(4) 0.001(5)
N10_6 0.045(5) 0.115(9) 0.078(7) -0.042(6) -0.006(4) 0.010(5)
N11_6 0.045(6) 0.116(10) 0.076(7) -0.039(6) -0.004(4) 0.004(5)
C2_6 0.055(6) 0.081(8) 0.059(6) -0.021(5) 0.004(4) 0.000(5)
C4_6 0.042(6) 0.103(10) 0.064(7) -0.024(6) -0.004(4) 0.009(5)
C6_6 0.039(5) 0.112(11) 0.065(7) -0.024(6) 0.002(4) 0.002(6)
C7_6 0.046(5) 0.091(9) 0.082(8) -0.031(7) -0.008(5) 0.014(6)
C9_6 0.048(6) 0.110(11) 0.081(7) -0.036(7) -0.016(5) 0.010(6)
C12_6 0.050(7) 0.117(12) 0.096(8) -0.054(8) 0.000(6) -0.002(6)
C13_6 0.067(9) 0.121(13) 0.095(8) -0.057(9) -0.006(7) 0.015(8)
C14_6 0.075(10) 0.144(15) 0.078(8) -0.044(9) 0.007(6) 0.005(8)
C15_6 0.068(9) 0.123(13) 0.097(9) -0.059(10) 0.018(7) 0.004(7)
C16_6 0.070(10) 0.124(14) 0.120(11) -0.061(11) -0.003(7) 0.017(8)
C17_6 0.077(9) 0.100(11) 0.100(9) -0.049(9) -0.012(7) 0.011(7)
C18_6 0.031(5) 0.126(9) 0.078(7) -0.031(6) 0.002(4) 0.003(5)
C20_6 0.052(8) 0.163(13) 0.099(8) -0.012(8) -0.007(6) 0.012(8)
C21_6 0.069(9) 0.166(13) 0.082(8) -0.035(7) -0.002(6) -0.014(9)
C22_6 0.052(7) 0.127(9) 0.086(8) -0.028(7) 0.012(5) 0.001(6)
C24_6 0.044(7) 0.144(13) 0.117(11) -0.013(8) 0.000(6) 0.001(8)
C26_6 0.086(15) 0.178(16) 0.24(3) -0.061(19) -0.030(17) 0.000(15)
C27_6 0.084(12) 0.17(2) 0.140(14) 0.017(12) 0.029(11) 0.035(13)
C28_6 0.111(14) 0.19(2) 0.102(10) 0.010(10) 0.024(8) 0.065(12)
C31_6 0.38(3) 0.24(5) 0.19(3) 0.02(3) -0.15(3) 0.00(3)
C32_6 0.47(7) 0.25(4) 0.17(3) 0.09(3) 0.03(4) 0.05(3)
C33_6 0.37(3) 0.18(3) 0.20(2) -0.031(18) 0.03(3) 0.06(2)
C34_6 0.27(5) 0.36(4) 0.21(3) 0.11(4) -0.06(3) 0.12(4)
C35_6 0.33(3) 0.35(7) 0.43(8) 0.06(6) -0.03(6) 0.07(3)
C36_6 0.65(8) 0.18(4) 0.19(3) -0.01(2) 0.07(4) 0.14(5)
Si30_7 0.298(19) 0.257(17) 0.331(18) 0.142(15) 0.072(15) 0.084(15)
O1_7 0.045(4) 0.086(6) 0.089(5) -0.027(4) 0.005(3) -0.001(4)
O19_7 0.086(9) 0.168(13) 0.153(10) -0.015(9) 0.032(8) -0.039(8)
O23_7 0.074(7) 0.161(11) 0.160(12) -0.031(10) -0.001(7) 0.014(7)
O25_7 0.083(9) 0.167(13) 0.34(2) -0.032(15) -0.057(13) -0.018(9)
O29_7 0.29(2) 0.23(2) 0.29(2) 0.12(2) 0.119(18) 0.107(19)
N3_7 0.045(5) 0.087(8) 0.112(9) -0.035(6) 0.019(5) -0.020(5)
N5_7 0.053(6) 0.094(9) 0.114(9) -0.034(7) 0.008(6) -0.007(5)
N8_7 0.044(5) 0.086(8) 0.094(8) -0.024(6) 0.012(5) 0.006(5)
N10_7 0.041(5) 0.110(9) 0.107(8) -0.021(7) 0.011(5) -0.001(5)
N11_7 0.056(8) 0.128(13) 0.135(12) -0.063(10) 0.010(7) -0.020(7)
C2_7 0.047(6) 0.090(9) 0.081(8) -0.026(6) 0.011(5) -0.003(5)
C4_7 0.045(7) 0.128(13) 0.103(11) -0.039(9) 0.008(6) -0.005(7)
C6_7 0.045(6) 0.096(10) 0.112(11) -0.027(7) 0.010(6) -0.002(6)
C7_7 0.050(6) 0.096(10) 0.094(9) -0.029(7) 0.020(6) -0.008(6)
C9_7 0.049(6) 0.096(9) 0.084(8) -0.009(6) 0.019(5) 0.001(6)
C12_7 0.053(7) 0.097(9) 0.094(9) -0.014(7) 0.018(6) 0.015(6)
C13_7 0.057(8) 0.112(9) 0.086(9) -0.025(8) 0.011(6) 0.007(7)
C14_7 0.083(10) 0.101(10) 0.082(9) -0.012(8) 0.009(7) 0.020(7)
C15_7 0.082(11) 0.125(11) 0.105(12) -0.031(10) 0.022(8) 0.019(8)
C16_7 0.079(12) 0.142(14) 0.146(16) -0.039(13) 0.042(11) 0.008(9)
C17_7 0.068(9) 0.116(11) 0.104(11) -0.020(9) 0.031(8) -0.002(8)
C18_7 0.041(6) 0.133(12) 0.125(10) -0.023(9) 0.021(6) -0.003(7)
C20_7 0.072(12) 0.120(12) 0.229(16) -0.027(11) 0.031(10) 0.000(8)
C21_7 0.073(10) 0.143(12) 0.230(16) -0.056(12) -0.033(13) 0.001(9)
C22_7 0.055(8) 0.163(14) 0.145(11) -0.040(10) -0.010(8) 0.002(7)
C24_7 0.069(8) 0.167(14) 0.190(18) -0.054(15) -0.019(10) 0.017(10)
C26_7 0.093(18) 0.34(5) 0.21(2) -0.02(3) -0.030(17) 0.01(3)
C27_7 0.098(18) 0.22(3) 0.25(3) -0.08(3) 0.049(18) -0.056(18)
C28_7 0.23(3) 0.178(18) 0.28(2) 0.03(2) 0.08(2) 0.10(2)
C31_7 0.27(3) 0.35(6) 0.33(5) 0.16(5) 0.03(4) 0.05(4)
C32_7 0.29(6) 0.24(2) 0.45(6) 0.12(3) 0.11(5) 0.12(3)
C33_7 0.39(4) 0.26(3) 0.33(2) 0.15(3) 0.05(2) 0.13(3)
C34_7 0.56(8) 0.26(3) 0.32(5) 0.15(2) -0.11(6) 0.11(4)
C35_7 0.39(5) 0.28(5) 0.38(5) 0.10(5) 0.13(5) 0.19(4)
C36_7 0.39(5) 0.30(6) 0.32(4) 0.18(4) 0.05(4) 0.12(5)
O1_8 0.052(4) 0.093(6) 0.057(4) -0.017(4) 0.003(3) 0.012(4)
O19_8 0.045(4) 0.109(7) 0.069(4) -0.015(5) 0.003(3) 0.010(4)
O23_8 0.048(4) 0.094(6) 0.062(4) -0.021(4) 0.010(3) 0.006(4)
O25_8 0.059(5) 0.101(6) 0.058(4) -0.015(4) 0.008(3) 0.014(4)
N3_8 0.044(5) 0.092(8) 0.064(6) -0.022(5) 0.007(4) 0.004(5)
N5_8 0.052(5) 0.102(9) 0.066(6) -0.022(5) 0.001(4) 0.006(5)
N8_8 0.051(5) 0.110(9) 0.058(5) -0.024(5) -0.005(4) 0.013(5)
N10_8 0.044(5) 0.110(8) 0.053(4) -0.017(5) 0.000(3) -0.005(5)
N11_8 0.052(5) 0.112(10) 0.074(7) -0.038(7) 0.008(5) 0.007(6)
C2_8 0.044(6) 0.099(10) 0.056(6) -0.014(5) 0.001(4) 0.008(5)
C4_8 0.054(6) 0.067(8) 0.074(7) -0.025(6) 0.007(5) 0.002(5)
C6_8 0.048(5) 0.092(9) 0.068(7) -0.023(6) 0.006(5) -0.002(5)
C7_8 0.055(6) 0.100(10) 0.050(6) -0.013(5) 0.002(4) -0.001(6)
C9_8 0.046(5) 0.105(11) 0.067(7) -0.028(6) 0.004(4) 0.005(5)
C12_8 0.052(6) 0.124(12) 0.074(7) -0.032(8) 0.001(5) 0.002(7)
C13_8 0.046(7) 0.131(14) 0.083(8) -0.039(8) 0.001(5) -0.005(7)
C14_8 0.058(8) 0.20(2) 0.088(8) -0.053(11) 0.009(7) -0.023(10)
C15_8 0.067(10) 0.25(2) 0.086(9) -0.068(13) -0.002(7) -0.027(12)
C16_8 0.067(9) 0.28(3) 0.084(9) -0.072(13) 0.000(7) -0.010(13)
C17_8 0.048(7) 0.25(2) 0.073(7) -0.038(12) -0.013(5) 0.010(10)
C18_8 0.050(6) 0.095(9) 0.058(6) -0.020(5) 0.004(4) 0.004(5)
C20_8 0.057(7) 0.101(7) 0.088(9) 0.005(6) 0.016(6) 0.011(6)
C21_8 0.057(6) 0.097(7) 0.051(6) -0.009(5) 0.001(4) 0.010(5)
C22_8 0.046(6) 0.090(8) 0.056(6) -0.018(5) 0.002(4) -0.004(5)
C24_8 0.042(6) 0.103(8) 0.055(6) -0.021(5) 0.003(4) 0.004(5)
C26_8 0.074(9) 0.107(10) 0.059(7) -0.026(7) 0.002(5) 0.007(7)
C27_8 0.050(6) 0.100(10) 0.062(7) -0.001(6) 0.005(5) 0.009(6)
C28_8 0.063(8) 0.105(8) 0.104(11) 0.018(8) -0.002(7) 0.005(6)
Si30_8^a 0.084(7) 0.103(8) 0.183(11) 0.014(7) -0.027(7) 0.001(5)
O29_8^a 0.086(15) 0.117(14) 0.188(19) 0.045(17) -0.014(14) 0.029(14)
C31_8^a 0.10(2) 0.21(4) 0.23(4) 0.05(4) -0.05(3) -0.04(3)
C32_8^a 0.13(3) 0.07(2) 0.190(17) 0.021(18) -0.011(19) 0.04(2)
C33_8^a 0.12(2) 0.109(14) 0.24(2) 0.044(19) 0.04(2) 0.024(13)
C34_8^a 0.13(4) 0.16(4) 0.25(3) 0.06(3) 0.07(3) 0.05(3)
C35_8^a 0.18(3) 0.16(4) 0.30(4) 0.05(4) 0.04(4) -0.08(3)
C36_8^a 0.20(3) 0.13(3) 0.27(5) -0.03(4) 0.05(4) 0.07(3)
Si30_8^b 0.139(12) 0.115(10) 0.280(17) 0.020(11) -0.020(13) 0.016(8)
O29_8^b 0.076(16) 0.108(11) 0.22(2) 0.056(14) -0.019(16) 0.017(12)
C31_8^b 0.20(6) 0.17(5) 0.25(2) -0.01(3) -0.03(3) 0.02(4)
C32_8^b 0.16(3) 0.13(3) 0.36(6) -0.01(4) -0.01(5) 0.00(3)
C33_8^b 0.123(18) 0.14(2) 0.26(3) 0.04(2) 0.02(2) 0.041(14)
C34_8^b 0.12(2) 0.14(3) 0.25(5) 0.05(3) 0.00(3) 0.04(2)
C35_8^b 0.21(5) 0.17(4) 0.25(3) 0.07(3) 0.01(3) 0.03(4)
C36_8^b 0.17(4) 0.14(3) 0.30(5) 0.03(4) 0.02(5) 0.04(2)
Si30_9 0.098(3) 0.103(4) 0.098(3) 0.003(3) 0.004(2) 0.011(3)
O1_9 0.037(4) 0.085(5) 0.057(4) -0.017(4) 0.005(3) 0.001(3)
O29_9 0.085(8) 0.110(9) 0.104(7) -0.007(6) -0.004(5) 0.017(6)
O19_9 0.041(4) 0.075(5) 0.087(6) -0.012(4) -0.001(3) 0.003(3)
O23_9 0.067(6) 0.121(8) 0.068(5) -0.031(5) 0.002(4) 0.003(5)
O25_9 0.074(7) 0.086(6) 0.105(6) -0.029(5) 0.003(5) 0.008(5)
N3_9 0.043(5) 0.075(7) 0.067(6) -0.025(5) 0.007(4) 0.003(4)
N5_9 0.037(5) 0.093(8) 0.067(6) -0.027(5) 0.002(4) -0.002(4)
N8_9 0.037(4) 0.073(6) 0.065(5) -0.009(4) 0.005(4) -0.002(4)
N10_9 0.038(4) 0.079(6) 0.061(5) -0.011(4) 0.004(3) 0.005(4)
N11_9 0.042(5) 0.106(9) 0.075(6) -0.032(6) 0.007(4) -0.003(5)
C2_9 0.041(5) 0.086(8) 0.051(6) -0.011(5) 0.001(4) -0.007(5)
C4_9 0.037(5) 0.088(9) 0.069(7) -0.014(6) -0.002(4) -0.003(5)
C6_9 0.034(5) 0.088(8) 0.062(6) -0.025(5) 0.005(4) 0.000(5)
C7_9 0.036(5) 0.067(7) 0.070(6) -0.009(5) 0.006(4) 0.000(4)
C9_9 0.043(5) 0.064(7) 0.079(7) -0.011(5) 0.007(5) 0.002(4)
C12_9 0.052(6) 0.073(7) 0.086(8) -0.007(6) 0.014(5) 0.000(5)
C13_9 0.052(7) 0.073(7) 0.111(11) -0.012(8) 0.016(6) -0.003(5)
C14_9 0.054(7) 0.074(7) 0.111(11) -0.006(8) 0.020(7) -0.006(6)
C15_9 0.051(7) 0.093(9) 0.112(11) -0.010(9) 0.013(7) 0.000(6)
C16_9 0.042(6) 0.082(8) 0.107(10) -0.005(8) 0.008(6) 0.004(5)
C17_9 0.042(6) 0.083(8) 0.097(9) -0.009(7) 0.000(6) 0.009(5)
C18_9 0.048(6) 0.078(7) 0.077(7) -0.017(5) 0.004(5) 0.005(5)
C28_9 0.065(8) 0.088(10) 0.098(7) 0.001(8) 0.005(5) 0.009(7)
C20_9 0.049(7) 0.083(9) 0.095(7) -0.003(6) 0.004(5) 0.003(5)
C21_9 0.052(7) 0.091(9) 0.084(7) -0.025(6) 0.000(5) -0.007(6)
C22_9 0.056(7) 0.083(7) 0.073(7) -0.019(5) -0.005(5) 0.015(5)
C24_9 0.062(8) 0.116(11) 0.087(7) -0.034(7) -0.003(6) 0.004(7)
C26_9 0.061(9) 0.159(17) 0.126(13) -0.082(14) 0.005(9) 0.003(9)
C27_9 0.068(8) 0.123(14) 0.101(11) -0.043(10) -0.011(7) 0.007(8)
C31_9 0.20(3) 0.091(10) 0.124(17) 0.010(10) -0.001(17) 0.040(13)
C32_9 0.148(16) 0.125(16) 0.156(18) -0.015(15) 0.055(17) -0.019(15)
C33_9 0.113(10) 0.112(11) 0.104(11) -0.004(10) -0.004(8) 0.016(9)
C34_9 0.100(12) 0.21(3) 0.166(19) 0.00(2) 0.014(15) -0.024(18)
C36_9 0.121(17) 0.137(18) 0.129(13) -0.031(13) -0.027(11) -0.003(14)
C35_9 0.14(2) 0.112(12) 0.15(2) -0.038(12) -0.025(15) 0.033(12)
O1_10 0.040(4) 0.081(5) 0.061(4) -0.014(4) 0.005(3) -0.004(3)
O19_10 0.058(5) 0.071(5) 0.081(5) -0.003(4) 0.009(4) -0.009(4)
O23_10 0.043(5) 0.120(8) 0.079(6) -0.006(5) -0.001(4) 0.012(4)
O25_10 0.051(5) 0.081(6) 0.154(10) -0.005(6) 0.016(5) -0.002(4)
N3_10 0.039(5) 0.072(6) 0.059(5) -0.010(4) 0.007(3) -0.006(4)
N5_10 0.041(5) 0.073(6) 0.055(5) -0.010(4) -0.001(3) 0.002(4)
N8_10 0.046(5) 0.080(7) 0.066(6) -0.018(5) -0.001(4) -0.002(4)
N10_10 0.031(4) 0.070(6) 0.073(5) -0.017(4) 0.005(3) -0.005(4)
N11_10 0.039(5) 0.096(8) 0.066(6) -0.019(5) 0.016(4) -0.017(5)
C2_10 0.042(5) 0.077(8) 0.063(6) -0.006(5) 0.004(4) -0.012(5)
C4_10 0.048(6) 0.076(8) 0.064(6) -0.015(5) 0.009(4) -0.004(5)
C6_10 0.038(5) 0.065(7) 0.060(6) -0.007(5) 0.006(4) -0.003(4)
C7_10 0.041(5) 0.074(8) 0.064(6) -0.015(5) 0.008(4) -0.005(5)
C9_10 0.039(5) 0.061(7) 0.069(6) -0.011(5) 0.006(4) 0.001(4)
C12_10 0.043(6) 0.072(8) 0.072(6) -0.017(5) 0.006(4) -0.001(5)
C13_10 0.049(7) 0.082(9) 0.063(6) -0.017(5) 0.000(4) 0.001(5)
C14_10 0.045(7) 0.092(9) 0.072(7) -0.014(6) 0.001(5) 0.005(5)
C15_10 0.051(7) 0.077(8) 0.073(6) -0.015(6) -0.015(5) 0.009(5)
C16_10 0.050(7) 0.054(7) 0.091(8) -0.013(5) 0.002(5) -0.004(5)
C17_10 0.045(6) 0.071(8) 0.074(7) -0.011(6) -0.008(5) -0.001(5)
C18_10 0.039(5) 0.071(7) 0.071(7) -0.009(5) 0.008(4) -0.006(4)
C20_10 0.059(8) 0.104(10) 0.094(8) 0.014(8) 0.019(6) -0.001(6)
C21_10 0.069(7) 0.087(9) 0.080(8) -0.004(6) 0.021(5) 0.000(6)
C22_10 0.036(5) 0.083(7) 0.079(7) -0.019(6) 0.013(4) -0.007(5)
C24_10 0.036(6) 0.089(9) 0.135(11) -0.016(7) 0.009(6) 0.000(6)
C26_10 0.072(10) 0.105(14) 0.173(16) -0.020(11) -0.022(11) -0.003(9)
C27_10 0.065(10) 0.084(9) 0.146(15) -0.001(9) 0.028(9) 0.007(7)
C28_10 0.104(11) 0.073(9) 0.084(7) 0.012(7) 0.012(6) -0.001(7)
Si30_10 0.290(13) 0.204(9) 0.086(4) -0.020(5) 0.023(5) -0.085(9)
O29_10 0.182(14) 0.098(9) 0.088(6) -0.009(6) 0.033(7) -0.016(8)
C31_10 0.40(4) 0.33(5) 0.098(18) -0.02(3) 0.09(3) -0.13(3)
C32_10 0.35(4) 0.21(2) 0.16(3) 0.11(2) -0.05(2) -0.07(2)
C33_10 0.42(4) 0.23(2) 0.126(19) -0.02(2) -0.03(2) -0.14(2)
C34_10 0.58(7) 0.184(16) 0.32(6) 0.06(4) 0.04(5) -0.11(4)
C35_10 0.42(6) 0.39(7) 0.26(4) -0.02(6) 0.01(4) -0.24(4)
C36_10 0.55(8) 0.43(7) 0.17(2) 0.00(4) -0.12(4) -0.27(6)
Si30_11 0.223(11) 0.149(7) 0.187(9) 0.002(7) -0.032(8) 0.060(7)
O1_11 0.046(4) 0.077(5) 0.054(3) -0.012(4) -0.002(3) -0.007(4)
O19_11 0.105(7) 0.101(8) 0.061(5) -0.003(5) -0.008(5) -0.017(6)
O23_11 0.069(7) 0.088(7) 0.193(12) -0.053(8) -0.014(7) 0.001(5)
O25_11 0.143(11) 0.147(9) 0.068(6) -0.039(6) 0.002(6) -0.042(8)
O29_11 0.29(2) 0.156(10) 0.100(9) 0.045(9) 0.028(12) 0.079(13)
N3_11 0.039(5) 0.082(7) 0.056(5) -0.006(4) -0.002(3) 0.000(4)
N5_11 0.048(5) 0.097(8) 0.057(5) -0.011(5) -0.001(4) -0.002(5)
N8_11 0.051(5) 0.067(6) 0.063(5) -0.008(4) 0.007(4) -0.004(4)
N10_11 0.046(5) 0.105(8) 0.053(5) -0.017(5) 0.004(4) -0.010(5)
N11_11 0.050(5) 0.079(7) 0.066(6) -0.008(5) -0.012(4) -0.002(4)
C2_11 0.040(5) 0.076(7) 0.056(5) -0.007(5) -0.002(4) 0.003(5)
C4_11 0.042(5) 0.076(8) 0.056(6) 0.001(5) -0.005(4) 0.005(5)
C6_11 0.046(5) 0.091(9) 0.052(6) -0.005(5) 0.000(4) 0.000(5)
C7_11 0.049(5) 0.089(9) 0.051(5) -0.006(5) -0.003(4) -0.003(5)
C9_11 0.048(5) 0.100(9) 0.044(5) -0.009(5) 0.002(4) -0.013(5)
C12_11 0.053(6) 0.077(8) 0.069(6) -0.024(6) 0.011(4) -0.010(5)
C13_11 0.054(6) 0.085(9) 0.086(8) -0.020(7) 0.011(5) -0.004(6)
C14_11 0.056(7) 0.077(9) 0.110(9) -0.019(8) 0.009(6) -0.005(6)
C15_11 0.061(7) 0.100(11) 0.103(9) -0.038(8) 0.027(6) -0.016(7)
C16_11 0.082(9) 0.137(15) 0.081(8) -0.020(9) 0.034(6) -0.011(9)
C17_11 0.081(8) 0.126(13) 0.064(7) -0.015(8) 0.014(6) -0.030(9)
C18_11 0.068(7) 0.079(8) 0.058(6) -0.016(5) 0.007(5) -0.009(5)
C20_11 0.096(10) 0.126(8) 0.064(8) -0.009(7) -0.010(7) 0.010(8)
C21_11 0.060(7) 0.128(8) 0.068(7) -0.027(7) -0.002(5) -0.007(6)
C22_11 0.057(7) 0.087(8) 0.079(7) -0.021(5) -0.001(5) -0.005(5)
C24_11 0.105(12) 0.118(10) 0.100(11) -0.052(8) 0.042(8) -0.036(8)
C26_11 0.21(3) 0.143(19) 0.22(3) -0.085(19) 0.14(2) -0.061(15)
C27_11 0.095(13) 0.167(17) 0.085(11) -0.024(10) 0.017(8) -0.061(12)
C28_11 0.188(17) 0.153(10) 0.069(10) 0.002(11) 0.011(11) 0.076(13)
C31_11 0.22(3) 0.17(3) 0.184(15) -0.063(17) -0.015(19) 0.06(2)
C32_11 0.32(4) 0.18(4) 0.31(4) -0.03(4) -0.17(4) 0.08(3)
C33_11 0.25(3) 0.23(2) 0.30(4) 0.00(3) 0.00(3) 0.02(2)
C34_11 0.26(4) 0.28(6) 0.50(7) -0.02(7) -0.11(6) 0.02(4)
C35_11 0.40(7) 0.33(7) 0.36(4) 0.05(5) 0.11(5) 0.00(6)
C36_11 0.21(5) 0.21(3) 0.47(7) -0.03(5) 0.06(5) -0.02(2)
Si30_12 0.280(12) 0.111(6) 0.156(7) 0.033(5) -0.002(7) -0.023(7)
O1_12 0.035(3) 0.076(5) 0.070(4) -0.011(4) 0.001(3) 0.001(3)
O19_12 0.054(6) 0.098(7) 0.118(7) 0.021(5) -0.022(5) -0.003(4)
O23_12 0.066(6) 0.101(7) 0.137(10) 0.006(7) 0.025(6) -0.007(5)
O25_12 0.048(6) 0.114(9) 0.34(2) 0.001(12) 0.053(10) 0.015(6)
O29_12 0.26(2) 0.133(13) 0.147(12) -0.003(12) -0.006(13) -0.049(14)
N3_12 0.032(4) 0.087(7) 0.080(6) -0.012(5) -0.008(4) 0.000(4)
N5_12 0.041(5) 0.084(7) 0.079(6) -0.006(5) -0.002(4) -0.006(4)
N8_12 0.045(5) 0.071(7) 0.072(6) -0.006(4) -0.004(4) -0.004(4)
N10_12 0.041(4) 0.080(7) 0.077(6) -0.008(5) -0.001(4) -0.004(4)
N11_12 0.038(6) 0.094(9) 0.101(8) -0.025(6) -0.004(5) -0.002(5)
C2_12 0.038(5) 0.081(8) 0.068(6) -0.005(6) 0.003(4) -0.009(5)
C4_12 0.044(6) 0.087(9) 0.080(8) -0.015(6) 0.003(5) 0.000(5)
C6_12 0.043(5) 0.075(8) 0.073(7) -0.010(5) -0.010(4) -0.002(5)
C7_12 0.044(5) 0.073(7) 0.064(6) 0.000(5) -0.005(4) -0.008(5)
C9_12 0.048(5) 0.062(7) 0.067(6) -0.004(5) -0.008(4) -0.004(4)
C12_12 0.054(6) 0.071(7) 0.064(6) -0.001(5) 0.000(4) -0.013(5)
C13_12 0.042(6) 0.081(7) 0.066(7) 0.000(5) 0.004(4) -0.009(5)
C14_12 0.053(7) 0.087(9) 0.082(8) -0.007(6) 0.006(5) -0.017(6)
C15_12 0.074(9) 0.086(9) 0.076(8) -0.017(7) -0.003(6) -0.023(6)
C16_12 0.055(7) 0.086(8) 0.080(8) 0.001(6) -0.005(5) -0.029(5)
C17_12 0.059(7) 0.085(8) 0.073(7) -0.009(6) -0.015(5) -0.010(6)
C18_12 0.037(5) 0.082(8) 0.099(8) 0.002(6) -0.006(5) -0.007(5)
C20_12 0.105(13) 0.075(9) 0.182(14) 0.005(9) -0.024(10) 0.002(7)
C21_12 0.038(7) 0.091(9) 0.194(13) -0.012(9) 0.012(8) -0.003(6)
C22_12 0.042(6) 0.101(9) 0.110(8) -0.016(7) 0.005(6) -0.002(5)
C24_12 0.042(7) 0.147(13) 0.171(15) 0.001(13) 0.023(9) -0.017(7)
C26_12 0.16(2) 0.15(2) 0.33(4) 0.01(3) -0.12(3) -0.01(2)
C27_12 0.15(3) 0.40(5) 0.177(19) 0.03(2) 0.050(16) 0.15(3)
C28_12 0.136(16) 0.089(10) 0.136(12) 0.015(10) -0.040(10) -0.009(10)
C31_12 0.29(4) 0.127(14) 0.27(4) 0.02(2) 0.02(4) 0.00(2)
C32_12 0.41(6) 0.17(3) 0.162(13) 0.044(19) -0.01(2) -0.02(4)
C33_12 0.259(17) 0.128(17) 0.23(2) 0.01(2) 0.00(2) -0.023(16)
C34_12 0.24(4) 0.19(4) 0.22(2) 0.06(2) -0.01(2) 0.03(3)
C35_12 0.45(5) 0.14(2) 0.25(4) 0.06(3) -0.04(5) 0.09(3)
C36_12 0.30(3) 0.20(3) 0.25(4) 0.07(4) -0.03(4) -0.07(4)
Si30_13 0.180(7) 0.088(4) 0.120(4) -0.004(3) -0.006(4) 0.008(4)
O1_13 0.044(4) 0.093(6) 0.050(3) -0.011(3) 0.005(3) 0.001(3)
O19_13 0.076(6) 0.109(7) 0.065(5) -0.002(5) 0.023(4) -0.008(5)
O23_13 0.082(6) 0.077(6) 0.086(6) -0.014(5) 0.015(5) -0.008(5)
O25_13 0.095(7) 0.088(6) 0.101(7) 0.001(5) 0.050(6) 0.006(5)
O29_13 0.161(12) 0.088(7) 0.095(8) 0.004(6) 0.031(8) 0.000(7)
N3_13 0.042(4) 0.083(6) 0.046(4) -0.001(4) 0.006(3) -0.003(4)
N5_13 0.055(6) 0.077(7) 0.067(6) -0.010(5) 0.019(4) -0.006(4)
N8_13 0.050(5) 0.079(7) 0.050(5) -0.006(4) 0.001(3) 0.005(4)
N10_13 0.058(5) 0.067(6) 0.068(5) -0.002(4) 0.015(4) -0.003(4)
N11_13 0.048(6) 0.097(9) 0.083(7) -0.028(6) 0.022(5) -0.012(5)
C2_13 0.042(5) 0.067(7) 0.060(5) -0.005(5) 0.003(4) -0.002(4)
C4_13 0.042(5) 0.078(8) 0.067(6) -0.007(6) 0.004(4) -0.005(5)
C6_13 0.042(5) 0.081(8) 0.061(6) -0.005(5) 0.005(4) 0.006(5)
C7_13 0.046(6) 0.080(8) 0.054(5) -0.005(5) 0.010(4) -0.007(5)
C9_13 0.052(6) 0.074(8) 0.056(6) 0.003(5) 0.007(4) 0.001(5)
C12_13 0.061(7) 0.092(9) 0.065(6) -0.011(6) -0.001(5) 0.008(5)
C13_13 0.048(7) 0.102(10) 0.080(7) -0.018(6) 0.000(5) -0.003(6)
C14_13 0.064(8) 0.106(11) 0.086(8) -0.030(7) 0.009(6) -0.004(7)
C15_13 0.058(8) 0.103(11) 0.094(8) -0.028(8) -0.018(6) -0.003(6)
C16_13 0.079(10) 0.126(13) 0.081(8) -0.018(8) -0.007(7) -0.001(8)
C17_13 0.071(9) 0.101(11) 0.073(7) -0.003(7) -0.010(6) 0.004(7)
C18_13 0.060(6) 0.103(10) 0.062(6) -0.010(6) 0.017(5) -0.010(6)
C20_13 0.089(9) 0.083(8) 0.082(9) -0.005(6) 0.004(7) 0.000(6)
C21_13 0.064(7) 0.080(7) 0.081(8) -0.003(6) 0.031(5) -0.005(5)
C22_13 0.064(6) 0.071(7) 0.083(8) -0.005(5) 0.019(5) -0.014(5)
C24_13 0.070(8) 0.080(8) 0.096(9) -0.012(7) 0.024(6) -0.001(6)
C26_13 0.085(11) 0.098(11) 0.092(9) -0.008(8) 0.032(7) -0.001(8)
C27_13 0.074(9) 0.107(13) 0.108(10) -0.006(9) 0.021(7) -0.002(8)
C28_13 0.105(11) 0.098(8) 0.069(8) 0.004(7) 0.009(7) 0.013(6)
C31_13 0.23(3) 0.110(18) 0.142(12) -0.042(13) 0.022(16) 0.015(19)
C32_13 0.181(14) 0.102(16) 0.17(2) 0.000(17) -0.013(15) -0.002(13)
C33_13 0.211(19) 0.121(14) 0.173(15) -0.001(16) -0.026(17) 0.050(17)
C34_13 0.193(19) 0.20(3) 0.24(4) 0.07(3) -0.02(2) 0.07(2)
C35_13 0.29(4) 0.20(3) 0.162(15) 0.06(2) 0.01(2) 0.06(4)
C36_13 0.50(7) 0.108(16) 0.22(3) 0.02(2) -0.12(4) 0.04(2)
Si30_14 0.081(3) 0.081(3) 0.077(2) 0.0019(18) -0.0060(18) -0.0061(19)
O1_14 0.037(4) 0.085(6) 0.056(4) -0.012(3) -0.002(3) -0.002(3)
O19_14 0.051(5) 0.082(5) 0.070(5) -0.004(4) -0.002(3) 0.010(4)
O23_14 0.037(4) 0.092(6) 0.070(4) 0.001(4) -0.007(3) -0.012(4)
O25_14 0.064(5) 0.083(6) 0.069(5) 0.000(4) -0.011(4) -0.012(4)
O29_14 0.095(7) 0.085(6) 0.069(5) 0.013(4) -0.023(5) -0.008(5)
N3_14 0.036(5) 0.086(7) 0.055(5) -0.005(4) 0.000(3) -0.002(4)
N5_14 0.037(5) 0.089(7) 0.062(5) -0.006(5) -0.002(3) -0.002(4)
N8_14 0.048(5) 0.073(6) 0.053(5) -0.006(4) 0.006(3) -0.002(4)
N10_14 0.044(4) 0.071(7) 0.061(5) -0.003(4) -0.001(3) -0.002(4)
N11_14 0.036(5) 0.090(8) 0.062(5) -0.006(5) 0.004(4) 0.003(4)
C2_14 0.043(5) 0.072(7) 0.054(5) 0.000(5) 0.002(4) 0.001(5)
C4_14 0.043(6) 0.094(9) 0.060(6) -0.009(6) 0.005(4) -0.008(5)
C6_14 0.039(5) 0.079(8) 0.065(6) -0.010(5) -0.001(4) 0.004(5)
C7_14 0.033(4) 0.071(7) 0.062(5) -0.010(5) 0.000(3) 0.006(5)
C9_14 0.040(5) 0.082(9) 0.070(6) -0.008(5) 0.001(4) 0.005(5)
C12_14 0.036(5) 0.075(8) 0.075(6) -0.016(6) 0.002(4) 0.001(5)
C13_14 0.045(6) 0.072(8) 0.074(6) -0.011(6) 0.006(4) -0.011(5)
C14_14 0.052(7) 0.096(10) 0.079(7) -0.033(7) 0.012(5) -0.007(6)
C15_14 0.055(7) 0.075(9) 0.102(8) -0.027(7) 0.013(6) -0.003(5)
C16_14 0.053(7) 0.080(9) 0.107(8) -0.017(7) 0.003(6) 0.007(6)
C17_14 0.059(7) 0.085(10) 0.082(8) -0.015(7) 0.000(5) 0.010(6)
C18_14 0.047(6) 0.073(7) 0.069(6) -0.005(5) 0.002(4) -0.006(5)
C20_14 0.054(7) 0.081(7) 0.059(6) -0.003(5) -0.014(5) -0.003(5)
C21_14 0.049(6) 0.081(7) 0.060(6) -0.004(5) -0.011(4) -0.003(5)
C22_14 0.041(6) 0.075(7) 0.066(6) -0.007(5) -0.005(4) -0.005(5)
C24_14 0.039(6) 0.080(7) 0.066(6) 0.005(5) -0.010(4) -0.001(4)
C26_14 0.050(7) 0.126(13) 0.077(8) -0.016(8) -0.013(5) -0.005(6)
C27_14 0.070(9) 0.084(8) 0.085(9) -0.003(7) -0.018(7) 0.002(6)
C28_14 0.067(8) 0.082(7) 0.065(7) -0.001(6) -0.001(5) -0.013(6)
C31_14 0.090(10) 0.119(15) 0.102(12) 0.010(9) -0.001(8) 0.003(9)
C32_14 0.075(8) 0.085(10) 0.076(8) 0.002(7) -0.003(6) -0.010(7)
C33_14 0.106(11) 0.079(9) 0.085(9) 0.008(6) -0.002(7) -0.013(7)
C34_14 0.142(15) 0.104(15) 0.121(15) 0.036(11) -0.030(12) -0.029(12)
C35_14 0.124(13) 0.122(15) 0.085(11) 0.009(10) 0.023(9) -0.022(10)
C36_14 0.146(18) 0.068(9) 0.099(11) 0.002(8) 0.007(9) -0.018(9)
Si30_15 0.064(2) 0.072(2) 0.079(2) 0.0033(18) 0.0023(16) 0.0065(16)
O1_15 0.042(4) 0.074(5) 0.064(4) -0.012(3) 0.001(3) -0.001(3)
O19_15 0.042(4) 0.070(5) 0.084(5) -0.010(4) 0.004(3) 0.001(3)
O23_15 0.063(5) 0.118(8) 0.062(5) -0.018(5) 0.002(4) -0.009(5)
O25_15 0.069(6) 0.098(7) 0.088(6) -0.007(5) 0.024(4) 0.016(5)
O29_15 0.075(6) 0.057(5) 0.089(5) 0.000(4) 0.007(4) 0.003(4)
N3_15 0.039(4) 0.067(6) 0.061(5) -0.007(4) 0.001(3) -0.001(4)
N5_15 0.040(5) 0.059(5) 0.066(5) -0.010(4) 0.005(4) -0.002(4)
N8_15 0.047(5) 0.068(6) 0.064(5) -0.006(4) 0.001(4) 0.003(4)
N10_15 0.045(5) 0.073(6) 0.063(5) -0.005(4) 0.000(4) 0.001(4)
N11_15 0.035(4) 0.076(7) 0.058(5) -0.014(4) 0.000(3) 0.003(4)
C2_15 0.040(5) 0.074(7) 0.060(6) -0.009(5) 0.004(4) 0.003(4)
C4_15 0.044(5) 0.075(8) 0.061(6) -0.009(5) 0.007(4) -0.001(5)
C6_15 0.043(5) 0.063(7) 0.064(6) -0.007(5) 0.000(4) 0.000(4)
C7_15 0.034(5) 0.059(6) 0.067(6) 0.000(4) -0.003(4) 0.007(4)
C9_15 0.041(5) 0.060(6) 0.072(7) -0.002(5) -0.008(4) 0.005(4)
C12_15 0.043(5) 0.076(7) 0.064(6) -0.009(5) 0.002(4) -0.007(5)
C13_15 0.050(6) 0.074(7) 0.059(6) -0.006(5) 0.000(4) -0.008(5)
C14_15 0.047(7) 0.099(8) 0.068(7) 0.001(6) -0.007(5) -0.013(5)
C15_15 0.069(8) 0.089(8) 0.078(8) -0.009(7) -0.001(6) -0.030(6)
C16_15 0.060(7) 0.075(8) 0.100(10) -0.009(7) 0.006(6) -0.022(5)
C17_15 0.057(7) 0.075(7) 0.071(7) -0.003(6) -0.005(5) -0.010(5)
C18_15 0.038(5) 0.076(7) 0.075(7) -0.009(5) 0.007(4) -0.001(5)
C20_15 0.043(6) 0.073(8) 0.080(6) -0.002(5) 0.000(5) 0.004(5)
C21_15 0.043(5) 0.068(7) 0.077(6) -0.012(5) 0.008(4) 0.006(5)
C22_15 0.046(6) 0.078(8) 0.065(6) -0.010(5) 0.004(4) -0.008(5)
C24_15 0.073(8) 0.091(9) 0.080(7) -0.024(6) 0.019(6) -0.002(6)
C26_15 0.090(12) 0.123(14) 0.104(11) -0.054(11) 0.019(9) -0.010(10)
C27_15 0.063(8) 0.096(9) 0.102(11) -0.011(8) 0.021(7) -0.002(7)
C28_15 0.053(7) 0.062(7) 0.081(6) 0.004(5) -0.008(5) 0.002(5)
C31_15 0.083(10) 0.074(8) 0.109(12) -0.013(7) 0.010(8) 0.006(7)
C32_15 0.064(8) 0.096(10) 0.090(9) 0.010(8) -0.002(6) 0.011(7)
C33_15 0.066(7) 0.090(8) 0.071(7) 0.001(6) -0.009(5) 0.001(6)
C34_15 0.073(10) 0.120(13) 0.109(11) 0.032(11) -0.012(8) 0.006(9)
C35_15 0.067(9) 0.097(9) 0.111(12) -0.017(8) -0.014(8) -0.005(7)
C36_15 0.069(9) 0.158(18) 0.082(9) -0.004(9) 0.005(7) 0.005(10)
Si30_16 0.112(5) 0.137(5) 0.143(5) 0.039(4) -0.037(4) -0.030(4)
O1_16 0.043(4) 0.087(6) 0.065(4) -0.011(4) 0.003(3) -0.008(3)
O19_16 0.071(6) 0.072(5) 0.083(5) -0.001(4) 0.010(4) -0.018(4)
O23_16 0.056(5) 0.080(6) 0.093(6) 0.002(5) -0.002(4) -0.014(4)
O25_16 0.068(6) 0.077(6) 0.102(7) -0.007(5) 0.000(4) -0.015(4)
O29_16 0.091(7) 0.101(8) 0.112(7) 0.038(7) -0.008(6) -0.027(6)
N3_16 0.049(5) 0.064(6) 0.071(6) -0.009(4) 0.004(4) -0.010(4)
N5_16 0.038(5) 0.085(7) 0.078(6) -0.004(5) 0.004(4) -0.008(4)
N8_16 0.050(5) 0.076(7) 0.072(6) -0.004(5) 0.004(4) -0.007(4)
N10_16 0.046(5) 0.076(7) 0.079(6) -0.005(5) 0.006(4) -0.011(4)
N11_16 0.055(6) 0.080(7) 0.080(7) -0.020(5) 0.011(5) -0.017(5)
C2_16 0.049(6) 0.070(7) 0.064(6) 0.007(5) 0.012(4) -0.004(5)
C4_16 0.051(6) 0.070(8) 0.082(8) 0.000(6) 0.007(5) -0.008(5)
C6_16 0.046(5) 0.071(7) 0.067(6) 0.003(5) 0.002(4) -0.002(4)
C7_16 0.050(6) 0.093(9) 0.070(7) -0.005(6) 0.010(5) -0.019(5)
C9_16 0.059(7) 0.094(9) 0.076(8) -0.010(6) 0.019(6) -0.026(6)
C12_16 0.060(7) 0.096(8) 0.084(8) -0.018(7) 0.019(6) -0.021(6)
C13_16 0.050(8) 0.105(8) 0.106(11) -0.010(9) 0.017(6) -0.019(6)
C14_16 0.071(10) 0.108(11) 0.152(16) -0.026(11) 0.036(10) -0.006(8)
C15_16 0.060(9) 0.121(11) 0.143(15) -0.035(12) 0.042(9) -0.021(8)
C16_16 0.073(10) 0.119(10) 0.114(12) -0.028(10) 0.044(9) -0.032(8)
C17_16 0.058(8) 0.119(10) 0.102(10) -0.025(9) 0.033(7) -0.030(7)
C18_16 0.056(7) 0.075(7) 0.074(6) 0.003(5) 0.002(5) -0.014(5)
C20_16 0.068(7) 0.073(7) 0.085(7) 0.001(6) 0.010(5) -0.016(6)
C21_16 0.048(6) 0.077(7) 0.091(7) -0.008(6) 0.006(5) -0.006(5)
C22_16 0.052(6) 0.076(7) 0.078(6) 0.001(5) 0.004(5) -0.008(5)
C24_16 0.054(7) 0.089(9) 0.100(9) -0.001(8) -0.011(6) -0.013(5)
C26_16 0.058(8) 0.090(10) 0.100(9) 0.003(8) -0.002(6) -0.015(6)
C27_16 0.067(9) 0.091(11) 0.104(9) -0.010(8) -0.009(7) -0.019(7)
C28_16 0.072(9) 0.099(11) 0.101(8) 0.011(8) 0.009(7) -0.013(7)
C31_16 0.27(4) 0.19(2) 0.21(3) 0.07(2) -0.13(2) -0.12(2)
C32_16 0.15(2) 0.24(3) 0.16(2) 0.02(2) -0.048(17) 0.05(2)
C33_16 0.21(2) 0.132(16) 0.123(10) -0.011(13) -0.046(10) 0.016(13)
C34_16 0.34(5) 0.25(3) 0.16(3) -0.06(3) -0.04(2) 0.14(4)
C35_16 0.20(3) 0.21(2) 0.108(17) 0.020(19) -0.018(16) -0.04(2)
C36_16 0.33(5) 0.21(4) 0.174(15) 0.02(3) -0.13(3) -0.05(3)
O41_31 0.065(6) 0.120(9) 0.072(6) -0.003(5) -0.021(4) 0.002(5)
C42_31 0.055(7) 0.089(7) 0.076(8) 0.005(6) -0.013(5) -0.002(5)
C43_31 0.051(6) 0.080(6) 0.069(7) 0.003(6) -0.011(5) 0.003(5)
C44_31 0.049(7) 0.091(8) 0.083(8) 0.010(7) -0.016(5) -0.016(5)
C45_31 0.064(8) 0.096(9) 0.091(9) 0.019(8) -0.027(6) -0.006(6)
C46_31 0.104(12) 0.079(8) 0.110(12) 0.023(8) -0.040(9) 0.005(7)
C47_31 0.116(12) 0.088(8) 0.098(11) 0.000(9) -0.048(9) 0.003(8)
N48_31 0.159(16) 0.090(8) 0.151(15) -0.001(10) -0.076(12) -0.004(9)
O49_31 0.27(3) 0.118(14) 0.28(3) 0.003(16) -0.20(2) -0.039(15)
O50_31 0.35(4) 0.088(10) 0.50(5) 0.01(2) -0.27(4) 0.000(18)
N51_31 0.083(7) 0.096(7) 0.071(7) -0.008(6) -0.020(6) 0.019(6)
O52_31 0.085(7) 0.139(12) 0.125(10) -0.040(9) -0.027(7) 0.040(7)
O53_31 0.137(11) 0.078(7) 0.119(10) 0.007(7) 0.008(8) 0.017(6)
N54_31 0.076(8) 0.103(8) 0.097(8) 0.032(7) -0.028(6) -0.007(6)
O55_31 0.081(8) 0.118(9) 0.127(10) 0.027(8) -0.045(7) -0.027(7)
O56_31 0.133(13) 0.125(10) 0.192(17) 0.013(11) -0.092(12) 0.035(10)
O41_32 0.090(9) 0.156(13) 0.110(9) -0.004(9) 0.042(7) 0.023(8)
C42_32 0.086(10) 0.110(9) 0.103(11) -0.006(9) 0.026(8) 0.016(8)
C43_32 0.085(10) 0.099(9) 0.121(13) -0.001(9) 0.021(9) 0.020(7)
C44_32 0.080(10) 0.092(9) 0.121(13) 0.002(9) 0.019(8) 0.010(7)
C45_32 0.066(8) 0.104(10) 0.094(10) 0.005(8) 0.031(7) 0.011(6)
C46_32 0.066(8) 0.097(9) 0.091(9) 0.013(8) 0.010(6) 0.010(7)
C47_32 0.071(8) 0.092(8) 0.104(10) -0.002(8) 0.020(7) 0.000(6)
N48_32 0.072(8) 0.104(8) 0.081(7) -0.012(6) 0.030(6) 0.000(6)
O49_32 0.073(7) 0.131(10) 0.083(7) -0.017(6) 0.031(5) -0.019(6)
O50_32 0.095(8) 0.091(7) 0.114(9) -0.010(7) 0.025(6) -0.010(6)
N51_32 0.133(13) 0.105(10) 0.151(16) -0.021(10) 0.014(11) 0.044(10)
O52_32 0.17(2) 0.18(2) 0.58(6) 0.04(3) 0.15(3) 0.084(19)
O53_32 0.37(4) 0.167(18) 0.28(3) 0.10(2) 0.19(3) 0.14(2)
N54_32 0.079(8) 0.094(8) 0.104(9) 0.011(7) 0.035(7) 0.005(6)
O55_32 0.077(8) 0.107(8) 0.163(13) 0.031(9) 0.041(8) 0.002(6)
O56_32 0.066(6) 0.109(8) 0.122(8) 0.022(8) 0.026(5) 0.019(6)
O41_33 0.058(5) 0.071(6) 0.067(5) -0.004(4) 0.006(3) 0.006(4)
C42_33 0.044(6) 0.078(8) 0.068(6) -0.010(5) 0.002(4) 0.007(5)
C43_33 0.047(6) 0.067(7) 0.081(6) -0.004(5) 0.006(5) 0.002(5)
C44_33 0.051(7) 0.072(8) 0.097(8) 0.001(6) -0.004(5) -0.004(5)
C45_33 0.040(6) 0.076(8) 0.107(9) 0.014(6) -0.002(5) -0.004(5)
C46_33 0.051(7) 0.069(8) 0.087(8) 0.002(6) -0.008(5) -0.004(5)
C47_33 0.039(6) 0.062(7) 0.077(6) -0.005(5) 0.000(4) -0.010(4)
N48_33 0.064(6) 0.078(7) 0.065(6) 0.004(5) 0.006(4) 0.009(5)
O49_33 0.100(8) 0.071(6) 0.071(6) -0.001(4) 0.004(5) 0.023(5)
O50_33 0.100(8) 0.086(7) 0.085(7) 0.023(5) 0.019(5) 0.008(6)
N51_33 0.071(7) 0.082(7) 0.079(6) -0.003(5) 0.010(5) 0.009(6)
O52_33 0.094(7) 0.097(7) 0.078(6) 0.013(5) 0.027(5) 0.034(6)
O53_33 0.110(9) 0.117(9) 0.079(6) -0.017(6) 0.014(6) 0.029(7)
N54_33 0.051(7) 0.082(8) 0.120(9) 0.008(7) -0.002(6) 0.001(5)
O55_33 0.054(6) 0.071(6) 0.152(10) 0.017(6) 0.012(6) 0.004(4)
O56_33 0.074(7) 0.104(9) 0.130(8) 0.035(7) 0.001(6) 0.026(6)
O41_34 0.076(7) 0.132(11) 0.112(9) 0.045(8) -0.003(6) -0.006(6)
C42_34 0.098(12) 0.137(17) 0.125(10) 0.038(12) -0.024(9) -0.014(10)
C43_34 0.105(12) 0.159(18) 0.119(9) 0.022(12) -0.002(8) -0.015(11)
C44_34 0.081(10) 0.114(14) 0.114(10) -0.019(10) -0.002(7) 0.010(8)
C45_34 0.075(9) 0.138(15) 0.106(10) -0.008(10) 0.004(7) 0.005(8)
C46_34 0.087(10) 0.102(13) 0.125(10) -0.021(10) -0.008(8) -0.009(8)
C47_34 0.064(8) 0.123(14) 0.113(8) 0.018(9) -0.005(7) -0.001(7)
N48_34 0.083(8) 0.135(14) 0.118(9) 0.027(10) -0.012(7) -0.035(9)
O49_34 0.083(8) 0.173(16) 0.157(13) 0.046(11) -0.031(7) -0.035(9)
O50_34 0.118(12) 0.20(2) 0.129(10) 0.014(12) 0.015(9) -0.042(12)
N51_34 0.124(12) 0.18(2) 0.135(11) 0.046(13) 0.027(10) 0.017(13)
O52_34 0.121(10) 0.27(3) 0.118(12) 0.013(14) 0.012(9) -0.020(15)
O53_34 0.189(18) 0.22(2) 0.121(12) 0.043(14) 0.002(12) 0.031(18)
N54_34 0.099(10) 0.126(13) 0.104(9) -0.017(9) -0.020(7) 0.006(8)
O55_34 0.131(12) 0.152(14) 0.111(8) -0.020(9) -0.051(9) 0.010(10)
O56_34 0.065(7) 0.117(10) 0.120(8) -0.031(7) 0.001(6) -0.019(6)
C61_35 0.30(6) 0.19(4) 0.38(5) 0.10(4) 0.08(5) 0.09(4)
C62_35 0.15(3) 0.17(3) 0.30(3) 0.02(3) 0.07(2) 0.07(2)
C63_35 0.13(2) 0.20(3) 0.33(4) 0.03(3) 0.04(2) 0.03(2)
C64_35 0.16(3) 0.16(2) 0.29(3) 0.01(2) 0.08(2) 0.08(2)
C65_35 0.15(3) 0.22(3) 0.32(4) 0.01(3) 0.05(2) 0.11(3)
C66_35 0.16(3) 0.27(5) 0.31(4) 0.05(4) 0.05(3) 0.13(3)
C61_36 0.22(5) 0.13(4) 0.45(7) -0.05(4) -0.23(5) 0.00(3)
C62_36 0.34(5) 0.07(2) 0.39(6) 0.03(3) -0.15(4) -0.01(3)
C63_36 0.34(6) 0.16(4) 0.33(6) 0.04(3) -0.14(4) -0.01(3)
C64_36 0.37(6) 0.17(4) 0.30(5) 0.07(3) -0.10(4) -0.04(4)
C65_36 0.36(6) 0.16(4) 0.28(5) 0.09(3) -0.07(5) -0.06(4)
C66_36 0.37(8) 0.14(4) 0.28(5) 0.10(3) -0.06(5) -0.07(4)
C61_38 0.17(3) 0.14(2) 0.16(2) 0.002(15) 0.084(18) 0.026(15)
C62_38 0.24(3) 0.13(2) 0.193(19) -0.018(18) 0.07(2) 0.01(2)
C63_38 0.16(2) 0.112(17) 0.182(17) 0.022(13) 0.066(17) 0.002(13)
C64_38 0.19(3) 0.127(18) 0.169(16) 0.027(15) -0.004(18) 0.028(16)
C65_38 0.30(4) 0.17(3) 0.157(17) 0.057(16) 0.00(2) -0.04(3)
C66_38 0.44(7) 0.16(4) 0.17(3) 0.05(2) -0.07(4) -0.05(4)
C61_39 0.087(11) 0.101(13) 0.095(11) 0.008(9) 0.007(7) 0.021(9)
C62_39 0.091(12) 0.083(11) 0.113(12) 0.011(8) 0.000(8) -0.001(8)
C63_39 0.061(8) 0.082(9) 0.101(9) 0.004(7) 0.036(5) -0.012(6)
C64_39 0.099(12) 0.103(12) 0.098(10) -0.012(8) 0.020(7) -0.021(9)
C65_39 0.098(14) 0.108(14) 0.131(14) -0.029(10) 0.017(9) -0.018(10)
C66_39 0.101(16) 0.20(3) 0.111(14) -0.025(14) 0.015(9) -0.017(15)
C61_41 0.13(2) 0.40(6) 0.48(6) 0.33(5) 0.15(3) 0.11(3)
C62_41 0.16(2) 0.30(5) 0.56(7) 0.30(5) 0.09(4) 0.10(3)
C63_41 0.29(4) 0.36(6) 0.54(7) 0.28(5) 0.05(5) 0.13(4)
C64_41 0.30(4) 0.35(6) 0.49(7) 0.22(5) 0.02(5) 0.13(4)
C65_41 0.35(4) 0.41(7) 0.48(8) 0.18(5) 0.05(6) 0.16(5)
C66_41 0.28(4) 0.48(8) 0.45(9) -0.04(7) -0.01(6) 0.28(4)
C71_50 0.35(7) 0.21(6) 0.31(6) -0.07(6) 0.00(5) 0.01(5)
Cl72_50 0.160(11) 0.099(7) 0.260(16) 0.042(9) 0.138(12) 0.022(7)
Cl73_50 0.48(4) 0.34(4) 0.23(3) -0.16(3) 0.18(2) -0.13(4)
C71_51 0.19(3) 0.19(3) 0.20(2) 0.06(3) 0.04(3) 0.01(2)
Cl72_51 0.254(13) 0.211(11) 0.175(8) 0.011(7) -0.018(8) -0.007(10)
Cl73_51 0.122(6) 0.183(7) 0.223(9) 0.020(6) 0.064(6) 0.016(5)
C71_52 0.106(17) 0.100(15) 0.25(3) -0.010(15) 0.028(16) 0.017(10)
Cl72_52 0.170(8) 0.272(13) 0.192(9) 0.074(8) 0.011(7) -0.060(8)
Cl73_52 0.117(4) 0.216(7) 0.097(3) 0.045(4) 0.019(3) 0.001(4)
C71_53 0.16(2) 0.12(2) 0.15(2) 0.014(15) -0.007(14) 0.015(16)
Cl72_53 0.199(8) 0.137(6) 0.176(7) 0.026(5) -0.017(6) -0.040(5)
Cl73_53 0.134(7) 0.241(12) 0.211(9) -0.017(8) -0.007(6) 0.015(7)
C71_54 0.25(4) 0.220(18) 0.20(3) 0.038(15) -0.04(2) -0.16(2)
Cl72_54 0.123(6) 0.400(14) 0.126(5) -0.061(7) -0.032(4) 0.103(8)
Cl73_54 0.266(11) 0.299(11) 0.098(4) 0.026(5) -0.035(5) -0.190(9)
C71_55 0.09(3) 0.43(6) 0.28(7) 0.09(4) -0.02(4) -0.14(3)
Cl72_55 0.17(2) 0.38(4) 0.33(4) 0.07(3) -0.09(2) -0.04(2)
Cl73_55 0.21(2) 0.30(3) 0.29(3) 0.06(3) -0.11(2) -0.12(2)

loop_
_atom_type_symbol
_atom_type_description
_atom_type_scat_dispersion_real
_atom_type_scat_dispersion_imag
_atom_type_scat_source
C C 0.0181 0.0091 'International Tables Vol C Tables 4.2.6.8 and 6.1.1.4'
H H 0.0000 0.0000 'International Tables Vol C Tables 4.2.6.8 and 6.1.1.4'
N N 0.0311 0.0180 'International Tables Vol C Tables 4.2.6.8 and 6.1.1.4'
O O 0.0492 0.0322 'International Tables Vol C Tables 4.2.6.8 and 6.1.1.4'
Si Si 0.2541 0.3302 'International Tables Vol C Tables 4.2.6.8 and 6.1.1.4'
Ba Ba -1.0456 8.4617 'International Tables Vol C Tables 4.2.6.8 and 6.1.1.4'
Cl Cl 0.3639 0.7018 'International Tables Vol C Tables 4.2.6.8 and 6.1.1.4'

loop_
_geom_angle_atom_site_label_1
_geom_angle_atom_site_label_2
_geom_angle_atom_site_label_3
_geom_angle
O1_16 Ba1 O1_15 73.4(2)
O1_16 Ba1 O1_14 115.4(3)
O1_15 Ba1 O1_14 73.7(2)
O1_16 Ba1 O1_11 128.2(2)
O1_15 Ba1 O1_11 70.6(3)
O1_14 Ba1 O1_11 88.5(2)
O1_16 Ba1 O1_9 86.5(3)
O1_15 Ba1 O1_9 156.2(2)
O1_14 Ba1 O1_9 127.8(2)
O1_11 Ba1 O1_9 115.2(3)
O1_16 Ba1 O1_10 156.5(2)
O1_15 Ba1 O1_10 127.9(2)
O1_14 Ba1 O1_10 68.7(3)
O1_11 Ba1 O1_10 73.6(2)
O1_9 Ba1 O1_10 74.5(2)
O1_16 Ba1 O1_12 69.0(3)
O1_15 Ba1 O1_12 86.7(3)
O1_14 Ba1 O1_12 156.7(2)
O1_11 Ba1 O1_12 72.9(2)
O1_9 Ba1 O1_12 74.1(2)
O1_10 Ba1 O1_12 117.1(3)
O1_16 Ba1 O1_13 72.7(2)
O1_15 Ba1 O1_13 114.9(3)
O1_14 Ba1 O1_13 73.3(2)
O1_11 Ba1 O1_13 157.6(2)
O1_9 Ba1 O1_13 69.2(2)
O1_10 Ba1 O1_13 87.5(2)
O1_12 Ba1 O1_13 127.7(2)
O1_8 Ba2 O1_7 74.7(3)
O1_8 Ba2 O1_1 116.7(3)
O1_7 Ba2 O1_1 72.6(3)
O1_8 Ba2 O1_3 156.0(2)
O1_7 Ba2 O1_3 128.3(3)
O1_1 Ba2 O1_3 71.1(4)
O1_8 Ba2 O1_4 85.7(3)
O1_7 Ba2 O1_4 156.6(2)
O1_1 Ba2 O1_4 129.0(3)
O1_3 Ba2 O1_4 73.2(3)
O1_8 Ba2 O1_6 75.1(2)
O1_7 Ba2 O1_6 117.6(3)
O1_1 Ba2 O1_6 74.6(3)
O1_3 Ba2 O1_6 86.2(3)
O1_4 Ba2 O1_6 67.8(3)
O1_8 Ba2 O1_2 127.0(2)
O1_7 Ba2 O1_2 68.3(3)
O1_1 Ba2 O1_2 86.9(3)
O1_3 Ba2 O1_2 74.2(3)
O1_4 Ba2 O1_2 116.6(3)
O1_6 Ba2 O1_2 156.7(2)
O1_8 Ba2 O1_5 69.9(3)
O1_7 Ba2 O1_5 87.6(3)
O1_1 Ba2 O1_5 155.4(3)
O1_3 Ba2 O1_5 113.3(4)
O1_4 Ba2 O1_5 73.5(3)
O1_6 Ba2 O1_5 128.9(3)
O1_2 Ba2 O1_5 71.9(3)
O29_1 Si30_1 C33_1 108.3(9)
O29_1 Si30_1 C31_1 110.7(11)
C33_1 Si30_1 C31_1 112.8(9)
O29_1 Si30_1 C32_1 107.0(11)
C33_1 Si30_1 C32_1 110.2(9)
C31_1 Si30_1 C32_1 107.8(11)
C2_1 O1_1 Ba2 127.3(10)
C18_1 O19_1 C20_1 113.9(9)
C22_1 O23_1 C24_1 108.6(8)
C24_1 O25_1 C21_1 110.3(8)
C28_1 O29_1 Si30_1 118.7(11)
C2_1 N3_1 C4_1 123.8(9)
C2_1 N3_1 H3_1 118.1
C4_1 N3_1 H3_1 118.1
C6_1 N5_1 C4_1 111.7(9)
C9_1 N8_1 C7_1 104.6(8)
C6_1 N10_1 C9_1 106.0(7)
C6_1 N10_1 C18_1 126.1(8)
C9_1 N10_1 C18_1 127.1(8)
C4_1 N11_1 H11A_1 120.0
C4_1 N11_1 H11B_1 120.0
H11A_1 N11_1 H11B_1 120.0
O1_1 C2_1 N3_1 119.4(9)
O1_1 C2_1 C7_1 127.0(9)
N3_1 C2_1 C7_1 113.5(8)
N5_1 C4_1 N11_1 117.1(9)
N5_1 C4_1 N3_1 124.3(9)
N11_1 C4_1 N3_1 118.6(9)
N5_1 C6_1 C7_1 127.7(9)
N5_1 C6_1 N10_1 125.8(9)
C7_1 C6_1 N10_1 106.2(7)
C6_1 C7_1 N8_1 110.8(8)
C6_1 C7_1 C2_1 118.7(8)
N8_1 C7_1 C2_1 130.5(9)
N8_1 C9_1 N10_1 112.3(8)
N8_1 C9_1 C12_1 123.3(9)
N10_1 C9_1 C12_1 124.2(9)
C13_1 C12_1 C17_1 121.1(9)
C13_1 C12_1 C9_1 119.8(10)
C17_1 C12_1 C9_1 119.1(10)
C12_1 C13_1 C14_1 120.8(10)
C12_1 C13_1 H13_1 119.6
C14_1 C13_1 H13_1 119.6
C15_1 C14_1 C13_1 119.0(11)
C15_1 C14_1 H14_1 120.5
C13_1 C14_1 H14_1 120.5
C16_1 C15_1 C14_1 120.3(11)
C16_1 C15_1 H15_1 119.8
C14_1 C15_1 H15_1 119.8
C15_1 C16_1 C17_1 119.8(11)
C15_1 C16_1 H16_1 120.1
C17_1 C16_1 H16_1 120.1
C16_1 C17_1 C12_1 118.9(10)
C16_1 C17_1 H17_1 120.5
C12_1 C17_1 H17_1 120.5
O19_1 C18_1 N10_1 110.1(10)
O19_1 C18_1 C22_1 106.4(8)
N10_1 C18_1 C22_1 113.8(9)
O19_1 C18_1 H18_1 108.8
N10_1 C18_1 H18_1 108.8
C22_1 C18_1 H18_1 108.8
O19_1 C20_1 C28_1 108.1(12)
O19_1 C20_1 C21_1 107.7(9)
C28_1 C20_1 C21_1 113.3(11)
O19_1 C20_1 H20_1 109.2
C28_1 C20_1 H20_1 109.2
C21_1 C20_1 H20_1 109.2
O25_1 C21_1 C22_1 104.5(8)
O25_1 C21_1 C20_1 114.6(11)
C22_1 C21_1 C20_1 104.5(8)
O25_1 C21_1 H21_1 110.9
C22_1 C21_1 H21_1 110.9
C20_1 C21_1 H21_1 110.9
O23_1 C22_1 C21_1 105.9(8)
O23_1 C22_1 C18_1 112.3(10)
C21_1 C22_1 C18_1 107.5(8)
O23_1 C22_1 H22_1 110.3
C21_1 C22_1 H22_1 110.3
C18_1 C22_1 H22_1 110.3
O25_1 C24_1 O23_1 104.6(8)
O25_1 C24_1 C27_1 108.8(11)
O23_1 C24_1 C27_1 108.7(10)
O25_1 C24_1 C26_1 112.2(12)
O23_1 C24_1 C26_1 109.4(11)
C27_1 C24_1 C26_1 112.8(12)
C24_1 C26_1 H26A_1 109.5
C24_1 C26_1 H26B_1 109.5
H26A_1 C26_1 H26B_1 109.5
C24_1 C26_1 H26C_1 109.5
H26A_1 C26_1 H26C_1 109.5
H26B_1 C26_1 H26C_1 109.5
C24_1 C27_1 H27A_1 109.5
C24_1 C27_1 H27B_1 109.5
H27A_1 C27_1 H27B_1 109.5
C24_1 C27_1 H27C_1 109.5
H27A_1 C27_1 H27C_1 109.5
H27B_1 C27_1 H27C_1 109.5
O29_1 C28_1 C20_1 111.2(11)
O29_1 C28_1 H28A_1 109.4
C20_1 C28_1 H28A_1 109.4
O29_1 C28_1 H28B_1 109.4
C20_1 C28_1 H28B_1 109.4
H28A_1 C28_1 H28B_1 108.0
Si30_1 C31_1 H31A_1 109.5
Si30_1 C31_1 H31B_1 109.5
H31A_1 C31_1 H31B_1 109.5
Si30_1 C31_1 H31C_1 109.5
H31A_1 C31_1 H31C_1 109.5
H31B_1 C31_1 H31C_1 109.5
Si30_1 C32_1 H32A_1 109.5
Si30_1 C32_1 H32B_1 109.5
H32A_1 C32_1 H32B_1 109.5
Si30_1 C32_1 H32C_1 109.5
H32A_1 C32_1 H32C_1 109.5
H32B_1 C32_1 H32C_1 109.5
C35_1 C33_1 C34_1 109.3(14)
C35_1 C33_1 C36_1 110.9(14)
C34_1 C33_1 C36_1 108.5(14)
C35_1 C33_1 Si30_1 110.9(9)
C34_1 C33_1 Si30_1 108.0(10)
C36_1 C33_1 Si30_1 109.2(10)
C33_1 C34_1 H34A_1 109.5
C33_1 C34_1 H34B_1 109.5
H34A_1 C34_1 H34B_1 109.5
C33_1 C34_1 H34C_1 109.5
H34A_1 C34_1 H34C_1 109.5
H34B_1 C34_1 H34C_1 109.5
C33_1 C35_1 H35A_1 109.5
C33_1 C35_1 H35B_1 109.5
H35A_1 C35_1 H35B_1 109.5
C33_1 C35_1 H35C_1 109.5
H35A_1 C35_1 H35C_1 109.5
H35B_1 C35_1 H35C_1 109.5
C33_1 C36_1 H36A_1 109.5
C33_1 C36_1 H36B_1 109.5
H36A_1 C36_1 H36B_1 109.5
C33_1 C36_1 H36C_1 109.5
H36A_1 C36_1 H36C_1 109.5
H36B_1 C36_1 H36C_1 109.5
C2_2 O1_2 Ba2 133.6(8)
C18_2 O19_2 C20_2 113.2(11)
C24_2 O23_2 C22_2 110.6(9)
C24_2 O25_2 C21_2 111.7(10)
C4_2 N3_2 C2_2 124.5(9)
C4_2 N3_2 H3_2 117.8
C2_2 N3_2 H3_2 117.8
C6_2 N5_2 C4_2 112.0(9)
C9_2 N8_2 C7_2 104.8(8)
C6_2 N10_2 C9_2 105.0(7)
C6_2 N10_2 C18_2 128.8(9)
C9_2 N10_2 C18_2 126.1(9)
C4_2 N11_2 H11A_2 120.0
C4_2 N11_2 H11B_2 120.0
H11A_2 N11_2 H11B_2 120.0
O1_2 C2_2 N3_2 121.1(9)
O1_2 C2_2 C7_2 125.0(9)
N3_2 C2_2 C7_2 113.9(8)
N11_2 C4_2 N5_2 116.3(9)
N11_2 C4_2 N3_2 120.0(9)
N5_2 C4_2 N3_2 123.7(9)
N5_2 C6_2 C7_2 128.1(8)
N5_2 C6_2 N10_2 126.1(9)
C7_2 C6_2 N10_2 105.8(7)
N8_2 C7_2 C6_2 111.2(8)
N8_2 C7_2 C2_2 130.9(9)
C6_2 C7_2 C2_2 117.7(8)
N8_2 C9_2 N10_2 113.1(8)
N8_2 C9_2 C12_2 121.9(10)
N10_2 C9_2 C12_2 124.7(9)
C13_2 C12_2 C17_2 119.7(10)
C13_2 C12_2 C9_2 118.3(11)
C17_2 C12_2 C9_2 121.7(12)
C12_2 C13_2 C14_2 121.2(12)
C12_2 C13_2 H13_2 119.4
C14_2 C13_2 H13_2 119.4
C15_2 C14_2 C13_2 119.2(12)
C15_2 C14_2 H14_2 120.4
C13_2 C14_2 H14_2 120.4
C14_2 C15_2 C16_2 120.3(12)
C14_2 C15_2 H15_2 119.9
C16_2 C15_2 H15_2 119.9
C15_2 C16_2 C17_2 119.2(12)
C15_2 C16_2 H16_2 120.4
C17_2 C16_2 H16_2 120.4
C12_2 C17_2 C16_2 120.1(12)
C12_2 C17_2 H17_2 120.0
C16_2 C17_2 H17_2 120.0
O19_2 C18_2 N10_2 110.3(11)
O19_2 C18_2 C22_2 105.9(10)
N10_2 C18_2 C22_2 114.2(9)
O19_2 C18_2 H18_2 108.7
N10_2 C18_2 H18_2 108.7
C22_2 C18_2 H18_2 108.7
O19_2 C20_2 C28_2 106.0(12)
O19_2 C20_2 C21_2 107.1(10)
C28_2 C20_2 C21_2 117.1(14)
O19_2 C20_2 H20_2 108.8
C28_2 C20_2 H20_2 108.8
C21_2 C20_2 H20_2 108.8
O25_2 C21_2 C22_2 104.0(9)
O25_2 C21_2 C20_2 113.0(13)
C22_2 C21_2 C20_2 104.8(10)
O25_2 C21_2 H21_2 111.5
C22_2 C21_2 H21_2 111.5
C20_2 C21_2 H21_2 111.5
O23_2 C22_2 C21_2 105.2(9)
O23_2 C22_2 C18_2 110.4(11)
C21_2 C22_2 C18_2 105.6(9)
O23_2 C22_2 H22_2 111.8
C21_2 C22_2 H22_2 111.8
C18_2 C22_2 H22_2 111.8
O23_2 C24_2 O25_2 105.8(9)
O23_2 C24_2 C27_2 112.2(14)
O25_2 C24_2 C27_2 107.6(14)
O23_2 C24_2 C26_2 110.5(15)
O25_2 C24_2 C26_2 112.8(15)
C27_2 C24_2 C26_2 107.9(15)
C24_2 C26_2 H26A_2 109.5
C24_2 C26_2 H26B_2 109.5
H26A_2 C26_2 H26B_2 109.5
C24_2 C26_2 H26C_2 109.5
H26A_2 C26_2 H26C_2 109.5
H26B_2 C26_2 H26C_2 109.5
C24_2 C27_2 H27A_2 109.5
C24_2 C27_2 H27B_2 109.5
H27A_2 C27_2 H27B_2 109.5
C24_2 C27_2 H27C_2 109.5
H27A_2 C27_2 H27C_2 109.5
H27B_2 C27_2 H27C_2 109.5
O29_2^a C28_2 C20_2 108.1(13)
O29_2^b C28_2 C20_2 105.4(15)
O29_2^a C28_2 H28A_2^a 110.1
C20_2 C28_2 H28A_2^a 110.1
O29_2^a C28_2 H28B_2^a 110.1
C20_2 C28_2 H28B_2^a 110.1
H28A_2^a C28_2 H28B_2^a 108.4
O29_2^b C28_2 H28A_2^b 110.7
C20_2 C28_2 H28A_2^b 110.7
O29_2^b C28_2 H28B_2^b 110.7
C20_2 C28_2 H28B_2^b 110.7
H28A_2^b C28_2 H28B_2^b 108.8
C28_2 O29_2^a Si30_2^a 127.7(16)
O29_2^a Si30_2^a C32_2^a 110.4(11)
O29_2^a Si30_2^a C33_2^a 105.7(9)
C32_2^a Si30_2^a C33_2^a 110.7(9)
O29_2^a Si30_2^a C31_2^a 109.9(11)
C32_2^a Si30_2^a C31_2^a 109.9(11)
C33_2^a Si30_2^a C31_2^a 110.1(9)
Si30_2^a C31_2^a H31A_2^a 109.5
Si30_2^a C31_2^a H31B_2^a 109.5
H31A_2^a C31_2^a H31B_2^a 109.5
Si30_2^a C31_2^a H31C_2^a 109.5
H31A_2^a C31_2^a H31C_2^a 109.5
H31B_2^a C31_2^a H31C_2^a 109.5
Si30_2^a C32_2^a H32A_2^a 109.5
Si30_2^a C32_2^a H32B_2^a 109.5
H32A_2^a C32_2^a H32B_2^a 109.5
Si30_2^a C32_2^a H32C_2^a 109.5
H32A_2^a C32_2^a H32C_2^a 109.5
H32B_2^a C32_2^a H32C_2^a 109.5
C34_2^a C33_2^a C35_2^a 108.7(14)
C34_2^a C33_2^a C36_2^a 108.7(14)
C35_2^a C33_2^a C36_2^a 107.8(14)
C34_2^a C33_2^a Si30_2^a 111.3(10)
C35_2^a C33_2^a Si30_2^a 110.7(9)
C36_2^a C33_2^a Si30_2^a 109.6(10)
C33_2^a C34_2^a H34A_2^a 109.5
C33_2^a C34_2^a H34B_2^a 109.5
H34A_2^a C34_2^a H34B_2^a 109.5
C33_2^a C34_2^a H34C_2^a 109.5
H34A_2^a C34_2^a H34C_2^a 109.5
H34B_2^a C34_2^a H34C_2^a 109.5
C33_2^a C35_2^a H35A_2^a 109.5
C33_2^a C35_2^a H35B_2^a 109.5
H35A_2^a C35_2^a H35B_2^a 109.5
C33_2^a C35_2^a H35C_2^a 109.5
H35A_2^a C35_2^a H35C_2^a 109.5
H35B_2^a C35_2^a H35C_2^a 109.5
C33_2^a C36_2^a H36A_2^a 109.5
C33_2^a C36_2^a H36B_2^a 109.5
H36A_2^a C36_2^a H36B_2^a 109.5
C33_2^a C36_2^a H36C_2^a 109.5
H36A_2^a C36_2^a H36C_2^a 109.5
H36B_2^a C36_2^a H36C_2^a 109.5
C28_2 O29_2^b Si30_2^b 131.5(17)
O29_2^b Si30_2^b C31_2^b 110.3(11)
O29_2^b Si30_2^b C33_2^b 105.7(9)
C31_2^b Si30_2^b C33_2^b 111.5(9)
O29_2^b Si30_2^b C32_2^b 108.3(12)
C31_2^b Si30_2^b C32_2^b 111.7(12)
C33_2^b Si30_2^b C32_2^b 109.2(9)
Si30_2^b C31_2^b H31D_2^b 109.5
Si30_2^b C31_2^b H31E_2^b 109.5
H31D_2^b C31_2^b H31E_2^b 109.5
Si30_2^b C31_2^b H31F_2^b 109.5
H31D_2^b C31_2^b H31F_2^b 109.5
H31E_2^b C31_2^b H31F_2^b 109.5
Si30_2^b C32_2^b H32D_2^b 109.5
Si30_2^b C32_2^b H32E_2^b 109.5
H32D_2^b C32_2^b H32E_2^b 109.5
Si30_2^b C32_2^b H32F_2^b 109.5
H32D_2^b C32_2^b H32F_2^b 109.5
H32E_2^b C32_2^b H32F_2^b 109.5
C34_2^b C33_2^b C35_2^b 107.5(14)
C34_2^b C33_2^b C36_2^b 107.6(14)
C35_2^b C33_2^b C36_2^b 109.5(14)
C34_2^b C33_2^b Si30_2^b 110.6(10)
C35_2^b C33_2^b Si30_2^b 112.4(10)
C36_2^b C33_2^b Si30_2^b 109.2(10)
C33_2^b C34_2^b H34D_2^b 109.5
C33_2^b C34_2^b H34E_2^b 109.5
H34D_2^b C34_2^b H34E_2^b 109.5
C33_2^b C34_2^b H34F_2^b 109.5
H34D_2^b C34_2^b H34F_2^b 109.5
H34E_2^b C34_2^b H34F_2^b 109.5
C33_2^b C35_2^b H35D_2^b 109.5
C33_2^b C35_2^b H35E_2^b 109.5
H35D_2^b C35_2^b H35E_2^b 109.5
C33_2^b C35_2^b H35F_2^b 109.5
H35D_2^b C35_2^b H35F_2^b 109.5
H35E_2^b C35_2^b H35F_2^b 109.5
C33_2^b C36_2^b H36D_2^b 109.5
C33_2^b C36_2^b H36E_2^b 109.5
H36D_2^b C36_2^b H36E_2^b 109.5
C33_2^b C36_2^b H36F_2^b 109.5
H36D_2^b C36_2^b H36F_2^b 109.5
H36E_2^b C36_2^b H36F_2^b 109.5
C2_3 O1_3 Ba2 135.1(8)
C18_3 O19_3 C20_3 112.7(9)
C24_3 O23_3 C22_3 106.9(8)
C21_3 O25_3 C24_3 108.4(8)
C4_3 N3_3 C2_3 123.3(9)
C4_3 N3_3 H3_3 118.4
C2_3 N3_3 H3_3 118.4
C4_3 N5_3 C6_3 111.8(8)
C9_3 N8_3 C7_3 104.7(8)
C6_3 N10_3 C9_3 106.1(7)
C6_3 N10_3 C18_3 128.4(8)
C9_3 N10_3 C18_3 125.3(8)
C4_3 N11_3 H11A_3 120.0
C4_3 N11_3 H11B_3 120.0
H11A_3 N11_3 H11B_3 120.0
O1_3 C2_3 N3_3 119.5(9)
O1_3 C2_3 C7_3 126.3(9)
N3_3 C2_3 C7_3 114.1(8)
N5_3 C4_3 N11_3 118.3(9)
N5_3 C4_3 N3_3 124.9(9)
N11_3 C4_3 N3_3 116.8(9)
N5_3 C6_3 C7_3 128.2(8)
N5_3 C6_3 N10_3 126.4(8)
C7_3 C6_3 N10_3 105.4(7)
C6_3 C7_3 N8_3 111.2(7)
C6_3 C7_3 C2_3 117.6(8)
N8_3 C7_3 C2_3 131.2(8)
N8_3 C9_3 N10_3 112.6(8)
N8_3 C9_3 C12_3 123.0(8)
N10_3 C9_3 C12_3 124.5(8)
C13_3 C12_3 C17_3 121.0(9)
C13_3 C12_3 C9_3 118.7(9)
C17_3 C12_3 C9_3 120.1(10)
C12_3 C13_3 C14_3 120.4(10)
C12_3 C13_3 H13_3 119.8
C14_3 C13_3 H13_3 119.8
C15_3 C14_3 C13_3 118.5(11)
C15_3 C14_3 H14_3 120.7
C13_3 C14_3 H14_3 120.7
C16_3 C15_3 C14_3 121.4(10)
C16_3 C15_3 H15_3 119.3
C14_3 C15_3 H15_3 119.3
C15_3 C16_3 C17_3 119.2(11)
C15_3 C16_3 H16_3 120.4
C17_3 C16_3 H16_3 120.4
C16_3 C17_3 C12_3 119.4(10)
C16_3 C17_3 H17_3 120.3
C12_3 C17_3 H17_3 120.3
O19_3 C18_3 N10_3 111.1(9)
O19_3 C18_3 C22_3 106.9(8)
N10_3 C18_3 C22_3 113.6(9)
O19_3 C18_3 H18_3 108.3
N10_3 C18_3 H18_3 108.3
C22_3 C18_3 H18_3 108.3
O19_3 C20_3 C28_3 106.1(11)
O19_3 C20_3 C21_3 107.0(9)
C28_3 C20_3 C21_3 113.3(12)
O19_3 C20_3 H20_3 110.1
C28_3 C20_3 H20_3 110.1
C21_3 C20_3 H20_3 110.1
O25_3 C21_3 C22_3 105.2(8)
O25_3 C21_3 C20_3 109.8(12)
C22_3 C21_3 C20_3 105.4(9)
O25_3 C21_3 H21_3 112.0
C22_3 C21_3 H21_3 112.0
C20_3 C21_3 H21_3 112.0
O23_3 C22_3 C21_3 103.2(8)
O23_3 C22_3 C18_3 107.5(9)
C21_3 C22_3 C18_3 104.8(8)
O23_3 C22_3 H22_3 113.5
C21_3 C22_3 H22_3 113.5
C18_3 C22_3 H22_3 113.5
O23_3 C24_3 O25_3 102.9(8)
O23_3 C24_3 C26_3 110.0(10)
O25_3 C24_3 C26_3 109.1(12)
O23_3 C24_3 C27_3 108.1(10)
O25_3 C24_3 C27_3 108.5(11)
C26_3 C24_3 C27_3 117.2(11)
C24_3 C26_3 H26A_3 109.5
C24_3 C26_3 H26B_3 109.5
H26A_3 C26_3 H26B_3 109.5
C24_3 C26_3 H26C_3 109.5
H26A_3 C26_3 H26C_3 109.5
H26B_3 C26_3 H26C_3 109.5
C24_3 C27_3 H27A_3 109.5
C24_3 C27_3 H27B_3 109.5
H27A_3 C27_3 H27B_3 109.5
C24_3 C27_3 H27C_3 109.5
H27A_3 C27_3 H27C_3 109.5
H27B_3 C27_3 H27C_3 109.5
O29_3^a C28_3 C20_3 105.5(15)
O29_3^b C28_3 C20_3 109.5(15)
O29_3^a C28_3 H28A_3^a 110.6
C20_3 C28_3 H28A_3^a 110.6
O29_3^a C28_3 H28B_3^a 110.6
C20_3 C28_3 H28B_3^a 110.6
H28A_3^a C28_3 H28B_3^a 108.8
O29_3^b C28_3 H28A_3^b 109.8
C20_3 C28_3 H28A_3^b 109.8
O29_3^b C28_3 H28B_3^b 109.8
C20_3 C28_3 H28B_3^b 109.8
H28A_3^b C28_3 H28B_3^b 108.2
O29_3^a Si30_3^a C32_3^a 111.8(12)
O29_3^a Si30_3^a C33_3^a 107.5(10)
C32_3^a Si30_3^a C33_3^a 111.1(10)
O29_3^a Si30_3^a C31_3^a 106.5(12)
C32_3^a Si30_3^a C31_3^a 110.5(12)
C33_3^a Si30_3^a C31_3^a 109.3(9)
C28_3 O29_3^a Si30_3^a 139(2)
Si30_3^a C31_3^a H31A_3^a 109.5
Si30_3^a C31_3^a H31B_3^a 109.5
H31A_3^a C31_3^a H31B_3^a 109.5
Si30_3^a C31_3^a H31C_3^a 109.5
H31A_3^a C31_3^a H31C_3^a 109.5
H31B_3^a C31_3^a H31C_3^a 109.5
Si30_3^a C32_3^a H32A_3^a 109.5
Si30_3^a C32_3^a H32B_3^a 109.5
H32A_3^a C32_3^a H32B_3^a 109.5
Si30_3^a C32_3^a H32C_3^a 109.5
H32A_3^a C32_3^a H32C_3^a 109.5
H32B_3^a C32_3^a H32C_3^a 109.5
C36_3^a C33_3^a C34_3^a 109.2(15)
C36_3^a C33_3^a C35_3^a 110.0(15)
C34_3^a C33_3^a C35_3^a 107.5(14)
C36_3^a C33_3^a Si30_3^a 109.5(10)
C34_3^a C33_3^a Si30_3^a 111.6(10)
C35_3^a C33_3^a Si30_3^a 109.0(10)
C33_3^a C34_3^a H34A_3^a 109.5
C33_3^a C34_3^a H34B_3^a 109.5
H34A_3^a C34_3^a H34B_3^a 109.5
C33_3^a C34_3^a H34C_3^a 109.5
H34A_3^a C34_3^a H34C_3^a 109.5
H34B_3^a C34_3^a H34C_3^a 109.5
C33_3^a C35_3^a H35A_3^a 109.5
C33_3^a C35_3^a H35B_3^a 109.5
H35A_3^a C35_3^a H35B_3^a 109.5
C33_3^a C35_3^a H35C_3^a 109.5
H35A_3^a C35_3^a H35C_3^a 109.5
H35B_3^a C35_3^a H35C_3^a 109.5
C33_3^a C36_3^a H36A_3^a 109.5
C33_3^a C36_3^a H36B_3^a 109.5
H36A_3^a C36_3^a H36B_3^a 109.5
C33_3^a C36_3^a H36C_3^a 109.5
H36A_3^a C36_3^a H36C_3^a 109.5
H36B_3^a C36_3^a H36C_3^a 109.5
O29_3^b Si30_3^b C33_3^b 105.8(10)
O29_3^b Si30_3^b C31_3^b 108.7(12)
C33_3^b Si30_3^b C31_3^b 110.0(9)
O29_3^b Si30_3^b C32_3^b 111.5(12)
C33_3^b Si30_3^b C32_3^b 110.9(9)
C31_3^b Si30_3^b C32_3^b 110.0(12)
C28_3 O29_3^b Si30_3^b 123.6(17)
Si30_3^b C31_3^b H31D_3^b 109.5
Si30_3^b C31_3^b H31E_3^b 109.5
H31D_3^b C31_3^b H31E_3^b 109.5
Si30_3^b C31_3^b H31F_3^b 109.5
H31D_3^b C31_3^b H31F_3^b 109.5
H31E_3^b C31_3^b H31F_3^b 109.5
Si30_3^b C32_3^b H32D_3^b 109.5
Si30_3^b C32_3^b H32E_3^b 109.5
H32D_3^b C32_3^b H32E_3^b 109.5
Si30_3^b C32_3^b H32F_3^b 109.5
H32D_3^b C32_3^b H32F_3^b 109.5
H32E_3^b C32_3^b H32F_3^b 109.5
C35_3^b C33_3^b C34_3^b 109.0(14)
C35_3^b C33_3^b C36_3^b 108.1(14)
C34_3^b C33_3^b C36_3^b 108.3(14)
C35_3^b C33_3^b Si30_3^b 110.2(10)
C34_3^b C33_3^b Si30_3^b 111.7(10)
C36_3^b C33_3^b Si30_3^b 109.5(10)
C33_3^b C34_3^b H34D_3^b 109.5
C33_3^b C34_3^b H34E_3^b 109.5
H34D_3^b C34_3^b H34E_3^b 109.5
C33_3^b C34_3^b H34F_3^b 109.5
H34D_3^b C34_3^b H34F_3^b 109.5
H34E_3^b C34_3^b H34F_3^b 109.5
C33_3^b C35_3^b H35D_3^b 109.5
C33_3^b C35_3^b H35E_3^b 109.5
H35D_3^b C35_3^b H35E_3^b 109.5
C33_3^b C35_3^b H35F_3^b 109.5
H35D_3^b C35_3^b H35F_3^b 109.5
H35E_3^b C35_3^b H35F_3^b 109.5
C33_3^b C36_3^b H36D_3^b 109.5
C33_3^b C36_3^b H36E_3^b 109.5
H36D_3^b C36_3^b H36E_3^b 109.5
C33_3^b C36_3^b H36F_3^b 109.5
H36D_3^b C36_3^b H36F_3^b 109.5
H36E_3^b C36_3^b H36F_3^b 109.5
C2_4 O1_4 Ba2 134.6(9)
C18_4 O19_4 C20_4 113.0(11)
C22_4 O23_4 C24_4 107.9(9)
C21_4 O25_4 C24_4 110.1(10)
C4_4 N3_4 C2_4 123.9(9)
C4_4 N3_4 H3_4 118.1
C2_4 N3_4 H3_4 118.1
C6_4 N5_4 C4_4 110.9(8)
C9_4 N8_4 C7_4 104.8(8)
C6_4 N10_4 C9_4 106.8(7)
C6_4 N10_4 C18_4 127.9(9)
C9_4 N10_4 C18_4 124.8(9)
C4_4 N11_4 H11A_4 120.0
C4_4 N11_4 H11B_4 120.0
H11A_4 N11_4 H11B_4 120.0
O1_4 C2_4 N3_4 120.4(9)
O1_4 C2_4 C7_4 126.6(9)
N3_4 C2_4 C7_4 112.9(8)
N3_4 C4_4 N5_4 125.6(10)
N3_4 C4_4 N11_4 116.4(9)
N5_4 C4_4 N11_4 118.0(9)
N5_4 C6_4 N10_4 127.8(9)
N5_4 C6_4 C7_4 127.3(9)
N10_4 C6_4 C7_4 105.0(8)
C6_4 C7_4 N8_4 111.1(8)
C6_4 C7_4 C2_4 119.0(8)
N8_4 C7_4 C2_4 129.5(9)
N8_4 C9_4 N10_4 112.3(8)
N8_4 C9_4 C12_4 122.8(9)
N10_4 C9_4 C12_4 124.8(9)
C13_4 C12_4 C17_4 121.1(9)
C13_4 C12_4 C9_4 118.5(10)
C17_4 C12_4 C9_4 120.3(11)
C12_4 C13_4 C14_4 120.6(11)
C12_4 C13_4 H13_4 119.7
C14_4 C13_4 H13_4 119.7
C15_4 C14_4 C13_4 118.9(11)
C15_4 C14_4 H14_4 120.5
C13_4 C14_4 H14_4 120.5
C16_4 C15_4 C14_4 120.5(11)
C16_4 C15_4 H15_4 119.7
C14_4 C15_4 H15_4 119.7
C15_4 C16_4 C17_4 119.8(11)
C15_4 C16_4 H16_4 120.1
C17_4 C16_4 H16_4 120.1
C16_4 C17_4 C12_4 118.8(11)
C16_4 C17_4 H17_4 120.6
C12_4 C17_4 H17_4 120.6
O19_4 C18_4 N10_4 113.2(11)
O19_4 C18_4 C22_4 106.9(9)
N10_4 C18_4 C22_4 113.7(10)
O19_4 C18_4 H18_4 107.6
N10_4 C18_4 H18_4 107.6
C22_4 C18_4 H18_4 107.6
O19_4 C20_4 C28_4 112.0(13)
O19_4 C20_4 C21_4 106.8(10)
C28_4 C20_4 C21_4 113.7(14)
O19_4 C20_4 H20_4 108.1
C28_4 C20_4 H20_4 108.1
C21_4 C20_4 H20_4 108.1
O25_4 C21_4 C20_4 108.9(15)
O25_4 C21_4 C22_4 104.3(9)
C20_4 C21_4 C22_4 105.4(10)
O25_4 C21_4 H21_4 112.5
C20_4 C21_4 H21_4 112.5
C22_4 C21_4 H21_4 112.5
O23_4 C22_4 C18_4 106.2(11)
O23_4 C22_4 C21_4 103.3(9)
C18_4 C22_4 C21_4 104.8(10)
O23_4 C22_4 H22_4 113.8
C18_4 C22_4 H22_4 113.8
C21_4 C22_4 H22_4 113.8
O25_4 C24_4 O23_4 103.0(10)
O25_4 C24_4 C26_4 109.6(15)
O23_4 C24_4 C26_4 110.5(13)
O25_4 C24_4 C27_4 109.2(14)
O23_4 C24_4 C27_4 108.5(12)
C26_4 C24_4 C27_4 115.3(14)
C24_4 C26_4 H26A_4 109.5
C24_4 C26_4 H26B_4 109.5
H26A_4 C26_4 H26B_4 109.5
C24_4 C26_4 H26C_4 109.5
H26A_4 C26_4 H26C_4 109.5
H26B_4 C26_4 H26C_4 109.5
C24_4 C27_4 H27A_4 109.5
C24_4 C27_4 H27B_4 109.5
H27A_4 C27_4 H27B_4 109.5
C24_4 C27_4 H27C_4 109.5
H27A_4 C27_4 H27C_4 109.5
H27B_4 C27_4 H27C_4 109.5
O29_4 C28_4 C20_4 109.4(15)
O29_4 C28_4 H28A_4 109.8
C20_4 C28_4 H28A_4 109.8
O29_4 C28_4 H28B_4 109.8
C20_4 C28_4 H28B_4 109.8
H28A_4 C28_4 H28B_4 108.2
C28_4 O29_4 Si30_4 133.5(17)
O29_4 Si30_4 C32_4 110.9(12)
O29_4 Si30_4 C33_4 105.0(9)
C32_4 Si30_4 C33_4 110.4(9)
O29_4 Si30_4 C31_4 108.7(11)
C32_4 Si30_4 C31_4 111.7(11)
C33_4 Si30_4 C31_4 109.9(9)
Si30_4 C31_4 H31A_4 109.5
Si30_4 C31_4 H31B_4 109.5
H31A_4 C31_4 H31B_4 109.5
Si30_4 C31_4 H31C_4 109.5
H31A_4 C31_4 H31C_4 109.5
H31B_4 C31_4 H31C_4 109.5
Si30_4 C32_4 H32A_4 109.5
Si30_4 C32_4 H32B_4 109.5
H32A_4 C32_4 H32B_4 109.5
Si30_4 C32_4 H32C_4 109.5
H32A_4 C32_4 H32C_4 109.5
H32B_4 C32_4 H32C_4 109.5
C36_4 C33_4 C35_4 108.4(14)
C36_4 C33_4 C34_4 107.5(14)
C35_4 C33_4 C34_4 108.8(14)
C36_4 C33_4 Si30_4 109.1(10)
C35_4 C33_4 Si30_4 111.0(10)
C34_4 C33_4 Si30_4 111.9(10)
C33_4 C34_4 H34A_4 109.5
C33_4 C34_4 H34B_4 109.5
H34A_4 C34_4 H34B_4 109.5
C33_4 C34_4 H34C_4 109.5
H34A_4 C34_4 H34C_4 109.5
H34B_4 C34_4 H34C_4 109.5
C33_4 C35_4 H35A_4 109.5
C33_4 C35_4 H35B_4 109.5
H35A_4 C35_4 H35B_4 109.5
C33_4 C35_4 H35C_4 109.5
H35A_4 C35_4 H35C_4 109.5
H35B_4 C35_4 H35C_4 109.5
C33_4 C36_4 H36A_4 109.5
C33_4 C36_4 H36B_4 109.5
H36A_4 C36_4 H36B_4 109.5
C33_4 C36_4 H36C_4 109.5
H36A_4 C36_4 H36C_4 109.5
H36B_4 C36_4 H36C_4 109.5
O29_5 Si30_5 C33_5 108.4(7)
O29_5 Si30_5 C32_5 109.3(9)
C33_5 Si30_5 C32_5 112.1(8)
O29_5 Si30_5 C31_5 109.1(9)
C33_5 Si30_5 C31_5 110.7(8)
C32_5 Si30_5 C31_5 107.1(10)
C2_5 O1_5 Ba2 130.4(8)
C18_5 O19_5 C20_5 113.3(8)
C22_5 O23_5 C24_5 108.9(8)
C24_5 O25_5 C21_5 109.2(8)
C28_5 O29_5 Si30_5 122.8(10)
C4_5 N3_5 C2_5 124.3(9)
C4_5 N3_5 H3_5 117.8
C2_5 N3_5 H3_5 117.8
C6_5 N5_5 C4_5 110.3(8)
C9_5 N8_5 C7_5 104.6(8)
C9_5 N10_5 C6_5 105.6(7)
C9_5 N10_5 C18_5 127.8(8)
C6_5 N10_5 C18_5 126.5(8)
C4_5 N11_5 H11A_5 120.0
C4_5 N11_5 H11B_5 120.0
H11A_5 N11_5 H11B_5 120.0
O1_5 C2_5 N3_5 121.0(9)
O1_5 C2_5 C7_5 125.2(9)
N3_5 C2_5 C7_5 113.3(8)
N3_5 C4_5 N5_5 125.2(9)
N3_5 C4_5 N11_5 118.3(9)
N5_5 C4_5 N11_5 116.5(9)
N5_5 C6_5 C7_5 129.2(8)
N5_5 C6_5 N10_5 124.7(8)
C7_5 C6_5 N10_5 105.9(7)
N8_5 C7_5 C6_5 111.0(7)
N8_5 C7_5 C2_5 131.5(8)
C6_5 C7_5 C2_5 117.4(8)
N8_5 C9_5 N10_5 112.8(8)
N8_5 C9_5 C12_5 122.7(8)
N10_5 C9_5 C12_5 124.5(8)
C13_5 C12_5 C17_5 120.0(8)
C13_5 C12_5 C9_5 120.0(9)
C17_5 C12_5 C9_5 119.7(9)
C12_5 C13_5 C14_5 121.0(10)
C12_5 C13_5 H13_5 119.5
C14_5 C13_5 H13_5 119.5
C15_5 C14_5 C13_5 119.9(10)
C15_5 C14_5 H14_5 120.0
C13_5 C14_5 H14_5 120.0
C14_5 C15_5 C16_5 119.7(10)
C14_5 C15_5 H15_5 120.2
C16_5 C15_5 H15_5 120.2
C15_5 C16_5 C17_5 119.5(10)
C15_5 C16_5 H16_5 120.2
C17_5 C16_5 H16_5 120.2
C12_5 C17_5 C16_5 119.8(9)
C12_5 C17_5 H17_5 120.1
C16_5 C17_5 H17_5 120.1
O19_5 C18_5 N10_5 110.3(9)
O19_5 C18_5 C22_5 108.1(8)
N10_5 C18_5 C22_5 112.8(9)
O19_5 C18_5 H18_5 108.5
N10_5 C18_5 H18_5 108.5
C22_5 C18_5 H18_5 108.5
O19_5 C20_5 C28_5 111.1(10)
O19_5 C20_5 C21_5 106.6(8)
C28_5 C20_5 C21_5 112.0(9)
O19_5 C20_5 H20_5 109.0
C28_5 C20_5 H20_5 109.0
C21_5 C20_5 H20_5 109.0
O25_5 C21_5 C22_5 105.9(8)
O25_5 C21_5 C20_5 111.9(10)
C22_5 C21_5 C20_5 106.0(8)
O25_5 C21_5 H21_5 111.0
C22_5 C21_5 H21_5 111.0
C20_5 C21_5 H21_5 111.0
O23_5 C22_5 C21_5 105.9(8)
O23_5 C22_5 C18_5 110.5(9)
C21_5 C22_5 C18_5 105.6(8)
O23_5 C22_5 H22_5 111.5
C21_5 C22_5 H22_5 111.5
C18_5 C22_5 H22_5 111.5
O25_5 C24_5 O23_5 109.0(8)
O25_5 C24_5 C26_5 111.7(14)
O23_5 C24_5 C26_5 116.4(13)
O25_5 C24_5 C27_5 104.2(14)
O23_5 C24_5 C27_5 106.5(13)
C26_5 C24_5 C27_5 108.2(15)
C24_5 C26_5 H26A_5 109.5
C24_5 C26_5 H26B_5 109.5
H26A_5 C26_5 H26B_5 109.5
C24_5 C26_5 H26C_5 109.5
H26A_5 C26_5 H26C_5 109.5
H26B_5 C26_5 H26C_5 109.5
C24_5 C27_5 H27A_5 109.5
C24_5 C27_5 H27B_5 109.5
H27A_5 C27_5 H27B_5 109.5
C24_5 C27_5 H27C_5 109.5
H27A_5 C27_5 H27C_5 109.5
H27B_5 C27_5 H27C_5 109.5
O29_5 C28_5 C20_5 109.8(10)
O29_5 C28_5 H28A_5 109.7
C20_5 C28_5 H28A_5 109.7
O29_5 C28_5 H28B_5 109.7
C20_5 C28_5 H28B_5 109.7
H28A_5 C28_5 H28B_5 108.2
Si30_5 C31_5 H31A_5 109.5
Si30_5 C31_5 H31B_5 109.5
H31A_5 C31_5 H31B_5 109.5
Si30_5 C31_5 H31C_5 109.5
H31A_5 C31_5 H31C_5 109.5
H31B_5 C31_5 H31C_5 109.5
Si30_5 C32_5 H32A_5 109.5
Si30_5 C32_5 H32B_5 109.5
H32A_5 C32_5 H32B_5 109.5
Si30_5 C32_5 H32C_5 109.5
H32A_5 C32_5 H32C_5 109.5
H32B_5 C32_5 H32C_5 109.5
C34_5 C33_5 C35_5 109.4(14)
C34_5 C33_5 C36_5 110.2(13)
C35_5 C33_5 C36_5 108.6(13)
C34_5 C33_5 Si30_5 110.0(9)
C35_5 C33_5 Si30_5 109.0(9)
C36_5 C33_5 Si30_5 109.6(9)
C33_5 C34_5 H34A_5 109.5
C33_5 C34_5 H34B_5 109.5
H34A_5 C34_5 H34B_5 109.5
C33_5 C34_5 H34C_5 109.5
H34A_5 C34_5 H34C_5 109.5
H34B_5 C34_5 H34C_5 109.5
C33_5 C35_5 H35A_5 109.5
C33_5 C35_5 H35B_5 109.5
H35A_5 C35_5 H35B_5 109.5
C33_5 C35_5 H35C_5 109.5
H35A_5 C35_5 H35C_5 109.5
H35B_5 C35_5 H35C_5 109.5
C33_5 C36_5 H36A_5 109.5
C33_5 C36_5 H36B_5 109.5
H36A_5 C36_5 H36B_5 109.5
C33_5 C36_5 H36C_5 109.5
H36A_5 C36_5 H36C_5 109.5
H36B_5 C36_5 H36C_5 109.5
O29_6 Si30_6 C33_6 109.1(9)
O29_6 Si30_6 C32_6 110.4(11)
C33_6 Si30_6 C32_6 112.0(9)
O29_6 Si30_6 C31_6 108.9(11)
C33_6 Si30_6 C31_6 108.5(9)
C32_6 Si30_6 C31_6 107.9(11)
C2_6 O1_6 Ba2 129.9(8)
C18_6 O19_6 C20_6 111.4(9)
C22_6 O23_6 C24_6 108.2(9)
C21_6 O25_6 C24_6 102.9(9)
C28_6 O29_6 Si30_6 143.3(12)
C4_6 N3_6 C2_6 123.7(8)
C4_6 N3_6 H3_6 118.1
C2_6 N3_6 H3_6 118.1
C6_6 N5_6 C4_6 112.2(8)
C9_6 N8_6 C7_6 106.0(8)
C9_6 N10_6 C6_6 106.1(7)
C9_6 N10_6 C18_6 126.7(8)
C6_6 N10_6 C18_6 127.2(8)
C4_6 N11_6 H11A_6 120.0
C4_6 N11_6 H11B_6 120.0
H11A_6 N11_6 H11B_6 120.0
O1_6 C2_6 N3_6 120.6(8)
O1_6 C2_6 C7_6 124.9(8)
N3_6 C2_6 C7_6 114.2(8)
N5_6 C4_6 N11_6 118.1(8)
N5_6 C4_6 N3_6 124.2(8)
N11_6 C4_6 N3_6 117.7(8)
N5_6 C6_6 C7_6 128.1(8)
N5_6 C6_6 N10_6 125.9(8)
C7_6 C6_6 N10_6 106.0(7)
C6_6 C7_6 N8_6 110.3(7)
C6_6 C7_6 C2_6 117.4(8)
N8_6 C7_6 C2_6 132.3(8)
N8_6 C9_6 N10_6 111.7(7)
N8_6 C9_6 C12_6 122.4(8)
N10_6 C9_6 C12_6 125.8(8)
C13_6 C12_6 C17_6 119.1(9)
C13_6 C12_6 C9_6 119.3(10)
C17_6 C12_6 C9_6 121.5(10)
C12_6 C13_6 C14_6 122.0(10)
C12_6 C13_6 H13_6 119.0
C14_6 C13_6 H13_6 119.0
C15_6 C14_6 C13_6 119.2(10)
C15_6 C14_6 H14_6 120.4
C13_6 C14_6 H14_6 120.4
C16_6 C15_6 C14_6 119.3(10)
C16_6 C15_6 H15_6 120.3
C14_6 C15_6 H15_6 120.3
C15_6 C16_6 C17_6 120.5(10)
C15_6 C16_6 H16_6 119.7
C17_6 C16_6 H16_6 119.7
C16_6 C17_6 C12_6 119.4(10)
C16_6 C17_6 H17_6 120.3
C12_6 C17_6 H17_6 120.3
O19_6 C18_6 N10_6 107.9(10)
O19_6 C18_6 C22_6 110.3(8)
N10_6 C18_6 C22_6 116.8(9)
O19_6 C18_6 H18_6 107.1
N10_6 C18_6 H18_6 107.1
C22_6 C18_6 H18_6 107.1
O19_6 C20_6 C28_6 107.0(10)
O19_6 C20_6 C21_6 105.4(9)
C28_6 C20_6 C21_6 115.4(13)
O19_6 C20_6 H20_6 109.6
C28_6 C20_6 H20_6 109.6
C21_6 C20_6 H20_6 109.6
O25_6 C21_6 C20_6 105.9(11)
O25_6 C21_6 C22_6 102.6(9)
C20_6 C21_6 C22_6 106.5(9)
O25_6 C21_6 H21_6 113.6
C20_6 C21_6 H21_6 113.6
C22_6 C21_6 H21_6 113.6
O23_6 C22_6 C18_6 113.8(10)
O23_6 C22_6 C21_6 103.7(8)
C18_6 C22_6 C21_6 102.1(9)
O23_6 C22_6 H22_6 112.2
C18_6 C22_6 H22_6 112.2
C21_6 C22_6 H22_6 112.2
O25_6 C24_6 O23_6 105.1(9)
O25_6 C24_6 C27_6 107.2(12)
O23_6 C24_6 C27_6 109.8(11)
O25_6 C24_6 C26_6 107.6(14)
O23_6 C24_6 C26_6 112.2(13)
C27_6 C24_6 C26_6 114.4(14)
C24_6 C26_6 H26A_6 109.5
C24_6 C26_6 H26B_6 109.5
H26A_6 C26_6 H26B_6 109.5
C24_6 C26_6 H26C_6 109.5
H26A_6 C26_6 H26C_6 109.5
H26B_6 C26_6 H26C_6 109.5
C24_6 C27_6 H27A_6 109.5
C24_6 C27_6 H27B_6 109.5
H27A_6 C27_6 H27B_6 109.5
C24_6 C27_6 H27C_6 109.5
H27A_6 C27_6 H27C_6 109.5
H27B_6 C27_6 H27C_6 109.5
O29_6 C28_6 C20_6 108.9(11)
O29_6 C28_6 H28A_6 109.9
C20_6 C28_6 H28A_6 109.9
O29_6 C28_6 H28B_6 109.9
C20_6 C28_6 H28B_6 109.9
H28A_6 C28_6 H28B_6 108.3
Si30_6 C31_6 H31A_6 109.5
Si30_6 C31_6 H31B_6 109.5
H31A_6 C31_6 H31B_6 109.5
Si30_6 C31_6 H31C_6 109.5
H31A_6 C31_6 H31C_6 109.5
H31B_6 C31_6 H31C_6 109.5
Si30_6 C32_6 H32A_6 109.5
Si30_6 C32_6 H32B_6 109.5
H32A_6 C32_6 H32B_6 109.5
Si30_6 C32_6 H32C_6 109.5
H32A_6 C32_6 H32C_6 109.5
H32B_6 C32_6 H32C_6 109.5
C35_6 C33_6 C36_6 107.2(14)
C35_6 C33_6 C34_6 107.5(14)
C36_6 C33_6 C34_6 111.9(14)
C35_6 C33_6 Si30_6 108.5(10)
C36_6 C33_6 Si30_6 110.8(10)
C34_6 C33_6 Si30_6 110.8(9)
C33_6 C34_6 H34A_6 109.5
C33_6 C34_6 H34B_6 109.5
H34A_6 C34_6 H34B_6 109.5
C33_6 C34_6 H34C_6 109.5
H34A_6 C34_6 H34C_6 109.5
H34B_6 C34_6 H34C_6 109.5
C33_6 C35_6 H35A_6 109.5
C33_6 C35_6 H35B_6 109.5
H35A_6 C35_6 H35B_6 109.5
C33_6 C35_6 H35C_6 109.5
H35A_6 C35_6 H35C_6 109.5
H35B_6 C35_6 H35C_6 109.5
C33_6 C36_6 H36A_6 109.5
C33_6 C36_6 H36B_6 109.5
H36A_6 C36_6 H36B_6 109.5
C33_6 C36_6 H36C_6 109.5
H36A_6 C36_6 H36C_6 109.5
H36B_6 C36_6 H36C_6 109.5
O29_7 Si30_7 C31_7 111.4(11)
O29_7 Si30_7 C33_7 105.2(9)
C31_7 Si30_7 C33_7 110.9(9)
O29_7 Si30_7 C32_7 108.4(12)
C31_7 Si30_7 C32_7 110.3(12)
C33_7 Si30_7 C32_7 110.5(9)
C2_7 O1_7 Ba2 130.3(8)
C18_7 O19_7 C20_7 112.3(11)
C22_7 O23_7 C24_7 109.6(11)
C21_7 O25_7 C24_7 111.3(11)
C28_7 O29_7 Si30_7 128.4(17)
C4_7 N3_7 C2_7 126.1(9)
C4_7 N3_7 H3_7 117.0
C2_7 N3_7 H3_7 117.0
C4_7 N5_7 C6_7 111.7(9)
C9_7 N8_7 C7_7 105.6(8)
C6_7 N10_7 C9_7 105.6(7)
C6_7 N10_7 C18_7 130.0(9)
C9_7 N10_7 C18_7 124.2(9)
C4_7 N11_7 H11A_7 120.0
C4_7 N11_7 H11B_7 120.0
H11A_7 N11_7 H11B_7 120.0
O1_7 C2_7 N3_7 121.1(8)
O1_7 C2_7 C7_7 126.6(9)
N3_7 C2_7 C7_7 112.3(8)
N11_7 C4_7 N3_7 116.9(10)
N11_7 C4_7 N5_7 119.3(10)
N3_7 C4_7 N5_7 123.2(10)
N5_7 C6_7 C7_7 128.0(9)
N5_7 C6_7 N10_7 126.0(9)
C7_7 C6_7 N10_7 106.0(7)
C6_7 C7_7 N8_7 110.9(7)
C6_7 C7_7 C2_7 118.3(8)
N8_7 C7_7 C2_7 130.9(9)
N8_7 C9_7 N10_7 112.0(8)
N8_7 C9_7 C12_7 122.2(9)
N10_7 C9_7 C12_7 125.8(9)
C13_7 C12_7 C17_7 120.0(9)
C13_7 C12_7 C9_7 117.9(9)
C17_7 C12_7 C9_7 122.1(10)
C12_7 C13_7 C14_7 121.6(10)
C12_7 C13_7 H13_7 119.2
C14_7 C13_7 H13_7 119.2
C15_7 C14_7 C13_7 118.6(11)
C15_7 C14_7 H14_7 120.7
C13_7 C14_7 H14_7 120.7
C16_7 C15_7 C14_7 120.5(10)
C16_7 C15_7 H15_7 119.8
C14_7 C15_7 H15_7 119.8
C15_7 C16_7 C17_7 119.5(11)
C15_7 C16_7 H16_7 120.2
C17_7 C16_7 H16_7 120.2
C16_7 C17_7 C12_7 119.7(10)
C16_7 C17_7 H17_7 120.2
C12_7 C17_7 H17_7 120.2
O19_7 C18_7 N10_7 109.8(11)
O19_7 C18_7 C22_7 107.2(10)
N10_7 C18_7 C22_7 114.1(10)
O19_7 C18_7 H18_7 108.5
N10_7 C18_7 H18_7 108.5
C22_7 C18_7 H18_7 108.5
O19_7 C20_7 C28_7 109.0(16)
O19_7 C20_7 C21_7 108.1(11)
C28_7 C20_7 C21_7 110.0(13)
O19_7 C20_7 H20_7 109.9
C28_7 C20_7 H20_7 109.9
C21_7 C20_7 H20_7 109.9
O25_7 C21_7 C22_7 104.7(10)
O25_7 C21_7 C20_7 111.3(15)
C22_7 C21_7 C20_7 103.9(10)
O25_7 C21_7 H21_7 112.1
C22_7 C21_7 H21_7 112.1
C20_7 C21_7 H21_7 112.1
O23_7 C22_7 C21_7 106.4(9)
O23_7 C22_7 C18_7 112.3(13)
C21_7 C22_7 C18_7 107.1(10)
O23_7 C22_7 H22_7 110.3
C21_7 C22_7 H22_7 110.3
C18_7 C22_7 H22_7 110.3
O25_7 C24_7 O23_7 106.3(10)
O25_7 C24_7 C27_7 110.8(16)
O23_7 C24_7 C27_7 109.5(13)
O25_7 C24_7 C26_7 111.1(16)
O23_7 C24_7 C26_7 107.5(14)
C27_7 C24_7 C26_7 111.4(15)
C24_7 C26_7 H26A_7 109.5
C24_7 C26_7 H26B_7 109.5
H26A_7 C26_7 H26B_7 109.5
C24_7 C26_7 H26C_7 109.5
H26A_7 C26_7 H26C_7 109.5
H26B_7 C26_7 H26C_7 109.5
C24_7 C27_7 H27A_7 109.5
C24_7 C27_7 H27B_7 109.5
H27A_7 C27_7 H27B_7 109.5
C24_7 C27_7 H27C_7 109.5
H27A_7 C27_7 H27C_7 109.5
H27B_7 C27_7 H27C_7 109.5
O29_7 C28_7 C20_7 109.9(15)
O29_7 C28_7 H28A_7 109.7
C20_7 C28_7 H28A_7 109.7
O29_7 C28_7 H28B_7 109.7
C20_7 C28_7 H28B_7 109.7
H28A_7 C28_7 H28B_7 108.2
Si30_7 C31_7 H31A_7 109.5
Si30_7 C31_7 H31B_7 109.5
H31A_7 C31_7 H31B_7 109.5
Si30_7 C31_7 H31C_7 109.5
H31A_7 C31_7 H31C_7 109.5
H31B_7 C31_7 H31C_7 109.5
Si30_7 C32_7 H32A_7 109.5
Si30_7 C32_7 H32B_7 109.5
H32A_7 C32_7 H32B_7 109.5
Si30_7 C32_7 H32C_7 109.5
H32A_7 C32_7 H32C_7 109.5
H32B_7 C32_7 H32C_7 109.5
C34_7 C33_7 C35_7 109.4(14)
C34_7 C33_7 C36_7 108.8(14)
C35_7 C33_7 C36_7 107.2(14)
C34_7 C33_7 Si30_7 110.7(10)
C35_7 C33_7 Si30_7 111.6(10)
C36_7 C33_7 Si30_7 109.1(10)
C33_7 C34_7 H34A_7 109.5
C33_7 C34_7 H34B_7 109.5
H34A_7 C34_7 H34B_7 109.5
C33_7 C34_7 H34C_7 109.5
H34A_7 C34_7 H34C_7 109.5
H34B_7 C34_7 H34C_7 109.5
C33_7 C35_7 H35A_7 109.5
C33_7 C35_7 H35B_7 109.5
H35A_7 C35_7 H35B_7 109.5
C33_7 C35_7 H35C_7 109.5
H35A_7 C35_7 H35C_7 109.5
H35B_7 C35_7 H35C_7 109.5
C33_7 C36_7 H36A_7 109.5
C33_7 C36_7 H36B_7 109.5
H36A_7 C36_7 H36B_7 109.5
C33_7 C36_7 H36C_7 109.5
H36A_7 C36_7 H36C_7 109.5
H36B_7 C36_7 H36C_7 109.5
C2_8 O1_8 Ba2 130.6(7)
C18_8 O19_8 C20_8 111.6(8)
C22_8 O23_8 C24_8 104.7(7)
C24_8 O25_8 C21_8 107.2(7)
C4_8 N3_8 C2_8 125.4(9)
C4_8 N3_8 H3_8 117.3
C2_8 N3_8 H3_8 117.3
C4_8 N5_8 C6_8 110.9(8)
C9_8 N8_8 C7_8 104.8(7)
C6_8 N10_8 C9_8 105.5(7)
C6_8 N10_8 C18_8 128.3(7)
C9_8 N10_8 C18_8 125.8(7)
C4_8 N11_8 H11A_8 120.0
C4_8 N11_8 H11B_8 120.0
H11A_8 N11_8 H11B_8 120.0
O1_8 C2_8 N3_8 120.8(8)
O1_8 C2_8 C7_8 126.9(8)
N3_8 C2_8 C7_8 112.2(8)
N5_8 C4_8 N3_8 124.8(9)
N5_8 C4_8 N11_8 117.3(8)
N3_8 C4_8 N11_8 117.9(9)
N5_8 C6_8 C7_8 128.3(8)
N5_8 C6_8 N10_8 125.4(8)
C7_8 C6_8 N10_8 106.2(7)
C6_8 C7_8 N8_8 110.9(7)
C6_8 C7_8 C2_8 118.0(8)
N8_8 C7_8 C2_8 131.1(8)
N8_8 C9_8 N10_8 112.4(7)
N8_8 C9_8 C12_8 121.1(8)
N10_8 C9_8 C12_8 126.1(8)
C13_8 C12_8 C17_8 120.2(9)
C13_8 C12_8 C9_8 118.8(9)
C17_8 C12_8 C9_8 120.8(10)
C12_8 C13_8 C14_8 121.7(10)
C12_8 C13_8 H13_8 119.2
C14_8 C13_8 H13_8 119.2
C15_8 C14_8 C13_8 119.2(10)
C15_8 C14_8 H14_8 120.4
C13_8 C14_8 H14_8 120.4
C16_8 C15_8 C14_8 118.8(11)
C16_8 C15_8 H15_8 120.6
C14_8 C15_8 H15_8 120.6
C15_8 C16_8 C17_8 121.3(11)
C15_8 C16_8 H16_8 119.4
C17_8 C16_8 H16_8 119.4
C12_8 C17_8 C16_8 118.7(10)
C12_8 C17_8 H17_8 120.6
C16_8 C17_8 H17_8 120.6
O19_8 C18_8 N10_8 112.2(9)
O19_8 C18_8 C22_8 105.0(7)
N10_8 C18_8 C22_8 114.5(8)
O19_8 C18_8 H18_8 108.3
N10_8 C18_8 H18_8 108.3
C22_8 C18_8 H18_8 108.3
O19_8 C20_8 C28_8 111.2(10)
O19_8 C20_8 C21_8 105.9(8)
C28_8 C20_8 C21_8 114.5(10)
O19_8 C20_8 H20_8 108.3
C28_8 C20_8 H20_8 108.3
C21_8 C20_8 H20_8 108.3
O25_8 C21_8 C22_8 105.2(8)
O25_8 C21_8 C20_8 110.1(9)
C22_8 C21_8 C20_8 105.0(8)
O25_8 C21_8 H21_8 112.0
C22_8 C21_8 H21_8 112.0
C20_8 C21_8 H21_8 112.0
O23_8 C22_8 C21_8 104.8(7)
O23_8 C22_8 C18_8 108.8(8)
C21_8 C22_8 C18_8 105.4(8)
O23_8 C22_8 H22_8 112.4
C21_8 C22_8 H22_8 112.4
C18_8 C22_8 H22_8 112.4
O25_8 C24_8 O23_8 105.0(7)
O25_8 C24_8 C26_8 109.0(10)
O23_8 C24_8 C26_8 109.2(9)
O25_8 C24_8 C27_8 110.7(9)
O23_8 C24_8 C27_8 108.4(8)
C26_8 C24_8 C27_8 114.1(10)
C24_8 C26_8 H26A_8 109.5
C24_8 C26_8 H26B_8 109.5
H26A_8 C26_8 H26B_8 109.5
C24_8 C26_8 H26C_8 109.5
H26A_8 C26_8 H26C_8 109.5
H26B_8 C26_8 H26C_8 109.5
C24_8 C27_8 H27A_8 109.5
C24_8 C27_8 H27B_8 109.5
H27A_8 C27_8 H27B_8 109.5
C24_8 C27_8 H27C_8 109.5
H27A_8 C27_8 H27C_8 109.5
H27B_8 C27_8 H27C_8 109.5
O29_8^a C28_8 C20_8 106.3(13)
O29_8^b C28_8 C20_8 112.8(13)
O29_8^a C28_8 H28A_8^a 110.5
C20_8 C28_8 H28A_8^a 110.5
O29_8^a C28_8 H28B_8^a 110.5
C20_8 C28_8 H28B_8^a 110.5
H28A_8^a C28_8 H28B_8^a 108.7
O29_8^b C28_8 H28A_8^b 109.0
C20_8 C28_8 H28A_8^b 109.0
O29_8^b C28_8 H28B_8^b 109.0
C20_8 C28_8 H28B_8^b 109.0
H28A_8^b C28_8 H28B_8^b 107.8
O29_8^a Si30_8^a C32_8^a 113.3(10)
O29_8^a Si30_8^a C33_8^a 105.7(9)
C32_8^a Si30_8^a C33_8^a 110.6(9)
O29_8^a Si30_8^a C31_8^a 108.4(12)
C32_8^a Si30_8^a C31_8^a 109.7(11)
C33_8^a Si30_8^a C31_8^a 109.0(9)
C28_8 O29_8^a Si30_8^a 131.2(16)
Si30_8^a C31_8^a H31A_8^a 109.5
Si30_8^a C31_8^a H31B_8^a 109.5
H31A_8^a C31_8^a H31B_8^a 109.5
Si30_8^a C31_8^a H31C_8^a 109.5
H31A_8^a C31_8^a H31C_8^a 109.5
H31B_8^a C31_8^a H31C_8^a 109.5
Si30_8^a C32_8^a H32A_8^a 109.5
Si30_8^a C32_8^a H32B_8^a 109.5
H32A_8^a C32_8^a H32B_8^a 109.5
Si30_8^a C32_8^a H32C_8^a 109.5
H32A_8^a C32_8^a H32C_8^a 109.5
H32B_8^a C32_8^a H32C_8^a 109.5
C35_8^a C33_8^a C34_8^a 109.1(14)
C35_8^a C33_8^a C36_8^a 107.7(14)
C34_8^a C33_8^a C36_8^a 107.4(14)
C35_8^a C33_8^a Si30_8^a 109.9(9)
C34_8^a C33_8^a Si30_8^a 112.3(10)
C36_8^a C33_8^a Si30_8^a 110.2(10)
C33_8^a C34_8^a H34A_8^a 109.5
C33_8^a C34_8^a H34B_8^a 109.5
H34A_8^a C34_8^a H34B_8^a 109.5
C33_8^a C34_8^a H34C_8^a 109.5
H34A_8^a C34_8^a H34C_8^a 109.5
H34B_8^a C34_8^a H34C_8^a 109.5
C33_8^a C35_8^a H35A_8^a 109.5
C33_8^a C35_8^a H35B_8^a 109.5
H35A_8^a C35_8^a H35B_8^a 109.5
C33_8^a C35_8^a H35C_8^a 109.5
H35A_8^a C35_8^a H35C_8^a 109.5
H35B_8^a C35_8^a H35C_8^a 109.5
C33_8^a C36_8^a H36A_8^a 109.5
C33_8^a C36_8^a H36B_8^a 109.5
H36A_8^a C36_8^a H36B_8^a 109.5
C33_8^a C36_8^a H36C_8^a 109.5
H36A_8^a C36_8^a H36C_8^a 109.5
H36B_8^a C36_8^a H36C_8^a 109.5
O29_8^b Si30_8^b C33_8^b 106.9(9)
O29_8^b Si30_8^b C32_8^b 110.6(12)
C33_8^b Si30_8^b C32_8^b 113.0(9)
O29_8^b Si30_8^b C31_8^b 107.4(12)
C33_8^b Si30_8^b C31_8^b 110.6(9)
C32_8^b Si30_8^b C31_8^b 108.3(12)
C28_8 O29_8^b Si30_8^b 122.2(16)
Si30_8^b C31_8^b H31D_8^b 109.5
Si30_8^b C31_8^b H31E_8^b 109.5
H31D_8^b C31_8^b H31E_8^b 109.5
Si30_8^b C31_8^b H31F_8^b 109.5
H31D_8^b C31_8^b H31F_8^b 109.5
H31E_8^b C31_8^b H31F_8^b 109.5
Si30_8^b C32_8^b H32D_8^b 109.5
Si30_8^b C32_8^b H32E_8^b 109.5
H32D_8^b C32_8^b H32E_8^b 109.5
Si30_8^b C32_8^b H32F_8^b 109.5
H32D_8^b C32_8^b H32F_8^b 109.5
H32E_8^b C32_8^b H32F_8^b 109.5
C34_8^b C33_8^b C36_8^b 109.5(14)
C34_8^b C33_8^b C35_8^b 110.6(14)
C36_8^b C33_8^b C35_8^b 108.2(14)
C34_8^b C33_8^b Si30_8^b 111.2(10)
C36_8^b C33_8^b Si30_8^b 108.6(10)
C35_8^b C33_8^b Si30_8^b 108.6(10)
C33_8^b C34_8^b H34D_8^b 109.5
C33_8^b C34_8^b H34E_8^b 109.5
H34D_8^b C34_8^b H34E_8^b 109.5
C33_8^b C34_8^b H34F_8^b 109.5
H34D_8^b C34_8^b H34F_8^b 109.5
H34E_8^b C34_8^b H34F_8^b 109.5
C33_8^b C35_8^b H35D_8^b 109.5
C33_8^b C35_8^b H35E_8^b 109.5
H35D_8^b C35_8^b H35E_8^b 109.5
C33_8^b C35_8^b H35F_8^b 109.5
H35D_8^b C35_8^b H35F_8^b 109.5
H35E_8^b C35_8^b H35F_8^b 109.5
C33_8^b C36_8^b H36D_8^b 109.5
C33_8^b C36_8^b H36E_8^b 109.5
H36D_8^b C36_8^b H36E_8^b 109.5
C33_8^b C36_8^b H36F_8^b 109.5
H36D_8^b C36_8^b H36F_8^b 109.5
H36E_8^b C36_8^b H36F_8^b 109.5
O29_9 Si30_9 C32_9 110.7(8)
O29_9 Si30_9 C33_9 105.5(6)
C32_9 Si30_9 C33_9 111.5(7)
O29_9 Si30_9 C31_9 108.5(8)
C32_9 Si30_9 C31_9 110.2(8)
C33_9 Si30_9 C31_9 110.2(7)
C2_9 O1_9 Ba1 128.0(7)
C28_9 O29_9 Si30_9 126.2(9)
C18_9 O19_9 C20_9 111.2(8)
C22_9 O23_9 C24_9 105.0(8)
C21_9 O25_9 C24_9 106.1(8)
C4_9 N3_9 C2_9 124.2(8)
C4_9 N3_9 H3_9 117.9
C2_9 N3_9 H3_9 117.9
C4_9 N5_9 C6_9 111.1(8)
C9_9 N8_9 C7_9 104.4(7)
C6_9 N10_9 C9_9 105.1(6)
C6_9 N10_9 C18_9 127.5(8)
C9_9 N10_9 C18_9 125.8(7)
C4_9 N11_9 H11A_9 120.0
C4_9 N11_9 H11B_9 120.0
H11A_9 N11_9 H11B_9 120.0
O1_9 C2_9 N3_9 121.1(8)
O1_9 C2_9 C7_9 125.6(8)
N3_9 C2_9 C7_9 113.3(7)
N11_9 C4_9 N5_9 116.6(8)
N11_9 C4_9 N3_9 118.2(8)
N5_9 C4_9 N3_9 125.1(8)
N5_9 C6_9 C7_9 128.2(7)
N5_9 C6_9 N10_9 126.0(8)
C7_9 C6_9 N10_9 105.9(7)
N8_9 C7_9 C6_9 111.6(7)
N8_9 C7_9 C2_9 130.3(8)
C6_9 C7_9 C2_9 118.1(7)
N8_9 C9_9 N10_9 113.1(7)
N8_9 C9_9 C12_9 120.7(8)
N10_9 C9_9 C12_9 126.2(8)
C13_9 C12_9 C17_9 121.0(8)
C13_9 C12_9 C9_9 116.6(9)
C17_9 C12_9 C9_9 122.1(9)
C12_9 C13_9 C14_9 120.8(9)
C12_9 C13_9 H13_9 119.6
C14_9 C13_9 H13_9 119.6
C13_9 C14_9 C15_9 119.5(10)
C13_9 C14_9 H14_9 120.3
C15_9 C14_9 H14_9 120.3
C16_9 C15_9 C14_9 119.4(10)
C16_9 C15_9 H15_9 120.3
C14_9 C15_9 H15_9 120.3
C15_9 C16_9 C17_9 120.5(10)
C15_9 C16_9 H16_9 119.8
C17_9 C16_9 H16_9 119.8
C12_9 C17_9 C16_9 118.7(9)
C12_9 C17_9 H17_9 120.6
C16_9 C17_9 H17_9 120.6
O19_9 C18_9 N10_9 111.2(9)
O19_9 C18_9 C22_9 105.8(8)
N10_9 C18_9 C22_9 114.2(8)
O19_9 C18_9 H18_9 108.5
N10_9 C18_9 H18_9 108.5
C22_9 C18_9 H18_9 108.5
O29_9 C28_9 C20_9 110.6(10)
O29_9 C28_9 H28A_9 109.5
C20_9 C28_9 H28A_9 109.5
O29_9 C28_9 H28B_9 109.5
C20_9 C28_9 H28B_9 109.5
H28A_9 C28_9 H28B_9 108.1
O19_9 C20_9 C28_9 112.6(10)
O19_9 C20_9 C21_9 105.8(8)
C28_9 C20_9 C21_9 114.7(9)
O19_9 C20_9 H20_9 107.9
C28_9 C20_9 H20_9 107.9
C21_9 C20_9 H20_9 107.9
O25_9 C21_9 C20_9 109.1(10)
O25_9 C21_9 C22_9 106.1(8)
C20_9 C21_9 C22_9 105.6(8)
O25_9 C21_9 H21_9 111.9
C20_9 C21_9 H21_9 111.9
C22_9 C21_9 H21_9 111.9
O23_9 C22_9 C21_9 103.5(8)
O23_9 C22_9 C18_9 107.7(8)
C21_9 C22_9 C18_9 104.8(8)
O23_9 C22_9 H22_9 113.3
C21_9 C22_9 H22_9 113.3
C18_9 C22_9 H22_9 113.3
O25_9 C24_9 O23_9 104.7(8)
O25_9 C24_9 C27_9 111.1(11)
O23_9 C24_9 C27_9 108.8(11)
O25_9 C24_9 C26_9 110.6(12)
O23_9 C24_9 C26_9 109.0(11)
C27_9 C24_9 C26_9 112.3(11)
C24_9 C26_9 H26A_9 109.5
C24_9 C26_9 H26B_9 109.5
H26A_9 C26_9 H26B_9 109.5
C24_9 C26_9 H26C_9 109.5
H26A_9 C26_9 H26C_9 109.5
H26B_9 C26_9 H26C_9 109.5
C24_9 C27_9 H27A_9 109.5
C24_9 C27_9 H27B_9 109.5
H27A_9 C27_9 H27B_9 109.5
C24_9 C27_9 H27C_9 109.5
H27A_9 C27_9 H27C_9 109.5
H27B_9 C27_9 H27C_9 109.5
Si30_9 C31_9 H31A_9 109.5
Si30_9 C31_9 H31B_9 109.5
H31A_9 C31_9 H31B_9 109.5
Si30_9 C31_9 H31C_9 109.5
H31A_9 C31_9 H31C_9 109.5
H31B_9 C31_9 H31C_9 109.5
Si30_9 C32_9 H32A_9 109.5
Si30_9 C32_9 H32B_9 109.5
H32A_9 C32_9 H32B_9 109.5
Si30_9 C32_9 H32C_9 109.5
H32A_9 C32_9 H32C_9 109.5
H32B_9 C32_9 H32C_9 109.5
C34_9 C33_9 C36_9 108.8(12)
C34_9 C33_9 C35_9 108.7(12)
C36_9 C33_9 C35_9 108.1(11)
C34_9 C33_9 Si30_9 111.8(8)
C36_9 C33_9 Si30_9 109.3(8)
C35_9 C33_9 Si30_9 110.1(8)
C33_9 C34_9 H34A_9 109.5
C33_9 C34_9 H34B_9 109.5
H34A_9 C34_9 H34B_9 109.5
C33_9 C34_9 H34C_9 109.5
H34A_9 C34_9 H34C_9 109.5
H34B_9 C34_9 H34C_9 109.5
C33_9 C36_9 H36A_9 109.5
C33_9 C36_9 H36B_9 109.5
H36A_9 C36_9 H36B_9 109.5
C33_9 C36_9 H36C_9 109.5
H36A_9 C36_9 H36C_9 109.5
H36B_9 C36_9 H36C_9 109.5
C33_9 C35_9 H35A_9 109.5
C33_9 C35_9 H35B_9 109.5
H35A_9 C35_9 H35B_9 109.5
C33_9 C35_9 H35C_9 109.5
H35A_9 C35_9 H35C_9 109.5
H35B_9 C35_9 H35C_9 109.5
C2_10 O1_10 Ba1 127.1(8)
C18_10 O19_10 C20_10 112.6(8)
C22_10 O23_10 C24_10 108.2(8)
C21_10 O25_10 C24_10 106.6(8)
C4_10 N3_10 C2_10 123.6(8)
C4_10 N3_10 H3_10 118.2
C2_10 N3_10 H3_10 118.2
C6_10 N5_10 C4_10 112.0(7)
C9_10 N8_10 C7_10 105.2(7)
C6_10 N10_10 C9_10 106.4(6)
C6_10 N10_10 C18_10 128.5(7)
C9_10 N10_10 C18_10 125.1(7)
C4_10 N11_10 H11A_10 120.0
C4_10 N11_10 H11B_10 120.0
H11A_10 N11_10 H11B_10 120.0
O1_10 C2_10 N3_10 120.1(8)
O1_10 C2_10 C7_10 125.6(8)
N3_10 C2_10 C7_10 114.3(7)
N5_10 C4_10 N11_10 117.9(8)
N5_10 C4_10 N3_10 124.4(8)
N11_10 C4_10 N3_10 117.7(8)
N5_10 C6_10 C7_10 127.8(8)
N5_10 C6_10 N10_10 127.0(7)
C7_10 C6_10 N10_10 105.1(6)
N8_10 C7_10 C6_10 111.7(7)
N8_10 C7_10 C2_10 130.4(8)
C6_10 C7_10 C2_10 117.9(7)
N8_10 C9_10 N10_10 111.5(7)
N8_10 C9_10 C12_10 123.4(7)
N10_10 C9_10 C12_10 124.9(7)
C13_10 C12_10 C17_10 120.5(8)
C13_10 C12_10 C9_10 117.6(8)
C17_10 C12_10 C9_10 121.8(8)
C12_10 C13_10 C14_10 119.9(9)
C12_10 C13_10 H13_10 120.0
C14_10 C13_10 H13_10 120.0
C15_10 C14_10 C13_10 120.8(9)
C15_10 C14_10 H14_10 119.6
C13_10 C14_10 H14_10 119.6
C14_10 C15_10 C16_10 118.7(9)
C14_10 C15_10 H15_10 120.7
C16_10 C15_10 H15_10 120.7
C15_10 C16_10 C17_10 121.2(9)
C15_10 C16_10 H16_10 119.4
C17_10 C16_10 H16_10 119.4
C16_10 C17_10 C12_10 118.9(9)
C16_10 C17_10 H17_10 120.6
C12_10 C17_10 H17_10 120.6
O19_10 C18_10 N10_10 111.8(8)
O19_10 C18_10 C22_10 108.9(7)
N10_10 C18_10 C22_10 116.2(8)
O19_10 C18_10 H18_10 106.4
N10_10 C18_10 H18_10 106.4
C22_10 C18_10 H18_10 106.4
O19_10 C20_10 C28_10 105.6(9)
O19_10 C20_10 C21_10 104.8(8)
C28_10 C20_10 C21_10 115.4(11)
O19_10 C20_10 H20_10 110.3
C28_10 C20_10 H20_10 110.3
C21_10 C20_10 H20_10 110.3
O25_10 C21_10 C20_10 108.2(10)
O25_10 C21_10 C22_10 102.8(8)
C20_10 C21_10 C22_10 105.8(8)
O25_10 C21_10 H21_10 113.1
C20_10 C21_10 H21_10 113.1
C22_10 C21_10 H21_10 113.1
O23_10 C22_10 C18_10 110.4(9)
O23_10 C22_10 C21_10 105.6(7)
C18_10 C22_10 C21_10 103.6(8)
O23_10 C22_10 H22_10 112.2
C18_10 C22_10 H22_10 112.2
C21_10 C22_10 H22_10 112.2
O23_10 C24_10 O25_10 105.8(8)
O23_10 C24_10 C27_10 109.7(10)
O25_10 C24_10 C27_10 110.4(11)
O23_10 C24_10 C26_10 108.0(11)
O25_10 C24_10 C26_10 109.9(12)
C27_10 C24_10 C26_10 112.8(12)
C24_10 C26_10 H26A_10 109.5
C24_10 C26_10 H26B_10 109.5
H26A_10 C26_10 H26B_10 109.5
C24_10 C26_10 H26C_10 109.5
H26A_10 C26_10 H26C_10 109.5
H26B_10 C26_10 H26C_10 109.5
C24_10 C27_10 H27A_10 109.5
C24_10 C27_10 H27B_10 109.5
H27A_10 C27_10 H27B_10 109.5
C24_10 C27_10 H27C_10 109.5
H27A_10 C27_10 H27C_10 109.5
H27B_10 C27_10 H27C_10 109.5
O29_10 C28_10 C20_10 111.6(10)
O29_10 C28_10 H28A_10 109.3
C20_10 C28_10 H28A_10 109.3
O29_10 C28_10 H28B_10 109.3
C20_10 C28_10 H28B_10 109.3
H28A_10 C28_10 H28B_10 108.0
O29_10 Si30_10 C33_10 108.4(8)
O29_10 Si30_10 C31_10 106.9(10)
C33_10 Si30_10 C31_10 110.3(8)
O29_10 Si30_10 C32_10 110.9(10)
C33_10 Si30_10 C32_10 112.0(9)
C31_10 Si30_10 C32_10 108.3(10)
C28_10 O29_10 Si30_10 135.6(10)
Si30_10 C31_10 H31A_10 109.5
Si30_10 C31_10 H31B_10 109.5
H31A_10 C31_10 H31B_10 109.5
Si30_10 C31_10 H31C_10 109.5
H31A_10 C31_10 H31C_10 109.5
H31B_10 C31_10 H31C_10 109.5
Si30_10 C32_10 H32A_10 109.5
Si30_10 C32_10 H32B_10 109.5
H32A_10 C32_10 H32B_10 109.5
Si30_10 C32_10 H32C_10 109.5
H32A_10 C32_10 H32C_10 109.5
H32B_10 C32_10 H32C_10 109.5
C35_10 C33_10 C34_10 109.2(14)
C35_10 C33_10 C36_10 107.8(14)
C34_10 C33_10 C36_10 109.7(14)
C35_10 C33_10 Si30_10 109.3(9)
C34_10 C33_10 Si30_10 111.3(9)
C36_10 C33_10 Si30_10 109.4(9)
C33_10 C34_10 H34A_10 109.5
C33_10 C34_10 H34B_10 109.5
H34A_10 C34_10 H34B_10 109.5
C33_10 C34_10 H34C_10 109.5
H34A_10 C34_10 H34C_10 109.5
H34B_10 C34_10 H34C_10 109.5
C33_10 C35_10 H35A_10 109.5
C33_10 C35_10 H35B_10 109.5
H35A_10 C35_10 H35B_10 109.5
C33_10 C35_10 H35C_10 109.5
H35A_10 C35_10 H35C_10 109.5
H35B_10 C35_10 H35C_10 109.5
C33_10 C36_10 H36A_10 109.5
C33_10 C36_10 H36B_10 109.5
H36A_10 C36_10 H36B_10 109.5
C33_10 C36_10 H36C_10 109.5
H36A_10 C36_10 H36C_10 109.5
H36B_10 C36_10 H36C_10 109.5
O29_11 Si30_11 C33_11 107.4(9)
O29_11 Si30_11 C32_11 109.6(11)
C33_11 Si30_11 C32_11 110.8(9)
O29_11 Si30_11 C31_11 110.8(9)
C33_11 Si30_11 C31_11 109.9(9)
C32_11 Si30_11 C31_11 108.4(11)
C2_11 O1_11 Ba1 131.6(7)
C18_11 O19_11 C20_11 112.2(9)
C22_11 O23_11 C24_11 106.9(9)
C21_11 O25_11 C24_11 108.1(9)
C28_11 O29_11 Si30_11 125.3(12)
C4_11 N3_11 C2_11 123.5(8)
C4_11 N3_11 H3_11 118.3
C2_11 N3_11 H3_11 118.3
C6_11 N5_11 C4_11 111.5(8)
C9_11 N8_11 C7_11 105.0(7)
C9_11 N10_11 C6_11 106.4(7)
C9_11 N10_11 C18_11 126.0(8)
C6_11 N10_11 C18_11 127.6(8)
C4_11 N11_11 H11A_11 120.0
C4_11 N11_11 H11B_11 120.0
H11A_11 N11_11 H11B_11 120.0
O1_11 C2_11 N3_11 120.6(8)
O1_11 C2_11 C7_11 125.9(8)
N3_11 C2_11 C7_11 113.5(7)
N11_11 C4_11 N5_11 118.4(9)
N11_11 C4_11 N3_11 116.6(8)
N5_11 C4_11 N3_11 125.0(8)
N5_11 C6_11 C7_11 128.0(8)
N5_11 C6_11 N10_11 127.2(8)
C7_11 C6_11 N10_11 104.8(7)
N8_11 C7_11 C6_11 111.3(7)
N8_11 C7_11 C2_11 130.2(8)
C6_11 C7_11 C2_11 118.5(7)
N8_11 C9_11 N10_11 112.5(7)
N8_11 C9_11 C12_11 122.6(8)
N10_11 C9_11 C12_11 124.9(8)
C13_11 C12_11 C17_11 119.9(9)
C13_11 C12_11 C9_11 118.3(9)
C17_11 C12_11 C9_11 121.4(9)
C12_11 C13_11 C14_11 121.7(10)
C12_11 C13_11 H13_11 119.1
C14_11 C13_11 H13_11 119.1
C15_11 C14_11 C13_11 118.4(10)
C15_11 C14_11 H14_11 120.8
C13_11 C14_11 H14_11 120.8
C14_11 C15_11 C16_11 121.1(10)
C14_11 C15_11 H15_11 119.5
C16_11 C15_11 H15_11 119.5
C15_11 C16_11 C17_11 119.1(10)
C15_11 C16_11 H16_11 120.4
C17_11 C16_11 H16_11 120.4
C16_11 C17_11 C12_11 119.8(10)
C16_11 C17_11 H17_11 120.1
C12_11 C17_11 H17_11 120.1
O19_11 C18_11 N10_11 109.5(9)
O19_11 C18_11 C22_11 107.3(8)
N10_11 C18_11 C22_11 114.5(8)
O19_11 C18_11 H18_11 108.4
N10_11 C18_11 H18_11 108.4
C22_11 C18_11 H18_11 108.4
O19_11 C20_11 C28_11 111.5(12)
O19_11 C20_11 C21_11 106.8(9)
C28_11 C20_11 C21_11 113.6(11)
O19_11 C20_11 H20_11 108.3
C28_11 C20_11 H20_11 108.3
C21_11 C20_11 H20_11 108.3
O25_11 C21_11 C22_11 104.8(9)
O25_11 C21_11 C20_11 109.5(10)
C22_11 C21_11 C20_11 105.6(8)
O25_11 C21_11 H21_11 112.2
C22_11 C21_11 H21_11 112.2
C20_11 C21_11 H21_11 112.2
O23_11 C22_11 C21_11 104.7(8)
O23_11 C22_11 C18_11 109.1(9)
C21_11 C22_11 C18_11 105.2(8)
O23_11 C22_11 H22_11 112.4
C21_11 C22_11 H22_11 112.4
C18_11 C22_11 H22_11 112.4
O25_11 C24_11 O23_11 104.9(9)
O25_11 C24_11 C27_11 110.8(13)
O23_11 C24_11 C27_11 108.6(11)
O25_11 C24_11 C26_11 109.9(14)
O23_11 C24_11 C26_11 111.0(14)
C27_11 C24_11 C26_11 111.4(13)
C24_11 C26_11 H26A_11 109.5
C24_11 C26_11 H26B_11 109.5
H26A_11 C26_11 H26B_11 109.5
C24_11 C26_11 H26C_11 109.5
H26A_11 C26_11 H26C_11 109.5
H26B_11 C26_11 H26C_11 109.5
C24_11 C27_11 H27A_11 109.5
C24_11 C27_11 H27B_11 109.5
H27A_11 C27_11 H27B_11 109.5
C24_11 C27_11 H27C_11 109.5
H27A_11 C27_11 H27C_11 109.5
H27B_11 C27_11 H27C_11 109.5
O29_11 C28_11 C20_11 110.4(12)
O29_11 C28_11 H28A_11 109.6
C20_11 C28_11 H28A_11 109.6
O29_11 C28_11 H28B_11 109.6
C20_11 C28_11 H28B_11 109.6
H28A_11 C28_11 H28B_11 108.1
Si30_11 C31_11 H31A_11 109.5
Si30_11 C31_11 H31B_11 109.5
H31A_11 C31_11 H31B_11 109.5
Si30_11 C31_11 H31C_11 109.5
H31A_11 C31_11 H31C_11 109.5
H31B_11 C31_11 H31C_11 109.5
Si30_11 C32_11 H32A_11 109.5
Si30_11 C32_11 H32B_11 109.5
H32A_11 C32_11 H32B_11 109.5
Si30_11 C32_11 H32C_11 109.5
H32A_11 C32_11 H32C_11 109.5
H32B_11 C32_11 H32C_11 109.5
C34_11 C33_11 C35_11 109.2(14)
C34_11 C33_11 C36_11 109.1(14)
C35_11 C33_11 C36_11 107.9(14)
C34_11 C33_11 Si30_11 110.2(9)
C35_11 C33_11 Si30_11 110.2(9)
C36_11 C33_11 Si30_11 110.2(10)
C33_11 C34_11 H34A_11 109.5
C33_11 C34_11 H34B_11 109.5
H34A_11 C34_11 H34B_11 109.5
C33_11 C34_11 H34C_11 109.5
H34A_11 C34_11 H34C_11 109.5
H34B_11 C34_11 H34C_11 109.5
C33_11 C35_11 H35A_11 109.5
C33_11 C35_11 H35B_11 109.5
H35A_11 C35_11 H35B_11 109.5
C33_11 C35_11 H35C_11 109.5
H35A_11 C35_11 H35C_11 109.5
H35B_11 C35_11 H35C_11 109.5
C33_11 C36_11 H36A_11 109.5
C33_11 C36_11 H36B_11 109.5
H36A_11 C36_11 H36B_11 109.5
C33_11 C36_11 H36C_11 109.5
H36A_11 C36_11 H36C_11 109.5
H36B_11 C36_11 H36C_11 109.5
O29_12 Si30_12 C33_12 107.6(8)
O29_12 Si30_12 C31_12 109.4(11)
C33_12 Si30_12 C31_12 111.1(9)
O29_12 Si30_12 C32_12 109.0(10)
C33_12 Si30_12 C32_12 110.5(9)
C31_12 Si30_12 C32_12 109.2(10)
C2_12 O1_12 Ba1 134.3(6)
C18_12 O19_12 C20_12 112.1(10)
C22_12 O23_12 C24_12 110.7(9)
C24_12 O25_12 C21_12 111.2(9)
C28_12 O29_12 Si30_12 131.4(12)
C4_12 N3_12 C2_12 125.0(8)
C4_12 N3_12 H3_12 117.5
C2_12 N3_12 H3_12 117.5
C4_12 N5_12 C6_12 112.8(8)
C9_12 N8_12 C7_12 104.5(7)
C6_12 N10_12 C9_12 105.6(7)
C6_12 N10_12 C18_12 129.8(8)
C9_12 N10_12 C18_12 124.6(8)
C4_12 N11_12 H11A_12 120.0
C4_12 N11_12 H11B_12 120.0
H11A_12 N11_12 H11B_12 120.0
O1_12 C2_12 N3_12 119.5(8)
O1_12 C2_12 C7_12 127.0(9)
N3_12 C2_12 C7_12 113.5(7)
N11_12 C4_12 N5_12 119.9(9)
N11_12 C4_12 N3_12 116.9(9)
N5_12 C4_12 N3_12 123.2(9)
N5_12 C6_12 C7_12 127.3(8)
N5_12 C6_12 N10_12 127.2(8)
C7_12 C6_12 N10_12 105.6(7)
C6_12 C7_12 N8_12 111.3(7)
C6_12 C7_12 C2_12 118.2(8)
N8_12 C7_12 C2_12 130.4(8)
N8_12 C9_12 N10_12 112.9(7)
N8_12 C9_12 C12_12 122.2(8)
N10_12 C9_12 C12_12 124.8(8)
C13_12 C12_12 C17_12 120.0(8)
C13_12 C12_12 C9_12 118.8(8)
C17_12 C12_12 C9_12 121.2(9)
C12_12 C13_12 C14_12 120.8(9)
C12_12 C13_12 H13_12 119.6
C14_12 C13_12 H13_12 119.6
C15_12 C14_12 C13_12 119.5(10)
C15_12 C14_12 H14_12 120.2
C13_12 C14_12 H14_12 120.2
C16_12 C15_12 C14_12 120.1(10)
C16_12 C15_12 H15_12 120.0
C14_12 C15_12 H15_12 120.0
C15_12 C16_12 C17_12 119.6(10)
C15_12 C16_12 H16_12 120.2
C17_12 C16_12 H16_12 120.2
C16_12 C17_12 C12_12 119.8(9)
C16_12 C17_12 H17_12 120.1
C12_12 C17_12 H17_12 120.1
O19_12 C18_12 N10_12 110.8(9)
O19_12 C18_12 C22_12 106.8(9)
N10_12 C18_12 C22_12 114.0(9)
O19_12 C18_12 H18_12 108.3
N10_12 C18_12 H18_12 108.3
C22_12 C18_12 H18_12 108.3
O19_12 C20_12 C28_12 110.0(12)
O19_12 C20_12 C21_12 105.6(9)
C28_12 C20_12 C21_12 112.7(12)
O19_12 C20_12 H20_12 109.5
C28_12 C20_12 H20_12 109.5
C21_12 C20_12 H20_12 109.5
O25_12 C21_12 C22_12 105.0(9)
O25_12 C21_12 C20_12 110.5(13)
C22_12 C21_12 C20_12 105.7(9)
O25_12 C21_12 H21_12 111.8
C22_12 C21_12 H21_12 111.8
C20_12 C21_12 H21_12 111.8
O23_12 C22_12 C21_12 105.7(8)
O23_12 C22_12 C18_12 110.5(10)
C21_12 C22_12 C18_12 105.7(9)
O23_12 C22_12 H22_12 111.5
C21_12 C22_12 H22_12 111.5
C18_12 C22_12 H22_12 111.5
O25_12 C24_12 O23_12 106.6(9)
O25_12 C24_12 C27_12 108.5(16)
O23_12 C24_12 C27_12 107.6(13)
O25_12 C24_12 C26_12 110.4(15)
O23_12 C24_12 C26_12 109.4(15)
C27_12 C24_12 C26_12 114.0(16)
C24_12 C26_12 H26A_12 109.5
C24_12 C26_12 H26B_12 109.5
H26A_12 C26_12 H26B_12 109.5
C24_12 C26_12 H26C_12 109.5
H26A_12 C26_12 H26C_12 109.5
H26B_12 C26_12 H26C_12 109.5
C24_12 C27_12 H27A_12 109.5
C24_12 C27_12 H27B_12 109.5
H27A_12 C27_12 H27B_12 109.5
C24_12 C27_12 H27C_12 109.5
H27A_12 C27_12 H27C_12 109.5
H27B_12 C27_12 H27C_12 109.5
O29_12 C28_12 C20_12 111.1(12)
O29_12 C28_12 H28A_12 109.4
C20_12 C28_12 H28A_12 109.4
O29_12 C28_12 H28B_12 109.4
C20_12 C28_12 H28B_12 109.4
H28A_12 C28_12 H28B_12 108.0
Si30_12 C31_12 H31A_12 109.5
Si30_12 C31_12 H31B_12 109.5
H31A_12 C31_12 H31B_12 109.5
Si30_12 C31_12 H31C_12 109.5
H31A_12 C31_12 H31C_12 109.5
H31B_12 C31_12 H31C_12 109.5
Si30_12 C32_12 H32A_12 109.5
Si30_12 C32_12 H32B_12 109.5
H32A_12 C32_12 H32B_12 109.5
Si30_12 C32_12 H32C_12 109.5
H32A_12 C32_12 H32C_12 109.5
H32B_12 C32_12 H32C_12 109.5
C34_12 C33_12 C35_12 108.5(14)
C34_12 C33_12 C36_12 108.8(14)
C35_12 C33_12 C36_12 109.6(14)
C34_12 C33_12 Si30_12 110.1(9)
C35_12 C33_12 Si30_12 110.5(9)
C36_12 C33_12 Si30_12 109.3(9)
C33_12 C34_12 H34A_12 109.5
C33_12 C34_12 H34B_12 109.5
H34A_12 C34_12 H34B_12 109.5
C33_12 C34_12 H34C_12 109.5
H34A_12 C34_12 H34C_12 109.5
H34B_12 C34_12 H34C_12 109.5
C33_12 C35_12 H35A_12 109.5
C33_12 C35_12 H35B_12 109.5
H35A_12 C35_12 H35B_12 109.5
C33_12 C35_12 H35C_12 109.5
H35A_12 C35_12 H35C_12 109.5
H35B_12 C35_12 H35C_12 109.5
C33_12 C36_12 H36A_12 109.5
C33_12 C36_12 H36B_12 109.5
H36A_12 C36_12 H36B_12 109.5
C33_12 C36_12 H36C_12 109.5
H36A_12 C36_12 H36C_12 109.5
H36B_12 C36_12 H36C_12 109.5
O29_13 Si30_13 C33_13 107.1(7)
O29_13 Si30_13 C31_13 110.0(8)
C33_13 Si30_13 C31_13 111.6(8)
O29_13 Si30_13 C32_13 107.4(9)
C33_13 Si30_13 C32_13 111.0(8)
C31_13 Si30_13 C32_13 109.6(9)
C2_13 O1_13 Ba1 133.6(6)
C18_13 O19_13 C20_13 110.7(9)
C22_13 O23_13 C24_13 105.7(8)
C21_13 O25_13 C24_13 109.0(8)
C28_13 O29_13 Si30_13 126.0(9)
C4_13 N3_13 C2_13 125.3(8)
C4_13 N3_13 H3_13 117.3
C2_13 N3_13 H3_13 117.3
C6_13 N5_13 C4_13 111.9(7)
C9_13 N8_13 C7_13 104.6(7)
C6_13 N10_13 C9_13 105.5(7)
C6_13 N10_13 C18_13 126.8(8)
C9_13 N10_13 C18_13 127.6(8)
C4_13 N11_13 H11A_13 120.0
C4_13 N11_13 H11B_13 120.0
H11A_13 N11_13 H11B_13 120.0
O1_13 C2_13 N3_13 119.0(8)
O1_13 C2_13 C7_13 129.4(8)
N3_13 C2_13 C7_13 111.5(7)
N11_13 C4_13 N5_13 118.0(8)
N11_13 C4_13 N3_13 118.0(8)
N5_13 C4_13 N3_13 123.8(8)
N5_13 C6_13 C7_13 127.4(8)
N5_13 C6_13 N10_13 126.5(8)
C7_13 C6_13 N10_13 106.0(7)
C6_13 C7_13 N8_13 110.9(7)
C6_13 C7_13 C2_13 119.9(7)
N8_13 C7_13 C2_13 129.2(7)
N8_13 C9_13 N10_13 112.9(7)
N8_13 C9_13 C12_13 123.5(8)
N10_13 C9_13 C12_13 123.6(8)
C13_13 C12_13 C17_13 120.0(9)
C13_13 C12_13 C9_13 118.8(9)
C17_13 C12_13 C9_13 121.1(9)
C12_13 C13_13 C14_13 120.4(10)
C12_13 C13_13 H13_13 119.8
C14_13 C13_13 H13_13 119.8
C15_13 C14_13 C13_13 120.8(10)
C15_13 C14_13 H14_13 119.6
C13_13 C14_13 H14_13 119.6
C14_13 C15_13 C16_13 118.3(10)
C14_13 C15_13 H15_13 120.9
C16_13 C15_13 H15_13 120.9
C17_13 C16_13 C15_13 120.8(10)
C17_13 C16_13 H16_13 119.6
C15_13 C16_13 H16_13 119.6
C16_13 C17_13 C12_13 119.7(10)
C16_13 C17_13 H17_13 120.2
C12_13 C17_13 H17_13 120.2
O19_13 C18_13 N10_13 111.5(9)
O19_13 C18_13 C22_13 107.3(8)
N10_13 C18_13 C22_13 116.2(9)
O19_13 C18_13 H18_13 107.2
N10_13 C18_13 H18_13 107.2
C22_13 C18_13 H18_13 107.2
O19_13 C20_13 C28_13 109.8(10)
O19_13 C20_13 C21_13 106.8(8)
C28_13 C20_13 C21_13 114.7(11)
O19_13 C20_13 H20_13 108.5
C28_13 C20_13 H20_13 108.5
C21_13 C20_13 H20_13 108.5
O25_13 C21_13 C20_13 109.4(10)
O25_13 C21_13 C22_13 103.2(8)
C20_13 C21_13 C22_13 105.4(8)
O25_13 C21_13 H21_13 112.7
C20_13 C21_13 H21_13 112.7
C22_13 C21_13 H21_13 112.7
O23_13 C22_13 C18_13 109.3(9)
O23_13 C22_13 C21_13 103.9(8)
C18_13 C22_13 C21_13 102.9(8)
O23_13 C22_13 H22_13 113.3
C18_13 C22_13 H22_13 113.3
C21_13 C22_13 H22_13 113.3
O25_13 C24_13 O23_13 102.8(8)
O25_13 C24_13 C27_13 111.8(11)
O23_13 C24_13 C27_13 110.9(10)
O25_13 C24_13 C26_13 108.7(11)
O23_13 C24_13 C26_13 109.9(10)
C27_13 C24_13 C26_13 112.3(11)
C24_13 C26_13 H26A_13 109.5
C24_13 C26_13 H26B_13 109.5
H26A_13 C26_13 H26B_13 109.5
C24_13 C26_13 H26C_13 109.5
H26A_13 C26_13 H26C_13 109.5
H26B_13 C26_13 H26C_13 109.5
C24_13 C27_13 H27A_13 109.5
C24_13 C27_13 H27B_13 109.5
H27A_13 C27_13 H27B_13 109.5
C24_13 C27_13 H27C_13 109.5
H27A_13 C27_13 H27C_13 109.5
H27B_13 C27_13 H27C_13 109.5
O29_13 C28_13 C20_13 108.3(10)
O29_13 C28_13 H28A_13 110.0
C20_13 C28_13 H28A_13 110.0
O29_13 C28_13 H28B_13 110.0
C20_13 C28_13 H28B_13 110.0
H28A_13 C28_13 H28B_13 108.4
Si30_13 C31_13 H31A_13 109.5
Si30_13 C31_13 H31B_13 109.5
H31A_13 C31_13 H31B_13 109.5
Si30_13 C31_13 H31C_13 109.5
H31A_13 C31_13 H31C_13 109.5
H31B_13 C31_13 H31C_13 109.5
Si30_13 C32_13 H32A_13 109.5
Si30_13 C32_13 H32B_13 109.5
H32A_13 C32_13 H32B_13 109.5
Si30_13 C32_13 H32C_13 109.5
H32A_13 C32_13 H32C_13 109.5
H32B_13 C32_13 H32C_13 109.5
C34_13 C33_13 C35_13 108.9(13)
C34_13 C33_13 C36_13 109.2(13)
C35_13 C33_13 C36_13 108.8(13)
C34_13 C33_13 Si30_13 110.0(9)
C35_13 C33_13 Si30_13 111.1(8)
C36_13 C33_13 Si30_13 108.8(9)
C33_13 C34_13 H34A_13 109.5
C33_13 C34_13 H34B_13 109.5
H34A_13 C34_13 H34B_13 109.5
C33_13 C34_13 H34C_13 109.5
H34A_13 C34_13 H34C_13 109.5
H34B_13 C34_13 H34C_13 109.5
C33_13 C35_13 H35A_13 109.5
C33_13 C35_13 H35B_13 109.5
H35A_13 C35_13 H35B_13 109.5
C33_13 C35_13 H35C_13 109.5
H35A_13 C35_13 H35C_13 109.5
H35B_13 C35_13 H35C_13 109.5
C33_13 C36_13 H36A_13 109.5
C33_13 C36_13 H36B_13 109.5
H36A_13 C36_13 H36B_13 109.5
C33_13 C36_13 H36C_13 109.5
H36A_13 C36_13 H36C_13 109.5
H36B_13 C36_13 H36C_13 109.5
O29_14 Si30_14 C31_14 109.7(7)
O29_14 Si30_14 C33_14 105.2(5)
C31_14 Si30_14 C33_14 111.0(6)
O29_14 Si30_14 C32_14 110.0(6)
C31_14 Si30_14 C32_14 110.3(6)
C33_14 Si30_14 C32_14 110.6(6)
C2_14 O1_14 Ba1 136.5(7)
C18_14 O19_14 C20_14 111.8(8)
C22_14 O23_14 C24_14 106.1(7)
C21_14 O25_14 C24_14 109.1(7)
C28_14 O29_14 Si30_14 129.0(8)
C4_14 N3_14 C2_14 124.0(8)
C4_14 N3_14 H3_14 118.0
C2_14 N3_14 H3_14 118.0
C6_14 N5_14 C4_14 111.9(8)
C9_14 N8_14 C7_14 105.2(7)
C6_14 N10_14 C9_14 106.0(6)
C6_14 N10_14 C18_14 127.4(7)
C9_14 N10_14 C18_14 126.2(7)
C4_14 N11_14 H11A_14 120.0
C4_14 N11_14 H11B_14 120.0
H11A_14 N11_14 H11B_14 120.0
O1_14 C2_14 N3_14 120.6(8)
O1_14 C2_14 C7_14 125.6(8)
N3_14 C2_14 C7_14 113.8(7)
N5_14 C4_14 N3_14 124.3(8)
N5_14 C4_14 N11_14 117.0(8)
N3_14 C4_14 N11_14 118.7(8)
N5_14 C6_14 C7_14 128.5(8)
N5_14 C6_14 N10_14 126.2(8)
C7_14 C6_14 N10_14 105.1(6)
N8_14 C7_14 C6_14 111.4(7)
N8_14 C7_14 C2_14 131.0(8)
C6_14 C7_14 C2_14 117.3(7)
N8_14 C9_14 N10_14 112.1(7)
N8_14 C9_14 C12_14 122.5(8)
N10_14 C9_14 C12_14 125.3(8)
C13_14 C12_14 C17_14 120.1(8)
C13_14 C12_14 C9_14 118.8(8)
C17_14 C12_14 C9_14 120.0(9)
C12_14 C13_14 C14_14 121.3(9)
C12_14 C13_14 H13_14 119.3
C14_14 C13_14 H13_14 119.3
C13_14 C14_14 C15_14 118.9(10)
C13_14 C14_14 H14_14 120.5
C15_14 C14_14 H14_14 120.5
C16_14 C15_14 C14_14 120.7(9)
C16_14 C15_14 H15_14 119.6
C14_14 C15_14 H15_14 119.6
C15_14 C16_14 C17_14 119.4(10)
C15_14 C16_14 H16_14 120.3
C17_14 C16_14 H16_14 120.3
C16_14 C17_14 C12_14 119.4(9)
C16_14 C17_14 H17_14 120.3
C12_14 C17_14 H17_14 120.3
O19_14 C18_14 N10_14 111.4(8)
O19_14 C18_14 C22_14 106.4(7)
N10_14 C18_14 C22_14 115.2(8)
O19_14 C18_14 H18_14 107.9
N10_14 C18_14 H18_14 107.9
C22_14 C18_14 H18_14 107.9
O19_14 C20_14 C28_14 112.1(8)
O19_14 C20_14 C21_14 106.5(7)
C28_14 C20_14 C21_14 114.3(9)
O19_14 C20_14 H20_14 107.9
C28_14 C20_14 H20_14 107.9
C21_14 C20_14 H20_14 107.9
O25_14 C21_14 C20_14 112.2(9)
O25_14 C21_14 C22_14 104.6(7)
C20_14 C21_14 C22_14 105.6(7)
O25_14 C21_14 H21_14 111.4
C20_14 C21_14 H21_14 111.4
C22_14 C21_14 H21_14 111.4
O23_14 C22_14 C21_14 103.5(7)
O23_14 C22_14 C18_14 107.2(8)
C21_14 C22_14 C18_14 105.3(8)
O23_14 C22_14 H22_14 113.3
C21_14 C22_14 H22_14 113.3
C18_14 C22_14 H22_14 113.3
O25_14 C24_14 O23_14 104.5(7)
O25_14 C24_14 C27_14 110.7(10)
O23_14 C24_14 C27_14 109.1(9)
O25_14 C24_14 C26_14 109.3(9)
O23_14 C24_14 C26_14 108.7(8)
C27_14 C24_14 C26_14 114.1(10)
C24_14 C26_14 H26A_14 109.5
C24_14 C26_14 H26B_14 109.5
H26A_14 C26_14 H26B_14 109.5
C24_14 C26_14 H26C_14 109.5
H26A_14 C26_14 H26C_14 109.5
H26B_14 C26_14 H26C_14 109.5
C24_14 C27_14 H27A_14 109.5
C24_14 C27_14 H27B_14 109.5
H27A_14 C27_14 H27B_14 109.5
C24_14 C27_14 H27C_14 109.5
H27A_14 C27_14 H27C_14 109.5
H27B_14 C27_14 H27C_14 109.5
O29_14 C28_14 C20_14 111.9(9)
O29_14 C28_14 H28A_14 109.2
C20_14 C28_14 H28A_14 109.2
O29_14 C28_14 H28B_14 109.2
C20_14 C28_14 H28B_14 109.2
H28A_14 C28_14 H28B_14 107.9
Si30_14 C31_14 H31A_14 109.5
Si30_14 C31_14 H31B_14 109.5
H31A_14 C31_14 H31B_14 109.5
Si30_14 C31_14 H31C_14 109.5
H31A_14 C31_14 H31C_14 109.5
H31B_14 C31_14 H31C_14 109.5
Si30_14 C32_14 H32A_14 109.5
Si30_14 C32_14 H32B_14 109.5
H32A_14 C32_14 H32B_14 109.5
Si30_14 C32_14 H32C_14 109.5
H32A_14 C32_14 H32C_14 109.5
H32B_14 C32_14 H32C_14 109.5
C35_14 C33_14 C36_14 108.1(10)
C35_14 C33_14 C34_14 109.6(10)
C36_14 C33_14 C34_14 108.1(10)
C35_14 C33_14 Si30_14 111.2(7)
C36_14 C33_14 Si30_14 109.0(7)
C34_14 C33_14 Si30_14 110.8(7)
C33_14 C34_14 H34A_14 109.5
C33_14 C34_14 H34B_14 109.5
H34A_14 C34_14 H34B_14 109.5
C33_14 C34_14 H34C_14 109.5
H34A_14 C34_14 H34C_14 109.5
H34B_14 C34_14 H34C_14 109.5
C33_14 C35_14 H35A_14 109.5
C33_14 C35_14 H35B_14 109.5
H35A_14 C35_14 H35B_14 109.5
C33_14 C35_14 H35C_14 109.5
H35A_14 C35_14 H35C_14 109.5
H35B_14 C35_14 H35C_14 109.5
C33_14 C36_14 H36A_14 109.5
C33_14 C36_14 H36B_14 109.5
H36A_14 C36_14 H36B_14 109.5
C33_14 C36_14 H36C_14 109.5
H36A_14 C36_14 H36C_14 109.5
H36B_14 C36_14 H36C_14 109.5
O29_15 Si30_15 C31_15 112.6(6)
O29_15 Si30_15 C32_15 107.1(5)
C31_15 Si30_15 C32_15 110.5(7)
O29_15 Si30_15 C33_15 106.1(5)
C31_15 Si30_15 C33_15 110.6(5)
C32_15 Si30_15 C33_15 109.7(5)
C2_15 O1_15 Ba1 128.9(7)
C18_15 O19_15 C20_15 111.4(8)
C22_15 O23_15 C24_15 107.2(7)
C21_15 O25_15 C24_15 106.6(8)
C28_15 O29_15 Si30_15 130.4(8)
C4_15 N3_15 C2_15 124.2(8)
C4_15 N3_15 H3_15 117.9
C2_15 N3_15 H3_15 117.9
C4_15 N5_15 C6_15 111.4(7)
C9_15 N8_15 C7_15 105.1(7)
C6_15 N10_15 C9_15 105.0(7)
C6_15 N10_15 C18_15 128.7(8)
C9_15 N10_15 C18_15 125.5(8)
C4_15 N11_15 H11A_15 120.0
C4_15 N11_15 H11B_15 120.0
H11A_15 N11_15 H11B_15 120.0
O1_15 C2_15 N3_15 121.2(8)
O1_15 C2_15 C7_15 125.7(8)
N3_15 C2_15 C7_15 113.1(7)
N5_15 C4_15 N3_15 124.8(8)
N5_15 C4_15 N11_15 117.1(8)
N3_15 C4_15 N11_15 118.1(8)
N5_15 C6_15 N10_15 125.3(7)
N5_15 C6_15 C7_15 127.8(8)
N10_15 C6_15 C7_15 106.7(7)
N8_15 C7_15 C6_15 110.2(7)
N8_15 C7_15 C2_15 131.3(7)
C6_15 C7_15 C2_15 118.4(7)
N8_15 C9_15 N10_15 112.8(7)
N8_15 C9_15 C12_15 121.7(8)
N10_15 C9_15 C12_15 125.3(8)
C13_15 C12_15 C17_15 119.8(8)
C13_15 C12_15 C9_15 119.1(8)
C17_15 C12_15 C9_15 120.9(8)
C12_15 C13_15 C14_15 120.6(9)
C12_15 C13_15 H13_15 119.7
C14_15 C13_15 H13_15 119.7
C13_15 C14_15 C15_15 119.7(9)
C13_15 C14_15 H14_15 120.1
C15_15 C14_15 H14_15 120.1
C16_15 C15_15 C14_15 119.9(9)
C16_15 C15_15 H15_15 120.0
C14_15 C15_15 H15_15 120.0
C17_15 C16_15 C15_15 119.4(10)
C17_15 C16_15 H16_15 120.3
C15_15 C16_15 H16_15 120.3
C16_15 C17_15 C12_15 120.5(9)
C16_15 C17_15 H17_15 119.8
C12_15 C17_15 H17_15 119.8
O19_15 C18_15 N10_15 110.9(8)
O19_15 C18_15 C22_15 106.5(7)
N10_15 C18_15 C22_15 114.9(8)
O19_15 C18_15 H18_15 108.1
N10_15 C18_15 H18_15 108.1
C22_15 C18_15 H18_15 108.1
O19_15 C20_15 C28_15 112.7(8)
O19_15 C20_15 C21_15 106.8(7)
C28_15 C20_15 C21_15 111.5(9)
O19_15 C20_15 H20_15 108.6
C28_15 C20_15 H20_15 108.6
C21_15 C20_15 H20_15 108.6
O25_15 C21_15 C22_15 105.8(8)
O25_15 C21_15 C20_15 110.4(9)
C22_15 C21_15 C20_15 104.5(7)
O25_15 C21_15 H21_15 111.9
C22_15 C21_15 H21_15 111.9
C20_15 C21_15 H21_15 111.9
O23_15 C22_15 C18_15 109.7(8)
O23_15 C22_15 C21_15 103.1(7)
C18_15 C22_15 C21_15 106.0(8)
O23_15 C22_15 H22_15 112.5
C18_15 C22_15 H22_15 112.5
C21_15 C22_15 H22_15 112.5
O25_15 C24_15 O23_15 103.4(8)
O25_15 C24_15 C27_15 109.9(11)
O23_15 C24_15 C27_15 110.6(10)
O25_15 C24_15 C26_15 108.4(11)
O23_15 C24_15 C26_15 109.8(10)
C27_15 C24_15 C26_15 114.1(11)
C24_15 C26_15 H26A_15 109.5
C24_15 C26_15 H26B_15 109.5
H26A_15 C26_15 H26B_15 109.5
C24_15 C26_15 H26C_15 109.5
H26A_15 C26_15 H26C_15 109.5
H26B_15 C26_15 H26C_15 109.5
C24_15 C27_15 H27A_15 109.5
C24_15 C27_15 H27B_15 109.5
H27A_15 C27_15 H27B_15 109.5
C24_15 C27_15 H27C_15 109.5
H27A_15 C27_15 H27C_15 109.5
H27B_15 C27_15 H27C_15 109.5
O29_15 C28_15 C20_15 110.8(9)
O29_15 C28_15 H28A_15 109.5
C20_15 C28_15 H28A_15 109.5
O29_15 C28_15 H28B_15 109.5
C20_15 C28_15 H28B_15 109.5
H28A_15 C28_15 H28B_15 108.1
Si30_15 C31_15 H31A_15 109.5
Si30_15 C31_15 H31B_15 109.5
H31A_15 C31_15 H31B_15 109.5
Si30_15 C31_15 H31C_15 109.5
H31A_15 C31_15 H31C_15 109.5
H31B_15 C31_15 H31C_15 109.5
Si30_15 C32_15 H32A_15 109.5
Si30_15 C32_15 H32B_15 109.5
H32A_15 C32_15 H32B_15 109.5
Si30_15 C32_15 H32C_15 109.5
H32A_15 C32_15 H32C_15 109.5
H32B_15 C32_15 H32C_15 109.5
C34_15 C33_15 C36_15 109.6(9)
C34_15 C33_15 C35_15 106.8(9)
C36_15 C33_15 C35_15 108.1(9)
C34_15 C33_15 Si30_15 110.2(7)
C36_15 C33_15 Si30_15 110.3(7)
C35_15 C33_15 Si30_15 111.7(6)
C33_15 C34_15 H34A_15 109.5
C33_15 C34_15 H34B_15 109.5
H34A_15 C34_15 H34B_15 109.5
C33_15 C34_15 H34C_15 109.5
H34A_15 C34_15 H34C_15 109.5
H34B_15 C34_15 H34C_15 109.5
C33_15 C35_15 H35A_15 109.5
C33_15 C35_15 H35B_15 109.5
H35A_15 C35_15 H35B_15 109.5
C33_15 C35_15 H35C_15 109.5
H35A_15 C35_15 H35C_15 109.5
H35B_15 C35_15 H35C_15 109.5
C33_15 C36_15 H36A_15 109.5
C33_15 C36_15 H36B_15 109.5
H36A_15 C36_15 H36B_15 109.5
C33_15 C36_15 H36C_15 109.5
H36A_15 C36_15 H36C_15 109.5
H36B_15 C36_15 H36C_15 109.5
O29_16 Si30_16 C32_16 108.9(9)
O29_16 Si30_16 C33_16 105.7(7)
C32_16 Si30_16 C33_16 111.3(8)
O29_16 Si30_16 C31_16 109.7(8)
C32_16 Si30_16 C31_16 110.8(10)
C33_16 Si30_16 C31_16 110.3(8)
C2_16 O1_16 Ba1 129.2(7)
C20_16 O19_16 C18_16 110.9(8)
C22_16 O23_16 C24_16 107.4(8)
C21_16 O25_16 C24_16 108.3(8)
C28_16 O29_16 Si30_16 128.7(9)
C4_16 N3_16 C2_16 126.3(8)
C4_16 N3_16 H3_16 116.8
C2_16 N3_16 H3_16 116.8
C6_16 N5_16 C4_16 110.4(8)
C9_16 N8_16 C7_16 106.0(8)
C9_16 N10_16 C6_16 106.3(7)
C9_16 N10_16 C18_16 126.0(8)
C6_16 N10_16 C18_16 127.6(8)
C4_16 N11_16 H11A_16 120.0
C4_16 N11_16 H11B_16 120.0
H11A_16 N11_16 H11B_16 120.0
O1_16 C2_16 N3_16 122.0(8)
O1_16 C2_16 C7_16 125.8(9)
N3_16 C2_16 C7_16 112.2(8)
N11_16 C4_16 N3_16 118.8(9)
N11_16 C4_16 N5_16 117.5(9)
N3_16 C4_16 N5_16 123.6(9)
N5_16 C6_16 C7_16 128.9(8)
N5_16 C6_16 N10_16 125.2(8)
C7_16 C6_16 N10_16 106.0(7)
C6_16 C7_16 N8_16 110.2(7)
C6_16 C7_16 C2_16 118.3(8)
N8_16 C7_16 C2_16 131.3(8)
N8_16 C9_16 N10_16 111.4(8)
N8_16 C9_16 C12_16 123.2(9)
N10_16 C9_16 C12_16 125.3(8)
C13_16 C12_16 C17_16 121.0(9)
C13_16 C12_16 C9_16 119.9(9)
C17_16 C12_16 C9_16 119.1(9)
C12_16 C13_16 C14_16 121.4(10)
C12_16 C13_16 H13_16 119.3
C14_16 C13_16 H13_16 119.3
C15_16 C14_16 C13_16 118.1(11)
C15_16 C14_16 H14_16 120.9
C13_16 C14_16 H14_16 120.9
C16_16 C15_16 C14_16 121.1(10)
C16_16 C15_16 H15_16 119.5
C14_16 C15_16 H15_16 119.5
C15_16 C16_16 C17_16 119.4(10)
C15_16 C16_16 H16_16 120.3
C17_16 C16_16 H16_16 120.3
C12_16 C17_16 C16_16 118.9(10)
C12_16 C17_16 H17_16 120.6
C16_16 C17_16 H17_16 120.6
O19_16 C18_16 N10_16 108.2(9)
O19_16 C18_16 C22_16 109.0(8)
N10_16 C18_16 C22_16 115.3(8)
O19_16 C18_16 H18_16 108.0
N10_16 C18_16 H18_16 108.0
C22_16 C18_16 H18_16 108.0
O19_16 C20_16 C28_16 109.6(10)
O19_16 C20_16 C21_16 108.3(8)
C28_16 C20_16 C21_16 114.1(9)
O19_16 C20_16 H20_16 108.2
C28_16 C20_16 H20_16 108.2
C21_16 C20_16 H20_16 108.2
O25_16 C21_16 C20_16 114.3(9)
O25_16 C21_16 C22_16 105.0(8)
C20_16 C21_16 C22_16 105.0(8)
O25_16 C21_16 H21_16 110.7
C20_16 C21_16 H21_16 110.7
C22_16 C21_16 H21_16 110.7
O23_16 C22_16 C18_16 112.8(9)
O23_16 C22_16 C21_16 104.4(7)
C18_16 C22_16 C21_16 104.6(8)
O23_16 C22_16 H22_16 111.5
C18_16 C22_16 H22_16 111.5
C21_16 C22_16 H22_16 111.5
O25_16 C24_16 O23_16 104.8(8)
O25_16 C24_16 C27_16 110.0(11)
O23_16 C24_16 C27_16 106.8(10)
O25_16 C24_16 C26_16 110.4(10)
O23_16 C24_16 C26_16 110.9(10)
C27_16 C24_16 C26_16 113.5(10)
C24_16 C26_16 H26A_16 109.5
C24_16 C26_16 H26B_16 109.5
H26A_16 C26_16 H26B_16 109.5
C24_16 C26_16 H26C_16 109.5
H26A_16 C26_16 H26C_16 109.5
H26B_16 C26_16 H26C_16 109.5
C24_16 C27_16 H27A_16 109.5
C24_16 C27_16 H27B_16 109.5
H27A_16 C27_16 H27B_16 109.5
C24_16 C27_16 H27C_16 109.5
H27A_16 C27_16 H27C_16 109.5
H27B_16 C27_16 H27C_16 109.5
O29_16 C28_16 C20_16 108.9(10)
O29_16 C28_16 H28A_16 109.9
C20_16 C28_16 H28A_16 109.9
O29_16 C28_16 H28B_16 109.9
C20_16 C28_16 H28B_16 109.9
H28A_16 C28_16 H28B_16 108.3
Si30_16 C31_16 H31A_16 109.5
Si30_16 C31_16 H31B_16 109.5
H31A_16 C31_16 H31B_16 109.5
Si30_16 C31_16 H31C_16 109.5
H31A_16 C31_16 H31C_16 109.5
H31B_16 C31_16 H31C_16 109.5
Si30_16 C32_16 H32A_16 109.5
Si30_16 C32_16 H32B_16 109.5
H32A_16 C32_16 H32B_16 109.5
Si30_16 C32_16 H32C_16 109.5
H32A_16 C32_16 H32C_16 109.5
H32B_16 C32_16 H32C_16 109.5
C35_16 C33_16 C34_16 109.0(13)
C35_16 C33_16 C36_16 107.8(12)
C34_16 C33_16 C36_16 109.3(13)
C35_16 C33_16 Si30_16 110.8(8)
C34_16 C33_16 Si30_16 111.1(9)
C36_16 C33_16 Si30_16 108.8(9)
C33_16 C34_16 H34A_16 109.5
C33_16 C34_16 H34B_16 109.5
H34A_16 C34_16 H34B_16 109.5
C33_16 C34_16 H34C_16 109.5
H34A_16 C34_16 H34C_16 109.5
H34B_16 C34_16 H34C_16 109.5
C33_16 C35_16 H35A_16 109.5
C33_16 C35_16 H35B_16 109.5
H35A_16 C35_16 H35B_16 109.5
C33_16 C35_16 H35C_16 109.5
H35A_16 C35_16 H35C_16 109.5
H35B_16 C35_16 H35C_16 109.5
C33_16 C36_16 H36A_16 109.5
C33_16 C36_16 H36B_16 109.5
H36A_16 C36_16 H36B_16 109.5
C33_16 C36_16 H36C_16 109.5
H36A_16 C36_16 H36C_16 109.5
H36B_16 C36_16 H36C_16 109.5
O41_31 C42_31 C47_31 126.8(10)
O41_31 C42_31 C43_31 122.3(10)
C47_31 C42_31 C43_31 110.9(8)
C44_31 C43_31 N51_31 116.9(9)
C44_31 C43_31 C42_31 124.7(9)
N51_31 C43_31 C42_31 118.3(8)
C43_31 C44_31 C45_31 118.8(10)
C43_31 C44_31 H44_31 120.6
C45_31 C44_31 H44_31 120.6
C44_31 C45_31 C46_31 121.7(9)
C44_31 C45_31 N54_31 118.2(9)
C46_31 C45_31 N54_31 120.0(10)
C47_31 C46_31 C45_31 118.3(10)
C47_31 C46_31 H46_31 120.9
C45_31 C46_31 H46_31 120.9
C46_31 C47_31 C42_31 125.2(10)
C46_31 C47_31 N48_31 114.6(10)
C42_31 C47_31 N48_31 119.7(10)
O49_31 N48_31 O50_31 123.3(15)
O49_31 N48_31 C47_31 119.9(13)
O50_31 N48_31 C47_31 116.8(13)
O53_31 N51_31 O52_31 122.9(12)
O53_31 N51_31 C43_31 119.9(11)
O52_31 N51_31 C43_31 117.2(11)
O56_31 N54_31 O55_31 123.0(11)
O56_31 N54_31 C45_31 117.4(11)
O55_31 N54_31 C45_31 119.5(10)
O41_32 C42_32 C47_32 125.0(11)
O41_32 C42_32 C43_32 122.9(11)
C47_32 C42_32 C43_32 111.9(8)
C44_32 C43_32 N51_32 118.3(11)
C44_32 C43_32 C42_32 123.8(10)
N51_32 C43_32 C42_32 117.8(10)
C43_32 C44_32 C45_32 118.6(11)
C43_32 C44_32 H44_32 120.7
C45_32 C44_32 H44_32 120.7
C46_32 C45_32 C44_32 123.0(10)
C46_32 C45_32 N54_32 118.7(9)
C44_32 C45_32 N54_32 118.3(10)
C47_32 C46_32 C45_32 117.2(10)
C47_32 C46_32 H46_32 121.4
C45_32 C46_32 H46_32 121.4
C46_32 C47_32 C42_32 125.2(10)
C46_32 C47_32 N48_32 114.1(9)
C42_32 C47_32 N48_32 120.6(9)
O49_32 N48_32 O50_32 125.8(11)
O49_32 N48_32 C47_32 115.9(10)
O50_32 N48_32 C47_32 118.2(9)
O53_32 N51_32 O52_32 121.6(16)
O53_32 N51_32 C43_32 121.7(14)
O52_32 N51_32 C43_32 116.7(14)
O55_32 N54_32 O56_32 123.4(11)
O55_32 N54_32 C45_32 117.1(10)
O56_32 N54_32 C45_32 119.6(9)
O41_33 C42_33 C47_33 125.4(8)
O41_33 C42_33 C43_33 123.6(8)
C47_33 C42_33 C43_33 111.0(7)
C44_33 C43_33 N51_33 117.0(8)
C44_33 C43_33 C42_33 123.8(9)
N51_33 C43_33 C42_33 119.3(8)
C43_33 C44_33 C45_33 119.1(10)
C43_33 C44_33 H44_33 120.4
C45_33 C44_33 H44_33 120.4
C44_33 C45_33 C46_33 122.6(9)
C44_33 C45_33 N54_33 119.8(9)
C46_33 C45_33 N54_33 117.6(9)
C47_33 C46_33 C45_33 116.3(9)
C47_33 C46_33 H46_33 121.9
C45_33 C46_33 H46_33 121.9
C46_33 C47_33 C42_33 126.7(8)
C46_33 C47_33 N48_33 114.5(8)
C42_33 C47_33 N48_33 118.3(7)
O49_33 N48_33 O50_33 125.6(10)
O49_33 N48_33 C47_33 117.9(9)
O50_33 N48_33 C47_33 116.5(9)
O53_33 N51_33 O52_33 122.0(10)
O53_33 N51_33 C43_33 118.5(10)
O52_33 N51_33 C43_33 119.5(9)
O56_33 N54_33 O55_33 122.5(11)
O56_33 N54_33 C45_33 118.8(10)
O55_33 N54_33 C45_33 118.6(10)
O41_34 C42_34 C43_34 126.1(12)
O41_34 C42_34 C47_34 122.8(11)
C43_34 C42_34 C47_34 110.7(10)
C44_34 C43_34 N51_34 119.5(12)
C44_34 C43_34 C42_34 122.2(11)
N51_34 C43_34 C42_34 118.0(11)
C43_34 C44_34 C45_34 121.4(12)
C43_34 C44_34 H44_34 119.3
C45_34 C44_34 H44_34 119.3
C44_34 C45_34 C46_34 121.3(11)
C44_34 C45_34 N54_34 120.5(11)
C46_34 C45_34 N54_34 118.1(10)
C47_34 C46_34 C45_34 116.1(12)
C47_34 C46_34 H46_34 121.9
C45_34 C46_34 H46_34 121.9
C46_34 C47_34 N48_34 117.0(10)
C46_34 C47_34 C42_34 126.9(11)
N48_34 C47_34 C42_34 115.5(10)
O49_34 N48_34 O50_34 122.3(14)
O49_34 N48_34 C47_34 117.3(13)
O50_34 N48_34 C47_34 120.1(13)
O52_34 N51_34 O53_34 119.4(15)
O52_34 N51_34 C43_34 118.4(14)
O53_34 N51_34 C43_34 122.1(15)
O55_34 N54_34 O56_34 130.0(14)
O55_34 N54_34 C45_34 115.4(13)
O56_34 N54_34 C45_34 114.6(10)
C62_35 C61_35 H61A_35 109.5
C62_35 C61_35 H61B_35 109.5
H61A_35 C61_35 H61B_35 109.5
C62_35 C61_35 H61C_35 109.5
H61A_35 C61_35 H61C_35 109.5
H61B_35 C61_35 H61C_35 109.5
C61_35 C62_35 C63_35 116(2)
C61_35 C62_35 H62A_35 108.2
C63_35 C62_35 H62A_35 108.2
C61_35 C62_35 H62B_35 108.2
C63_35 C62_35 H62B_35 108.2
H62A_35 C62_35 H62B_35 107.4
C64_35 C63_35 C62_35 112.3(19)
C64_35 C63_35 H63A_35 109.1
C62_35 C63_35 H63A_35 109.1
C64_35 C63_35 H63B_35 109.1
C62_35 C63_35 H63B_35 109.1
H63A_35 C63_35 H63B_35 107.9
C65_35 C64_35 C63_35 114(2)
C65_35 C64_35 H64A_35 108.7
C63_35 C64_35 H64A_35 108.7
C65_35 C64_35 H64B_35 108.7
C63_35 C64_35 H64B_35 108.7
H64A_35 C64_35 H64B_35 107.6
C64_35 C65_35 C66_35 114(2)
C64_35 C65_35 H65A_35 108.7
C66_35 C65_35 H65A_35 108.7
C64_35 C65_35 H65B_35 108.7
C66_35 C65_35 H65B_35 108.7
H65A_35 C65_35 H65B_35 107.6
C65_35 C66_35 H66A_35 109.5
C65_35 C66_35 H66B_35 109.5
H66A_35 C66_35 H66B_35 109.5
C65_35 C66_35 H66C_35 109.5
H66A_35 C66_35 H66C_35 109.5
H66B_35 C66_35 H66C_35 109.5
C62_36 C61_36 H61A_36 109.5
C62_36 C61_36 H61B_36 109.5
H61A_36 C61_36 H61B_36 109.5
C62_36 C61_36 H61C_36 109.5
H61A_36 C61_36 H61C_36 109.5
H61B_36 C61_36 H61C_36 109.5
C61_36 C62_36 C63_36 115(2)
C61_36 C62_36 H62A_36 108.5
C63_36 C62_36 H62A_36 108.5
C61_36 C62_36 H62B_36 108.5
C63_36 C62_36 H62B_36 108.5
H62A_36 C62_36 H62B_36 107.5
C62_36 C63_36 C64_36 113(2)
C62_36 C63_36 H63A_36 109.0
C64_36 C63_36 H63A_36 109.0
C62_36 C63_36 H63B_36 109.0
C64_36 C63_36 H63B_36 109.0
H63A_36 C63_36 H63B_36 107.8
C65_36 C64_36 C63_36 114(2)
C65_36 C64_36 H64A_36 108.7
C63_36 C64_36 H64A_36 108.7
C65_36 C64_36 H64B_36 108.7
C63_36 C64_36 H64B_36 108.7
H64A_36 C64_36 H64B_36 107.6
C64_36 C65_36 C66_36 114(2)
C64_36 C65_36 H65A_36 108.8
C66_36 C65_36 H65A_36 108.8
C64_36 C65_36 H65B_36 108.8
C66_36 C65_36 H65B_36 108.8
H65A_36 C65_36 H65B_36 107.7
C65_36 C66_36 H66A_36 109.5
C65_36 C66_36 H66B_36 109.5
H66A_36 C66_36 H66B_36 109.5
C65_36 C66_36 H66C_36 109.5
H66A_36 C66_36 H66C_36 109.5
H66B_36 C66_36 H66C_36 109.5
C62_38 C61_38 H61A_38 109.5
C62_38 C61_38 H61B_38 109.5
H61A_38 C61_38 H61B_38 109.5
C62_38 C61_38 H61C_38 109.5
H61A_38 C61_38 H61C_38 109.5
H61B_38 C61_38 H61C_38 109.5
C63_38 C62_38 C61_38 113.6(17)
C63_38 C62_38 H62A_38 108.8
C61_38 C62_38 H62A_38 108.8
C63_38 C62_38 H62B_38 108.8
C61_38 C62_38 H62B_38 108.8
H62A_38 C62_38 H62B_38 107.7
C62_38 C63_38 C64_38 117.4(16)
C62_38 C63_38 H63A_38 108.0
C64_38 C63_38 H63A_38 108.0
C62_38 C63_38 H63B_38 108.0
C64_38 C63_38 H63B_38 108.0
H63A_38 C63_38 H63B_38 107.2
C65_38 C64_38 C63_38 116.3(18)
C65_38 C64_38 H64A_38 108.2
C63_38 C64_38 H64A_38 108.2
C65_38 C64_38 H64B_38 108.2
C63_38 C64_38 H64B_38 108.2
H64A_38 C64_38 H64B_38 107.4
C64_38 C65_38 C66_38 117(2)
C64_38 C65_38 H65A_38 108.2
C66_38 C65_38 H65A_38 108.2
C64_38 C65_38 H65B_38 108.1
C66_38 C65_38 H65B_38 108.2
H65A_38 C65_38 H65B_38 107.3
C65_38 C66_38 H66A_38 109.5
C65_38 C66_38 H66B_38 109.5
H66A_38 C66_38 H66B_38 109.5
C65_38 C66_38 H66C_38 109.5
H66A_38 C66_38 H66C_38 109.5
H66B_38 C66_38 H66C_38 109.5
C62_39 C61_39 H61A_39 109.5
C62_39 C61_39 H61B_39 109.5
H61A_39 C61_39 H61B_39 109.5
C62_39 C61_39 H61C_39 109.5
H61A_39 C61_39 H61C_39 109.5
H61B_39 C61_39 H61C_39 109.5
C63_39 C62_39 C61_39 111.5(13)
C63_39 C62_39 H62A_39 109.3
C61_39 C62_39 H62A_39 109.3
C63_39 C62_39 H62B_39 109.3
C61_39 C62_39 H62B_39 109.3
H62A_39 C62_39 H62B_39 108.0
C64_39 C63_39 C62_39 116.4(11)
C64_39 C63_39 H63A_39 108.2
C62_39 C63_39 H63A_39 108.2
C64_39 C63_39 H63B_39 108.2
C62_39 C63_39 H63B_39 108.2
H63A_39 C63_39 H63B_39 107.3
C63_39 C64_39 C65_39 113.9(13)
C63_39 C64_39 H64A_39 108.8
C65_39 C64_39 H64A_39 108.8
C63_39 C64_39 H64B_39 108.8
C65_39 C64_39 H64B_39 108.8
H64A_39 C64_39 H64B_39 107.7
C66_39 C65_39 C64_39 114.1(14)
C66_39 C65_39 H65A_39 108.7
C64_39 C65_39 H65A_39 108.7
C66_39 C65_39 H65B_39 108.7
C64_39 C65_39 H65B_39 108.7
H65A_39 C65_39 H65B_39 107.6
C65_39 C66_39 H66A_39 109.5
C65_39 C66_39 H66B_39 109.5
H66A_39 C66_39 H66B_39 109.5
C65_39 C66_39 H66C_39 109.5
H66A_39 C66_39 H66C_39 109.5
H66B_39 C66_39 H66C_39 109.5
C62_41 C61_41 H61A_41 109.5
C62_41 C61_41 H61B_41 109.5
H61A_41 C61_41 H61B_41 109.5
C62_41 C61_41 H61C_41 109.5
H61A_41 C61_41 H61C_41 109.5
H61B_41 C61_41 H61C_41 109.5
C61_41 C62_41 C63_41 113(2)
C61_41 C62_41 H62A_41 109.0
C63_41 C62_41 H62A_41 109.0
C61_41 C62_41 H62B_41 109.0
C63_41 C62_41 H62B_41 109.0
H62A_41 C62_41 H62B_41 107.8
C64_41 C63_41 C62_41 114(2)
C64_41 C63_41 H63A_41 108.8
C62_41 C63_41 H63A_41 108.8
C64_41 C63_41 H63B_41 108.8
C62_41 C63_41 H63B_41 108.8
H63A_41 C63_41 H63B_41 107.7
C63_41 C64_41 C65_41 115(2)
C63_41 C64_41 H64A_41 108.6
C65_41 C64_41 H64A_41 108.6
C63_41 C64_41 H64B_41 108.6
C65_41 C64_41 H64B_41 108.6
H64A_41 C64_41 H64B_41 107.6
C64_41 C65_41 C66_41 112(2)
C64_41 C65_41 H65A_41 109.1
C66_41 C65_41 H65A_41 109.1
C64_41 C65_41 H65B_41 109.1
C66_41 C65_41 H65B_41 109.1
H65A_41 C65_41 H65B_41 107.9
C65_41 C66_41 H66A_41 109.5
C65_41 C66_41 H66B_41 109.5
H66A_41 C66_41 H66B_41 109.5
C65_41 C66_41 H66C_41 109.5
H66A_41 C66_41 H66C_41 109.5
H66B_41 C66_41 H66C_41 109.5
Cl72_50 C71_50 Cl73_50 113.4(18)
Cl72_50 C71_50 H71A_50 108.9
Cl73_50 C71_50 H71A_50 108.9
Cl72_50 C71_50 H71B_50 108.9
Cl73_50 C71_50 H71B_50 108.9
H71A_50 C71_50 H71B_50 107.7
Cl72_51 C71_51 Cl73_51 115.9(13)
Cl72_51 C71_51 H71A_51 108.3
Cl73_51 C71_51 H71A_51 108.3
Cl72_51 C71_51 H71B_51 108.3
Cl73_51 C71_51 H71B_51 108.3
H71A_51 C71_51 H71B_51 107.4
Cl72_52 C71_52 Cl73_52 112.4(12)
Cl72_52 C71_52 H71A_52 109.1
Cl73_52 C71_52 H71A_52 109.1
Cl72_52 C71_52 H71B_52 109.1
Cl73_52 C71_52 H71B_52 109.1
H71A_52 C71_52 H71B_52 107.8
Cl72_53 C71_53 Cl73_53 112.1(11)
Cl72_53 C71_53 H71A_53 109.2
Cl73_53 C71_53 H71A_53 109.2
Cl72_53 C71_53 H71B_53 109.2
Cl73_53 C71_53 H71B_53 109.2
H71A_53 C71_53 H71B_53 107.9
Cl72_54 C71_54 Cl73_54 113.6(13)
Cl72_54 C71_54 H71A_54 108.8
Cl73_54 C71_54 H71A_54 108.8
Cl72_54 C71_54 H71B_54 108.8
Cl73_54 C71_54 H71B_54 108.8
H71A_54 C71_54 H71B_54 107.7
Cl72_55 C71_55 Cl73_55 111.5(17)
Cl72_55 C71_55 H71A_55 109.3
Cl73_55 C71_55 H71A_55 109.3
Cl72_55 C71_55 H71B_55 109.3
Cl73_55 C71_55 H71B_55 109.3
H71A_55 C71_55 H71B_55 108.0

loop_
_geom_bond_atom_site_label_1
_geom_bond_atom_site_label_2
_geom_bond_distance
Ba1 O1_16 2.696(8)
Ba1 O1_15 2.705(8)
Ba1 O1_14 2.711(7)
Ba1 O1_11 2.713(7)
Ba1 O1_9 2.719(8)
Ba1 O1_10 2.721(8)
Ba1 O1_12 2.729(7)
Ba1 O1_13 2.766(7)
Ba2 O1_8 2.686(8)
Ba2 O1_7 2.713(9)
Ba2 O1_1 2.716(11)
Ba2 O1_3 2.717(8)
Ba2 O1_4 2.752(9)
Ba2 O1_6 2.756(9)
Ba2 O1_2 2.770(9)
Ba2 O1_5 2.773(10)
Si30_1 O29_1 1.654(11)
Si30_1 C33_1 1.865(12)
Si30_1 C31_1 1.885(12)
Si30_1 C32_1 1.896(13)
O1_1 C2_1 1.268(10)
O19_1 C18_1 1.401(11)
O19_1 C20_1 1.431(11)
O23_1 C22_1 1.412(11)
O23_1 C24_1 1.447(11)
O25_1 C24_1 1.418(11)
O25_1 C21_1 1.420(11)
O29_1 C28_1 1.434(12)
N3_1 C2_1 1.363(10)
N3_1 C4_1 1.364(10)
N3_1 H3_1 0.8800
N5_1 C6_1 1.342(10)
N5_1 C4_1 1.347(11)
N8_1 C9_1 1.325(11)
N8_1 C7_1 1.386(10)
N10_1 C6_1 1.380(10)
N10_1 C9_1 1.385(10)
N10_1 C18_1 1.451(10)
N11_1 C4_1 1.348(11)
N11_1 H11A_1 0.8800
N11_1 H11B_1 0.8800
C2_1 C7_1 1.409(10)
C6_1 C7_1 1.375(11)
C9_1 C12_1 1.484(10)
C12_1 C13_1 1.344(11)
C12_1 C17_1 1.396(11)
C13_1 C14_1 1.391(12)
C13_1 H13_1 0.9500
C14_1 C15_1 1.388(12)
C14_1 H14_1 0.9500
C15_1 C16_1 1.384(12)
C15_1 H15_1 0.9500
C16_1 C17_1 1.386(12)
C16_1 H16_1 0.9500
C17_1 H17_1 0.9500
C18_1 C22_1 1.547(11)
C18_1 H18_1 1.0000
C20_1 C28_1 1.505(12)
C20_1 C21_1 1.542(12)
C20_1 H20_1 1.0000
C21_1 C22_1 1.524(11)
C21_1 H21_1 1.0000
C22_1 H22_1 1.0000
C24_1 C27_1 1.509(12)
C24_1 C26_1 1.518(12)
C26_1 H26A_1 0.9800
C26_1 H26B_1 0.9800
C26_1 H26C_1 0.9800
C27_1 H27A_1 0.9800
C27_1 H27B_1 0.9800
C27_1 H27C_1 0.9800
C28_1 H28A_1 0.9900
C28_1 H28B_1 0.9900
C31_1 H31A_1 0.9800
C31_1 H31B_1 0.9800
C31_1 H31C_1 0.9800
C32_1 H32A_1 0.9800
C32_1 H32B_1 0.9800
C32_1 H32C_1 0.9800
C33_1 C35_1 1.535(13)
C33_1 C34_1 1.536(13)
C33_1 C36_1 1.540(13)
C34_1 H34A_1 0.9800
C34_1 H34B_1 0.9800
C34_1 H34C_1 0.9800
C35_1 H35A_1 0.9800
C35_1 H35B_1 0.9800
C35_1 H35C_1 0.9800
C36_1 H36A_1 0.9800
C36_1 H36B_1 0.9800
C36_1 H36C_1 0.9800
O1_2 C2_2 1.268(10)
O19_2 C18_2 1.405(12)
O19_2 C20_2 1.420(12)
O23_2 C24_2 1.419(12)
O23_2 C22_2 1.421(11)
O25_2 C24_2 1.424(12)
O25_2 C21_2 1.431(11)
N3_2 C4_2 1.353(10)
N3_2 C2_2 1.368(10)
N3_2 H3_2 0.8800
N5_2 C6_2 1.348(10)
N5_2 C4_2 1.352(10)
N8_2 C9_2 1.308(11)
N8_2 C7_2 1.380(10)
N10_2 C6_2 1.391(10)
N10_2 C9_2 1.399(11)
N10_2 C18_2 1.447(10)
N11_2 C4_2 1.348(11)
N11_2 H11A_2 0.8800
N11_2 H11B_2 0.8800
C2_2 C7_2 1.413(10)
C6_2 C7_2 1.381(11)
C9_2 C12_2 1.491(10)
C12_2 C13_2 1.347(12)
C12_2 C17_2 1.391(12)
C13_2 C14_2 1.397(12)
C13_2 H13_2 0.9500
C14_2 C15_2 1.382(13)
C14_2 H14_2 0.9500
C15_2 C16_2 1.384(13)
C15_2 H15_2 0.9500
C16_2 C17_2 1.395(12)
C16_2 H16_2 0.9500
C17_2 H17_2 0.9500
C18_2 C22_2 1.550(12)
C18_2 H18_2 1.0000
C20_2 C28_2 1.524(13)
C20_2 C21_2 1.549(12)
C20_2 H20_2 1.0000
C21_2 C22_2 1.534(12)
C21_2 H21_2 1.0000
C22_2 H22_2 1.0000
C24_2 C27_2 1.498(12)
C24_2 C26_2 1.521(13)
C26_2 H26A_2 0.9800
C26_2 H26B_2 0.9800
C26_2 H26C_2 0.9800
C27_2 H27A_2 0.9800
C27_2 H27B_2 0.9800
C27_2 H27C_2 0.9800
C28_2 O29_2^a 1.431(13)
C28_2 O29_2^b 1.433(13)
C28_2 H28A_2^a 0.9900
C28_2 H28B_2^a 0.9900
C28_2 H28A_2^b 0.9900
C28_2 H28B_2^b 0.9900
O29_2^a Si30_2^a 1.655(12)
Si30_2^a C32_2^a 1.880(12)
Si30_2^a C33_2^a 1.880(12)
Si30_2^a C31_2^a 1.882(12)
C31_2^a H31A_2^a 0.9800
C31_2^a H31B_2^a 0.9800
C31_2^a H31C_2^a 0.9800
C32_2^a H32A_2^a 0.9800
C32_2^a H32B_2^a 0.9800
C32_2^a H32C_2^a 0.9800
C33_2^a C34_2^a 1.537(13)
C33_2^a C35_2^a 1.538(13)
C33_2^a C36_2^a 1.544(13)
C34_2^a H34A_2^a 0.9800
C34_2^a H34B_2^a 0.9800
C34_2^a H34C_2^a 0.9800
C35_2^a H35A_2^a 0.9800
C35_2^a H35B_2^a 0.9800
C35_2^a H35C_2^a 0.9800
C36_2^a H36A_2^a 0.9800
C36_2^a H36B_2^a 0.9800
C36_2^a H36C_2^a 0.9800
O29_2^b Si30_2^b 1.649(12)
Si30_2^b C31_2^b 1.864(12)
Si30_2^b C33_2^b 1.882(12)
Si30_2^b C32_2^b 1.889(13)
C31_2^b H31D_2^b 0.9800
C31_2^b H31E_2^b 0.9800
C31_2^b H31F_2^b 0.9800
C32_2^b H32D_2^b 0.9800
C32_2^b H32E_2^b 0.9800
C32_2^b H32F_2^b 0.9800
C33_2^b C34_2^b 1.531(13)
C33_2^b C35_2^b 1.537(13)
C33_2^b C36_2^b 1.542(13)
C34_2^b H34D_2^b 0.9800
C34_2^b H34E_2^b 0.9800
C34_2^b H34F_2^b 0.9800
C35_2^b H35D_2^b 0.9800
C35_2^b H35E_2^b 0.9800
C35_2^b H35F_2^b 0.9800
C36_2^b H36D_2^b 0.9800
C36_2^b H36E_2^b 0.9800
C36_2^b H36F_2^b 0.9800
O1_3 C2_3 1.257(10)
O19_3 C18_3 1.397(11)
O19_3 C20_3 1.422(11)
O23_3 C24_3 1.430(11)
O23_3 C22_3 1.430(11)
O25_3 C21_3 1.412(11)
O25_3 C24_3 1.440(11)
N3_3 C4_3 1.350(10)
N3_3 C2_3 1.377(10)
N3_3 H3_3 0.8800
N5_3 C4_3 1.335(11)
N5_3 C6_3 1.343(10)
N8_3 C9_3 1.302(10)
N8_3 C7_3 1.395(10)
N10_3 C6_3 1.383(10)
N10_3 C9_3 1.398(10)
N10_3 C18_3 1.447(10)
N11_3 C4_3 1.345(11)
N11_3 H11A_3 0.8800
N11_3 H11B_3 0.8800
C2_3 C7_3 1.409(10)
C6_3 C7_3 1.376(10)
C9_3 C12_3 1.478(10)
C12_3 C13_3 1.353(11)
C12_3 C17_3 1.392(11)
C13_3 C14_3 1.393(11)
C13_3 H13_3 0.9500
C14_3 C15_3 1.387(12)
C14_3 H14_3 0.9500
C15_3 C16_3 1.374(12)
C15_3 H15_3 0.9500
C16_3 C17_3 1.385(11)
C16_3 H16_3 0.9500
C17_3 H17_3 0.9500
C18_3 C22_3 1.551(11)
C18_3 H18_3 1.0000
C20_3 C28_3 1.524(12)
C20_3 C21_3 1.541(12)
C20_3 H20_3 1.0000
C21_3 C22_3 1.536(11)
C21_3 H21_3 1.0000
C22_3 H22_3 1.0000
C24_3 C26_3 1.499(12)
C24_3 C27_3 1.509(11)
C26_3 H26A_3 0.9800
C26_3 H26B_3 0.9800
C26_3 H26C_3 0.9800
C27_3 H27A_3 0.9800
C27_3 H27B_3 0.9800
C27_3 H27C_3 0.9800
C28_3 O29_3^a 1.399(13)
C28_3 O29_3^b 1.407(13)
C28_3 H28A_3^a 0.9900
C28_3 H28B_3^a 0.9900
C28_3 H28A_3^b 0.9900
C28_3 H28B_3^b 0.9900
Si30_3^a O29_3^a 1.625(12)
Si30_3^a C32_3^a 1.878(13)
Si30_3^a C33_3^a 1.883(12)
Si30_3^a C31_3^a 1.898(13)
C31_3^a H31A_3^a 0.9800
C31_3^a H31B_3^a 0.9800
C31_3^a H31C_3^a 0.9800
C32_3^a H32A_3^a 0.9800
C32_3^a H32B_3^a 0.9800
C32_3^a H32C_3^a 0.9800
C33_3^a C36_3^a 1.539(13)
C33_3^a C34_3^a 1.540(13)
C33_3^a C35_3^a 1.540(13)
C34_3^a H34A_3^a 0.9800
C34_3^a H34B_3^a 0.9800
C34_3^a H34C_3^a 0.9800
C35_3^a H35A_3^a 0.9800
C35_3^a H35B_3^a 0.9800
C35_3^a H35C_3^a 0.9800
C36_3^a H36A_3^a 0.9800
C36_3^a H36B_3^a 0.9800
C36_3^a H36C_3^a 0.9800
Si30_3^b O29_3^b 1.651(13)
Si30_3^b C33_3^b 1.879(12)
Si30_3^b C31_3^b 1.884(13)
Si30_3^b C32_3^b 1.884(13)
C31_3^b H31D_3^b 0.9800
C31_3^b H31E_3^b 0.9800
C31_3^b H31F_3^b 0.9800
C32_3^b H32D_3^b 0.9800
C32_3^b H32E_3^b 0.9800
C32_3^b H32F_3^b 0.9800
C33_3^b C35_3^b 1.541(13)
C33_3^b C34_3^b 1.541(13)
C33_3^b C36_3^b 1.543(13)
C34_3^b H34D_3^b 0.9800
C34_3^b H34E_3^b 0.9800
C34_3^b H34F_3^b 0.9800
C35_3^b H35D_3^b 0.9800
C35_3^b H35E_3^b 0.9800
C35_3^b H35F_3^b 0.9800
C36_3^b H36D_3^b 0.9800
C36_3^b H36E_3^b 0.9800
C36_3^b H36F_3^b 0.9800
O1_4 C2_4 1.264(10)
O19_4 C18_4 1.403(12)
O19_4 C20_4 1.427(12)
O23_4 C22_4 1.428(11)
O23_4 C24_4 1.436(11)
O25_4 C21_4 1.420(12)
O25_4 C24_4 1.428(12)
N3_4 C4_4 1.336(10)
N3_4 C2_4 1.367(10)
N3_4 H3_4 0.8800
N5_4 C6_4 1.346(10)
N5_4 C4_4 1.346(11)
N8_4 C9_4 1.308(11)
N8_4 C7_4 1.391(10)
N10_4 C6_4 1.381(10)
N10_4 C9_4 1.387(10)
N10_4 C18_4 1.447(10)
N11_4 C4_4 1.356(11)
N11_4 H11A_4 0.8800
N11_4 H11B_4 0.8800
C2_4 C7_4 1.409(10)
C6_4 C7_4 1.381(10)
C9_4 C12_4 1.480(10)
C12_4 C13_4 1.341(11)
C12_4 C17_4 1.399(11)
C13_4 C14_4 1.389(11)
C13_4 H13_4 0.9500
C14_4 C15_4 1.386(12)
C14_4 H14_4 0.9500
C15_4 C16_4 1.379(12)
C15_4 H15_4 0.9500
C16_4 C17_4 1.382(12)
C16_4 H16_4 0.9500
C17_4 H17_4 0.9500
C18_4 C22_4 1.545(12)
C18_4 H18_4 1.0000
C20_4 C28_4 1.507(13)
C20_4 C21_4 1.539(13)
C20_4 H20_4 1.0000
C21_4 C22_4 1.548(12)
C21_4 H21_4 1.0000
C22_4 H22_4 1.0000
C24_4 C26_4 1.505(13)
C24_4 C27_4 1.509(12)
C26_4 H26A_4 0.9800
C26_4 H26B_4 0.9800
C26_4 H26C_4 0.9800
C27_4 H27A_4 0.9800
C27_4 H27B_4 0.9800
C27_4 H27C_4 0.9800
C28_4 O29_4 1.403(13)
C28_4 H28A_4 0.9900
C28_4 H28B_4 0.9900
O29_4 Si30_4 1.639(12)
Si30_4 C32_4 1.877(12)
Si30_4 C33_4 1.887(12)
Si30_4 C31_4 1.887(12)
C31_4 H31A_4 0.9800
C31_4 H31B_4 0.9800
C31_4 H31C_4 0.9800
C32_4 H32A_4 0.9800
C32_4 H32B_4 0.9800
C32_4 H32C_4 0.9800
C33_4 C36_4 1.542(13)
C33_4 C35_4 1.543(13)
C33_4 C34_4 1.543(13)
C34_4 H34A_4 0.9800
C34_4 H34B_4 0.9800
C34_4 H34C_4 0.9800
C35_4 H35A_4 0.9800
C35_4 H35B_4 0.9800
C35_4 H35C_4 0.9800
C36_4 H36A_4 0.9800
C36_4 H36B_4 0.9800
C36_4 H36C_4 0.9800
Si30_5 O29_5 1.645(9)
Si30_5 C33_5 1.861(11)
Si30_5 C32_5 1.882(12)
Si30_5 C31_5 1.899(12)
O1_5 C2_5 1.266(10)
O19_5 C18_5 1.399(11)
O19_5 C20_5 1.431(10)
O23_5 C22_5 1.421(11)
O23_5 C24_5 1.423(11)
O25_5 C24_5 1.409(11)
O25_5 C21_5 1.419(11)
O29_5 C28_5 1.437(11)
N3_5 C4_5 1.338(10)
N3_5 C2_5 1.371(10)
N3_5 H3_5 0.8800
N5_5 C6_5 1.346(10)
N5_5 C4_5 1.347(11)
N8_5 C9_5 1.331(10)
N8_5 C7_5 1.377(10)
N10_5 C9_5 1.382(10)
N10_5 C6_5 1.393(10)
N10_5 C18_5 1.458(10)
N11_5 C4_5 1.350(10)
N11_5 H11A_5 0.8800
N11_5 H11B_5 0.8800
C2_5 C7_5 1.408(10)
C6_5 C7_5 1.382(10)
C9_5 C12_5 1.484(10)
C12_5 C13_5 1.357(11)
C12_5 C17_5 1.384(11)
C13_5 C14_5 1.384(11)
C13_5 H13_5 0.9500
C14_5 C15_5 1.382(12)
C14_5 H14_5 0.9500
C15_5 C16_5 1.387(11)
C15_5 H15_5 0.9500
C16_5 C17_5 1.398(11)
C16_5 H16_5 0.9500
C17_5 H17_5 0.9500
C18_5 C22_5 1.538(11)
C18_5 H18_5 1.0000
C20_5 C28_5 1.508(12)
C20_5 C21_5 1.547(11)
C20_5 H20_5 1.0000
C21_5 C22_5 1.527(11)
C21_5 H21_5 1.0000
C22_5 H22_5 1.0000
C24_5 C26_5 1.495(12)
C24_5 C27_5 1.531(13)
C26_5 H26A_5 0.9800
C26_5 H26B_5 0.9800
C26_5 H26C_5 0.9800
C27_5 H27A_5 0.9800
C27_5 H27B_5 0.9800
C27_5 H27C_5 0.9800
C28_5 H28A_5 0.9900
C28_5 H28B_5 0.9900
C31_5 H31A_5 0.9800
C31_5 H31B_5 0.9800
C31_5 H31C_5 0.9800
C32_5 H32A_5 0.9800
C32_5 H32B_5 0.9800
C32_5 H32C_5 0.9800
C33_5 C34_5 1.535(13)
C33_5 C35_5 1.539(13)
C33_5 C36_5 1.545(13)
C34_5 H34A_5 0.9800
C34_5 H34B_5 0.9800
C34_5 H34C_5 0.9800
C35_5 H35A_5 0.9800
C35_5 H35B_5 0.9800
C35_5 H35C_5 0.9800
C36_5 H36A_5 0.9800
C36_5 H36B_5 0.9800
C36_5 H36C_5 0.9800
Si30_6 O29_6 1.623(10)
Si30_6 C33_6 1.870(12)
Si30_6 C32_6 1.880(12)
Si30_6 C31_6 1.909(12)
O1_6 C2_6 1.241(10)
O19_6 C18_6 1.413(11)
O19_6 C20_6 1.439(11)
O23_6 C22_6 1.432(11)
O23_6 C24_6 1.449(11)
O25_6 C21_6 1.440(12)
O25_6 C24_6 1.443(12)
O29_6 C28_6 1.405(13)
N3_6 C4_6 1.350(10)
N3_6 C2_6 1.368(10)
N3_6 H3_6 0.8800
N5_6 C6_6 1.341(10)
N5_6 C4_6 1.343(10)
N8_6 C9_6 1.321(10)
N8_6 C7_6 1.387(10)
N10_6 C9_6 1.393(10)
N10_6 C6_6 1.396(10)
N10_6 C18_6 1.449(10)
N11_6 C4_6 1.349(10)
N11_6 H11A_6 0.8800
N11_6 H11B_6 0.8800
C2_6 C7_6 1.414(10)
C6_6 C7_6 1.379(10)
C9_6 C12_6 1.485(10)
C12_6 C13_6 1.342(11)
C12_6 C17_6 1.394(11)
C13_6 C14_6 1.394(11)
C13_6 H13_6 0.9500
C14_6 C15_6 1.378(12)
C14_6 H14_6 0.9500
C15_6 C16_6 1.377(12)
C15_6 H15_6 0.9500
C16_6 C17_6 1.389(11)
C16_6 H16_6 0.9500
C17_6 H17_6 0.9500
C18_6 C22_6 1.521(11)
C18_6 H18_6 1.0000
C20_6 C28_6 1.506(12)
C20_6 C21_6 1.539(12)
C20_6 H20_6 1.0000
C21_6 C22_6 1.542(12)
C21_6 H21_6 1.0000
C22_6 H22_6 1.0000
C24_6 C27_6 1.501(12)
C24_6 C26_6 1.511(12)
C26_6 H26A_6 0.9800
C26_6 H26B_6 0.9800
C26_6 H26C_6 0.9800
C27_6 H27A_6 0.9800
C27_6 H27B_6 0.9800
C27_6 H27C_6 0.9800
C28_6 H28A_6 0.9900
C28_6 H28B_6 0.9900
C31_6 H31A_6 0.9800
C31_6 H31B_6 0.9800
C31_6 H31C_6 0.9800
C32_6 H32A_6 0.9800
C32_6 H32B_6 0.9800
C32_6 H32C_6 0.9800
C33_6 C35_6 1.533(13)
C33_6 C36_6 1.537(13)
C33_6 C34_6 1.538(13)
C34_6 H34A_6 0.9800
C34_6 H34B_6 0.9800
C34_6 H34C_6 0.9800
C35_6 H35A_6 0.9800
C35_6 H35B_6 0.9800
C35_6 H35C_6 0.9800
C36_6 H36A_6 0.9800
C36_6 H36B_6 0.9800
C36_6 H36C_6 0.9800
Si30_7 O29_7 1.660(12)
Si30_7 C31_7 1.875(13)
Si30_7 C33_7 1.881(12)
Si30_7 C32_7 1.883(12)
O1_7 C2_7 1.262(10)
O19_7 C18_7 1.404(12)
O19_7 C20_7 1.430(12)
O23_7 C22_7 1.411(12)
O23_7 C24_7 1.436(12)
O25_7 C21_7 1.415(12)
O25_7 C24_7 1.425(12)
O29_7 C28_7 1.405(13)
N3_7 C4_7 1.334(11)
N3_7 C2_7 1.365(10)
N3_7 H3_7 0.8800
N5_7 C4_7 1.343(11)
N5_7 C6_7 1.348(10)
N8_7 C9_7 1.315(10)
N8_7 C7_7 1.387(10)
N10_7 C6_7 1.395(10)
N10_7 C9_7 1.404(10)
N10_7 C18_7 1.458(10)
N11_7 C4_7 1.331(11)
N11_7 H11A_7 0.8800
N11_7 H11B_7 0.8800
C2_7 C7_7 1.410(10)
C6_7 C7_7 1.376(11)
C9_7 C12_7 1.482(10)
C12_7 C13_7 1.351(11)
C12_7 C17_7 1.392(11)
C13_7 C14_7 1.389(11)
C13_7 H13_7 0.9500
C14_7 C15_7 1.387(12)
C14_7 H14_7 0.9500
C15_7 C16_7 1.386(12)
C15_7 H15_7 0.9500
C16_7 C17_7 1.388(12)
C16_7 H16_7 0.9500
C17_7 H17_7 0.9500
C18_7 C22_7 1.535(12)
C18_7 H18_7 1.0000
C20_7 C28_7 1.518(13)
C20_7 C21_7 1.543(13)
C20_7 H20_7 1.0000
C21_7 C22_7 1.529(12)
C21_7 H21_7 1.0000
C22_7 H22_7 1.0000
C24_7 C27_7 1.504(13)
C24_7 C26_7 1.520(13)
C26_7 H26A_7 0.9800
C26_7 H26B_7 0.9800
C26_7 H26C_7 0.9800
C27_7 H27A_7 0.9800
C27_7 H27B_7 0.9800
C27_7 H27C_7 0.9800
C28_7 H28A_7 0.9900
C28_7 H28B_7 0.9900
C31_7 H31A_7 0.9800
C31_7 H31B_7 0.9800
C31_7 H31C_7 0.9800
C32_7 H32A_7 0.9800
C32_7 H32B_7 0.9800
C32_7 H32C_7 0.9800
C33_7 C34_7 1.536(13)
C33_7 C35_7 1.539(13)
C33_7 C36_7 1.545(13)
C34_7 H34A_7 0.9800
C34_7 H34B_7 0.9800
C34_7 H34C_7 0.9800
C35_7 H35A_7 0.9800
C35_7 H35B_7 0.9800
C35_7 H35C_7 0.9800
C36_7 H36A_7 0.9800
C36_7 H36B_7 0.9800
C36_7 H36C_7 0.9800
O1_8 C2_8 1.268(9)
O19_8 C18_8 1.400(11)
O19_8 C20_8 1.440(10)
O23_8 C22_8 1.429(10)
O23_8 C24_8 1.459(9)
O25_8 C24_8 1.419(11)
O25_8 C21_8 1.437(10)
N3_8 C4_8 1.337(10)
N3_8 C2_8 1.370(10)
N3_8 H3_8 0.8800
N5_8 C4_8 1.333(10)
N5_8 C6_8 1.348(10)
N8_8 C9_8 1.333(10)
N8_8 C7_8 1.391(10)
N10_8 C6_8 1.396(10)
N10_8 C9_8 1.403(9)
N10_8 C18_8 1.449(10)
N11_8 C4_8 1.347(10)
N11_8 H11A_8 0.8800
N11_8 H11B_8 0.8800
C2_8 C7_8 1.408(10)
C6_8 C7_8 1.388(10)
C9_8 C12_8 1.495(10)
C12_8 C13_8 1.352(11)
C12_8 C17_8 1.385(11)
C13_8 C14_8 1.393(11)
C13_8 H13_8 0.9500
C14_8 C15_8 1.389(12)
C14_8 H14_8 0.9500
C15_8 C16_8 1.385(12)
C15_8 H15_8 0.9500
C16_8 C17_8 1.396(12)
C16_8 H16_8 0.9500
C17_8 H17_8 0.9500
C18_8 C22_8 1.549(10)
C18_8 H18_8 1.0000
C20_8 C28_8 1.499(12)
C20_8 C21_8 1.541(11)
C20_8 H20_8 1.0000
C21_8 C22_8 1.531(11)
C21_8 H21_8 1.0000
C22_8 H22_8 1.0000
C24_8 C26_8 1.508(11)
C24_8 C27_8 1.512(11)
C26_8 H26A_8 0.9800
C26_8 H26B_8 0.9800
C26_8 H26C_8 0.9800
C27_8 H27A_8 0.9800
C27_8 H27B_8 0.9800
C27_8 H27C_8 0.9800
C28_8 O29_8^a 1.413(13)
C28_8 O29_8^b 1.431(13)
C28_8 H28A_8^a 0.9900
C28_8 H28B_8^a 0.9900
C28_8 H28A_8^b 0.9900
C28_8 H28B_8^b 0.9900
Si30_8^a O29_8^a 1.625(12)
Si30_8^a C32_8^a 1.878(12)
Si30_8^a C33_8^a 1.888(12)
Si30_8^a C31_8^a 1.890(12)
C31_8^a H31A_8^a 0.9800
C31_8^a H31B_8^a 0.9800
C31_8^a H31C_8^a 0.9800
C32_8^a H32A_8^a 0.9800
C32_8^a H32B_8^a 0.9800
C32_8^a H32C_8^a 0.9800
C33_8^a C35_8^a 1.538(13)
C33_8^a C34_8^a 1.541(13)
C33_8^a C36_8^a 1.542(13)
C34_8^a H34A_8^a 0.9800
C34_8^a H34B_8^a 0.9800
C34_8^a H34C_8^a 0.9800
C35_8^a H35A_8^a 0.9800
C35_8^a H35B_8^a 0.9800
C35_8^a H35C_8^a 0.9800
C36_8^a H36A_8^a 0.9800
C36_8^a H36B_8^a 0.9800
C36_8^a H36C_8^a 0.9800
Si30_8^b O29_8^b 1.655(12)
Si30_8^b C33_8^b 1.868(12)
Si30_8^b C32_8^b 1.876(13)
Si30_8^b C31_8^b 1.896(13)
C31_8^b H31D_8^b 0.9800
C31_8^b H31E_8^b 0.9800
C31_8^b H31F_8^b 0.9800
C32_8^b H32D_8^b 0.9800
C32_8^b H32E_8^b 0.9800
C32_8^b H32F_8^b 0.9800
C33_8^b C34_8^b 1.537(13)
C33_8^b C36_8^b 1.540(13)
C33_8^b C35_8^b 1.541(13)
C34_8^b H34D_8^b 0.9800
C34_8^b H34E_8^b 0.9800
C34_8^b H34F_8^b 0.9800
C35_8^b H35D_8^b 0.9800
C35_8^b H35E_8^b 0.9800
C35_8^b H35F_8^b 0.9800
C36_8^b H36D_8^b 0.9800
C36_8^b H36E_8^b 0.9800
C36_8^b H36F_8^b 0.9800
Si30_9 O29_9 1.666(9)
Si30_9 C32_9 1.873(11)
Si30_9 C33_9 1.875(11)
Si30_9 C31_9 1.880(11)
O1_9 C2_9 1.246(10)
O29_9 C28_9 1.402(11)
O19_9 C18_9 1.411(11)
O19_9 C20_9 1.438(11)
O23_9 C22_9 1.429(10)
O23_9 C24_9 1.448(11)
O25_9 C21_9 1.420(11)
O25_9 C24_9 1.422(11)
N3_9 C4_9 1.350(10)
N3_9 C2_9 1.367(10)
N3_9 H3_9 0.8800
N5_9 C4_9 1.346(10)
N5_9 C6_9 1.348(10)
N8_9 C9_9 1.322(10)
N8_9 C7_9 1.382(10)
N10_9 C6_9 1.394(9)
N10_9 C9_9 1.402(10)
N10_9 C18_9 1.455(10)
N11_9 C4_9 1.346(10)
N11_9 H11A_9 0.8800
N11_9 H11B_9 0.8800
C2_9 C7_9 1.420(9)
C6_9 C7_9 1.384(10)
C9_9 C12_9 1.484(9)
C12_9 C13_9 1.347(11)
C12_9 C17_9 1.387(11)
C13_9 C14_9 1.387(11)
C13_9 H13_9 0.9500
C14_9 C15_9 1.390(11)
C14_9 H14_9 0.9500
C15_9 C16_9 1.383(12)
C15_9 H15_9 0.9500
C16_9 C17_9 1.394(11)
C16_9 H16_9 0.9500
C17_9 H17_9 0.9500
C18_9 C22_9 1.545(11)
C18_9 H18_9 1.0000
C28_9 C20_9 1.508(11)
C28_9 H28A_9 0.9900
C28_9 H28B_9 0.9900
C20_9 C21_9 1.534(11)
C20_9 H20_9 1.0000
C21_9 C22_9 1.540(11)
C21_9 H21_9 1.0000
C22_9 H22_9 1.0000
C24_9 C27_9 1.507(12)
C24_9 C26_9 1.509(11)
C26_9 H26A_9 0.9800
C26_9 H26B_9 0.9800
C26_9 H26C_9 0.9800
C27_9 H27A_9 0.9800
C27_9 H27B_9 0.9800
C27_9 H27C_9 0.9800
C31_9 H31A_9 0.9800
C31_9 H31B_9 0.9800
C31_9 H31C_9 0.9800
C32_9 H32A_9 0.9800
C32_9 H32B_9 0.9800
C32_9 H32C_9 0.9800
C33_9 C34_9 1.537(12)
C33_9 C36_9 1.540(12)
C33_9 C35_9 1.542(12)
C34_9 H34A_9 0.9800
C34_9 H34B_9 0.9800
C34_9 H34C_9 0.9800
C36_9 H36A_9 0.9800
C36_9 H36B_9 0.9800
C36_9 H36C_9 0.9800
C35_9 H35A_9 0.9800
C35_9 H35B_9 0.9800
C35_9 H35C_9 0.9800
O1_10 C2_10 1.264(9)
O19_10 C18_10 1.400(10)
O19_10 C20_10 1.440(10)
O23_10 C22_10 1.415(10)
O23_10 C24_10 1.432(11)
O25_10 C21_10 1.419(11)
O25_10 C24_10 1.432(11)
N3_10 C4_10 1.348(10)
N3_10 C2_10 1.373(10)
N3_10 H3_10 0.8800
N5_10 C6_10 1.342(9)
N5_10 C4_10 1.344(10)
N8_10 C9_10 1.325(10)
N8_10 C7_10 1.377(10)
N10_10 C6_10 1.390(9)
N10_10 C9_10 1.404(9)
N10_10 C18_10 1.452(9)
N11_10 C4_10 1.345(10)
N11_10 H11A_10 0.8800
N11_10 H11B_10 0.8800
C2_10 C7_10 1.400(10)
C6_10 C7_10 1.383(10)
C9_10 C12_10 1.479(9)
C12_10 C13_10 1.363(10)
C12_10 C17_10 1.395(11)
C13_10 C14_10 1.393(11)
C13_10 H13_10 0.9500
C14_10 C15_10 1.381(11)
C14_10 H14_10 0.9500
C15_10 C16_10 1.384(11)
C15_10 H15_10 0.9500
C16_10 C17_10 1.391(11)
C16_10 H16_10 0.9500
C17_10 H17_10 0.9500
C18_10 C22_10 1.533(10)
C18_10 H18_10 1.0000
C20_10 C28_10 1.499(12)
C20_10 C21_10 1.541(12)
C20_10 H20_10 1.0000
C21_10 C22_10 1.555(11)
C21_10 H21_10 1.0000
C22_10 H22_10 1.0000
C24_10 C27_10 1.502(12)
C24_10 C26_10 1.513(12)
C26_10 H26A_10 0.9800
C26_10 H26B_10 0.9800
C26_10 H26C_10 0.9800
C27_10 H27A_10 0.9800
C27_10 H27B_10 0.9800
C27_10 H27C_10 0.9800
C28_10 O29_10 1.396(11)
C28_10 H28A_10 0.9900
C28_10 H28B_10 0.9900
Si30_10 O29_10 1.614(10)
Si30_10 C33_10 1.865(12)
Si30_10 C31_10 1.884(6)
Si30_10 C32_10 1.891(12)
C31_10 H31A_10 0.9800
C31_10 H31B_10 0.9800
C31_10 H31C_10 0.9800
C32_10 H32A_10 0.9800
C32_10 H32B_10 0.9800
C32_10 H32C_10 0.9800
C33_10 C35_10 1.523(13)
C33_10 C34_10 1.538(13)
C33_10 C36_10 1.548(13)
C34_10 H34A_10 0.9800
C34_10 H34B_10 0.9800
C34_10 H34C_10 0.9800
C35_10 H35A_10 0.9800
C35_10 H35B_10 0.9800
C35_10 H35C_10 0.9800
C36_10 H36A_10 0.9800
C36_10 H36B_10 0.9800
C36_10 H36C_10 0.9800
Si30_11 O29_11 1.627(11)
Si30_11 C33_11 1.876(12)
Si30_11 C32_11 1.884(12)
Si30_11 C31_11 1.902(12)
O1_11 C2_11 1.258(9)
O19_11 C18_11 1.413(11)
O19_11 C20_11 1.432(11)
O23_11 C22_11 1.436(11)
O23_11 C24_11 1.438(12)
O25_11 C21_11 1.416(11)
O25_11 C24_11 1.421(12)
O29_11 C28_11 1.413(13)
N3_11 C4_11 1.358(10)
N3_11 C2_11 1.379(10)
N3_11 H3_11 0.8800
N5_11 C6_11 1.342(10)
N5_11 C4_11 1.344(10)
N8_11 C9_11 1.313(10)
N8_11 C7_11 1.384(10)
N10_11 C9_11 1.389(10)
N10_11 C6_11 1.392(9)
N10_11 C18_11 1.464(10)
N11_11 C4_11 1.342(10)
N11_11 H11A_11 0.8800
N11_11 H11B_11 0.8800
C2_11 C7_11 1.405(10)
C6_11 C7_11 1.387(10)
C9_11 C12_11 1.477(9)
C12_11 C13_11 1.357(11)
C12_11 C17_11 1.394(11)
C13_11 C14_11 1.390(11)
C13_11 H13_11 0.9500
C14_11 C15_11 1.384(12)
C14_11 H14_11 0.9500
C15_11 C16_11 1.389(12)
C15_11 H15_11 0.9500
C16_11 C17_11 1.393(11)
C16_11 H16_11 0.9500
C17_11 H17_11 0.9500
C18_11 C22_11 1.548(11)
C18_11 H18_11 1.0000
C20_11 C28_11 1.503(12)
C20_11 C21_11 1.542(12)
C20_11 H20_11 1.0000
C21_11 C22_11 1.541(11)
C21_11 H21_11 1.0000
C22_11 H22_11 1.0000
C24_11 C27_11 1.492(12)
C24_11 C26_11 1.521(12)
C26_11 H26A_11 0.9800
C26_11 H26B_11 0.9800
C26_11 H26C_11 0.9800
C27_11 H27A_11 0.9800
C27_11 H27B_11 0.9800
C27_11 H27C_11 0.9800
C28_11 H28A_11 0.9900
C28_11 H28B_11 0.9900
C31_11 H31A_11 0.9800
C31_11 H31B_11 0.9800
C31_11 H31C_11 0.9800
C32_11 H32A_11 0.9800
C32_11 H32B_11 0.9800
C32_11 H32C_11 0.9800
C33_11 C34_11 1.539(13)
C33_11 C35_11 1.539(13)
C33_11 C36_11 1.541(13)
C34_11 H34A_11 0.9800
C34_11 H34B_11 0.9800
C34_11 H34C_11 0.9800
C35_11 H35A_11 0.9800
C35_11 H35B_11 0.9800
C35_11 H35C_11 0.9800
C36_11 H36A_11 0.9800
C36_11 H36B_11 0.9800
C36_11 H36C_11 0.9800
Si30_12 O29_12 1.626(11)
Si30_12 C33_12 1.878(12)
Si30_12 C31_12 1.881(12)
Si30_12 C32_12 1.885(12)
O1_12 C2_12 1.280(9)
O19_12 C18_12 1.406(11)
O19_12 C20_12 1.440(12)
O23_12 C22_12 1.413(11)
O23_12 C24_12 1.424(12)
O25_12 C24_12 1.415(12)
O25_12 C21_12 1.419(11)
O29_12 C28_12 1.420(12)
N3_12 C4_12 1.357(10)
N3_12 C2_12 1.368(10)
N3_12 H3_12 0.8800
N5_12 C4_12 1.342(10)
N5_12 C6_12 1.356(10)
N8_12 C9_12 1.310(10)
N8_12 C7_12 1.385(10)
N10_12 C6_12 1.384(10)
N10_12 C9_12 1.400(10)
N10_12 C18_12 1.452(10)
N11_12 C4_12 1.337(11)
N11_12 H11A_12 0.8800
N11_12 H11B_12 0.8800
C2_12 C7_12 1.413(10)
C6_12 C7_12 1.383(10)
C9_12 C12_12 1.487(10)
C12_12 C13_12 1.345(11)
C12_12 C17_12 1.394(10)
C13_12 C14_12 1.392(11)
C13_12 H13_12 0.9500
C14_12 C15_12 1.382(11)
C14_12 H14_12 0.9500
C15_12 C16_12 1.375(12)
C15_12 H15_12 0.9500
C16_12 C17_12 1.391(11)
C16_12 H16_12 0.9500
C17_12 H17_12 0.9500
C18_12 C22_12 1.539(11)
C18_12 H18_12 1.0000
C20_12 C28_12 1.503(12)
C20_12 C21_12 1.548(12)
C20_12 H20_12 1.0000
C21_12 C22_12 1.524(12)
C21_12 H21_12 1.0000
C22_12 H22_12 1.0000
C24_12 C27_12 1.506(13)
C24_12 C26_12 1.506(12)
C26_12 H26A_12 0.9800
C26_12 H26B_12 0.9800
C26_12 H26C_12 0.9800
C27_12 H27A_12 0.9800
C27_12 H27B_12 0.9800
C27_12 H27C_12 0.9800
C28_12 H28A_12 0.9900
C28_12 H28B_12 0.9900
C31_12 H31A_12 0.9800
C31_12 H31B_12 0.9800
C31_12 H31C_12 0.9800
C32_12 H32A_12 0.9800
C32_12 H32B_12 0.9800
C32_12 H32C_12 0.9800
C33_12 C34_12 1.533(13)
C33_12 C35_12 1.535(13)
C33_12 C36_12 1.546(13)
C34_12 H34A_12 0.9800
C34_12 H34B_12 0.9800
C34_12 H34C_12 0.9800
C35_12 H35A_12 0.9800
C35_12 H35B_12 0.9800
C35_12 H35C_12 0.9800
C36_12 H36A_12 0.9800
C36_12 H36B_12 0.9800
C36_12 H36C_12 0.9800
Si30_13 O29_13 1.642(10)
Si30_13 C33_13 1.867(11)
Si30_13 C31_13 1.883(11)
Si30_13 C32_13 1.884(12)
O1_13 C2_13 1.261(9)
O19_13 C18_13 1.412(11)
O19_13 C20_13 1.429(11)
O23_13 C22_13 1.418(11)
O23_13 C24_13 1.442(11)
O25_13 C21_13 1.427(10)
O25_13 C24_13 1.438(11)
O29_13 C28_13 1.428(12)
N3_13 C4_13 1.354(9)
N3_13 C2_13 1.374(10)
N3_13 H3_13 0.8800
N5_13 C6_13 1.338(10)
N5_13 C4_13 1.339(10)
N8_13 C9_13 1.307(10)
N8_13 C7_13 1.394(10)
N10_13 C6_13 1.382(10)
N10_13 C9_13 1.403(10)
N10_13 C18_13 1.449(10)
N11_13 C4_13 1.334(10)
N11_13 H11A_13 0.8800
N11_13 H11B_13 0.8800
C2_13 C7_13 1.402(10)
C6_13 C7_13 1.379(10)
C9_13 C12_13 1.481(10)
C12_13 C13_13 1.351(11)
C12_13 C17_13 1.390(11)
C13_13 C14_13 1.395(11)
C13_13 H13_13 0.9500
C14_13 C15_13 1.383(12)
C14_13 H14_13 0.9500
C15_13 C16_13 1.386(12)
C15_13 H15_13 0.9500
C16_13 C17_13 1.386(12)
C16_13 H16_13 0.9500
C17_13 H17_13 0.9500
C18_13 C22_13 1.543(11)
C18_13 H18_13 1.0000
C20_13 C28_13 1.507(12)
C20_13 C21_13 1.547(12)
C20_13 H20_13 1.0000
C21_13 C22_13 1.562(11)
C21_13 H21_13 1.0000
C22_13 H22_13 1.0000
C24_13 C27_13 1.505(12)
C24_13 C26_13 1.519(11)
C26_13 H26A_13 0.9800
C26_13 H26B_13 0.9800
C26_13 H26C_13 0.9800
C27_13 H27A_13 0.9800
C27_13 H27B_13 0.9800
C27_13 H27C_13 0.9800
C28_13 H28A_13 0.9900
C28_13 H28B_13 0.9900
C31_13 H31A_13 0.9800
C31_13 H31B_13 0.9800
C31_13 H31C_13 0.9800
C32_13 H32A_13 0.9800
C32_13 H32B_13 0.9800
C32_13 H32C_13 0.9800
C33_13 C34_13 1.536(13)
C33_13 C35_13 1.539(13)
C33_13 C36_13 1.548(13)
C34_13 H34A_13 0.9800
C34_13 H34B_13 0.9800
C34_13 H34C_13 0.9800
C35_13 H35A_13 0.9800
C35_13 H35B_13 0.9800
C35_13 H35C_13 0.9800
C36_13 H36A_13 0.9800
C36_13 H36B_13 0.9800
C36_13 H36C_13 0.9800
Si30_14 O29_14 1.660(8)
Si30_14 C31_14 1.872(10)
Si30_14 C33_14 1.882(10)
Si30_14 C32_14 1.884(9)
O1_14 C2_14 1.260(9)
O19_14 C18_14 1.410(10)
O19_14 C20_14 1.455(10)
O23_14 C22_14 1.429(10)
O23_14 C24_14 1.438(10)
O25_14 C21_14 1.427(10)
O25_14 C24_14 1.430(10)
O29_14 C28_14 1.403(11)
N3_14 C4_14 1.347(10)
N3_14 C2_14 1.383(10)
N3_14 H3_14 0.8800
N5_14 C6_14 1.345(10)
N5_14 C4_14 1.345(10)
N8_14 C9_14 1.310(10)
N8_14 C7_14 1.382(9)
N10_14 C6_14 1.390(9)
N10_14 C9_14 1.405(10)
N10_14 C18_14 1.448(9)
N11_14 C4_14 1.354(10)
N11_14 H11A_14 0.8800
N11_14 H11B_14 0.8800
C2_14 C7_14 1.412(9)
C6_14 C7_14 1.384(10)
C9_14 C12_14 1.479(9)
C12_14 C13_14 1.357(11)
C12_14 C17_14 1.398(11)
C13_14 C14_14 1.386(11)
C13_14 H13_14 0.9500
C14_14 C15_14 1.386(11)
C14_14 H14_14 0.9500
C15_14 C16_14 1.386(12)
C15_14 H15_14 0.9500
C16_14 C17_14 1.394(11)
C16_14 H16_14 0.9500
C17_14 H17_14 0.9500
C18_14 C22_14 1.544(11)
C18_14 H18_14 1.0000
C20_14 C28_14 1.502(11)
C20_14 C21_14 1.535(11)
C20_14 H20_14 1.0000
C21_14 C22_14 1.539(11)
C21_14 H21_14 1.0000
C22_14 H22_14 1.0000
C24_14 C27_14 1.501(11)
C24_14 C26_14 1.517(10)
C26_14 H26A_14 0.9800
C26_14 H26B_14 0.9800
C26_14 H26C_14 0.9800
C27_14 H27A_14 0.9800
C27_14 H27B_14 0.9800
C27_14 H27C_14 0.9800
C28_14 H28A_14 0.9900
C28_14 H28B_14 0.9900
C31_14 H31A_14 0.9800
C31_14 H31B_14 0.9800
C31_14 H31C_14 0.9800
C32_14 H32A_14 0.9800
C32_14 H32B_14 0.9800
C32_14 H32C_14 0.9800
C33_14 C35_14 1.533(12)
C33_14 C36_14 1.542(12)
C33_14 C34_14 1.548(12)
C34_14 H34A_14 0.9800
C34_14 H34B_14 0.9800
C34_14 H34C_14 0.9800
C35_14 H35A_14 0.9800
C35_14 H35B_14 0.9800
C35_14 H35C_14 0.9800
C36_14 H36A_14 0.9800
C36_14 H36B_14 0.9800
C36_14 H36C_14 0.9800
Si30_15 O29_15 1.659(8)
Si30_15 C31_15 1.867(9)
Si30_15 C32_15 1.879(9)
Si30_15 C33_15 1.880(9)
O1_15 C2_15 1.265(9)
O19_15 C18_15 1.408(11)
O19_15 C20_15 1.440(10)
O23_15 C22_15 1.414(10)
O23_15 C24_15 1.434(11)
O25_15 C21_15 1.410(10)
O25_15 C24_15 1.428(11)
O29_15 C28_15 1.406(10)
N3_15 C4_15 1.350(10)
N3_15 C2_15 1.377(10)
N3_15 H3_15 0.8800
N5_15 C4_15 1.336(10)
N5_15 C6_15 1.357(9)
N8_15 C9_15 1.312(10)
N8_15 C7_15 1.379(10)
N10_15 C6_15 1.378(10)
N10_15 C9_15 1.395(10)
N10_15 C18_15 1.454(10)
N11_15 C4_15 1.350(10)
N11_15 H11A_15 0.8800
N11_15 H11B_15 0.8800
C2_15 C7_15 1.409(10)
C6_15 C7_15 1.381(10)
C9_15 C12_15 1.482(9)
C12_15 C13_15 1.357(10)
C12_15 C17_15 1.394(11)
C13_15 C14_15 1.385(11)
C13_15 H13_15 0.9500
C14_15 C15_15 1.394(12)
C14_15 H14_15 0.9500
C15_15 C16_15 1.384(12)
C15_15 H15_15 0.9500
C16_15 C17_15 1.382(11)
C16_15 H16_15 0.9500
C17_15 H17_15 0.9500
C18_15 C22_15 1.539(10)
C18_15 H18_15 1.0000
C20_15 C28_15 1.501(11)
C20_15 C21_15 1.542(11)
C20_15 H20_15 1.0000
C21_15 C22_15 1.540(11)
C21_15 H21_15 1.0000
C22_15 H22_15 1.0000
C24_15 C27_15 1.514(12)
C24_15 C26_15 1.521(11)
C26_15 H26A_15 0.9800
C26_15 H26B_15 0.9800
C26_15 H26C_15 0.9800
C27_15 H27A_15 0.9800
C27_15 H27B_15 0.9800
C27_15 H27C_15 0.9800
C28_15 H28A_15 0.9900
C28_15 H28B_15 0.9900
C31_15 H31A_15 0.9800
C31_15 H31B_15 0.9800
C31_15 H31C_15 0.9800
C32_15 H32A_15 0.9800
C32_15 H32B_15 0.9800
C32_15 H32C_15 0.9800
C33_15 C34_15 1.527(11)
C33_15 C36_15 1.535(11)
C33_15 C35_15 1.551(12)
C34_15 H34A_15 0.9800
C34_15 H34B_15 0.9800
C34_15 H34C_15 0.9800
C35_15 H35A_15 0.9800
C35_15 H35B_15 0.9800
C35_15 H35C_15 0.9800
C36_15 H36A_15 0.9800
C36_15 H36B_15 0.9800
C36_15 H36C_15 0.9800
Si30_16 O29_16 1.654(9)
Si30_16 C32_16 1.876(12)
Si30_16 C33_16 1.877(11)
Si30_16 C31_16 1.890(12)
O1_16 C2_16 1.242(10)
O19_16 C20_16 1.420(11)
O19_16 C18_16 1.421(11)
O23_16 C22_16 1.420(10)
O23_16 C24_16 1.434(11)
O25_16 C21_16 1.411(10)
O25_16 C24_16 1.429(11)
O29_16 C28_16 1.415(11)
N3_16 C4_16 1.336(10)
N3_16 C2_16 1.355(10)
N3_16 H3_16 0.8800
N5_16 C6_16 1.346(10)
N5_16 C4_16 1.366(10)
N8_16 C9_16 1.320(10)
N8_16 C7_16 1.390(10)
N10_16 C9_16 1.388(10)
N10_16 C6_16 1.398(10)
N10_16 C18_16 1.450(10)
N11_16 C4_16 1.335(10)
N11_16 H11A_16 0.8800
N11_16 H11B_16 0.8800
C2_16 C7_16 1.417(10)
C6_16 C7_16 1.372(10)
C9_16 C12_16 1.491(10)
C12_16 C13_16 1.345(11)
C12_16 C17_16 1.387(11)
C13_16 C14_16 1.395(11)
C13_16 H13_16 0.9500
C14_16 C15_16 1.386(12)
C14_16 H14_16 0.9500
C15_16 C16_16 1.385(12)
C15_16 H15_16 0.9500
C16_16 C17_16 1.400(11)
C16_16 H16_16 0.9500
C17_16 H17_16 0.9500
C18_16 C22_16 1.540(11)
C18_16 H18_16 1.0000
C20_16 C28_16 1.521(12)
C20_16 C21_16 1.538(11)
C20_16 H20_16 1.0000
C21_16 C22_16 1.548(11)
C21_16 H21_16 1.0000
C22_16 H22_16 1.0000
C24_16 C27_16 1.508(11)
C24_16 C26_16 1.517(12)
C26_16 H26A_16 0.9800
C26_16 H26B_16 0.9800
C26_16 H26C_16 0.9800
C27_16 H27A_16 0.9800
C27_16 H27B_16 0.9800
C27_16 H27C_16 0.9800
C28_16 H28A_16 0.9900
C28_16 H28B_16 0.9900
C31_16 H31A_16 0.9800
C31_16 H31B_16 0.9800
C31_16 H31C_16 0.9800
C32_16 H32A_16 0.9800
C32_16 H32B_16 0.9800
C32_16 H32C_16 0.9800
C33_16 C35_16 1.543(13)
C33_16 C34_16 1.543(13)
C33_16 C36_16 1.545(13)
C34_16 H34A_16 0.9800
C34_16 H34B_16 0.9800
C34_16 H34C_16 0.9800
C35_16 H35A_16 0.9800
C35_16 H35B_16 0.9800
C35_16 H35C_16 0.9800
C36_16 H36A_16 0.9800
C36_16 H36B_16 0.9800
C36_16 H36C_16 0.9800
O41_31 C42_31 1.243(10)
C42_31 C47_31 1.441(11)
C42_31 C43_31 1.459(10)
C43_31 C44_31 1.364(10)
C43_31 N51_31 1.451(10)
C44_31 C45_31 1.371(11)
C44_31 H44_31 0.9500
C45_31 C46_31 1.392(11)
C45_31 N54_31 1.435(10)
C46_31 C47_31 1.368(11)
C46_31 H46_31 0.9500
C47_31 N48_31 1.454(11)
N48_31 O49_31 1.216(12)
N48_31 O50_31 1.232(12)
N51_31 O53_31 1.222(11)
N51_31 O52_31 1.234(11)
N54_31 O56_31 1.230(11)
N54_31 O55_31 1.231(11)
O41_32 C42_32 1.254(11)
C42_32 C47_32 1.443(11)
C42_32 C43_32 1.456(11)
C43_32 C44_32 1.363(11)
C43_32 N51_32 1.445(11)
C44_32 C45_32 1.382(11)
C44_32 H44_32 0.9500
C45_32 C46_32 1.382(11)
C45_32 N54_32 1.439(10)
C46_32 C47_32 1.371(11)
C46_32 H46_32 0.9500
C47_32 N48_32 1.456(11)
N48_32 O49_32 1.230(10)
N48_32 O50_32 1.242(11)
N51_32 O53_32 1.211(12)
N51_32 O52_32 1.228(12)
N54_32 O55_32 1.236(11)
N54_32 O56_32 1.242(11)
O41_33 C42_33 1.249(10)
C42_33 C47_33 1.448(10)
C42_33 C43_33 1.458(10)
C43_33 C44_33 1.374(11)
C43_33 N51_33 1.453(10)
C44_33 C45_33 1.379(11)
C44_33 H44_33 0.9500
C45_33 C46_33 1.403(11)
C45_33 N54_33 1.441(10)
C46_33 C47_33 1.365(11)
C46_33 H46_33 0.9500
C47_33 N48_33 1.472(10)
N48_33 O49_33 1.227(10)
N48_33 O50_33 1.235(10)
N51_33 O53_33 1.226(10)
N51_33 O52_33 1.235(10)
N54_33 O56_33 1.226(11)
N54_33 O55_33 1.234(11)
O41_34 C42_34 1.235(11)
C42_34 C43_34 1.449(12)
C42_34 C47_34 1.462(11)
C43_34 C44_34 1.369(12)
C43_34 N51_34 1.445(11)
C44_34 C45_34 1.370(12)
C44_34 H44_34 0.9500
C45_34 C46_34 1.408(12)
C45_34 N54_34 1.438(11)
C46_34 C47_34 1.354(11)
C46_34 H46_34 0.9500
C47_34 N48_34 1.457(11)
N48_34 O49_34 1.229(12)
N48_34 O50_34 1.232(12)
N51_34 O52_34 1.233(12)
N51_34 O53_34 1.237(12)
N54_34 O55_34 1.241(11)
N54_34 O56_34 1.253(11)
C61_35 C62_35 1.510(14)
C61_35 H61A_35 0.9800
C61_35 H61B_35 0.9800
C61_35 H61C_35 0.9800
C62_35 C63_35 1.524(14)
C62_35 H62A_35 0.9900
C62_35 H62B_35 0.9900
C63_35 C64_35 1.522(14)
C63_35 H63A_35 0.9900
C63_35 H63B_35 0.9900
C64_35 C65_35 1.521(14)
C64_35 H64A_35 0.9900
C64_35 H64B_35 0.9900
C65_35 C66_35 1.522(14)
C65_35 H65A_35 0.9900
C65_35 H65B_35 0.9900
C66_35 H66A_35 0.9800
C66_35 H66B_35 0.9800
C66_35 H66C_35 0.9800
C61_36 C62_36 1.516(14)
C61_36 H61A_36 0.9800
C61_36 H61B_36 0.9800
C61_36 H61C_36 0.9800
C62_36 C63_36 1.521(14)
C62_36 H62A_36 0.9900
C62_36 H62B_36 0.9900
C63_36 C64_36 1.526(14)
C63_36 H63A_36 0.9900
C63_36 H63B_36 0.9900
C64_36 C65_36 1.515(14)
C64_36 H64A_36 0.9900
C64_36 H64B_36 0.9900
C65_36 C66_36 1.518(14)
C65_36 H65A_36 0.9900
C65_36 H65B_36 0.9900
C66_36 H66A_36 0.9800
C66_36 H66B_36 0.9800
C66_36 H66C_36 0.9800
C61_38 C62_38 1.529(14)
C61_38 H61A_38 0.9800
C61_38 H61B_38 0.9800
C61_38 H61C_38 0.9800
C62_38 C63_38 1.515(13)
C62_38 H62A_38 0.9900
C62_38 H62B_38 0.9900
C63_38 C64_38 1.518(13)
C63_38 H63A_38 0.9900
C63_38 H63B_38 0.9900
C64_38 C65_38 1.508(14)
C64_38 H64A_38 0.9900
C64_38 H64B_38 0.9900
C65_38 C66_38 1.520(14)
C65_38 H65A_38 0.9900
C65_38 H65B_38 0.9900
C66_38 H66A_38 0.9800
C66_38 H66B_38 0.9800
C66_38 H66C_38 0.9800
C61_39 C62_39 1.524(12)
C61_39 H61A_39 0.9800
C61_39 H61B_39 0.9800
C61_39 H61C_39 0.9800
C62_39 C63_39 1.522(12)
C62_39 H62A_39 0.9900
C62_39 H62B_39 0.9900
C63_39 C64_39 1.490(12)
C63_39 H63A_39 0.9900
C63_39 H63B_39 0.9900
C64_39 C65_39 1.509(12)
C64_39 H64A_39 0.9900
C64_39 H64B_39 0.9900
C65_39 C66_39 1.507(13)
C65_39 H65A_39 0.9900
C65_39 H65B_39 0.9900
C66_39 H66A_39 0.9800
C66_39 H66B_39 0.9800
C66_39 H66C_39 0.9800
C61_41 C62_41 1.519(14)
C61_41 H61A_41 0.9800
C61_41 H61B_41 0.9800
C61_41 H61C_41 0.9800
C62_41 C63_41 1.524(14)
C62_41 H62A_41 0.9900
C62_41 H62B_41 0.9900
C63_41 C64_41 1.514(14)
C63_41 H63A_41 0.9900
C63_41 H63B_41 0.9900
C64_41 C65_41 1.521(14)
C64_41 H64A_41 0.9900
C64_41 H64B_41 0.9900
C65_41 C66_41 1.524(14)
C65_41 H65A_41 0.9900
C65_41 H65B_41 0.9900
C66_41 H66A_41 0.9800
C66_41 H66B_41 0.9800
C66_41 H66C_41 0.9800
C71_50 Cl72_50 1.749(14)
C71_50 Cl73_50 1.752(14)
C71_50 H71A_50 0.9900
C71_50 H71B_50 0.9900
C71_51 Cl72_51 1.751(14)
C71_51 Cl73_51 1.751(14)
C71_51 H71A_51 0.9900
C71_51 H71B_51 0.9900
C71_52 Cl72_52 1.730(13)
C71_52 Cl73_52 1.747(13)
C71_52 H71A_52 0.9900
C71_52 H71B_52 0.9900
C71_53 Cl72_53 1.736(13)
C71_53 Cl73_53 1.742(13)
C71_53 H71A_53 0.9900
C71_53 H71B_53 0.9900
C71_54 Cl72_54 1.747(14)
C71_54 Cl73_54 1.753(14)
C71_54 H71A_54 0.9900
C71_54 H71B_54 0.9900
C71_55 Cl72_55 1.752(14)
C71_55 Cl73_55 1.754(14)
C71_55 H71A_55 0.9900
C71_55 H71B_55 0.9900

loop_
_geom_torsion_atom_site_label_1
_geom_torsion_atom_site_label_2
_geom_torsion_atom_site_label_3
_geom_torsion_atom_site_label_4
_geom_torsion
C33_1 Si30_1 O29_1 C28_1 -172.6(18)
C31_1 Si30_1 O29_1 C28_1 63(2)
C32_1 Si30_1 O29_1 C28_1 -53.9(19)
Ba2 O1_1 C2_1 N3_1 44(2)
Ba2 O1_1 C2_1 C7_1 -131.5(17)
C4_1 N3_1 C2_1 O1_1 -177.0(19)
C4_1 N3_1 C2_1 C7_1 -1(3)
C6_1 N5_1 C4_1 N11_1 -175(2)
C6_1 N5_1 C4_1 N3_1 3(3)
C2_1 N3_1 C4_1 N5_1 -4(3)
C2_1 N3_1 C4_1 N11_1 175(2)
C4_1 N5_1 C6_1 C7_1 2(3)
C4_1 N5_1 C6_1 N10_1 174.6(19)
C9_1 N10_1 C6_1 N5_1 -174.9(19)
C18_1 N10_1 C6_1 N5_1 -4(3)
C9_1 N10_1 C6_1 C7_1 -1(2)
C18_1 N10_1 C6_1 C7_1 169.8(15)
N5_1 C6_1 C7_1 N8_1 176.1(19)
N10_1 C6_1 C7_1 N8_1 2(2)
N5_1 C6_1 C7_1 C2_1 -7(3)
N10_1 C6_1 C7_1 C2_1 179.5(18)
C9_1 N8_1 C7_1 C6_1 -3(2)
C9_1 N8_1 C7_1 C2_1 -180(2)
O1_1 C2_1 C7_1 C6_1 -178.7(19)
N3_1 C2_1 C7_1 C6_1 6(3)
O1_1 C2_1 C7_1 N8_1 -2(4)
N3_1 C2_1 C7_1 N8_1 -178(2)
C7_1 N8_1 C9_1 N10_1 2(2)
C7_1 N8_1 C9_1 C12_1 -175.1(17)
C6_1 N10_1 C9_1 N8_1 -1(2)
C18_1 N10_1 C9_1 N8_1 -171.4(14)
C6_1 N10_1 C9_1 C12_1 176.3(16)
C18_1 N10_1 C9_1 C12_1 6(3)
N8_1 C9_1 C12_1 C13_1 40(2)
N10_1 C9_1 C12_1 C13_1 -136.9(17)
N8_1 C9_1 C12_1 C17_1 -138.7(18)
N10_1 C9_1 C12_1 C17_1 44(3)
C17_1 C12_1 C13_1 C14_1 -1(2)
C9_1 C12_1 C13_1 C14_1 -179.5(17)
C12_1 C13_1 C14_1 C15_1 1(2)
C13_1 C14_1 C15_1 C16_1 -3(3)
C14_1 C15_1 C16_1 C17_1 4(4)
C15_1 C16_1 C17_1 C12_1 -4(3)
C13_1 C12_1 C17_1 C16_1 2(3)
C9_1 C12_1 C17_1 C16_1 -179.0(18)
C20_1 O19_1 C18_1 N10_1 -122.7(11)
C20_1 O19_1 C18_1 C22_1 1.1(14)
C6_1 N10_1 C18_1 O19_1 82.4(18)
C9_1 N10_1 C18_1 O19_1 -108.9(17)
C6_1 N10_1 C18_1 C22_1 -36.9(19)
C9_1 N10_1 C18_1 C22_1 131.8(15)
C18_1 O19_1 C20_1 C28_1 120.3(13)
C18_1 O19_1 C20_1 C21_1 -2.5(15)
C24_1 O25_1 C21_1 C22_1 -14.0(14)
C24_1 O25_1 C21_1 C20_1 99.8(12)
O19_1 C20_1 C21_1 O25_1 -111.0(12)
C28_1 C20_1 C21_1 O25_1 129.5(13)
O19_1 C20_1 C21_1 C22_1 2.8(13)
C28_1 C20_1 C21_1 C22_1 -116.8(13)
C24_1 O23_1 C22_1 C21_1 16.2(13)
C24_1 O23_1 C22_1 C18_1 -100.9(10)
O25_1 C21_1 C22_1 O23_1 -1.6(13)
C20_1 C21_1 C22_1 O23_1 -122.4(10)
O25_1 C21_1 C22_1 C18_1 118.6(10)
C20_1 C21_1 C22_1 C18_1 -2.2(12)
O19_1 C18_1 C22_1 O23_1 116.9(10)
N10_1 C18_1 C22_1 O23_1 -121.7(11)
O19_1 C18_1 C22_1 C21_1 0.8(12)
N10_1 C18_1 C22_1 C21_1 122.2(10)
C21_1 O25_1 C24_1 O23_1 23.8(14)
C21_1 O25_1 C24_1 C27_1 -92.2(13)
C21_1 O25_1 C24_1 C26_1 142.4(13)
C22_1 O23_1 C24_1 O25_1 -24.6(13)
C22_1 O23_1 C24_1 C27_1 91.4(12)
C22_1 O23_1 C24_1 C26_1 -145.0(12)
Si30_1 O29_1 C28_1 C20_1 -170.8(14)
O19_1 C20_1 C28_1 O29_1 59.4(19)
C21_1 C20_1 C28_1 O29_1 178.7(14)
O29_1 Si30_1 C33_1 C35_1 56.9(15)
C31_1 Si30_1 C33_1 C35_1 179.7(13)
C32_1 Si30_1 C33_1 C35_1 -59.8(15)
O29_1 Si30_1 C33_1 C34_1 -62.8(14)
C31_1 Si30_1 C33_1 C34_1 60.0(15)
C32_1 Si30_1 C33_1 C34_1 -179.5(12)
O29_1 Si30_1 C33_1 C36_1 179.3(13)
C31_1 Si30_1 C33_1 C36_1 -57.9(15)
C32_1 Si30_1 C33_1 C36_1 62.7(14)
Ba2 O1_2 C2_2 N3_2 35(2)
Ba2 O1_2 C2_2 C7_2 -147.1(13)
C4_2 N3_2 C2_2 O1_2 177.3(16)
C4_2 N3_2 C2_2 C7_2 -1(2)
C6_2 N5_2 C4_2 N11_2 -177.9(16)
C6_2 N5_2 C4_2 N3_2 2(2)
C2_2 N3_2 C4_2 N11_2 178.2(16)
C2_2 N3_2 C4_2 N5_2 -1(3)
C4_2 N5_2 C6_2 C7_2 0(3)
C4_2 N5_2 C6_2 N10_2 179.6(17)
C9_2 N10_2 C6_2 N5_2 -179.4(19)
C18_2 N10_2 C6_2 N5_2 -1(3)
C9_2 N10_2 C6_2 C7_2 0(2)
C18_2 N10_2 C6_2 C7_2 178.2(16)
C9_2 N8_2 C7_2 C6_2 -3(2)
C9_2 N8_2 C7_2 C2_2 -178(2)
N5_2 C6_2 C7_2 N8_2 -178.7(18)
N10_2 C6_2 C7_2 N8_2 2(2)
N5_2 C6_2 C7_2 C2_2 -3(3)
N10_2 C6_2 C7_2 C2_2 177.8(16)
O1_2 C2_2 C7_2 N8_2 -1(3)
N3_2 C2_2 C7_2 N8_2 177.8(18)
O1_2 C2_2 C7_2 C6_2 -175.4(17)
N3_2 C2_2 C7_2 C6_2 3(2)
C7_2 N8_2 C9_2 N10_2 3(2)
C7_2 N8_2 C9_2 C12_2 176.4(18)
C6_2 N10_2 C9_2 N8_2 -2(2)
C18_2 N10_2 C9_2 N8_2 179.7(16)
C6_2 N10_2 C9_2 C12_2 -175.0(18)
C18_2 N10_2 C9_2 C12_2 7(3)
N8_2 C9_2 C12_2 C13_2 42(3)
N10_2 C9_2 C12_2 C13_2 -145.1(19)
N8_2 C9_2 C12_2 C17_2 -131(2)
N10_2 C9_2 C12_2 C17_2 42(3)
C17_2 C12_2 C13_2 C14_2 -5(2)
C9_2 C12_2 C13_2 C14_2 -178.2(18)
C12_2 C13_2 C14_2 C15_2 0(2)
C13_2 C14_2 C15_2 C16_2 2(4)
C14_2 C15_2 C16_2 C17_2 1(4)
C13_2 C12_2 C17_2 C16_2 8(3)
C9_2 C12_2 C17_2 C16_2 -179(2)
C15_2 C16_2 C17_2 C12_2 -6(4)
C20_2 O19_2 C18_2 N10_2 -104.7(14)
C20_2 O19_2 C18_2 C22_2 19.5(15)
C6_2 N10_2 C18_2 O19_2 89(2)
C9_2 N10_2 C18_2 O19_2 -93.4(19)
C6_2 N10_2 C18_2 C22_2 -30(2)
C9_2 N10_2 C18_2 C22_2 147.5(17)
C18_2 O19_2 C20_2 C28_2 112.2(14)
C18_2 O19_2 C20_2 C21_2 -13.6(18)
C24_2 O25_2 C21_2 C22_2 -2.1(17)
C24_2 O25_2 C21_2 C20_2 111.0(14)
O19_2 C20_2 C21_2 O25_2 -110.9(15)
C28_2 C20_2 C21_2 O25_2 130.3(15)
O19_2 C20_2 C21_2 C22_2 1.7(16)
C28_2 C20_2 C21_2 C22_2 -117.1(14)
C24_2 O23_2 C22_2 C21_2 -17.0(18)
C24_2 O23_2 C22_2 C18_2 -130.5(14)
O25_2 C21_2 C22_2 O23_2 11.3(16)
C20_2 C21_2 C22_2 O23_2 -107.6(14)
O25_2 C21_2 C22_2 C18_2 128.1(12)
C20_2 C21_2 C22_2 C18_2 9.2(13)
O19_2 C18_2 C22_2 O23_2 96.1(13)
N10_2 C18_2 C22_2 O23_2 -142.3(13)
O19_2 C18_2 C22_2 C21_2 -17.1(13)
N10_2 C18_2 C22_2 C21_2 104.5(13)
C22_2 O23_2 C24_2 O25_2 15.8(19)
C22_2 O23_2 C24_2 C27_2 132.9(18)
C22_2 O23_2 C24_2 C26_2 -106.6(19)
C21_2 O25_2 C24_2 O23_2 -8.0(18)
C21_2 O25_2 C24_2 C27_2 -128.1(17)
C21_2 O25_2 C24_2 C26_2 112.9(18)
O19_2 C20_2 C28_2 O29_2^a 168.2(18)
C21_2 C20_2 C28_2 O29_2^a -72(2)
O19_2 C20_2 C28_2 O29_2^b 57(2)
C21_2 C20_2 C28_2 O29_2^b 176.6(17)
C20_2 C28_2 O29_2^a Si30_2^a -159.1(17)
C28_2 O29_2^a Si30_2^a C32_2^a 22(3)
C28_2 O29_2^a Si30_2^a C33_2^a -98(2)
C28_2 O29_2^a Si30_2^a C31_2^a 143(2)
O29_2^a Si30_2^a C33_2^a C34_2^a -60.0(15)
C32_2^a Si30_2^a C33_2^a C34_2^a -179.5(13)
C31_2^a Si30_2^a C33_2^a C34_2^a 58.7(15)
O29_2^a Si30_2^a C33_2^a C35_2^a 61.1(14)
C32_2^a Si30_2^a C33_2^a C35_2^a -58.5(15)
C31_2^a Si30_2^a C33_2^a C35_2^a 179.8(12)
O29_2^a Si30_2^a C33_2^a C36_2^a 179.8(12)
C32_2^a Si30_2^a C33_2^a C36_2^a 60.3(14)
C31_2^a Si30_2^a C33_2^a C36_2^a -61.5(14)
C20_2 C28_2 O29_2^b Si30_2^b -127(2)
C28_2 O29_2^b Si30_2^b C31_2^b 42(3)
C28_2 O29_2^b Si30_2^b C33_2^b 163(2)
C28_2 O29_2^b Si30_2^b C32_2^b -80(3)
O29_2^b Si30_2^b C33_2^b C34_2^b -61.9(15)
C31_2^b Si30_2^b C33_2^b C34_2^b 58.0(16)
C32_2^b Si30_2^b C33_2^b C34_2^b -178.1(13)
O29_2^b Si30_2^b C33_2^b C35_2^b 58.2(15)
C31_2^b Si30_2^b C33_2^b C35_2^b 178.1(13)
C32_2^b Si30_2^b C33_2^b C35_2^b -58.0(15)
O29_2^b Si30_2^b C33_2^b C36_2^b 179.9(13)
C31_2^b Si30_2^b C33_2^b C36_2^b -60.2(15)
C32_2^b Si30_2^b C33_2^b C36_2^b 63.7(14)
Ba2 O1_3 C2_3 N3_3 31(3)
Ba2 O1_3 C2_3 C7_3 -152.8(14)
C4_3 N3_3 C2_3 O1_3 175.3(17)
C4_3 N3_3 C2_3 C7_3 -1(3)
C6_3 N5_3 C4_3 N11_3 -179.2(16)
C6_3 N5_3 C4_3 N3_3 -1(2)
C2_3 N3_3 C4_3 N5_3 0(3)
C2_3 N3_3 C4_3 N11_3 178.5(16)
C4_3 N5_3 C6_3 C7_3 3(3)
C4_3 N5_3 C6_3 N10_3 -176.0(16)
C9_3 N10_3 C6_3 N5_3 -179.6(16)
C18_3 N10_3 C6_3 N5_3 4(3)
C9_3 N10_3 C6_3 C7_3 1.0(18)
C18_3 N10_3 C6_3 C7_3 -175.8(14)
N5_3 C6_3 C7_3 N8_3 177.9(16)
N10_3 C6_3 C7_3 N8_3 -3(2)
N5_3 C6_3 C7_3 C2_3 -5(3)
N10_3 C6_3 C7_3 C2_3 174.8(16)
C9_3 N8_3 C7_3 C6_3 3(2)
C9_3 N8_3 C7_3 C2_3 -174(2)
O1_3 C2_3 C7_3 C6_3 -173.1(18)
N3_3 C2_3 C7_3 C6_3 3(3)
O1_3 C2_3 C7_3 N8_3 4(3)
N3_3 C2_3 C7_3 N8_3 -179.9(18)
C7_3 N8_3 C9_3 N10_3 -2.7(19)
C7_3 N8_3 C9_3 C12_3 178.9(15)
C6_3 N10_3 C9_3 N8_3 1.1(18)
C18_3 N10_3 C9_3 N8_3 178.1(13)
C6_3 N10_3 C9_3 C12_3 179.5(14)
C18_3 N10_3 C9_3 C12_3 -4(2)
N8_3 C9_3 C12_3 C13_3 44(2)
N10_3 C9_3 C12_3 C13_3 -134.3(15)
N8_3 C9_3 C12_3 C17_3 -131.6(16)
N10_3 C9_3 C12_3 C17_3 50(2)
C17_3 C12_3 C13_3 C14_3 -0.4(17)
C9_3 C12_3 C13_3 C14_3 -175.9(13)
C12_3 C13_3 C14_3 C15_3 -0.2(18)
C13_3 C14_3 C15_3 C16_3 2(2)
C14_3 C15_3 C16_3 C17_3 -3(3)
C15_3 C16_3 C17_3 C12_3 3(2)
C13_3 C12_3 C17_3 C16_3 -1(2)
C9_3 C12_3 C17_3 C16_3 174.7(13)
C20_3 O19_3 C18_3 N10_3 -105.6(11)
C20_3 O19_3 C18_3 C22_3 18.9(13)
C6_3 N10_3 C18_3 O19_3 85.2(16)
C9_3 N10_3 C18_3 O19_3 -91.1(15)
C6_3 N10_3 C18_3 C22_3 -35.4(18)
C9_3 N10_3 C18_3 C22_3 148.3(13)
C18_3 O19_3 C20_3 C28_3 106.3(12)
C18_3 O19_3 C20_3 C21_3 -15.0(13)
C24_3 O25_3 C21_3 C22_3 13.2(16)
C24_3 O25_3 C21_3 C20_3 126.2(12)
O19_3 C20_3 C21_3 O25_3 -108.4(11)
C28_3 C20_3 C21_3 O25_3 135.1(12)
O19_3 C20_3 C21_3 C22_3 4.5(13)
C28_3 C20_3 C21_3 C22_3 -112.0(12)
C24_3 O23_3 C22_3 C21_3 -29.2(13)
C24_3 O23_3 C22_3 C18_3 -139.6(10)
O25_3 C21_3 C22_3 O23_3 9.6(14)
C20_3 C21_3 C22_3 O23_3 -106.5(11)
O25_3 C21_3 C22_3 C18_3 122.0(12)
C20_3 C21_3 C22_3 C18_3 6.0(11)
O19_3 C18_3 C22_3 O23_3 94.6(10)
N10_3 C18_3 C22_3 O23_3 -142.5(10)
O19_3 C18_3 C22_3 C21_3 -14.7(11)
N10_3 C18_3 C22_3 C21_3 108.2(10)
C22_3 O23_3 C24_3 O25_3 37.6(13)
C22_3 O23_3 C24_3 C26_3 -78.6(13)
C22_3 O23_3 C24_3 C27_3 152.3(11)
C21_3 O25_3 C24_3 O23_3 -31.1(15)
C21_3 O25_3 C24_3 C26_3 85.7(14)
C21_3 O25_3 C24_3 C27_3 -145.5(13)
O19_3 C20_3 C28_3 O29_3^a 153.0(17)
C21_3 C20_3 C28_3 O29_3^a -89.9(18)
O19_3 C20_3 C28_3 O29_3^b 92(2)
C21_3 C20_3 C28_3 O29_3^b -150.9(19)
C20_3 C28_3 O29_3^a Si30_3^a -86(3)
C32_3^a Si30_3^a O29_3^a C28_3 61(3)
C33_3^a Si30_3^a O29_3^a C28_3 -61(3)
C31_3^a Si30_3^a O29_3^a C28_3 -178(3)
O29_3^a Si30_3^a C33_3^a C36_3^a -177.6(13)
C32_3^a Si30_3^a C33_3^a C36_3^a 59.8(15)
C31_3^a Si30_3^a C33_3^a C36_3^a -62.4(15)
O29_3^a Si30_3^a C33_3^a C34_3^a -56.6(16)
C32_3^a Si30_3^a C33_3^a C34_3^a -179.2(13)
C31_3^a Si30_3^a C33_3^a C34_3^a 58.6(16)
O29_3^a Si30_3^a C33_3^a C35_3^a 61.9(15)
C32_3^a Si30_3^a C33_3^a C35_3^a -60.7(15)
C31_3^a Si30_3^a C33_3^a C35_3^a 177.1(13)
C20_3 C28_3 O29_3^b Si30_3^b 129(2)
C33_3^b Si30_3^b O29_3^b C28_3 177(3)
C31_3^b Si30_3^b O29_3^b C28_3 59(3)
C32_3^b Si30_3^b O29_3^b C28_3 -62(3)
O29_3^b Si30_3^b C33_3^b C35_3^b 62.1(15)
C31_3^b Si30_3^b C33_3^b C35_3^b 179.3(13)
C32_3^b Si30_3^b C33_3^b C35_3^b -58.8(15)
O29_3^b Si30_3^b C33_3^b C34_3^b -59.2(16)
C31_3^b Si30_3^b C33_3^b C34_3^b 58.0(15)
C32_3^b Si30_3^b C33_3^b C34_3^b 179.9(13)
O29_3^b Si30_3^b C33_3^b C36_3^b -179.1(13)
C31_3^b Si30_3^b C33_3^b C36_3^b -61.9(15)
C32_3^b Si30_3^b C33_3^b C36_3^b 59.9(15)
Ba2 O1_4 C2_4 N3_4 37(2)
Ba2 O1_4 C2_4 C7_4 -146.6(14)
C4_4 N3_4 C2_4 O1_4 174.3(18)
C4_4 N3_4 C2_4 C7_4 -3(3)
C2_4 N3_4 C4_4 N5_4 -4(3)
C2_4 N3_4 C4_4 N11_4 177.1(18)
C6_4 N5_4 C4_4 N3_4 6(3)
C6_4 N5_4 C4_4 N11_4 -175(2)
C4_4 N5_4 C6_4 N10_4 179(2)
C4_4 N5_4 C6_4 C7_4 -3(3)
C9_4 N10_4 C6_4 N5_4 176(2)
C18_4 N10_4 C6_4 N5_4 4(3)
C9_4 N10_4 C6_4 C7_4 -3(2)
C18_4 N10_4 C6_4 C7_4 -174.7(16)
N5_4 C6_4 C7_4 N8_4 -177(2)
N10_4 C6_4 C7_4 N8_4 2(2)
N5_4 C6_4 C7_4 C2_4 -3(3)
N10_4 C6_4 C7_4 C2_4 175.3(17)
C9_4 N8_4 C7_4 C6_4 -1(2)
C9_4 N8_4 C7_4 C2_4 -173.0(19)
O1_4 C2_4 C7_4 C6_4 -171.0(18)
N3_4 C2_4 C7_4 C6_4 6(3)
O1_4 C2_4 C7_4 N8_4 1(3)
N3_4 C2_4 C7_4 N8_4 177.7(18)
C7_4 N8_4 C9_4 N10_4 -1(2)
C7_4 N8_4 C9_4 C12_4 -177.2(16)
C6_4 N10_4 C9_4 N8_4 2(2)
C18_4 N10_4 C9_4 N8_4 174.8(14)
C6_4 N10_4 C9_4 C12_4 178.4(16)
C18_4 N10_4 C9_4 C12_4 -9(3)
N8_4 C9_4 C12_4 C13_4 39(2)
N10_4 C9_4 C12_4 C13_4 -136.8(16)
N8_4 C9_4 C12_4 C17_4 -139.0(17)
N10_4 C9_4 C12_4 C17_4 45(2)
C17_4 C12_4 C13_4 C14_4 -1.8(18)
C9_4 C12_4 C13_4 C14_4 -179.7(14)
C12_4 C13_4 C14_4 C15_4 -2.6(19)
C13_4 C14_4 C15_4 C16_4 4(3)
C14_4 C15_4 C16_4 C17_4 -2(3)
C15_4 C16_4 C17_4 C12_4 -2(3)
C13_4 C12_4 C17_4 C16_4 4(2)
C9_4 C12_4 C17_4 C16_4 -177.8(15)
C20_4 O19_4 C18_4 N10_4 -107.1(13)
C20_4 O19_4 C18_4 C22_4 18.8(15)
C6_4 N10_4 C18_4 O19_4 88(2)
C9_4 N10_4 C18_4 O19_4 -83.1(18)
C6_4 N10_4 C18_4 C22_4 -34(2)
C9_4 N10_4 C18_4 C22_4 154.7(15)
C18_4 O19_4 C20_4 C28_4 110.5(16)
C18_4 O19_4 C20_4 C21_4 -14.5(17)
C24_4 O25_4 C21_4 C20_4 123.3(16)
C24_4 O25_4 C21_4 C22_4 11(2)
O19_4 C20_4 C21_4 O25_4 -107.6(14)
C28_4 C20_4 C21_4 O25_4 128.4(16)
O19_4 C20_4 C21_4 C22_4 3.9(16)
C28_4 C20_4 C21_4 C22_4 -120.1(16)
C24_4 O23_4 C22_4 C18_4 -137.8(12)
C24_4 O23_4 C22_4 C21_4 -27.8(15)
O19_4 C18_4 C22_4 O23_4 94.0(13)
N10_4 C18_4 C22_4 O23_4 -140.4(12)
O19_4 C18_4 C22_4 C21_4 -14.9(13)
N10_4 C18_4 C22_4 C21_4 110.7(12)
O25_4 C21_4 C22_4 O23_4 10.2(17)
C20_4 C21_4 C22_4 O23_4 -104.6(13)
O25_4 C21_4 C22_4 C18_4 121.2(14)
C20_4 C21_4 C22_4 C18_4 6.5(14)
C21_4 O25_4 C24_4 O23_4 -27.9(19)
C21_4 O25_4 C24_4 C26_4 89.7(19)
C21_4 O25_4 C24_4 C27_4 -143.1(18)
C22_4 O23_4 C24_4 O25_4 34.8(16)
C22_4 O23_4 C24_4 C26_4 -82.2(17)
C22_4 O23_4 C24_4 C27_4 150.5(15)
O19_4 C20_4 C28_4 O29_4 63(3)
C21_4 C20_4 C28_4 O29_4 -175.9(18)
C20_4 C28_4 O29_4 Si30_4 -133(2)
C28_4 O29_4 Si30_4 C32_4 -80(3)
C28_4 O29_4 Si30_4 C33_4 160(3)
C28_4 O29_4 Si30_4 C31_4 43(3)
O29_4 Si30_4 C33_4 C36_4 -178.8(13)
C32_4 Si30_4 C33_4 C36_4 61.5(15)
C31_4 Si30_4 C33_4 C36_4 -62.1(14)
O29_4 Si30_4 C33_4 C35_4 61.7(15)
C32_4 Si30_4 C33_4 C35_4 -57.9(15)
C31_4 Si30_4 C33_4 C35_4 178.5(13)
O29_4 Si30_4 C33_4 C34_4 -60.1(15)
C32_4 Si30_4 C33_4 C34_4 -179.7(13)
C31_4 Si30_4 C33_4 C34_4 56.7(15)
C33_5 Si30_5 O29_5 C28_5 -161.6(13)
C32_5 Si30_5 O29_5 C28_5 -39.1(16)
C31_5 Si30_5 O29_5 C28_5 77.8(15)
Ba2 O1_5 C2_5 N3_5 38(2)
Ba2 O1_5 C2_5 C7_5 -150.7(11)
C4_5 N3_5 C2_5 O1_5 178.6(15)
C4_5 N3_5 C2_5 C7_5 6(2)
C2_5 N3_5 C4_5 N5_5 -5(3)
C2_5 N3_5 C4_5 N11_5 176.2(15)
C6_5 N5_5 C4_5 N3_5 2(2)
C6_5 N5_5 C4_5 N11_5 -178.9(15)
C4_5 N5_5 C6_5 C7_5 -2(2)
C4_5 N5_5 C6_5 N10_5 -177.1(15)
C9_5 N10_5 C6_5 N5_5 178.6(15)
C18_5 N10_5 C6_5 N5_5 -4(2)
C9_5 N10_5 C6_5 C7_5 2.5(16)
C18_5 N10_5 C6_5 C7_5 179.6(12)
C9_5 N8_5 C7_5 C6_5 3.3(17)
C9_5 N8_5 C7_5 C2_5 178.8(16)
N5_5 C6_5 C7_5 N8_5 -179.5(16)
N10_5 C6_5 C7_5 N8_5 -3.7(17)
N5_5 C6_5 C7_5 C2_5 4(3)
N10_5 C6_5 C7_5 C2_5 -179.9(13)
O1_5 C2_5 C7_5 N8_5 7(3)
N3_5 C2_5 C7_5 N8_5 178.9(15)
O1_5 C2_5 C7_5 C6_5 -177.7(15)
N3_5 C2_5 C7_5 C6_5 -6(2)
C7_5 N8_5 C9_5 N10_5 -1.6(17)
C7_5 N8_5 C9_5 C12_5 175.9(13)
C6_5 N10_5 C9_5 N8_5 -0.6(17)
C18_5 N10_5 C9_5 N8_5 -177.6(12)
C6_5 N10_5 C9_5 C12_5 -178.1(14)
C18_5 N10_5 C9_5 C12_5 5(2)
N8_5 C9_5 C12_5 C13_5 45.0(19)
N10_5 C9_5 C12_5 C13_5 -137.8(14)
N8_5 C9_5 C12_5 C17_5 -128.7(15)
N10_5 C9_5 C12_5 C17_5 49(2)
C17_5 C12_5 C13_5 C14_5 -0.2(16)
C9_5 C12_5 C13_5 C14_5 -173.8(12)
C12_5 C13_5 C14_5 C15_5 0.3(18)
C13_5 C14_5 C15_5 C16_5 -2(2)
C14_5 C15_5 C16_5 C17_5 3(2)
C13_5 C12_5 C17_5 C16_5 1.4(19)
C9_5 C12_5 C17_5 C16_5 175.1(12)
C15_5 C16_5 C17_5 C12_5 -3(2)
C20_5 O19_5 C18_5 N10_5 -117.2(10)
C20_5 O19_5 C18_5 C22_5 6.6(13)
C9_5 N10_5 C18_5 O19_5 -102.9(15)
C6_5 N10_5 C18_5 O19_5 80.7(15)
C9_5 N10_5 C18_5 C22_5 136.1(13)
C6_5 N10_5 C18_5 C22_5 -40.3(17)
C18_5 O19_5 C20_5 C28_5 115.2(11)
C18_5 O19_5 C20_5 C21_5 -7.0(13)
C24_5 O25_5 C21_5 C22_5 -7.3(15)
C24_5 O25_5 C21_5 C20_5 107.7(13)
O19_5 C20_5 C21_5 O25_5 -110.5(11)
C28_5 C20_5 C21_5 O25_5 127.9(11)
O19_5 C20_5 C21_5 C22_5 4.5(12)
C28_5 C20_5 C21_5 C22_5 -117.1(11)
C24_5 O23_5 C22_5 C21_5 5.7(14)
C24_5 O23_5 C22_5 C18_5 -108.2(11)
O25_5 C21_5 C22_5 O23_5 0.9(13)
C20_5 C21_5 C22_5 O23_5 -118.0(10)
O25_5 C21_5 C22_5 C18_5 118.2(11)
C20_5 C21_5 C22_5 C18_5 -0.8(11)
O19_5 C18_5 C22_5 O23_5 110.8(10)
N10_5 C18_5 C22_5 O23_5 -126.9(10)
O19_5 C18_5 C22_5 C21_5 -3.3(12)
N10_5 C18_5 C22_5 C21_5 119.0(10)
C21_5 O25_5 C24_5 O23_5 11.1(17)
C21_5 O25_5 C24_5 C26_5 141.1(17)
C21_5 O25_5 C24_5 C27_5 -102.3(17)
C22_5 O23_5 C24_5 O25_5 -10.4(16)
C22_5 O23_5 C24_5 C26_5 -137.9(18)
C22_5 O23_5 C24_5 C27_5 101.4(17)
Si30_5 O29_5 C28_5 C20_5 -116.4(12)
O19_5 C20_5 C28_5 O29_5 64.7(15)
C21_5 C20_5 C28_5 O29_5 -176.3(10)
O29_5 Si30_5 C33_5 C34_5 -59.2(13)
C32_5 Si30_5 C33_5 C34_5 -180.0(12)
C31_5 Si30_5 C33_5 C34_5 60.4(13)
O29_5 Si30_5 C33_5 C35_5 60.7(13)
C32_5 Si30_5 C33_5 C35_5 -60.0(13)
C31_5 Si30_5 C33_5 C35_5 -179.6(12)
O29_5 Si30_5 C33_5 C36_5 179.5(11)
C32_5 Si30_5 C33_5 C36_5 58.7(14)
C31_5 Si30_5 C33_5 C36_5 -60.9(14)
C33_6 Si30_6 O29_6 C28_6 -65(3)
C32_6 Si30_6 O29_6 C28_6 59(3)
C31_6 Si30_6 O29_6 C28_6 177(2)
Ba2 O1_6 C2_6 N3_6 36(2)
Ba2 O1_6 C2_6 C7_6 -137.4(13)
C4_6 N3_6 C2_6 O1_6 -177.8(15)
C4_6 N3_6 C2_6 C7_6 -4(2)
C6_6 N5_6 C4_6 N11_6 -177.9(15)
C6_6 N5_6 C4_6 N3_6 3(2)
C2_6 N3_6 C4_6 N5_6 1(3)
C2_6 N3_6 C4_6 N11_6 -178.6(15)
C4_6 N5_6 C6_6 C7_6 -3(3)
C4_6 N5_6 C6_6 N10_6 176.7(16)
C9_6 N10_6 C6_6 N5_6 -179.1(17)
C18_6 N10_6 C6_6 N5_6 2(3)
C9_6 N10_6 C6_6 C7_6 0.9(19)
C18_6 N10_6 C6_6 C7_6 -178.4(15)
N5_6 C6_6 C7_6 N8_6 -179.8(16)
N10_6 C6_6 C7_6 N8_6 0(2)
N5_6 C6_6 C7_6 C2_6 1(3)
N10_6 C6_6 C7_6 C2_6 -179.5(15)
C9_6 N8_6 C7_6 C6_6 -1(2)
C9_6 N8_6 C7_6 C2_6 178.3(19)
O1_6 C2_6 C7_6 C6_6 176.8(16)
N3_6 C2_6 C7_6 C6_6 3(2)
O1_6 C2_6 C7_6 N8_6 -3(3)
N3_6 C2_6 C7_6 N8_6 -176.5(17)
C7_6 N8_6 C9_6 N10_6 2(2)
C7_6 N8_6 C9_6 C12_6 -175.5(16)
C6_6 N10_6 C9_6 N8_6 -2(2)
C18_6 N10_6 C9_6 N8_6 177.6(14)
C6_6 N10_6 C9_6 C12_6 175.4(17)
C18_6 N10_6 C9_6 C12_6 -5(3)
N8_6 C9_6 C12_6 C13_6 38(2)
N10_6 C9_6 C12_6 C13_6 -139.0(17)
N8_6 C9_6 C12_6 C17_6 -139.1(18)
N10_6 C9_6 C12_6 C17_6 44(3)
C17_6 C12_6 C13_6 C14_6 -2(2)
C9_6 C12_6 C13_6 C14_6 -179.1(16)
C12_6 C13_6 C14_6 C15_6 -1(2)
C13_6 C14_6 C15_6 C16_6 -1(3)
C14_6 C15_6 C16_6 C17_6 5(3)
C15_6 C16_6 C17_6 C12_6 -8(3)
C13_6 C12_6 C17_6 C16_6 6(3)
C9_6 C12_6 C17_6 C16_6 -176.8(17)
C20_6 O19_6 C18_6 N10_6 -132.4(10)
C20_6 O19_6 C18_6 C22_6 -3.7(14)
C9_6 N10_6 C18_6 O19_6 -95.4(18)
C6_6 N10_6 C18_6 O19_6 83.9(18)
C9_6 N10_6 C18_6 C22_6 139.8(16)
C6_6 N10_6 C18_6 C22_6 -41(2)
C18_6 O19_6 C20_6 C28_6 113.8(13)
C18_6 O19_6 C20_6 C21_6 -9.6(14)
C24_6 O25_6 C21_6 C20_6 152.3(10)
C24_6 O25_6 C21_6 C22_6 40.8(13)
O19_6 C20_6 C21_6 O25_6 -89.9(12)
C28_6 C20_6 C21_6 O25_6 152.3(12)
O19_6 C20_6 C21_6 C22_6 18.8(13)
C28_6 C20_6 C21_6 C22_6 -99.0(13)
C24_6 O23_6 C22_6 C18_6 -106.3(11)
C24_6 O23_6 C22_6 C21_6 3.8(13)
O19_6 C18_6 C22_6 O23_6 126.1(10)
N10_6 C18_6 C22_6 O23_6 -110.3(12)
O19_6 C18_6 C22_6 C21_6 15.0(12)
N10_6 C18_6 C22_6 C21_6 138.6(10)
O25_6 C21_6 C22_6 O23_6 -27.7(13)
C20_6 C21_6 C22_6 O23_6 -138.7(10)
O25_6 C21_6 C22_6 C18_6 90.9(11)
C20_6 C21_6 C22_6 C18_6 -20.1(12)
C21_6 O25_6 C24_6 O23_6 -39.4(13)
C21_6 O25_6 C24_6 C27_6 -156.1(13)
C21_6 O25_6 C24_6 C26_6 80.4(15)
C22_6 O23_6 C24_6 O25_6 21.5(13)
C22_6 O23_6 C24_6 C27_6 136.5(14)
C22_6 O23_6 C24_6 C26_6 -95.1(17)
Si30_6 O29_6 C28_6 C20_6 172.1(18)
O19_6 C20_6 C28_6 O29_6 -172.8(14)
C21_6 C20_6 C28_6 O29_6 -55.9(18)
O29_6 Si30_6 C33_6 C35_6 61.7(14)
C32_6 Si30_6 C33_6 C35_6 -60.8(14)
C31_6 Si30_6 C33_6 C35_6 -179.8(12)
O29_6 Si30_6 C33_6 C36_6 179.1(12)
C32_6 Si30_6 C33_6 C36_6 56.6(15)
C31_6 Si30_6 C33_6 C36_6 -62.3(14)
O29_6 Si30_6 C33_6 C34_6 -56.0(15)
C32_6 Si30_6 C33_6 C34_6 -178.6(13)
C31_6 Si30_6 C33_6 C34_6 62.5(14)
C31_7 Si30_7 O29_7 C28_7 36(3)
C33_7 Si30_7 O29_7 C28_7 156(3)
C32_7 Si30_7 O29_7 C28_7 -86(3)
Ba2 O1_7 C2_7 N3_7 42(2)
Ba2 O1_7 C2_7 C7_7 -136.4(15)
C4_7 N3_7 C2_7 O1_7 -173.5(18)
C4_7 N3_7 C2_7 C7_7 5(3)
C2_7 N3_7 C4_7 N11_7 179.2(19)
C2_7 N3_7 C4_7 N5_7 -10(3)
C6_7 N5_7 C4_7 N11_7 179(2)
C6_7 N5_7 C4_7 N3_7 8(3)
C4_7 N5_7 C6_7 C7_7 -4(3)
C4_7 N5_7 C6_7 N10_7 175(2)
C9_7 N10_7 C6_7 N5_7 -178.2(19)
C18_7 N10_7 C6_7 N5_7 -3(3)
C9_7 N10_7 C6_7 C7_7 1(2)
C18_7 N10_7 C6_7 C7_7 175.5(16)
N5_7 C6_7 C7_7 N8_7 178.7(19)
N10_7 C6_7 C7_7 N8_7 0(2)
N5_7 C6_7 C7_7 C2_7 0(3)
N10_7 C6_7 C7_7 C2_7 -179.2(16)
C9_7 N8_7 C7_7 C6_7 0(2)
C9_7 N8_7 C7_7 C2_7 178.4(19)
O1_7 C2_7 C7_7 C6_7 178.2(18)
N3_7 C2_7 C7_7 C6_7 0(2)
O1_7 C2_7 C7_7 N8_7 -1(3)
N3_7 C2_7 C7_7 N8_7 -178.8(18)
C7_7 N8_7 C9_7 N10_7 0.9(19)
C7_7 N8_7 C9_7 C12_7 -179.6(15)
C6_7 N10_7 C9_7 N8_7 -1(2)
C18_7 N10_7 C9_7 N8_7 -176.2(14)
C6_7 N10_7 C9_7 C12_7 179.6(16)
C18_7 N10_7 C9_7 C12_7 4(3)
N8_7 C9_7 C12_7 C13_7 41(2)
N10_7 C9_7 C12_7 C13_7 -140.0(16)
N8_7 C9_7 C12_7 C17_7 -140.6(18)
N10_7 C9_7 C12_7 C17_7 39(3)
C17_7 C12_7 C13_7 C14_7 1(2)
C9_7 C12_7 C13_7 C14_7 179.8(14)
C12_7 C13_7 C14_7 C15_7 1(2)
C13_7 C14_7 C15_7 C16_7 -1(3)
C14_7 C15_7 C16_7 C17_7 0(4)
C15_7 C16_7 C17_7 C12_7 3(4)
C13_7 C12_7 C17_7 C16_7 -3(3)
C9_7 C12_7 C17_7 C16_7 178.4(19)
C20_7 O19_7 C18_7 N10_7 -113.7(14)
C20_7 O19_7 C18_7 C22_7 10.8(17)
C6_7 N10_7 C18_7 O19_7 93(2)
C9_7 N10_7 C18_7 O19_7 -93.2(18)
C6_7 N10_7 C18_7 C22_7 -28(2)
C9_7 N10_7 C18_7 C22_7 146.3(15)
C18_7 O19_7 C20_7 C28_7 106.9(19)
C18_7 O19_7 C20_7 C21_7 -12.5(18)
C24_7 O25_7 C21_7 C22_7 -2(2)
C24_7 O25_7 C21_7 C20_7 109.3(18)
O19_7 C20_7 C21_7 O25_7 -103.6(15)
C28_7 C20_7 C21_7 O25_7 138(2)
O19_7 C20_7 C21_7 C22_7 8.6(16)
C28_7 C20_7 C21_7 C22_7 -110(2)
C24_7 O23_7 C22_7 C21_7 11.8(17)
C24_7 O23_7 C22_7 C18_7 -105.1(14)
O25_7 C21_7 C22_7 O23_7 -5.8(19)
C20_7 C21_7 C22_7 O23_7 -122.7(13)
O25_7 C21_7 C22_7 C18_7 114.6(15)
C20_7 C21_7 C22_7 C18_7 -2.4(15)
O19_7 C18_7 C22_7 O23_7 111.7(14)
N10_7 C18_7 C22_7 O23_7 -126.4(14)
O19_7 C18_7 C22_7 C21_7 -4.8(15)
N10_7 C18_7 C22_7 C21_7 117.1(13)
C21_7 O25_7 C24_7 O23_7 9(2)
C21_7 O25_7 C24_7 C27_7 -109(2)
C21_7 O25_7 C24_7 C26_7 126.1(19)
C22_7 O23_7 C24_7 O25_7 -13.2(19)
C22_7 O23_7 C24_7 C27_7 106.5(19)
C22_7 O23_7 C24_7 C26_7 -132.3(17)
Si30_7 O29_7 C28_7 C20_7 -144(2)
O19_7 C20_7 C28_7 O29_7 54(3)
C21_7 C20_7 C28_7 O29_7 173(2)
O29_7 Si30_7 C33_7 C34_7 -62.1(15)
C31_7 Si30_7 C33_7 C34_7 58.5(15)
C32_7 Si30_7 C33_7 C34_7 -178.9(13)
O29_7 Si30_7 C33_7 C35_7 59.9(15)
C31_7 Si30_7 C33_7 C35_7 -179.5(13)
C32_7 Si30_7 C33_7 C35_7 -56.9(15)
O29_7 Si30_7 C33_7 C36_7 178.3(12)
C31_7 Si30_7 C33_7 C36_7 -61.2(15)
C32_7 Si30_7 C33_7 C36_7 61.4(15)
Ba2 O1_8 C2_8 N3_8 38(2)
Ba2 O1_8 C2_8 C7_8 -137.8(12)
C4_8 N3_8 C2_8 O1_8 177.5(14)
C4_8 N3_8 C2_8 C7_8 -6(2)
C6_8 N5_8 C4_8 N3_8 -1(2)
C6_8 N5_8 C4_8 N11_8 -178.6(14)
C2_8 N3_8 C4_8 N5_8 4(3)
C2_8 N3_8 C4_8 N11_8 -178.4(15)
C4_8 N5_8 C6_8 C7_8 1(2)
C4_8 N5_8 C6_8 N10_8 -179.7(15)
C9_8 N10_8 C6_8 N5_8 -179.8(16)
C18_8 N10_8 C6_8 N5_8 7(3)
C9_8 N10_8 C6_8 C7_8 -0.4(17)
C18_8 N10_8 C6_8 C7_8 -174.0(13)
N5_8 C6_8 C7_8 N8_8 177.2(16)
N10_8 C6_8 C7_8 N8_8 -2.1(18)
N5_8 C6_8 C7_8 C2_8 -4(3)
N10_8 C6_8 C7_8 C2_8 176.6(14)
C9_8 N8_8 C7_8 C6_8 3.8(18)
C9_8 N8_8 C7_8 C2_8 -174.6(17)
O1_8 C2_8 C7_8 C6_8 -178.0(15)
N3_8 C2_8 C7_8 C6_8 6(2)
O1_8 C2_8 C7_8 N8_8 0(3)
N3_8 C2_8 C7_8 N8_8 -175.7(15)
C7_8 N8_8 C9_8 N10_8 -4.2(18)
C7_8 N8_8 C9_8 C12_8 -177.2(14)
C6_8 N10_8 C9_8 N8_8 3.0(18)
C18_8 N10_8 C9_8 N8_8 176.7(13)
C6_8 N10_8 C9_8 C12_8 175.6(15)
C18_8 N10_8 C9_8 C12_8 -11(2)
N8_8 C9_8 C12_8 C13_8 35(2)
N10_8 C9_8 C12_8 C13_8 -136.6(15)
N8_8 C9_8 C12_8 C17_8 -139.2(19)
N10_8 C9_8 C12_8 C17_8 49(3)
C17_8 C12_8 C13_8 C14_8 -2(2)
C9_8 C12_8 C13_8 C14_8 -177.2(16)
C12_8 C13_8 C14_8 C15_8 0(2)
C13_8 C14_8 C15_8 C16_8 3(3)
C14_8 C15_8 C16_8 C17_8 -3(4)
C13_8 C12_8 C17_8 C16_8 2(3)
C9_8 C12_8 C17_8 C16_8 177(2)
C15_8 C16_8 C17_8 C12_8 0(4)
C20_8 O19_8 C18_8 N10_8 -96.9(10)
C20_8 O19_8 C18_8 C22_8 28.1(11)
C6_8 N10_8 C18_8 O19_8 90.6(16)
C9_8 N10_8 C18_8 O19_8 -81.7(16)
C6_8 N10_8 C18_8 C22_8 -29.0(19)
C9_8 N10_8 C18_8 C22_8 158.7(13)
C18_8 O19_8 C20_8 C28_8 101.5(11)
C18_8 O19_8 C20_8 C21_8 -23.5(12)
C24_8 O25_8 C21_8 C22_8 14.0(10)
C24_8 O25_8 C21_8 C20_8 126.6(9)
O19_8 C20_8 C21_8 O25_8 -104.4(10)
C28_8 C20_8 C21_8 O25_8 132.7(11)
O19_8 C20_8 C21_8 C22_8 8.3(12)
C28_8 C20_8 C21_8 C22_8 -114.6(11)
C24_8 O23_8 C22_8 C21_8 -27.7(10)
C24_8 O23_8 C22_8 C18_8 -140.1(8)
O25_8 C21_8 C22_8 O23_8 8.9(10)
C20_8 C21_8 C22_8 O23_8 -107.3(9)
O25_8 C21_8 C22_8 C18_8 123.7(8)
C20_8 C21_8 C22_8 C18_8 7.4(11)
O19_8 C18_8 C22_8 O23_8 90.8(10)
N10_8 C18_8 C22_8 O23_8 -145.6(10)
O19_8 C18_8 C22_8 C21_8 -21.1(10)
N10_8 C18_8 C22_8 C21_8 102.4(10)
C21_8 O25_8 C24_8 O23_8 -31.5(10)
C21_8 O25_8 C24_8 C26_8 -148.5(9)
C21_8 O25_8 C24_8 C27_8 85.2(10)
C22_8 O23_8 C24_8 O25_8 37.2(10)
C22_8 O23_8 C24_8 C26_8 154.0(10)
C22_8 O23_8 C24_8 C27_8 -81.2(11)
O19_8 C20_8 C28_8 O29_8^a 73.3(16)
C21_8 C20_8 C28_8 O29_8^a -166.8(13)
O19_8 C20_8 C28_8 O29_8^b 70.8(19)
C21_8 C20_8 C28_8 O29_8^b -169.2(16)
C20_8 C28_8 O29_8^a Si30_8^a -103(2)
C32_8^a Si30_8^a O29_8^a C28_8 -8(3)
C33_8^a Si30_8^a O29_8^a C28_8 -129(2)
C31_8^a Si30_8^a O29_8^a C28_8 114(3)
O29_8^a Si30_8^a C33_8^a C35_8^a 63.4(14)
C32_8^a Si30_8^a C33_8^a C35_8^a -59.7(14)
C31_8^a Si30_8^a C33_8^a C35_8^a 179.6(13)
O29_8^a Si30_8^a C33_8^a C34_8^a -58.3(15)
C32_8^a Si30_8^a C33_8^a C34_8^a 178.6(13)
C31_8^a Si30_8^a C33_8^a C34_8^a 57.9(15)
O29_8^a Si30_8^a C33_8^a C36_8^a -178.1(13)
C32_8^a Si30_8^a C33_8^a C36_8^a 58.9(15)
C31_8^a Si30_8^a C33_8^a C36_8^a -61.8(14)
C20_8 C28_8 O29_8^b Si30_8^b -145.8(17)
C33_8^b Si30_8^b O29_8^b C28_8 152(2)
C32_8^b Si30_8^b O29_8^b C28_8 -84(2)
C31_8^b Si30_8^b O29_8^b C28_8 33(2)
O29_8^b Si30_8^b C33_8^b C34_8^b -58.6(15)
C32_8^b Si30_8^b C33_8^b C34_8^b 179.5(13)
C31_8^b Si30_8^b C33_8^b C34_8^b 58.0(16)
O29_8^b Si30_8^b C33_8^b C36_8^b -179.2(13)
C32_8^b Si30_8^b C33_8^b C36_8^b 58.9(15)
C31_8^b Si30_8^b C33_8^b C36_8^b -62.6(15)
O29_8^b Si30_8^b C33_8^b C35_8^b 63.3(14)
C32_8^b Si30_8^b C33_8^b C35_8^b -58.6(15)
C31_8^b Si30_8^b C33_8^b C35_8^b 179.9(13)
C32_9 Si30_9 O29_9 C28_9 -68.5(16)
C33_9 Si30_9 O29_9 C28_9 170.7(13)
C31_9 Si30_9 O29_9 C28_9 52.6(16)
Ba1 O1_9 C2_9 N3_9 35.4(17)
Ba1 O1_9 C2_9 C7_9 -142.6(11)
C4_9 N3_9 C2_9 O1_9 179.4(13)
C4_9 N3_9 C2_9 C7_9 -2.4(19)
C6_9 N5_9 C4_9 N11_9 -179.7(13)
C6_9 N5_9 C4_9 N3_9 1(2)
C2_9 N3_9 C4_9 N11_9 -179.1(13)
C2_9 N3_9 C4_9 N5_9 0(2)
C4_9 N5_9 C6_9 C7_9 0(2)
C4_9 N5_9 C6_9 N10_9 -178.4(14)
C9_9 N10_9 C6_9 N5_9 178.7(14)
C18_9 N10_9 C6_9 N5_9 13(2)
C9_9 N10_9 C6_9 C7_9 -0.2(14)
C18_9 N10_9 C6_9 C7_9 -165.9(11)
C9_9 N8_9 C7_9 C6_9 2.0(15)
C9_9 N8_9 C7_9 C2_9 -174.7(14)
N5_9 C6_9 C7_9 N8_9 -179.9(14)
N10_9 C6_9 C7_9 N8_9 -1.1(16)
N5_9 C6_9 C7_9 C2_9 -3(2)
N10_9 C6_9 C7_9 C2_9 176.1(12)
O1_9 C2_9 C7_9 N8_9 -2(2)
N3_9 C2_9 C7_9 N8_9 -179.9(13)
O1_9 C2_9 C7_9 C6_9 -178.3(13)
N3_9 C2_9 C7_9 C6_9 3.6(18)
C7_9 N8_9 C9_9 N10_9 -2.2(15)
C7_9 N8_9 C9_9 C12_9 -179.3(12)
C6_9 N10_9 C9_9 N8_9 1.5(15)
C18_9 N10_9 C9_9 N8_9 167.6(11)
C6_9 N10_9 C9_9 C12_9 178.5(13)
C18_9 N10_9 C9_9 C12_9 -15(2)
N8_9 C9_9 C12_9 C13_9 36.2(19)
N10_9 C9_9 C12_9 C13_9 -140.6(14)
N8_9 C9_9 C12_9 C17_9 -137.3(15)
N10_9 C9_9 C12_9 C17_9 46(2)
C17_9 C12_9 C13_9 C14_9 -2.3(18)
C9_9 C12_9 C13_9 C14_9 -175.8(14)
C12_9 C13_9 C14_9 C15_9 -0.7(19)
C13_9 C14_9 C15_9 C16_9 2(2)
C14_9 C15_9 C16_9 C17_9 -1(3)
C13_9 C12_9 C17_9 C16_9 4(2)
C9_9 C12_9 C17_9 C16_9 176.7(14)
C15_9 C16_9 C17_9 C12_9 -2(2)
C20_9 O19_9 C18_9 N10_9 -97.1(10)
C20_9 O19_9 C18_9 C22_9 27.5(11)
C6_9 N10_9 C18_9 O19_9 87.8(13)
C9_9 N10_9 C18_9 O19_9 -75.2(14)
C6_9 N10_9 C18_9 C22_9 -31.9(16)
C9_9 N10_9 C18_9 C22_9 165.2(11)
Si30_9 O29_9 C28_9 C20_9 -162.0(11)
C18_9 O19_9 C20_9 C28_9 101.0(11)
C18_9 O19_9 C20_9 C21_9 -24.9(12)
O29_9 C28_9 C20_9 O19_9 59.8(16)
O29_9 C28_9 C20_9 C21_9 -179.2(12)
C24_9 O25_9 C21_9 C20_9 130.3(9)
C24_9 O25_9 C21_9 C22_9 17.0(11)
O19_9 C20_9 C21_9 O25_9 -102.0(11)
C28_9 C20_9 C21_9 O25_9 133.4(12)
O19_9 C20_9 C21_9 C22_9 11.6(11)
C28_9 C20_9 C21_9 C22_9 -113.0(12)
C24_9 O23_9 C22_9 C21_9 -27.4(11)
C24_9 O23_9 C22_9 C18_9 -138.0(9)
O25_9 C21_9 C22_9 O23_9 6.8(11)
C20_9 C21_9 C22_9 O23_9 -108.9(9)
O25_9 C21_9 C22_9 C18_9 119.5(9)
C20_9 C21_9 C22_9 C18_9 3.8(11)
O19_9 C18_9 C22_9 O23_9 91.4(10)
N10_9 C18_9 C22_9 O23_9 -145.9(10)
O19_9 C18_9 C22_9 C21_9 -18.3(10)
N10_9 C18_9 C22_9 C21_9 104.3(10)
C21_9 O25_9 C24_9 O23_9 -34.5(11)
C21_9 O25_9 C24_9 C27_9 82.8(12)
C21_9 O25_9 C24_9 C26_9 -151.8(11)
C22_9 O23_9 C24_9 O25_9 39.1(11)
C22_9 O23_9 C24_9 C27_9 -79.7(12)
C22_9 O23_9 C24_9 C26_9 157.5(12)
O29_9 Si30_9 C33_9 C34_9 -59.0(11)
C32_9 Si30_9 C33_9 C34_9 -179.3(10)
C31_9 Si30_9 C33_9 C34_9 57.9(11)
O29_9 Si30_9 C33_9 C36_9 -179.5(10)
C32_9 Si30_9 C33_9 C36_9 60.2(11)
C31_9 Si30_9 C33_9 C36_9 -62.6(11)
O29_9 Si30_9 C33_9 C35_9 61.9(11)
C32_9 Si30_9 C33_9 C35_9 -58.4(11)
C31_9 Si30_9 C33_9 C35_9 178.8(10)
Ba1 O1_10 C2_10 N3_10 50.1(16)
Ba1 O1_10 C2_10 C7_10 -129.4(12)
C4_10 N3_10 C2_10 O1_10 -179.8(13)
C4_10 N3_10 C2_10 C7_10 -0.2(19)
C6_10 N5_10 C4_10 N11_10 -177.6(13)
C6_10 N5_10 C4_10 N3_10 2.1(19)
C2_10 N3_10 C4_10 N5_10 -2(2)
C2_10 N3_10 C4_10 N11_10 177.6(13)
C4_10 N5_10 C6_10 C7_10 0.0(19)
C4_10 N5_10 C6_10 N10_10 177.4(13)
C9_10 N10_10 C6_10 N5_10 -179.9(12)
C18_10 N10_10 C6_10 N5_10 3(2)
C9_10 N10_10 C6_10 C7_10 -2.0(14)
C18_10 N10_10 C6_10 C7_10 -179.2(12)
C9_10 N8_10 C7_10 C6_10 -1.9(16)
C9_10 N8_10 C7_10 C2_10 -179.0(15)
N5_10 C6_10 C7_10 N8_10 -179.7(13)
N10_10 C6_10 C7_10 N8_10 2.5(15)
N5_10 C6_10 C7_10 C2_10 -2(2)
N10_10 C6_10 C7_10 C2_10 -180.0(12)
O1_10 C2_10 C7_10 N8_10 -1(3)
N3_10 C2_10 C7_10 N8_10 179.1(14)
O1_10 C2_10 C7_10 C6_10 -178.3(13)
N3_10 C2_10 C7_10 C6_10 2.1(19)
C7_10 N8_10 C9_10 N10_10 0.5(15)
C7_10 N8_10 C9_10 C12_10 -175.4(12)
C6_10 N10_10 C9_10 N8_10 1.0(15)
C18_10 N10_10 C9_10 N8_10 178.3(11)
C6_10 N10_10 C9_10 C12_10 176.8(12)
C18_10 N10_10 C9_10 C12_10 -5.9(19)
N8_10 C9_10 C12_10 C13_10 33.2(18)
N10_10 C9_10 C12_10 C13_10 -142.2(12)
N8_10 C9_10 C12_10 C17_10 -142.3(13)
N10_10 C9_10 C12_10 C17_10 42.3(19)
C17_10 C12_10 C13_10 C14_10 -1.7(16)
C9_10 C12_10 C13_10 C14_10 -177.3(11)
C12_10 C13_10 C14_10 C15_10 0.3(16)
C13_10 C14_10 C15_10 C16_10 0.9(18)
C14_10 C15_10 C16_10 C17_10 -0.6(19)
C15_10 C16_10 C17_10 C12_10 -0.8(19)
C13_10 C12_10 C17_10 C16_10 2.0(18)
C9_10 C12_10 C17_10 C16_10 177.3(11)
C20_10 O19_10 C18_10 N10_10 -118.7(10)
C20_10 O19_10 C18_10 C22_10 11.1(12)
C6_10 N10_10 C18_10 O19_10 92.1(14)
C9_10 N10_10 C18_10 O19_10 -84.6(14)
C6_10 N10_10 C18_10 C22_10 -33.8(17)
C9_10 N10_10 C18_10 C22_10 149.5(11)
C18_10 O19_10 C20_10 C28_10 102.3(11)
C18_10 O19_10 C20_10 C21_10 -19.9(13)
C24_10 O25_10 C21_10 C20_10 142.2(9)
C24_10 O25_10 C21_10 C22_10 30.7(11)
O19_10 C20_10 C21_10 O25_10 -89.2(11)
C28_10 C20_10 C21_10 O25_10 155.2(10)
O19_10 C20_10 C21_10 C22_10 20.4(12)
C28_10 C20_10 C21_10 C22_10 -95.3(11)
C24_10 O23_10 C22_10 C18_10 -114.8(9)
C24_10 O23_10 C22_10 C21_10 -3.4(12)
O19_10 C18_10 C22_10 O23_10 115.2(10)
N10_10 C18_10 C22_10 O23_10 -117.4(10)
O19_10 C18_10 C22_10 C21_10 2.6(11)
N10_10 C18_10 C22_10 C21_10 129.9(10)
O25_10 C21_10 C22_10 O23_10 -16.8(11)
C20_10 C21_10 C22_10 O23_10 -130.1(10)
O25_10 C21_10 C22_10 C18_10 99.3(9)
C20_10 C21_10 C22_10 C18_10 -14.0(11)
C22_10 O23_10 C24_10 O25_10 22.5(12)
C22_10 O23_10 C24_10 C27_10 -96.6(13)
C22_10 O23_10 C24_10 C26_10 140.1(12)
C21_10 O25_10 C24_10 O23_10 -34.1(12)
C21_10 O25_10 C24_10 C27_10 84.5(12)
C21_10 O25_10 C24_10 C26_10 -150.5(12)
O19_10 C20_10 C28_10 O29_10 178.3(11)
C21_10 C20_10 C28_10 O29_10 -66.6(15)
C20_10 C28_10 O29_10 Si30_10 -176.4(13)
C33_10 Si30_10 O29_10 C28_10 -76.6(17)
C31_10 Si30_10 O29_10 C28_10 164.5(15)
C32_10 Si30_10 O29_10 C28_10 46.7(17)
O29_10 Si30_10 C33_10 C35_10 63.2(14)
C31_10 Si30_10 C33_10 C35_10 179.9(12)
C32_10 Si30_10 C33_10 C35_10 -59.4(13)
O29_10 Si30_10 C33_10 C34_10 -57.5(14)
C31_10 Si30_10 C33_10 C34_10 59.2(14)
C32_10 Si30_10 C33_10 C34_10 179.9(12)
O29_10 Si30_10 C33_10 C36_10 -178.9(12)
C31_10 Si30_10 C33_10 C36_10 -62.2(14)
C32_10 Si30_10 C33_10 C36_10 58.5(14)
C33_11 Si30_11 O29_11 C28_11 152.5(19)
C32_11 Si30_11 O29_11 C28_11 -87(2)
C31_11 Si30_11 O29_11 C28_11 32(2)
Ba1 O1_11 C2_11 N3_11 40.1(17)
Ba1 O1_11 C2_11 C7_11 -140.6(11)
C4_11 N3_11 C2_11 O1_11 178.3(12)
C4_11 N3_11 C2_11 C7_11 -1.1(18)
C6_11 N5_11 C4_11 N11_11 -178.0(12)
C6_11 N5_11 C4_11 N3_11 -0.3(19)
C2_11 N3_11 C4_11 N11_11 179.0(12)
C2_11 N3_11 C4_11 N5_11 1(2)
C4_11 N5_11 C6_11 C7_11 -1(2)
C4_11 N5_11 C6_11 N10_11 -179.1(14)
C9_11 N10_11 C6_11 N5_11 179.1(14)
C18_11 N10_11 C6_11 N5_11 1(2)
C9_11 N10_11 C6_11 C7_11 0.5(15)
C18_11 N10_11 C6_11 C7_11 -177.3(12)
C9_11 N8_11 C7_11 C6_11 0.7(16)
C9_11 N8_11 C7_11 C2_11 -179.6(15)
N5_11 C6_11 C7_11 N8_11 -179.4(14)
N10_11 C6_11 C7_11 N8_11 -0.7(16)
N5_11 C6_11 C7_11 C2_11 1(2)
N10_11 C6_11 C7_11 C2_11 179.5(12)
O1_11 C2_11 C7_11 N8_11 1(2)
N3_11 C2_11 C7_11 N8_11 -179.6(13)
O1_11 C2_11 C7_11 C6_11 -179.3(13)
N3_11 C2_11 C7_11 C6_11 0.1(18)
C7_11 N8_11 C9_11 N10_11 -0.3(16)
C7_11 N8_11 C9_11 C12_11 179.0(13)
C6_11 N10_11 C9_11 N8_11 -0.1(16)
C18_11 N10_11 C9_11 N8_11 177.8(12)
C6_11 N10_11 C9_11 C12_11 -179.5(13)
C18_11 N10_11 C9_11 C12_11 -2(2)
N8_11 C9_11 C12_11 C13_11 45.7(19)
N10_11 C9_11 C12_11 C13_11 -135.0(14)
N8_11 C9_11 C12_11 C17_11 -126.2(15)
N10_11 C9_11 C12_11 C17_11 53(2)
C17_11 C12_11 C13_11 C14_11 -0.5(17)
C9_11 C12_11 C13_11 C14_11 -172.6(12)
C12_11 C13_11 C14_11 C15_11 0.9(17)
C13_11 C14_11 C15_11 C16_11 0(2)
C14_11 C15_11 C16_11 C17_11 -2(3)
C15_11 C16_11 C17_11 C12_11 2(3)
C13_11 C12_11 C17_11 C16_11 -1(2)
C9_11 C12_11 C17_11 C16_11 170.7(15)
C20_11 O19_11 C18_11 N10_11 -107.7(11)
C20_11 O19_11 C18_11 C22_11 17.1(13)
C9_11 N10_11 C18_11 O19_11 -88.0(15)
C6_11 N10_11 C18_11 O19_11 89.4(15)
C9_11 N10_11 C18_11 C22_11 151.4(13)
C6_11 N10_11 C18_11 C22_11 -31.2(18)
C18_11 O19_11 C20_11 C28_11 107.0(13)
C18_11 O19_11 C20_11 C21_11 -17.6(14)
C24_11 O25_11 C21_11 C22_11 19.7(14)
C24_11 O25_11 C21_11 C20_11 132.6(11)
O19_11 C20_11 C21_11 O25_11 -101.8(12)
C28_11 C20_11 C21_11 O25_11 134.9(13)
O19_11 C20_11 C21_11 C22_11 10.5(13)
C28_11 C20_11 C21_11 C22_11 -112.8(13)
C24_11 O23_11 C22_11 C21_11 -19.3(14)
C24_11 O23_11 C22_11 C18_11 -131.4(10)
O25_11 C21_11 C22_11 O23_11 0.0(13)
C20_11 C21_11 C22_11 O23_11 -115.7(11)
O25_11 C21_11 C22_11 C18_11 114.9(10)
C20_11 C21_11 C22_11 C18_11 -0.8(11)
O19_11 C18_11 C22_11 O23_11 102.5(12)
N10_11 C18_11 C22_11 O23_11 -135.7(11)
O19_11 C18_11 C22_11 C21_11 -9.4(11)
N10_11 C18_11 C22_11 C21_11 112.4(10)
C21_11 O25_11 C24_11 O23_11 -32.2(14)
C21_11 O25_11 C24_11 C27_11 84.8(14)
C21_11 O25_11 C24_11 C26_11 -151.6(14)
C22_11 O23_11 C24_11 O25_11 31.7(14)
C22_11 O23_11 C24_11 C27_11 -86.8(15)
C22_11 O23_11 C24_11 C26_11 150.4(15)
Si30_11 O29_11 C28_11 C20_11 -158.4(14)
O19_11 C20_11 C28_11 O29_11 55.4(19)
C21_11 C20_11 C28_11 O29_11 176.1(13)
O29_11 Si30_11 C33_11 C34_11 -60.3(14)
C32_11 Si30_11 C33_11 C34_11 -180.0(13)
C31_11 Si30_11 C33_11 C34_11 60.2(14)
O29_11 Si30_11 C33_11 C35_11 60.3(14)
C32_11 Si30_11 C33_11 C35_11 -59.4(15)
C31_11 Si30_11 C33_11 C35_11 -179.2(12)
O29_11 Si30_11 C33_11 C36_11 179.2(12)
C32_11 Si30_11 C33_11 C36_11 59.6(15)
C31_11 Si30_11 C33_11 C36_11 -60.2(14)
C33_12 Si30_12 O29_12 C28_12 75(2)
C31_12 Si30_12 O29_12 C28_12 -46(2)
C32_12 Si30_12 O29_12 C28_12 -165(2)
Ba1 O1_12 C2_12 N3_12 33.8(19)
Ba1 O1_12 C2_12 C7_12 -145.7(11)
C4_12 N3_12 C2_12 O1_12 180.0(14)
C4_12 N3_12 C2_12 C7_12 0(2)
C6_12 N5_12 C4_12 N11_12 180.0(14)
C6_12 N5_12 C4_12 N3_12 4(2)
C2_12 N3_12 C4_12 N11_12 -179.5(14)
C2_12 N3_12 C4_12 N5_12 -3(2)
C4_12 N5_12 C6_12 C7_12 -1(2)
C4_12 N5_12 C6_12 N10_12 178.4(14)
C9_12 N10_12 C6_12 N5_12 179.2(14)
C18_12 N10_12 C6_12 N5_12 0(2)
C9_12 N10_12 C6_12 C7_12 -1.4(14)
C18_12 N10_12 C6_12 C7_12 179.1(12)
N5_12 C6_12 C7_12 N8_12 -179.7(13)
N10_12 C6_12 C7_12 N8_12 0.8(15)
N5_12 C6_12 C7_12 C2_12 -2(2)
N10_12 C6_12 C7_12 C2_12 178.2(12)
C9_12 N8_12 C7_12 C6_12 0.1(15)
C9_12 N8_12 C7_12 C2_12 -176.8(14)
O1_12 C2_12 C7_12 C6_12 -177.6(13)
N3_12 C2_12 C7_12 C6_12 2.9(19)
O1_12 C2_12 C7_12 N8_12 -1(2)
N3_12 C2_12 C7_12 N8_12 179.7(13)
C7_12 N8_12 C9_12 N10_12 -1.1(15)
C7_12 N8_12 C9_12 C12_12 -177.9(11)
C6_12 N10_12 C9_12 N8_12 1.6(15)
C18_12 N10_12 C9_12 N8_12 -178.8(11)
C6_12 N10_12 C9_12 C12_12 178.4(12)
C18_12 N10_12 C9_12 C12_12 -2(2)
N8_12 C9_12 C12_12 C13_12 38.4(17)
N10_12 C9_12 C12_12 C13_12 -138.1(12)
N8_12 C9_12 C12_12 C17_12 -141.9(13)
N10_12 C9_12 C12_12 C17_12 41.6(19)
C17_12 C12_12 C13_12 C14_12 -0.6(15)
C9_12 C12_12 C13_12 C14_12 179.2(11)
C12_12 C13_12 C14_12 C15_12 -2.8(16)
C13_12 C14_12 C15_12 C16_12 4(2)
C14_12 C15_12 C16_12 C17_12 -2(2)
C15_12 C16_12 C17_12 C12_12 -1(2)
C13_12 C12_12 C17_12 C16_12 2.7(19)
C9_12 C12_12 C17_12 C16_12 -177.1(12)
C20_12 O19_12 C18_12 N10_12 -104.2(11)
C20_12 O19_12 C18_12 C22_12 20.6(13)
C6_12 N10_12 C18_12 O19_12 93.4(15)
C9_12 N10_12 C18_12 O19_12 -86.1(15)
C6_12 N10_12 C18_12 C22_12 -27.2(18)
C9_12 N10_12 C18_12 C22_12 153.4(12)
C18_12 O19_12 C20_12 C28_12 101.5(14)
C18_12 O19_12 C20_12 C21_12 -20.4(14)
C24_12 O25_12 C21_12 C22_12 6(2)
C24_12 O25_12 C21_12 C20_12 119.3(15)
O19_12 C20_12 C21_12 O25_12 -101.6(13)
C28_12 C20_12 C21_12 O25_12 138.3(14)
O19_12 C20_12 C21_12 C22_12 11.5(14)
C28_12 C20_12 C21_12 C22_12 -108.6(14)
C24_12 O23_12 C22_12 C21_12 -5.1(16)
C24_12 O23_12 C22_12 C18_12 -119.0(12)
O25_12 C21_12 C22_12 O23_12 -0.4(16)
C20_12 C21_12 C22_12 O23_12 -117.2(12)
O25_12 C21_12 C22_12 C18_12 116.9(13)
C20_12 C21_12 C22_12 C18_12 0.0(12)
O19_12 C18_12 C22_12 O23_12 102.1(11)
N10_12 C18_12 C22_12 O23_12 -135.2(11)
O19_12 C18_12 C22_12 C21_12 -11.9(12)
N10_12 C18_12 C22_12 C21_12 110.9(11)
C21_12 O25_12 C24_12 O23_12 -9(2)
C21_12 O25_12 C24_12 C27_12 107(2)
C21_12 O25_12 C24_12 C26_12 -128(2)
C22_12 O23_12 C24_12 O25_12 8.6(18)
C22_12 O23_12 C24_12 C27_12 -108(2)
C22_12 O23_12 C24_12 C26_12 128.0(19)
Si30_12 O29_12 C28_12 C20_12 174.2(16)
O19_12 C20_12 C28_12 O29_12 48(2)
C21_12 C20_12 C28_12 O29_12 165.8(16)
O29_12 Si30_12 C33_12 C34_12 -60.5(14)
C31_12 Si30_12 C33_12 C34_12 59.2(14)
C32_12 Si30_12 C33_12 C34_12 -179.4(12)
O29_12 Si30_12 C33_12 C35_12 59.3(14)
C31_12 Si30_12 C33_12 C35_12 179.1(12)
C32_12 Si30_12 C33_12 C35_12 -59.6(14)
O29_12 Si30_12 C33_12 C36_12 -180.0(12)
C31_12 Si30_12 C33_12 C36_12 -60.2(14)
C32_12 Si30_12 C33_12 C36_12 61.2(13)
C33_13 Si30_13 O29_13 C28_13 83.8(15)
C31_13 Si30_13 O29_13 C28_13 -37.6(17)
C32_13 Si30_13 O29_13 C28_13 -156.9(14)
Ba1 O1_13 C2_13 N3_13 30.9(18)
Ba1 O1_13 C2_13 C7_13 -145.6(11)
C4_13 N3_13 C2_13 O1_13 178.7(12)
C4_13 N3_13 C2_13 C7_13 -4.1(18)
C6_13 N5_13 C4_13 N11_13 -177.9(13)
C6_13 N5_13 C4_13 N3_13 -1(2)
C2_13 N3_13 C4_13 N11_13 -179.4(13)
C2_13 N3_13 C4_13 N5_13 4(2)
C4_13 N5_13 C6_13 C7_13 -1(2)
C4_13 N5_13 C6_13 N10_13 -177.8(13)
C9_13 N10_13 C6_13 N5_13 179.6(13)
C18_13 N10_13 C6_13 N5_13 -3(2)
C9_13 N10_13 C6_13 C7_13 1.9(14)
C18_13 N10_13 C6_13 C7_13 179.5(12)
N5_13 C6_13 C7_13 N8_13 -179.9(13)
N10_13 C6_13 C7_13 N8_13 -2.3(15)
N5_13 C6_13 C7_13 C2_13 0(2)
N10_13 C6_13 C7_13 C2_13 177.7(12)
C9_13 N8_13 C7_13 C6_13 1.6(15)
C9_13 N8_13 C7_13 C2_13 -178.4(14)
O1_13 C2_13 C7_13 C6_13 178.9(13)
N3_13 C2_13 C7_13 C6_13 2.1(18)
O1_13 C2_13 C7_13 N8_13 -1(2)
N3_13 C2_13 C7_13 N8_13 -177.9(13)
C7_13 N8_13 C9_13 N10_13 -0.3(15)
C7_13 N8_13 C9_13 C12_13 178.7(12)
C6_13 N10_13 C9_13 N8_13 -1.1(15)
C18_13 N10_13 C9_13 N8_13 -178.6(11)
C6_13 N10_13 C9_13 C12_13 179.9(12)
C18_13 N10_13 C9_13 C12_13 2(2)
N8_13 C9_13 C12_13 C13_13 46.3(18)
N10_13 C9_13 C12_13 C13_13 -134.8(13)
N8_13 C9_13 C12_13 C17_13 -130.6(14)
N10_13 C9_13 C12_13 C17_13 48.3(19)
C17_13 C12_13 C13_13 C14_13 -1.2(17)
C9_13 C12_13 C13_13 C14_13 -178.2(12)
C12_13 C13_13 C14_13 C15_13 -0.8(18)
C13_13 C14_13 C15_13 C16_13 0(2)
C14_13 C15_13 C16_13 C17_13 2(3)
C15_13 C16_13 C17_13 C12_13 -4(3)
C13_13 C12_13 C17_13 C16_13 4(2)
C9_13 C12_13 C17_13 C16_13 -179.5(14)
C20_13 O19_13 C18_13 N10_13 -100.6(11)
C20_13 O19_13 C18_13 C22_13 27.6(12)
C6_13 N10_13 C18_13 O19_13 97.1(14)
C9_13 N10_13 C18_13 O19_13 -85.9(15)
C6_13 N10_13 C18_13 C22_13 -26.3(17)
C9_13 N10_13 C18_13 C22_13 150.8(12)
C18_13 O19_13 C20_13 C28_13 105.5(12)
C18_13 O19_13 C20_13 C21_13 -19.4(13)
C24_13 O25_13 C21_13 C20_13 123.9(10)
C24_13 O25_13 C21_13 C22_13 12.0(13)
O19_13 C20_13 C21_13 O25_13 -107.0(11)
C28_13 C20_13 C21_13 O25_13 131.1(11)
O19_13 C20_13 C21_13 C22_13 3.4(12)
C28_13 C20_13 C21_13 C22_13 -118.4(10)
C24_13 O23_13 C22_13 C18_13 -141.7(9)
C24_13 O23_13 C22_13 C21_13 -32.4(12)
O19_13 C18_13 C22_13 O23_13 86.5(11)
N10_13 C18_13 C22_13 O23_13 -148.1(10)
O19_13 C18_13 C22_13 C21_13 -23.5(11)
N10_13 C18_13 C22_13 C21_13 101.9(11)
O25_13 C21_13 C22_13 O23_13 12.6(12)
C20_13 C21_13 C22_13 O23_13 -102.2(10)
O25_13 C21_13 C22_13 C18_13 126.5(10)
C20_13 C21_13 C22_13 C18_13 11.8(11)
C21_13 O25_13 C24_13 O23_13 -31.9(13)
C21_13 O25_13 C24_13 C27_13 87.1(13)
C21_13 O25_13 C24_13 C26_13 -148.4(12)
C22_13 O23_13 C24_13 O25_13 40.1(12)
C22_13 O23_13 C24_13 C27_13 -79.5(13)
C22_13 O23_13 C24_13 C26_13 155.7(11)
Si30_13 O29_13 C28_13 C20_13 171.8(11)
O19_13 C20_13 C28_13 O29_13 171.5(12)
C21_13 C20_13 C28_13 O29_13 -68.3(15)
O29_13 Si30_13 C33_13 C34_13 -61.7(12)
C31_13 Si30_13 C33_13 C34_13 58.7(13)
C32_13 Si30_13 C33_13 C34_13 -178.7(11)
O29_13 Si30_13 C33_13 C35_13 59.0(13)
C31_13 Si30_13 C33_13 C35_13 179.4(11)
C32_13 Si30_13 C33_13 C35_13 -58.0(13)
O29_13 Si30_13 C33_13 C36_13 178.8(11)
C31_13 Si30_13 C33_13 C36_13 -60.8(13)
C32_13 Si30_13 C33_13 C36_13 61.8(13)
C31_14 Si30_14 O29_14 C28_14 105.4(11)
C33_14 Si30_14 O29_14 C28_14 -135.2(10)
C32_14 Si30_14 O29_14 C28_14 -16.1(12)
Ba1 O1_14 C2_14 N3_14 29.0(19)
Ba1 O1_14 C2_14 C7_14 -149.8(10)
C4_14 N3_14 C2_14 O1_14 177.7(13)
C4_14 N3_14 C2_14 C7_14 -3.3(19)
C6_14 N5_14 C4_14 N3_14 4(2)
C6_14 N5_14 C4_14 N11_14 -178.8(13)
C2_14 N3_14 C4_14 N5_14 -1(2)
C2_14 N3_14 C4_14 N11_14 -178.8(13)
C4_14 N5_14 C6_14 C7_14 -2(2)
C4_14 N5_14 C6_14 N10_14 -177.2(13)
C9_14 N10_14 C6_14 N5_14 177.2(14)
C18_14 N10_14 C6_14 N5_14 3(2)
C9_14 N10_14 C6_14 C7_14 0.8(14)
C18_14 N10_14 C6_14 C7_14 -172.9(11)
C9_14 N8_14 C7_14 C6_14 1.4(15)
C9_14 N8_14 C7_14 C2_14 -172.4(15)
N5_14 C6_14 C7_14 N8_14 -177.6(13)
N10_14 C6_14 C7_14 N8_14 -1.3(15)
N5_14 C6_14 C7_14 C2_14 -3(2)
N10_14 C6_14 C7_14 C2_14 173.4(12)
O1_14 C2_14 C7_14 N8_14 -3(2)
N3_14 C2_14 C7_14 N8_14 178.5(13)
O1_14 C2_14 C7_14 C6_14 -176.0(13)
N3_14 C2_14 C7_14 C6_14 5.1(18)
C7_14 N8_14 C9_14 N10_14 -0.9(15)
C7_14 N8_14 C9_14 C12_14 -178.0(12)
C6_14 N10_14 C9_14 N8_14 0.1(15)
C18_14 N10_14 C9_14 N8_14 173.9(11)
C6_14 N10_14 C9_14 C12_14 177.1(13)
C18_14 N10_14 C9_14 C12_14 -9(2)
N8_14 C9_14 C12_14 C13_14 33.3(19)
N10_14 C9_14 C12_14 C13_14 -143.4(12)
N8_14 C9_14 C12_14 C17_14 -134.7(14)
N10_14 C9_14 C12_14 C17_14 48.6(19)
C17_14 C12_14 C13_14 C14_14 -3.3(16)
C9_14 C12_14 C13_14 C14_14 -171.3(12)
C12_14 C13_14 C14_14 C15_14 1.9(16)
C13_14 C14_14 C15_14 C16_14 -1(2)
C14_14 C15_14 C16_14 C17_14 2(2)
C15_14 C16_14 C17_14 C12_14 -4(2)
C13_14 C12_14 C17_14 C16_14 4(2)
C9_14 C12_14 C17_14 C16_14 171.9(13)
C20_14 O19_14 C18_14 N10_14 -104.3(9)
C20_14 O19_14 C18_14 C22_14 22.0(10)
C6_14 N10_14 C18_14 O19_14 86.5(14)
C9_14 N10_14 C18_14 O19_14 -86.0(13)
C6_14 N10_14 C18_14 C22_14 -34.7(16)
C9_14 N10_14 C18_14 C22_14 152.8(11)
C18_14 O19_14 C20_14 C28_14 110.3(10)
C18_14 O19_14 C20_14 C21_14 -15.5(11)
C24_14 O25_14 C21_14 C20_14 119.3(9)
C24_14 O25_14 C21_14 C22_14 5.3(11)
O19_14 C20_14 C21_14 O25_14 -111.1(9)
C28_14 C20_14 C21_14 O25_14 124.5(10)
O19_14 C20_14 C21_14 C22_14 2.3(10)
C28_14 C20_14 C21_14 C22_14 -122.1(9)
C24_14 O23_14 C22_14 C21_14 -31.6(10)
C24_14 O23_14 C22_14 C18_14 -142.6(8)
O25_14 C21_14 C22_14 O23_14 16.2(10)
C20_14 C21_14 C22_14 O23_14 -102.4(9)
O25_14 C21_14 C22_14 C18_14 128.6(8)
C20_14 C21_14 C22_14 C18_14 10.0(10)
O19_14 C18_14 C22_14 O23_14 90.5(9)
N10_14 C18_14 C22_14 O23_14 -145.5(9)
O19_14 C18_14 C22_14 C21_14 -19.3(10)
N10_14 C18_14 C22_14 C21_14 104.7(9)
C21_14 O25_14 C24_14 O23_14 -24.8(11)
C21_14 O25_14 C24_14 C27_14 92.5(11)
C21_14 O25_14 C24_14 C26_14 -141.0(10)
C22_14 O23_14 C24_14 O25_14 35.5(10)
C22_14 O23_14 C24_14 C27_14 -82.9(11)
C22_14 O23_14 C24_14 C26_14 152.1(10)
Si30_14 O29_14 C28_14 C20_14 -95.1(12)
O19_14 C20_14 C28_14 O29_14 65.9(13)
C21_14 C20_14 C28_14 O29_14 -172.7(9)
O29_14 Si30_14 C33_14 C35_14 61.3(9)
C31_14 Si30_14 C33_14 C35_14 179.9(9)
C32_14 Si30_14 C33_14 C35_14 -57.4(10)
O29_14 Si30_14 C33_14 C36_14 -179.6(8)
C31_14 Si30_14 C33_14 C36_14 -61.1(10)
C32_14 Si30_14 C33_14 C36_14 61.7(10)
O29_14 Si30_14 C33_14 C34_14 -60.8(10)
C31_14 Si30_14 C33_14 C34_14 57.7(10)
C32_14 Si30_14 C33_14 C34_14 -179.6(9)
C31_15 Si30_15 O29_15 C28_15 1.4(12)
C32_15 Si30_15 O29_15 C28_15 -120.4(10)
C33_15 Si30_15 O29_15 C28_15 122.5(10)
Ba1 O1_15 C2_15 N3_15 42.2(16)
Ba1 O1_15 C2_15 C7_15 -137.7(10)
C4_15 N3_15 C2_15 O1_15 176.6(12)
C4_15 N3_15 C2_15 C7_15 -3.5(18)
C6_15 N5_15 C4_15 N3_15 2.5(18)
C6_15 N5_15 C4_15 N11_15 -178.2(11)
C2_15 N3_15 C4_15 N5_15 0(2)
C2_15 N3_15 C4_15 N11_15 -178.9(12)
C4_15 N5_15 C6_15 N10_15 -176.8(12)
C4_15 N5_15 C6_15 C7_15 -2.4(18)
C9_15 N10_15 C6_15 N5_15 176.2(12)
C18_15 N10_15 C6_15 N5_15 5(2)
C9_15 N10_15 C6_15 C7_15 0.7(13)
C18_15 N10_15 C6_15 C7_15 -170.0(11)
C9_15 N8_15 C7_15 C6_15 4.5(14)
C9_15 N8_15 C7_15 C2_15 -173.0(13)
N5_15 C6_15 C7_15 N8_15 -178.6(12)
N10_15 C6_15 C7_15 N8_15 -3.3(14)
N5_15 C6_15 C7_15 C2_15 -1(2)
N10_15 C6_15 C7_15 C2_15 174.7(11)
O1_15 C2_15 C7_15 N8_15 1(2)
N3_15 C2_15 C7_15 N8_15 -179.2(12)
O1_15 C2_15 C7_15 C6_15 -176.7(12)
N3_15 C2_15 C7_15 C6_15 3.4(17)
C7_15 N8_15 C9_15 N10_15 -4.1(14)
C7_15 N8_15 C9_15 C12_15 -179.4(11)
C6_15 N10_15 C9_15 N8_15 2.2(14)
C18_15 N10_15 C9_15 N8_15 173.3(11)
C6_15 N10_15 C9_15 C12_15 177.2(11)
C18_15 N10_15 C9_15 C12_15 -11.7(19)
N8_15 C9_15 C12_15 C13_15 38.0(17)
N10_15 C9_15 C12_15 C13_15 -136.6(12)
N8_15 C9_15 C12_15 C17_15 -136.8(13)
N10_15 C9_15 C12_15 C17_15 48.6(18)
C17_15 C12_15 C13_15 C14_15 -0.9(15)
C9_15 C12_15 C13_15 C14_15 -175.8(11)
C12_15 C13_15 C14_15 C15_15 -1.2(16)
C13_15 C14_15 C15_15 C16_15 2(2)
C14_15 C15_15 C16_15 C17_15 0(2)
C15_15 C16_15 C17_15 C12_15 -2(2)
C13_15 C12_15 C17_15 C16_15 2.4(19)
C9_15 C12_15 C17_15 C16_15 177.1(12)
C20_15 O19_15 C18_15 N10_15 -103.2(9)
C20_15 O19_15 C18_15 C22_15 22.5(11)
C6_15 N10_15 C18_15 O19_15 86.8(14)
C9_15 N10_15 C18_15 O19_15 -82.2(13)
C6_15 N10_15 C18_15 C22_15 -34.0(16)
C9_15 N10_15 C18_15 C22_15 157.0(10)
C18_15 O19_15 C20_15 C28_15 101.4(10)
C18_15 O19_15 C20_15 C21_15 -21.4(11)
C24_15 O25_15 C21_15 C22_15 19.5(12)
C24_15 O25_15 C21_15 C20_15 132.1(9)
O19_15 C20_15 C21_15 O25_15 -102.5(10)
C28_15 C20_15 C21_15 O25_15 133.9(10)
O19_15 C20_15 C21_15 C22_15 10.8(11)
C28_15 C20_15 C21_15 C22_15 -112.7(10)
C24_15 O23_15 C22_15 C18_15 -137.5(9)
C24_15 O23_15 C22_15 C21_15 -24.9(11)
O19_15 C18_15 C22_15 O23_15 96.3(10)
N10_15 C18_15 C22_15 O23_15 -140.5(10)
O19_15 C18_15 C22_15 C21_15 -14.4(11)
N10_15 C18_15 C22_15 C21_15 108.8(10)
O25_15 C21_15 C22_15 O23_15 3.3(11)
C20_15 C21_15 C22_15 O23_15 -113.3(9)
O25_15 C21_15 C22_15 C18_15 118.6(9)
C20_15 C21_15 C22_15 C18_15 2.0(10)
C21_15 O25_15 C24_15 O23_15 -34.9(12)
C21_15 O25_15 C24_15 C27_15 83.2(11)
C21_15 O25_15 C24_15 C26_15 -151.4(11)
C22_15 O23_15 C24_15 O25_15 37.6(12)
C22_15 O23_15 C24_15 C27_15 -80.0(12)
C22_15 O23_15 C24_15 C26_15 153.1(12)
Si30_15 O29_15 C28_15 C20_15 -148.8(9)
O19_15 C20_15 C28_15 O29_15 61.5(13)
C21_15 C20_15 C28_15 O29_15 -178.4(9)
O29_15 Si30_15 C33_15 C34_15 -62.3(9)
C31_15 Si30_15 C33_15 C34_15 60.2(9)
C32_15 Si30_15 C33_15 C34_15 -177.6(8)
O29_15 Si30_15 C33_15 C36_15 176.5(8)
C31_15 Si30_15 C33_15 C36_15 -61.0(9)
C32_15 Si30_15 C33_15 C36_15 61.1(9)
O29_15 Si30_15 C33_15 C35_15 56.3(9)
C31_15 Si30_15 C33_15 C35_15 178.8(8)
C32_15 Si30_15 C33_15 C35_15 -59.1(9)
C32_16 Si30_16 O29_16 C28_16 -82.2(16)
C33_16 Si30_16 O29_16 C28_16 158.1(14)
C31_16 Si30_16 O29_16 C28_16 39.2(18)
Ba1 O1_16 C2_16 N3_16 42.9(17)
Ba1 O1_16 C2_16 C7_16 -134.4(12)
C4_16 N3_16 C2_16 O1_16 -179.5(13)
C4_16 N3_16 C2_16 C7_16 -2(2)
C2_16 N3_16 C4_16 N11_16 -179.2(13)
C2_16 N3_16 C4_16 N5_16 -3(2)
C6_16 N5_16 C4_16 N11_16 -179.2(13)
C6_16 N5_16 C4_16 N3_16 4(2)
C4_16 N5_16 C6_16 C7_16 -1(2)
C4_16 N5_16 C6_16 N10_16 178.1(13)
C9_16 N10_16 C6_16 N5_16 -179.4(13)
C18_16 N10_16 C6_16 N5_16 -4(2)
C9_16 N10_16 C6_16 C7_16 0.2(15)
C18_16 N10_16 C6_16 C7_16 175.5(12)
N5_16 C6_16 C7_16 N8_16 -179.4(13)
N10_16 C6_16 C7_16 N8_16 0.9(16)
N5_16 C6_16 C7_16 C2_16 -3(2)
N10_16 C6_16 C7_16 C2_16 177.2(12)
C9_16 N8_16 C7_16 C6_16 -1.8(17)
C9_16 N8_16 C7_16 C2_16 -177.4(16)
O1_16 C2_16 C7_16 C6_16 -177.9(13)
N3_16 C2_16 C7_16 C6_16 4.5(19)
O1_16 C2_16 C7_16 N8_16 -3(3)
N3_16 C2_16 C7_16 N8_16 179.9(15)
C7_16 N8_16 C9_16 N10_16 1.9(17)
C7_16 N8_16 C9_16 C12_16 -176.7(14)
C6_16 N10_16 C9_16 N8_16 -1.4(17)
C18_16 N10_16 C9_16 N8_16 -176.8(12)
C6_16 N10_16 C9_16 C12_16 177.3(14)
C18_16 N10_16 C9_16 C12_16 2(2)
N8_16 C9_16 C12_16 C13_16 41(2)
N10_16 C9_16 C12_16 C13_16 -137.6(15)
N8_16 C9_16 C12_16 C17_16 -139.2(17)
N10_16 C9_16 C12_16 C17_16 42(2)
C17_16 C12_16 C13_16 C14_16 -1.0(19)
C9_16 C12_16 C13_16 C14_16 178.9(16)
C12_16 C13_16 C14_16 C15_16 1(2)
C13_16 C14_16 C15_16 C16_16 -1(3)
C14_16 C15_16 C16_16 C17_16 1(3)
C13_16 C12_16 C17_16 C16_16 1(3)
C9_16 C12_16 C17_16 C16_16 -179.1(16)
C15_16 C16_16 C17_16 C12_16 -1(3)
C20_16 O19_16 C18_16 N10_16 -114.3(10)
C20_16 O19_16 C18_16 C22_16 11.8(12)
C9_16 N10_16 C18_16 O19_16 -93.4(15)
C6_16 N10_16 C18_16 O19_16 92.2(14)
C9_16 N10_16 C18_16 C22_16 144.3(13)
C6_16 N10_16 C18_16 C22_16 -30.1(17)
C18_16 O19_16 C20_16 C28_16 109.7(11)
C18_16 O19_16 C20_16 C21_16 -15.5(12)
C24_16 O25_16 C21_16 C20_16 98.4(11)
C24_16 O25_16 C21_16 C22_16 -16.2(12)
O19_16 C20_16 C21_16 O25_16 -101.9(11)
C28_16 C20_16 C21_16 O25_16 135.7(11)
O19_16 C20_16 C21_16 C22_16 12.6(11)
C28_16 C20_16 C21_16 C22_16 -109.8(11)
C24_16 O23_16 C22_16 C18_16 -91.4(10)
C24_16 O23_16 C22_16 C21_16 21.6(11)
O19_16 C18_16 C22_16 O23_16 109.6(10)
N10_16 C18_16 C22_16 O23_16 -128.5(10)
O19_16 C18_16 C22_16 C21_16 -3.3(11)
N10_16 C18_16 C22_16 C21_16 118.6(10)
O25_16 C21_16 C22_16 O23_16 -3.4(11)
C20_16 C21_16 C22_16 O23_16 -124.3(9)
O25_16 C21_16 C22_16 C18_16 115.3(9)
C20_16 C21_16 C22_16 C18_16 -5.5(10)
C21_16 O25_16 C24_16 O23_16 29.8(12)
C21_16 O25_16 C24_16 C27_16 144.3(10)
C21_16 O25_16 C24_16 C26_16 -89.7(11)
C22_16 O23_16 C24_16 O25_16 -32.0(12)
C22_16 O23_16 C24_16 C27_16 -148.7(10)
C22_16 O23_16 C24_16 C26_16 87.2(11)
Si30_16 O29_16 C28_16 C20_16 -136.0(12)
O19_16 C20_16 C28_16 O29_16 58.3(15)
C21_16 C20_16 C28_16 O29_16 -180.0(11)
O29_16 Si30_16 C33_16 C35_16 60.7(12)
C32_16 Si30_16 C33_16 C35_16 -57.3(13)
C31_16 Si30_16 C33_16 C35_16 179.3(11)
O29_16 Si30_16 C33_16 C34_16 -60.6(13)
C32_16 Si30_16 C33_16 C34_16 -178.6(12)
C31_16 Si30_16 C33_16 C34_16 58.0(12)
O29_16 Si30_16 C33_16 C36_16 179.0(11)
C32_16 Si30_16 C33_16 C36_16 61.0(13)
C31_16 Si30_16 C33_16 C36_16 -62.4(13)
O41_31 C42_31 C43_31 C44_31 173.2(14)
C47_31 C42_31 C43_31 C44_31 -7(2)
O41_31 C42_31 C43_31 N51_31 -2(2)
C47_31 C42_31 C43_31 N51_31 178.2(14)
N51_31 C43_31 C44_31 C45_31 -176.5(14)
C42_31 C43_31 C44_31 C45_31 8(2)
C43_31 C44_31 C45_31 C46_31 -5(3)
C43_31 C44_31 C45_31 N54_31 177.0(14)
C44_31 C45_31 C46_31 C47_31 1(3)
N54_31 C45_31 C46_31 C47_31 179.0(18)
C45_31 C46_31 C47_31 C42_31 0(3)
C45_31 C46_31 C47_31 N48_31 172.3(19)
O41_31 C42_31 C47_31 C46_31 -177(2)
C43_31 C42_31 C47_31 C46_31 2(3)
O41_31 C42_31 C47_31 N48_31 11(3)
C43_31 C42_31 C47_31 N48_31 -169.6(17)
C46_31 C47_31 N48_31 O49_31 178(3)
C42_31 C47_31 N48_31 O49_31 -9(3)
C46_31 C47_31 N48_31 O50_31 -2(4)
C42_31 C47_31 N48_31 O50_31 171(3)
C44_31 C43_31 N51_31 O53_31 -41.6(19)
C42_31 C43_31 N51_31 O53_31 134.0(15)
C44_31 C43_31 N51_31 O52_31 136.7(14)
C42_31 C43_31 N51_31 O52_31 -47.6(17)
C44_31 C45_31 N54_31 O56_31 178.8(19)
C46_31 C45_31 N54_31 O56_31 1(3)
C44_31 C45_31 N54_31 O55_31 0(2)
C46_31 C45_31 N54_31 O55_31 -178.2(18)
O41_32 C42_32 C43_32 C44_32 -173(2)
C47_32 C42_32 C43_32 C44_32 1(3)
O41_32 C42_32 C43_32 N51_32 8(3)
C47_32 C42_32 C43_32 N51_32 -178.1(19)
N51_32 C43_32 C44_32 C45_32 174(2)
C42_32 C43_32 C44_32 C45_32 -5(4)
C43_32 C44_32 C45_32 C46_32 4(3)
C43_32 C44_32 C45_32 N54_32 -174.6(19)
C44_32 C45_32 C46_32 C47_32 1(3)
N54_32 C45_32 C46_32 C47_32 179.7(16)
C45_32 C46_32 C47_32 C42_32 -6(3)
C45_32 C46_32 C47_32 N48_32 177.2(16)
O41_32 C42_32 C47_32 C46_32 179(2)
C43_32 C42_32 C47_32 C46_32 5(3)
O41_32 C42_32 C47_32 N48_32 -5(3)
C43_32 C42_32 C47_32 N48_32 -178.4(17)
C46_32 C47_32 N48_32 O49_32 -164.4(15)
C42_32 C47_32 N48_32 O49_32 19(2)
C46_32 C47_32 N48_32 O50_32 16(2)
C42_32 C47_32 N48_32 O50_32 -160.9(18)
C44_32 C43_32 N51_32 O53_32 0(4)
C42_32 C43_32 N51_32 O53_32 178(3)
C44_32 C43_32 N51_32 O52_32 177(3)
C42_32 C43_32 N51_32 O52_32 -4(4)
C46_32 C45_32 N54_32 O55_32 177.0(18)
C44_32 C45_32 N54_32 O55_32 -5(3)
C46_32 C45_32 N54_32 O56_32 -1(3)
C44_32 C45_32 N54_32 O56_32 177.2(19)
O41_33 C42_33 C43_33 C44_33 -175.9(14)
C47_33 C42_33 C43_33 C44_33 6.3(19)
O41_33 C42_33 C43_33 N51_33 4(2)
C47_33 C42_33 C43_33 N51_33 -174.1(11)
N51_33 C43_33 C44_33 C45_33 179.0(12)
C42_33 C43_33 C44_33 C45_33 -1(2)
C43_33 C44_33 C45_33 C46_33 -3(2)
C43_33 C44_33 C45_33 N54_33 177.1(13)
C44_33 C45_33 C46_33 C47_33 2(2)
N54_33 C45_33 C46_33 C47_33 -178.2(12)
C45_33 C46_33 C47_33 C42_33 4(2)
C45_33 C46_33 C47_33 N48_33 176.1(11)
O41_33 C42_33 C47_33 C46_33 174.6(13)
C43_33 C42_33 C47_33 C46_33 -7.6(19)
O41_33 C42_33 C47_33 N48_33 2.5(19)
C43_33 C42_33 C47_33 N48_33 -179.7(11)
C46_33 C47_33 N48_33 O49_33 145.6(12)
C42_33 C47_33 N48_33 O49_33 -41.4(16)
C46_33 C47_33 N48_33 O50_33 -32.6(16)
C42_33 C47_33 N48_33 O50_33 140.4(13)
C44_33 C43_33 N51_33 O53_33 33.8(18)
C42_33 C43_33 N51_33 O53_33 -145.9(14)
C44_33 C43_33 N51_33 O52_33 -144.6(14)
C42_33 C43_33 N51_33 O52_33 35.7(18)
C44_33 C45_33 N54_33 O56_33 171.7(14)
C46_33 C45_33 N54_33 O56_33 -7.9(19)
C44_33 C45_33 N54_33 O55_33 -5.8(19)
C46_33 C45_33 N54_33 O55_33 174.6(13)
O41_34 C42_34 C43_34 C44_34 -175(3)
C47_34 C42_34 C43_34 C44_34 12(4)
O41_34 C42_34 C43_34 N51_34 -1(4)
C47_34 C42_34 C43_34 N51_34 -174(2)
N51_34 C43_34 C44_34 C45_34 179(2)
C42_34 C43_34 C44_34 C45_34 -7(4)
C43_34 C44_34 C45_34 C46_34 0(4)
C43_34 C44_34 C45_34 N54_34 -178(2)
C44_34 C45_34 C46_34 C47_34 -1(3)
N54_34 C45_34 C46_34 C47_34 176.8(19)
C45_34 C46_34 C47_34 N48_34 179.0(19)
C45_34 C46_34 C47_34 C42_34 9(4)
O41_34 C42_34 C47_34 C46_34 173(2)
C43_34 C42_34 C47_34 C46_34 -14(4)
O41_34 C42_34 C47_34 N48_34 3(4)
C43_34 C42_34 C47_34 N48_34 176(2)
C46_34 C47_34 N48_34 O49_34 140(2)
C42_34 C47_34 N48_34 O49_34 -48(3)
C46_34 C47_34 N48_34 O50_34 -35(3)
C42_34 C47_34 N48_34 O50_34 137(2)
C44_34 C43_34 N51_34 O52_34 -142(3)
C42_34 C43_34 N51_34 O52_34 43(3)
C44_34 C43_34 N51_34 O53_34 38(4)
C42_34 C43_34 N51_34 O53_34 -137(3)
C44_34 C45_34 N54_34 O55_34 -5(3)
C46_34 C45_34 N54_34 O55_34 177(2)
C44_34 C45_34 N54_34 O56_34 174.2(19)
C46_34 C45_34 N54_34 O56_34 -4(3)
C61_35 C62_35 C63_35 C64_35 178.9(13)
C62_35 C63_35 C64_35 C65_35 178(2)
C63_35 C64_35 C65_35 C66_35 -178(2)
C61_36 C62_36 C63_36 C64_36 179.9(17)
C62_36 C63_36 C64_36 C65_36 177(3)
C63_36 C64_36 C65_36 C66_36 171(3)
C61_38 C62_38 C63_38 C64_38 -177.6(16)
C62_38 C63_38 C64_38 C65_38 177(2)
C63_38 C64_38 C65_38 C66_38 170(3)
C61_39 C62_39 C63_39 C64_39 179.3(11)
C62_39 C63_39 C64_39 C65_39 173.5(14)
C63_39 C64_39 C65_39 C66_39 170.4(16)
C61_41 C62_41 C63_41 C64_41 -179.8(17)
C62_41 C63_41 C64_41 C65_41 -178(3)
C63_41 C64_41 C65_41 C66_41 -180(3)
